data_1574753
loop_
_publ_author_name
'Brown, Stephen E.'
'Pike, Sebastian D.'

_publ_section_title
;
 Photoabsorption of 1--2 nm molecular Ce-oxo nanoclusters versus ceria:
 intervalence charge transfer but no size effects
;
_journal_issue 25
_journal_name_full 'Chemical Science'
_journal_page_first 11659
_journal_page_last 11668
_journal_paper_doi 10.1039/D5SC00905G
_journal_volume 16
_journal_year 2025
_chemical_formula_moiety 'C315 H287 Ce24 N15 O126'
_chemical_formula_sum 'C315 H287 Ce24 N15 O126'
_chemical_formula_weight 9661.65
_chemical_melting_point ?
_chemical_name_systematic '[Ce24O28(OH)8(OOCC6H4(4-OMe))30(py)4](py)11'
_space_group_IT_number 14
_space_group_name_Hall '-P 2ybc'
_space_group_name_H-M_alt 'P 1 21/c 1'
_symmetry_cell_setting monoclinic
_symmetry_space_group_name_H-M 'P 1 21/c 1'
_atom_sites_solution_hydrogens difmap
_atom_sites_solution_primary other
_audit_creation_date 2025-01-20
_audit_creation_method CRYSTALS_ver_14.61_build_6999
_audit_update_record
;
2025-01-21 deposited with the CCDC.	2025-05-28 downloaded from the CCDC.
;
_cell_angle_alpha 90
_cell_angle_beta 110.700(2)
_cell_angle_gamma 90
_cell_formula_units_Z 4
_cell_length_a 36.1757(6)
_cell_length_b 25.1668(4)
_cell_length_c 42.5226(8)
_cell_measurement_reflns_used 86821
_cell_measurement_temperature 100
_cell_measurement_theta_max 26
_cell_measurement_theta_min 2
_cell_volume 36214.5(12)
_computing_cell_refinement
; 
 CrysAlisPro (Rigaku Oxford Diffraction, 2017) 
;
_computing_data_collection 'SuperNova, (Oxford Diffraction, 2010)'
_computing_data_reduction
; 
 CrysAlisPro (Rigaku Oxford Diffraction, 2017) 
;
_computing_molecular_graphics 'CAMERON (Watkin et al., 1996)'
_computing_publication_material 'CRYSTALS (Betteridge et al., 2003)'
_computing_structure_refinement 'CRYSTALS (Betteridge et al., 2003)'
_computing_structure_solution 'Superflip (Palatinus & Chapuis, 2007)'
_diffrn_ambient_temperature 100
_diffrn_measured_fraction_theta_full 0.917
_diffrn_measured_fraction_theta_max 0.883
_diffrn_measurement_device Area
_diffrn_measurement_device_type 'Oxford Diffraction SuperNova'
_diffrn_measurement_method \w
_diffrn_radiation_monochromator 'focussing mirrors'
_diffrn_radiation_type 'Mo K\a'
_diffrn_radiation_wavelength 0.71073
_diffrn_reflns_av_R_equivalents 0.064
_diffrn_reflns_av_unetI/netI 0.066
_diffrn_reflns_limit_h_max 41
_diffrn_reflns_limit_h_min -44
_diffrn_reflns_limit_k_max 30
_diffrn_reflns_limit_k_min -30
_diffrn_reflns_limit_l_max 52
_diffrn_reflns_limit_l_min -48
_diffrn_reflns_number 299949
_diffrn_reflns_theta_full 25.004
_diffrn_reflns_theta_max 26.320
_diffrn_reflns_theta_min 2.077
_diffrn_standards_number 0
_exptl_absorpt_coefficient_mu 3.033
_exptl_absorpt_correction_T_max 0.74
_exptl_absorpt_correction_T_min 0.30
_exptl_absorpt_correction_type multi-scan
_exptl_absorpt_process_details
; 
 CrysAlisPro (Rigaku Oxford Diffraction, 2017) 
;
_exptl_crystal_colour yellow
_exptl_crystal_density_diffrn 1.772
_exptl_crystal_density_meas ?
_exptl_crystal_density_method 'not measured'
_exptl_crystal_description block
_exptl_crystal_F_000 18728
_exptl_crystal_size_max 0.220
_exptl_crystal_size_mid 0.164
_exptl_crystal_size_min 0.098
_platon_squeeze_details
;
44 solvent pyridines in 4 pores , electron count and 
volume consistent with proposed solvent 
;
_refine_diff_density_max 9.10
_refine_diff_density_min -9.79
_refine_ls_extinction_method None
_refine_ls_goodness_of_fit_ref 1.7423
_refine_ls_hydrogen_treatment constr
_refine_ls_matrix_type full
_refine_ls_number_parameters 4321
_refine_ls_number_reflns 65029
_refine_ls_number_restraints 2943
_refine_ls_R_factor_all 0.1467
_refine_ls_R_factor_gt 0.1024
_refine_ls_shift/su_max 0.3033028
_refine_ls_shift/su_mean 0.0045172
_refine_ls_structure_factor_coef Fsqd
_refine_ls_weighting_details
;
 Method= Modified Sheldrick 
 w=1/[\s^2^(F^2^) + ( 0.20P)^2^ + 0.00P] 
 ,where P=(max(Fo^2^,0) + 2Fc^2^)/3 
;
_refine_ls_weighting_scheme calc
_refine_ls_wR_factor_all 0.4361
_refine_ls_wR_factor_gt 0.3745
_refine_ls_wR_factor_ref 0.4361
_reflns_limit_h_max 41
_reflns_limit_h_min -44
_reflns_limit_k_max 30
_reflns_limit_k_min 0
_reflns_limit_l_max 52
_reflns_limit_l_min 0
_reflns_number_gt 40779
_reflns_number_total 65059
_reflns_threshold_expression I>2.0\s(I)
_oxford_diffrn_Wilson_B_factor 1.62
_oxford_diffrn_Wilson_scale 949.43
_oxford_refine_ls_r_factor_ref 0.1467
_oxford_refine_ls_scale 0.035551(6)
_oxford_reflns_number_all 65030
_oxford_structure_analysis_title 'perstructure\sb3.88.cif_od At 13:50 on 19/10'
_cod_data_source_file d5sc00905g2.cif
_cod_data_source_block ce24PhOMe
_cod_depositor_comments
;
The following automatic conversions were performed:

data item '_chemical_melting_point' value 'not measured' was changed
to '?' -- the value is undefined or not given.

data item '_exptl_crystal_density_meas' value 'not measured' was
changed to '?' -- the value is perceived as not measured.

Automatic conversion script
Id: cif_fix_values 8170 2020-07-09 18:12:32Z antanas 

 Adding full bibliography for 1574748--1574755.cif.
;
_cod_original_sg_symbol_H-M 'P 21/c '
_cod_database_code 1574753
_oxford_refine_reflns_threshold_expression_ref I>-3.0\s(I)
_platon_squeeze_void_probe_radius 1.20

loop_
_symmetry_equiv_pos_as_xyz
x,y,z
-x,-y,-z
x,-y+1/2,z+1/2
-x,y+1/2,-z+1/2

loop_
_atom_site_label
_atom_site_type_symbol
_atom_site_fract_x
_atom_site_fract_y
_atom_site_fract_z
_atom_site_U_iso_or_equiv
_atom_site_occupancy
_atom_site_adp_type
_atom_site_refinement_flags_posn
_atom_site_refinement_flags_adp
_atom_site_refinement_flags_occupancy
_atom_site_disorder_assembly
_atom_site_disorder_group
_atom_site_attached_hydrogens
Ce1 Ce 0.76577(3) 0.70217(4) 0.69917(3) 0.0322 1.0000 Uani . . . . . .
Ce2 Ce 0.76027(3) 0.71038(4) 0.79195(2) 0.0315 1.0000 Uani . . . . . .
Ce3 Ce 0.70236(2) 0.61089(4) 0.72811(2) 0.0226 1.0000 Uani . . . . . .
Ce4 Ce 0.81441(2) 0.60026(4) 0.76569(2) 0.0237 1.0000 Uani . . . . . .
O5 O 0.7613(3) 0.6620(5) 0.7457(2) 0.0336 1.0000 Uani . . . . . .
Ce6 Ce 0.75471(2) 0.49342(3) 0.70447(2) 0.0172 1.0000 Uani . . . . . .
Ce7 Ce 0.75099(2) 0.50052(3) 0.79169(2) 0.0195 1.0000 Uani . . . . . .
O8 O 0.7557(3) 0.5523(4) 0.7475(2) 0.0187 1.0000 Uani . . . . . .
Ce9 Ce 0.69084(3) 0.39393(4) 0.73067(2) 0.0247 1.0000 Uani . . . . . .
Ce10 Ce 0.80271(3) 0.38295(4) 0.76742(2) 0.0260 1.0000 Uani . . . . . .
O11 O 0.7496(3) 0.4410(4) 0.7486(2) 0.0239 1.0000 Uani . . . . . .
Ce12 Ce 0.74238(3) 0.28395(4) 0.70309(3) 0.0341 1.0000 Uani . . . . . .
Ce13 Ce 0.73949(3) 0.29158(4) 0.79643(3) 0.0416 1.0000 Uani . . . . . .
O14 O 0.7436(3) 0.3333(5) 0.7493(3) 0.0404 1.0000 Uani . . . . . .
Ce15 Ce 0.79959(3) 0.39618(4) 0.85469(2) 0.0344 1.0000 Uani . . . . . .
O16 O 0.7920(3) 0.3425(5) 0.8109(3) 0.0424 1.0000 Uani . . . . . .
Ce17 Ce 0.68668(3) 0.40685(4) 0.81722(2) 0.0316 1.0000 Uani . . . . . .
O18 O 0.7397(4) 0.3481(5) 0.8436(3) 0.0430 1.0000 Uani . . . . . .
Ce19 Ce 0.74754(3) 0.50724(4) 0.88021(2) 0.0334 1.0000 Uani . . . . . .
O20 O 0.7456(3) 0.4479(5) 0.8346(3) 0.0334 1.0000 Uani . . . . . .
O21 O 0.6775(3) 0.5131(4) 0.8220(3) 0.0366 1.0000 Uani . . . . . .
Ce22 Ce 0.69742(3) 0.61106(4) 0.81551(2) 0.0278 1.0000 Uani . . . . . .
Ce23 Ce 0.64019(3) 0.51116(4) 0.75288(2) 0.0271 1.0000 Uani . . . . . .
O24 O 0.6974(3) 0.5577(4) 0.7721(3) 0.0263 1.0000 Uani . . . . . .
O25 O 0.6274(3) 0.5986(5) 0.7732(3) 0.0413 1.0000 Uani . . . . . .
C26 C 0.6112(6) 0.6096(7) 0.7956(6) 0.0582 1.0000 Uani . . . . . .
O27 O 0.6319(4) 0.6063(5) 0.8266(3) 0.0464 1.0000 Uani . . . . . .
C28 C 0.5705(3) 0.6291(4) 0.7837(5) 0.1414 1.0000 Uani D . . . . .
C29 C 0.5470(4) 0.6254(4) 0.7501(4) 0.1432 1.0000 Uani D . . . . .
C30 C 0.5080(4) 0.6418(4) 0.7395(3) 0.1469 1.0000 Uani D . . . . .
C31 C 0.4926(3) 0.6625(4) 0.7625(3) 0.1486 1.0000 Uani D . . . . .
O32 O 0.4537(3) 0.6785(4) 0.7519(5) 0.1589 1.0000 Uani D . . . . .
C34 C 0.5161(4) 0.6662(4) 0.7960(3) 0.1463 1.0000 Uani D . . . . .
C35 C 0.5551(4) 0.6496(4) 0.8067(4) 0.1432 1.0000 Uani D . . . . .
O36 O 0.6920(3) 0.4542(4) 0.7734(2) 0.0229 1.0000 Uani . . . . . .
O37 O 0.6204(3) 0.4261(5) 0.7774(3) 0.0394 1.0000 Uani . . . . . .
C38 C 0.5912(5) 0.4529(8) 0.7813(4) 0.0387 1.0000 Uani . . . . . .
O39 O 0.5921(4) 0.5012(5) 0.7837(3) 0.0472 1.0000 Uani . . . . . .
C40 C 0.5557(5) 0.4186(8) 0.7817(5) 0.0520 1.0000 Uani . . . . . .
C41 C 0.5561(6) 0.3671(9) 0.7838(5) 0.0616 1.0000 Uani . . . . . .
C42 C 0.5230(7) 0.3408(11) 0.7815(6) 0.0813 1.0000 Uani . . . . . .
C43 C 0.4887(7) 0.3634(12) 0.7764(6) 0.0838 1.0000 Uani . . . . . .
O44 O 0.4562(5) 0.3353(9) 0.7743(5) 0.1133 1.0000 Uani . . . . . .
C45 C 0.4194(9) 0.3609(16) 0.7706(8) 0.1618 1.0000 Uani . . . . . .
C46 C 0.4865(6) 0.4194(12) 0.7741(6) 0.0861 1.0000 Uani . . . . . .
C47 C 0.5206(6) 0.4479(9) 0.7758(6) 0.0657 1.0000 Uani . . . . . .
Ce48 Ce 0.64353(3) 0.50426(4) 0.67055(2) 0.0260 1.0000 Uani . . . . . .
O49 O 0.6411(3) 0.4548(5) 0.7134(3) 0.0370 1.0000 Uani . . . . . .
O50 O 0.6453(3) 0.5607(4) 0.7111(2) 0.0279 1.0000 Uani . . . . . .
Ce51 Ce 0.69451(3) 0.39342(4) 0.64335(2) 0.0271 1.0000 Uani . . . . . .
O52 O 0.6955(3) 0.4468(4) 0.6864(2) 0.0228 1.0000 Uani . . . . . .
O53 O 0.6870(3) 0.4956(5) 0.6262(3) 0.0410 1.0000 Uani . . . . . .
Ce54 Ce 0.75906(3) 0.48623(4) 0.61628(2) 0.0263 1.0000 Uani . . . . . .
Ce55 Ce 0.70587(3) 0.59760(4) 0.64105(2) 0.0265 1.0000 Uani . . . . . .
Ce56 Ce 0.81920(3) 0.58698(4) 0.67943(2) 0.0244 1.0000 Uani . . . . . .
O57 O 0.7598(3) 0.5451(4) 0.6611(2) 0.0225 1.0000 Uani . . . . . .
O58 O 0.7665(3) 0.6468(5) 0.6528(3) 0.0356 1.0000 Uani . . . . . .
O59 O 0.8284(3) 0.4816(4) 0.6741(3) 0.0359 1.0000 Uani . . . . . .
Ce60 Ce 0.86544(3) 0.48208(4) 0.74345(2) 0.0260 1.0000 Uani . . . . . .
Ce61 Ce 0.80753(3) 0.38154(4) 0.68083(2) 0.0259 1.0000 Uani . . . . . .
O62 O 0.8076(3) 0.4352(4) 0.7241(2) 0.0175 1.0000 Uani . . . . . .
O63 O 0.8746(3) 0.3883(5) 0.7213(3) 0.0319 1.0000 Uani . . . . . .
C64 C 0.9062(5) 0.4066(6) 0.7175(4) 0.0359 1.0000 Uani . . . . . .
O65 O 0.9132(3) 0.4533(5) 0.7147(3) 0.0444 1.0000 Uani . . . . . .
C66 C 0.9366(6) 0.3650(7) 0.7209(4) 0.0404 1.0000 Uani . . . . . .
C67 C 0.9768(5) 0.3789(7) 0.7270(5) 0.0411 1.0000 Uani . . . . . .
C68 C 1.0064(5) 0.3445(7) 0.7323(5) 0.0395 1.0000 Uani . . . . . .
C69 C 0.9988(6) 0.2894(8) 0.7310(5) 0.0494 1.0000 Uani . . . . . .
O70 O 1.0251(3) 0.2498(5) 0.7348(3) 0.0530 1.0000 Uani . . . . . .
C71 C 1.0638(5) 0.2655(9) 0.7410(6) 0.0650 1.0000 Uani . . . . . .
C72 C 0.9590(6) 0.2741(8) 0.7240(5) 0.0527 1.0000 Uani . . . . . .
C73 C 0.9299(6) 0.3104(8) 0.7195(4) 0.0462 1.0000 Uani . . . . . .
O74 O 0.7535(3) 0.4339(4) 0.6619(2) 0.0235 1.0000 Uani . . . . . .
O75 O 0.7964(3) 0.4007(5) 0.6192(3) 0.0379 1.0000 Uani . . . . . .
C76 C 0.8328(6) 0.3905(8) 0.6224(5) 0.0442 1.0000 Uani . . . . . .
O77 O 0.8583(4) 0.3860(5) 0.6504(3) 0.0414 1.0000 Uani . . . . . .
C78 C 0.8419(5) 0.3815(7) 0.5918(4) 0.0366 1.0000 Uani . . . . . .
C79 C 0.8121(7) 0.3893(7) 0.5591(4) 0.0487 1.0000 Uani . . . . . .
C80 C 0.8187(8) 0.3785(10) 0.5302(6) 0.0786 1.0000 Uani . . . . . .
C81 C 0.8543(9) 0.3580(12) 0.5326(7) 0.0919 1.0000 Uani . . . . . .
O82 O 0.8652(7) 0.3451(10) 0.5057(5) 0.1339 1.0000 Uani D . . . . .
C83 C 0.8297(11) 0.3409(16) 0.4744(8) 0.1548 1.0000 Uani D . . . . .
C84 C 0.8850(9) 0.3505(11) 0.5640(6) 0.0884 1.0000 Uani . . . . . .
C85 C 0.8772(7) 0.3620(9) 0.5932(5) 0.0610 1.0000 Uani . . . . . .
O86 O 0.7473(3) 0.3330(4) 0.6549(3) 0.0342 1.0000 Uani . . . . . .
O87 O 0.7951(3) 0.3345(4) 0.7197(3) 0.0340 1.0000 Uani . . . . . .
O88 O 0.8258(4) 0.2952(5) 0.6713(3) 0.0464 1.0000 Uani . . . . . .
C89 C 0.8151(5) 0.2469(7) 0.6710(4) 0.0372 1.0000 Uani . . . . . .
O90 O 0.7873(3) 0.2335(5) 0.6801(3) 0.0444 1.0000 Uani . . . . . .
C91 C 0.8385(6) 0.2079(7) 0.6605(5) 0.0493 1.0000 Uani . . . . . .
C92 C 0.8721(6) 0.2239(8) 0.6544(5) 0.0489 1.0000 Uani . . . . . .
C93 C 0.8957(7) 0.1883(9) 0.6450(6) 0.0669 1.0000 Uani . . . . . .
C94 C 0.8849(7) 0.1365(9) 0.6408(7) 0.0715 1.0000 Uani . . . . . .
O95 O 0.9052(5) 0.0988(6) 0.6302(5) 0.0909 1.0000 Uani . . . . . .
C96 C 0.9427(7) 0.1148(11) 0.6293(8) 0.1077 1.0000 Uani . . . . . .
C97 C 0.8499(6) 0.1188(8) 0.6451(6) 0.0611 1.0000 Uani . . . . . .
C98 C 0.8291(6) 0.1547(7) 0.6561(5) 0.0521 1.0000 Uani . . . . . .
O99 O 0.8139(3) 0.5398(5) 0.7232(3) 0.0293 1.0000 Uani . . . . . .
O100 O 0.8875(3) 0.5629(4) 0.7214(3) 0.0325 1.0000 Uani . . . . . .
C101 C 0.9032(5) 0.5678(6) 0.6982(5) 0.0404 1.0000 Uani . . . . . .
O102 O 0.8824(3) 0.5650(5) 0.6684(3) 0.0366 1.0000 Uani . . . . . .
C103 C 0.9464(5) 0.5763(7) 0.7094(4) 0.0351 1.0000 Uani . . . . . .
C104 C 0.9702(5) 0.5742(8) 0.7423(4) 0.0438 1.0000 Uani . . . . . .
C105 C 1.0103(5) 0.5868(8) 0.7528(5) 0.0512 1.0000 Uani . . . . . .
C106 C 1.0250(6) 0.6046(9) 0.7287(6) 0.0596 1.0000 Uani . . . . . .
O107 O 1.0648(4) 0.6185(6) 0.7356(4) 0.0681 1.0000 Uani . . . . . .
C108 C 1.0908(6) 0.6146(10) 0.7691(7) 0.0873 1.0000 Uani . . . . . .
C109 C 1.0022(6) 0.6081(8) 0.6954(6) 0.0560 1.0000 Uani . . . . . .
C110 C 0.9635(5) 0.5960(6) 0.6858(5) 0.0403 1.0000 Uani . . . . . .
Ce111 Ce 0.86166(3) 0.48976(4) 0.82596(2) 0.0297 1.0000 Uani . . . . . .
O112 O 0.8593(3) 0.4321(5) 0.7846(3) 0.0370 1.0000 Uani . . . . . .
O113 O 0.8643(3) 0.5383(4) 0.7839(2) 0.0285 1.0000 Uani . . . . . .
Ce114 Ce 0.81057(3) 0.60239(4) 0.85268(2) 0.0292 1.0000 Uani . . . . . .
O115 O 0.8191(4) 0.4982(5) 0.8703(3) 0.0434 1.0000 Uani . . . . . .
O116 O 0.8093(3) 0.5470(4) 0.8092(3) 0.0291 1.0000 Uani . . . . . .
O117 O 0.8787(3) 0.5794(5) 0.8581(3) 0.0386 1.0000 Uani . . . . . .
C118 C 0.9062(5) 0.5572(9) 0.8821(4) 0.0420 1.0000 Uani . . . . . .
O119 O 0.9066(4) 0.5076(6) 0.8858(3) 0.0461 1.0000 Uani . . . . . .
C120 C 0.9389(6) 0.5890(10) 0.9047(5) 0.0561 1.0000 Uani . . . . . .
C121 C 0.9342(6) 0.6413(10) 0.9093(5) 0.0619 1.0000 Uani . . . . . .
C122 C 0.9645(7) 0.6717(12) 0.9296(6) 0.0804 1.0000 Uani . . . . . .
C123 C 1.0020(7) 0.6481(10) 0.9452(5) 0.0644 1.0000 Uani . . . . . .
O124 O 1.0311(4) 0.6825(8) 0.9654(4) 0.0892 1.0000 Uani . . . . . .
C125 C 1.0704(7) 0.6617(13) 0.9770(7) 0.1137 1.0000 Uani . . . . . .
C126 C 1.0087(6) 0.5979(11) 0.9409(5) 0.0691 1.0000 Uani . . . . . .
C127 C 0.9749(6) 0.5662(11) 0.9202(5) 0.0715 1.0000 Uani . . . . . .
O128 O 0.7516(3) 0.5589(4) 0.8341(2) 0.0241 1.0000 Uani . . . . . .
O129 O 0.7556(3) 0.6620(4) 0.8406(3) 0.0323 1.0000 Uani . . . . . .
O130 O 0.7905(4) 0.5855(5) 0.9048(3) 0.0437 1.0000 Uani . . . . . .
C131 C 0.8276(5) 0.5927(7) 0.9255(4) 0.0378 1.0000 Uani . . . . . .
O132 O 0.8544(4) 0.5904(5) 0.9137(3) 0.0446 1.0000 Uani . . . . . .
C133 C 0.8351(6) 0.6030(8) 0.9600(5) 0.0493 1.0000 Uani . . . . . .
C134 C 0.8039(6) 0.5973(9) 0.9743(5) 0.0608 1.0000 Uani . . . . . .
C135 C 0.8132(7) 0.6103(9) 1.0080(5) 0.0629 1.0000 Uani . . . . . .
C136 C 0.8484(8) 0.6267(9) 1.0279(5) 0.0667 1.0000 Uani . . . . . .
O137 O 0.8521(5) 0.6406(6) 1.0596(4) 0.0723 1.0000 Uani . . . . . .
C138 C 0.8893(9) 0.6598(13) 1.0797(6) 0.1174 1.0000 Uani . . . . . .
C139 C 0.8779(7) 0.6329(10) 1.0149(5) 0.0710 1.0000 Uani . . . . . .
C140 C 0.8696(6) 0.6202(9) 0.9804(5) 0.0598 1.0000 Uani . . . . . .
O141 O 0.8078(3) 0.6503(4) 0.8091(2) 0.0254 1.0000 Uani . . . . . .
O142 O 0.8368(4) 0.6874(5) 0.8775(3) 0.0413 1.0000 Uani . . . . . .
C143 C 0.8309(6) 0.7355(8) 0.8692(5) 0.0468 1.0000 Uani . . . . . .
O144 O 0.8044(4) 0.7526(5) 0.8421(3) 0.0596 1.0000 Uani . . . . . .
C145 C 0.8573(6) 0.7793(9) 0.8906(5) 0.0599 1.0000 Uani . . . . . .
C146 C 0.8552(9) 0.8292(9) 0.8806(7) 0.0839 1.0000 Uani . . . . . .
C147 C 0.8820(10) 0.8663(12) 0.8969(8) 0.1164 1.0000 Uani . . . . . .
C148 C 0.9143(11) 0.8475(13) 0.9273(10) 0.1213 1.0000 Uani . . . . . .
O149 O 0.9452(10) 0.8853(12) 0.9465(10) 0.2339 1.0000 Uani D . . . . .
C150 C 0.9120(11) 0.8005(13) 0.9399(8) 0.1326 1.0000 Uani . . . . . .
C151 C 0.8847(8) 0.7645(10) 0.9206(6) 0.0823 1.0000 Uani . . . . . .
O152 O 0.8041(3) 0.4426(4) 0.8103(2) 0.0263 1.0000 Uani . . . . . .
O153 O 0.8715(4) 0.4076(5) 0.8592(3) 0.0428 1.0000 Uani . . . . . .
C154 C 0.8843(5) 0.3998(9) 0.8913(5) 0.0532 1.0000 Uani . . . . . .
O155 O 0.8613(4) 0.4074(6) 0.9069(3) 0.0543 1.0000 Uani . . . . . .
C156 C 0.9256(6) 0.3804(9) 0.9081(6) 0.0598 1.0000 Uani . . . . . .
C157 C 0.9516(6) 0.3760(8) 0.8917(5) 0.0501 1.0000 Uani . . . . . .
C158 C 0.9879(5) 0.3535(10) 0.9069(6) 0.0656 1.0000 Uani . . . . . .
C159 C 0.9971(7) 0.3322(11) 0.9385(7) 0.0806 1.0000 Uani . . . . . .
O160 O 1.0318(5) 0.3078(10) 0.9515(6) 0.1402 1.0000 Uani . . . . . .
C161 C 1.0413(8) 0.2865(16) 0.9850(9) 0.2016 1.0000 Uani . . . . . .
C162 C 0.9717(7) 0.3360(11) 0.9556(6) 0.0848 1.0000 Uani . . . . . .
C163 C 0.9360(7) 0.3587(10) 0.9407(4) 0.0716 1.0000 Uani . . . . . .
O164 O 0.9304(3) 0.4809(5) 0.8335(3) 0.0399 1.0000 Uani . . . . . .
C165 C 0.9496(5) 0.4797(7) 0.8136(5) 0.0364 1.0000 Uani . . . . . .
O166 O 0.9332(3) 0.4794(5) 0.7817(3) 0.0344 1.0000 Uani . . . . . .
C167 C 0.9923(5) 0.4773(7) 0.8279(4) 0.0364 1.0000 Uani . . . . . .
C168 C 1.0154(5) 0.4773(7) 0.8071(4) 0.0375 1.0000 Uani . . . . . .
C169 C 1.0560(5) 0.4779(7) 0.8213(5) 0.0428 1.0000 Uani . . . . . .
C170 C 1.0751(6) 0.4763(8) 0.8569(5) 0.0491 1.0000 Uani . . . . . .
O171 O 1.1147(4) 0.4756(6) 0.8675(4) 0.0602 1.0000 Uani . . . . . .
C172 C 1.1354(7) 0.4823(11) 0.9032(6) 0.0851 1.0000 Uani . . . . . .
C173 C 1.0519(5) 0.4748(7) 0.8768(5) 0.0445 1.0000 Uani . . . . . .
C174 C 1.0110(5) 0.4758(8) 0.8628(4) 0.0466 1.0000 Uani . . . . . .
O175 O 0.8070(4) 0.5697(5) 0.6217(3) 0.0419 1.0000 Uani . . . . . .
C176 C 0.8138(6) 0.5566(9) 0.5954(5) 0.0531 1.0000 Uani . . . . . .
O177 O 0.8036(4) 0.5104(5) 0.5843(3) 0.0498 1.0000 Uani . . . . . .
C178 C 0.8313(3) 0.5929(5) 0.5782(4) 0.0924 1.0000 Uani D . . . . .
C179 C 0.8472(3) 0.6393(6) 0.5951(3) 0.0934 1.0000 Uani D . . . . .
C180 C 0.8590(3) 0.6796(5) 0.5786(3) 0.0964 1.0000 Uani D . . . . .
C181 C 0.8546(3) 0.6737(4) 0.5451(2) 0.0960 1.0000 Uani D . . . . .
O182 O 0.8663(3) 0.7160(5) 0.5277(3) 0.1067 1.0000 Uani D . . . . .
C183 C 0.8387(3) 0.6273(4) 0.5282(3) 0.0947 1.0000 Uani D . . . . .
C184 C 0.8272(3) 0.5868(4) 0.5448(4) 0.0926 1.0000 Uani D . . . . .
O185 O 0.8136(3) 0.6423(4) 0.7184(2) 0.0260 1.0000 Uani . . . . . .
O186 O 0.8512(3) 0.6645(5) 0.6725(3) 0.0420 1.0000 Uani . . . . . .
C187 C 0.8481(5) 0.7142(8) 0.6757(5) 0.0438 1.0000 Uani . . . . . .
O188 O 0.8168(3) 0.7359(5) 0.6789(3) 0.0439 1.0000 Uani . . . . . .
C189 C 0.8801(5) 0.7493(7) 0.6736(5) 0.0436 1.0000 Uani . . . . . .
C190 C 0.9150(5) 0.7289(8) 0.6761(5) 0.0482 1.0000 Uani . . . . . .
C191 C 0.9468(5) 0.7599(8) 0.6760(5) 0.0499 1.0000 Uani . . . . . .
C192 C 0.9421(6) 0.8150(8) 0.6738(4) 0.0493 1.0000 Uani . . . . . .
O193 O 0.9706(4) 0.8503(5) 0.6744(3) 0.0512 1.0000 Uani . . . . . .
C194 C 1.0094(5) 0.8310(8) 0.6823(6) 0.0636 1.0000 Uani . . . . . .
C195 C 0.9059(5) 0.8358(7) 0.6709(4) 0.0400 1.0000 Uani . . . . . .
C196 C 0.8757(5) 0.8042(8) 0.6706(5) 0.0441 1.0000 Uani . . . . . .
O197 O 0.7231(3) 0.5693(5) 0.5897(3) 0.0371 1.0000 Uani . . . . . .
C198 C 0.6880(5) 0.5763(8) 0.5684(4) 0.0419 1.0000 Uani . . . . . .
O199 O 0.6611(3) 0.5844(5) 0.5800(3) 0.0424 1.0000 Uani . . . . . .
C200 C 0.6803(5) 0.5772(9) 0.5329(4) 0.0488 1.0000 Uani . . . . . .
C201 C 0.7096(6) 0.5662(9) 0.5188(5) 0.0564 1.0000 Uani . . . . . .
C202 C 0.7023(7) 0.5729(10) 0.4851(5) 0.0746 1.0000 Uani . . . . . .
C203 C 0.6649(8) 0.5795(11) 0.4634(5) 0.0812 1.0000 Uani . . . . . .
O204 O 0.6593(7) 0.5843(10) 0.4304(4) 0.1254 1.0000 Uani . . . . . .
C205 C 0.6247(12) 0.607(2) 0.4081(9) 0.2500 1.0000 Uani . . . . . .
C206 C 0.6342(7) 0.5854(11) 0.4763(5) 0.0789 1.0000 Uani . . . . . .
C207 C 0.6417(6) 0.5842(10) 0.5096(5) 0.0689 1.0000 Uani . . . . . .
O208 O 0.7015(3) 0.5505(4) 0.6858(2) 0.0259 1.0000 Uani . . . . . .
O209 O 0.6364(3) 0.5915(5) 0.6354(3) 0.0373 1.0000 Uani . . . . . .
C210 C 0.6058(5) 0.5711(9) 0.6123(4) 0.0425 1.0000 Uani . . . . . .
O211 O 0.5997(3) 0.5226(5) 0.6107(3) 0.0394 1.0000 Uani . . . . . .
C212 C 0.5763(5) 0.6098(7) 0.5908(4) 0.0386 1.0000 Uani . . . . . .
C213 C 0.5366(6) 0.5938(9) 0.5750(5) 0.0529 1.0000 Uani . . . . . .
C214 C 0.5082(5) 0.6277(8) 0.5561(5) 0.0478 1.0000 Uani . . . . . .
C215 C 0.5185(6) 0.6781(9) 0.5512(5) 0.0593 1.0000 Uani . . . . . .
O216 O 0.4924(4) 0.7161(6) 0.5312(4) 0.0698 1.0000 Uani . . . . . .
C217 C 0.4530(7) 0.7025(13) 0.5239(7) 0.1154 1.0000 Uani . . . . . .
C218 C 0.5582(6) 0.6962(9) 0.5650(5) 0.0614 1.0000 Uani . . . . . .
C219 C 0.5856(5) 0.6621(8) 0.5849(5) 0.0485 1.0000 Uani . . . . . .
O220 O 0.7126(3) 0.6515(4) 0.6833(3) 0.0270 1.0000 Uani . . . . . .
O221 O 0.6879(3) 0.6808(5) 0.6141(3) 0.0478 1.0000 Uani . . . . . .
C222 C 0.6977(6) 0.7304(9) 0.6209(6) 0.0569 1.0000 Uani . . . . . .
O223 O 0.7248(4) 0.7451(5) 0.6470(4) 0.0573 1.0000 Uani . . . . . .
C224 C 0.6751(6) 0.7689(9) 0.5936(6) 0.0626 1.0000 Uani . . . . . .
C225 C 0.6516(9) 0.7551(12) 0.5647(7) 0.1115 1.0000 Uani . . . . . .
C226 C 0.6293(10) 0.7882(14) 0.5398(10) 0.1524 1.0000 Uani . . . . . .
C227 C 0.6328(9) 0.8374(14) 0.5436(10) 0.1408 1.0000 Uani . . . . . .
O228 O 0.6143(9) 0.8794(11) 0.5256(8) 0.2162 1.0000 Uani D . . . . .
C229 C 0.5911(13) 0.8700(17) 0.4956(11) 0.2243 1.0000 Uani D . . . . .
C230 C 0.6565(11) 0.8590(13) 0.5743(12) 0.1840 1.0000 Uani . . . . . .
C231 C 0.6780(9) 0.8232(11) 0.5978(9) 0.1202 1.0000 Uani . . . . . .
O232 O 0.7114(3) 0.4025(5) 0.5946(3) 0.0372 1.0000 Uani . . . . . .
C233 C 0.7066(5) 0.4128(8) 0.5639(5) 0.0457 1.0000 Uani . . . . . .
O234 O 0.7196(4) 0.4569(5) 0.5570(3) 0.0486 1.0000 Uani . . . . . .
C235 C 0.6872(7) 0.3756(9) 0.5390(6) 0.0655 1.0000 Uani . . . . . .
C236 C 0.6688(5) 0.3285(9) 0.5452(5) 0.0533 1.0000 Uani . . . . . .
C237 C 0.6495(6) 0.2922(9) 0.5195(5) 0.0570 1.0000 Uani . . . . . .
C238 C 0.6488(6) 0.3022(8) 0.4875(5) 0.0518 1.0000 Uani . . . . . .
O239 O 0.6309(5) 0.2611(8) 0.4648(4) 0.0865 1.0000 Uani . . . . . .
C240 C 0.6205(8) 0.2689(14) 0.4315(7) 0.1200 1.0000 Uani . . . . . .
C241 C 0.6653(6) 0.3459(9) 0.4798(5) 0.0611 1.0000 Uani . . . . . .
C242 C 0.6839(6) 0.3841(9) 0.5044(5) 0.0588 1.0000 Uani . . . . . .
O243 O 0.6245(3) 0.4204(5) 0.6396(3) 0.0419 1.0000 Uani . . . . . .
C244 C 0.6110(6) 0.4108(7) 0.6082(5) 0.0497 1.0000 Uani . . . . . .
O245 O 0.6335(3) 0.4088(5) 0.5915(3) 0.0411 1.0000 Uani . . . . . .
C246 C 0.5685(6) 0.3983(8) 0.5921(5) 0.0458 1.0000 Uani . . . . . .
C247 C 0.5544(6) 0.3735(9) 0.5596(5) 0.0635 1.0000 Uani . . . . . .
C248 C 0.5164(5) 0.3572(9) 0.5452(6) 0.0642 1.0000 Uani . . . . . .
C249 C 0.4907(6) 0.3618(9) 0.5621(6) 0.0654 1.0000 Uani . . . . . .
O250 O 0.4520(4) 0.3467(8) 0.5492(4) 0.0903 1.0000 Uani . . . . . .
C251 C 0.4389(7) 0.3209(14) 0.5165(8) 0.1356 1.0000 Uani . . . . . .
C252 C 0.5023(6) 0.3862(9) 0.5940(6) 0.0673 1.0000 Uani . . . . . .
C253 C 0.5417(6) 0.4033(8) 0.6088(5) 0.0548 1.0000 Uani . . . . . .
O254 O 0.6956(4) 0.3435(4) 0.6866(3) 0.0388 1.0000 Uani . . . . . .
O255 O 0.6637(4) 0.3114(5) 0.6204(3) 0.0466 1.0000 Uani . . . . . .
C256 C 0.6677(6) 0.2632(7) 0.6296(6) 0.0494 1.0000 Uani . . . . . .
O257 O 0.6941(4) 0.2430(5) 0.6539(4) 0.0631 1.0000 Uani . . . . . .
C258 C 0.6347(6) 0.2273(8) 0.6078(6) 0.0544 1.0000 Uani . . . . . .
C259 C 0.6338(8) 0.1730(9) 0.6121(7) 0.0810 1.0000 Uani . . . . . .
C260 C 0.6036(10) 0.1383(11) 0.5912(9) 0.1056 1.0000 Uani . . . . . .
C261 C 0.5738(9) 0.1634(13) 0.5678(8) 0.0907 1.0000 Uani . . . . . .
O262 O 0.5484(9) 0.1242(17) 0.5533(8) 0.1973 1.0000 Uani D . . . . .
C263 C 0.5278(14) 0.136(3) 0.5345(12) 0.2003 1.0000 Uani D . . . . .
C264 C 0.5729(8) 0.2159(12) 0.5619(7) 0.0913 1.0000 Uani . . . . . .
C265 C 0.6038(7) 0.2486(10) 0.5818(6) 0.0695 1.0000 Uani . . . . . .
O266 O 0.5749(3) 0.5095(5) 0.6636(3) 0.0385 1.0000 Uani . . . . . .
C267 C 0.5560(6) 0.5131(7) 0.6838(5) 0.0441 1.0000 Uani . . . . . .
O268 O 0.5734(3) 0.5148(5) 0.7156(3) 0.0421 1.0000 Uani . . . . . .
C269 C 0.5133(4) 0.5178(7) 0.6703(5) 0.0409 1.0000 Uani . . . . . .
C270 C 0.4908(5) 0.5216(8) 0.6906(5) 0.0464 1.0000 Uani . . . . . .
C271 C 0.4492(5) 0.5258(8) 0.6763(6) 0.0588 1.0000 Uani . . . . . .
C272 C 0.4308(5) 0.5249(10) 0.6424(6) 0.0640 1.0000 Uani . . . . . .
O273 O 0.3906(4) 0.5292(8) 0.6308(5) 0.0921 1.0000 Uani . . . . . .
C274 C 0.3727(8) 0.5429(17) 0.5956(7) 0.1607 1.0000 Uani . . . . . .
C275 C 0.4518(6) 0.5203(10) 0.6215(6) 0.0717 1.0000 Uani . . . . . .
C276 C 0.4932(6) 0.5169(7) 0.6361(5) 0.0485 1.0000 Uani . . . . . .
O277 O 0.7080(4) 0.5982(5) 0.8737(3) 0.0466 1.0000 Uani . . . . . .
C278 C 0.7000(6) 0.5892(10) 0.9003(4) 0.0493 1.0000 Uani . . . . . .
O279 O 0.7074(5) 0.5438(7) 0.9132(4) 0.0700 1.0000 Uani . . . . . .
C280 C 0.6898(8) 0.6302(11) 0.9177(6) 0.0775 1.0000 Uani . . . . . .
C281 C 0.6901(7) 0.6280(10) 0.9494(5) 0.0673 1.0000 Uani . . . . . .
C282 C 0.6801(10) 0.6690(13) 0.9662(7) 0.1019 1.0000 Uani . . . . . .
C283 C 0.6677(11) 0.7147(13) 0.9507(9) 0.1096 1.0000 Uani . . . . . .
O284 O 0.6540(10) 0.7632(15) 0.9611(9) 0.2442 1.0000 Uani D . . . . .
C286 C 0.6634(9) 0.7213(11) 0.9161(8) 0.0979 1.0000 Uani . . . . . .
C287 C 0.6740(7) 0.6769(10) 0.8999(7) 0.0818 1.0000 Uani . . . . . .
O288 O 0.7083(3) 0.6602(4) 0.7754(3) 0.0263 1.0000 Uani . . . . . .
O289 O 0.6741(3) 0.6967(4) 0.8204(3) 0.0407 1.0000 Uani . . . . . .
C290 C 0.6831(5) 0.7455(8) 0.8173(5) 0.0459 1.0000 Uani . . . . . .
O291 O 0.7133(4) 0.7594(5) 0.8120(3) 0.0446 1.0000 Uani . . . . . .
C292 C 0.6548(7) 0.7858(8) 0.8195(5) 0.0552 1.0000 Uani . . . . . .
C293 C 0.6184(7) 0.7698(9) 0.8204(7) 0.0766 1.0000 Uani . . . . . .
C294 C 0.5909(8) 0.8069(10) 0.8213(6) 0.0785 1.0000 Uani . . . . . .
C295 C 0.5975(10) 0.8593(13) 0.8208(8) 0.0990 1.0000 Uani . . . . . .
O296 O 0.5717(7) 0.8994(7) 0.8220(6) 0.1351 1.0000 Uani . . . . . .
C297 C 0.5321(13) 0.8829(12) 0.8200(14) 0.2793 1.0000 Uani . . . . . .
C298 C 0.6330(9) 0.8760(11) 0.8196(7) 0.0933 1.0000 Uani . . . . . .
C299 C 0.6630(7) 0.8408(9) 0.8191(6) 0.0734 1.0000 Uani . . . . . .
O300 O 0.7016(4) 0.4326(5) 0.8794(3) 0.0510 1.0000 Uani . . . . . .
C301 C 0.6637(7) 0.4293(9) 0.8770(5) 0.0566 1.0000 Uani . . . . . .
O302 O 0.6385(4) 0.4267(5) 0.8480(3) 0.0479 1.0000 Uani . . . . . .
C303 C 0.6553(5) 0.4194(8) 0.9068(5) 0.0486 1.0000 Uani . . . . . .
C304 C 0.6201(7) 0.3986(8) 0.9050(7) 0.0734 1.0000 Uani . . . . . .
C305 C 0.6108(9) 0.3880(12) 0.9328(7) 0.1031 1.0000 Uani . . . . . .
C306 C 0.6389(12) 0.3978(14) 0.9639(8) 0.1256 1.0000 Uani . . . . . .
O307 O 0.6356(12) 0.3860(13) 0.9952(8) 0.2574 1.0000 Uani D . . . . .
C308 C 0.6769(10) 0.4169(13) 0.9675(7) 0.1136 1.0000 Uani . . . . . .
C309 C 0.6834(8) 0.4285(9) 0.9388(5) 0.0724 1.0000 Uani . . . . . .
O310 O 0.7834(4) 0.4149(5) 0.9028(3) 0.0516 1.0000 Uani . . . . . .
C311 C 0.7923(6) 0.4305(12) 0.9340(5) 0.0654 1.0000 Uani . . . . . .
O312 O 0.7859(5) 0.4781(6) 0.9394(4) 0.0631 1.0000 Uani . . . . . .
C313 C 0.8073(6) 0.3905(10) 0.9595(6) 0.0655 1.0000 Uani . . . . . .
C314 C 0.8096(6) 0.4016(10) 0.9925(5) 0.0629 1.0000 Uani . . . . . .
C315 C 0.8228(6) 0.3634(10) 1.0188(5) 0.0691 1.0000 Uani . . . . . .
C316 C 0.8337(5) 0.3123(10) 1.0110(6) 0.0602 1.0000 Uani . . . . . .
O317 O 0.8476(5) 0.2748(8) 1.0350(5) 0.0926 1.0000 Uani . . . . . .
C318 C 0.8551(9) 0.2890(11) 1.0680(7) 0.1011 1.0000 Uani . . . . . .
C319 C 0.8328(6) 0.3006(9) 0.9795(5) 0.0617 1.0000 Uani . . . . . .
C320 C 0.8195(5) 0.3397(9) 0.9553(5) 0.0569 1.0000 Uani . . . . . .
O321 O 0.6925(4) 0.3511(5) 0.7793(3) 0.0454 1.0000 Uani . . . . . .
O322 O 0.6578(4) 0.3300(5) 0.8285(3) 0.0456 1.0000 Uani . . . . . .
C323 C 0.6633(7) 0.2817(9) 0.8280(5) 0.0568 1.0000 Uani . . . . . .
O324 O 0.6905(4) 0.2578(5) 0.8200(3) 0.0595 1.0000 Uani . . . . . .
C325 C 0.6389(9) 0.2459(9) 0.8390(6) 0.0800 1.0000 Uani . . . . . .
C326 C 0.6057(8) 0.2657(10) 0.8455(7) 0.0867 1.0000 Uani . . . . . .
C327 C 0.5786(8) 0.2372(10) 0.8532(7) 0.0912 1.0000 Uani . . . . . .
C328 C 0.5828(10) 0.1820(13) 0.8537(8) 0.1138 1.0000 Uani . . . . . .
O329 O 0.5612(8) 0.1465(7) 0.8644(7) 0.1484 1.0000 Uani . . . . . .
C330 C 0.5226(12) 0.1677(14) 0.8679(11) 0.1785 1.0000 Uani . . . . . .
C331 C 0.6184(11) 0.1578(10) 0.8504(9) 0.1454 1.0000 Uani . . . . . .
C332 C 0.6421(9) 0.1909(8) 0.8411(6) 0.0864 1.0000 Uani . . . . . .
O333 O 0.8222(4) 0.3110(6) 0.8784(3) 0.0561 1.0000 Uani . . . . . .
C334 C 0.8124(9) 0.2643(10) 0.8705(7) 0.0760 1.0000 Uani . . . . . .
O335 O 0.7824(6) 0.2469(7) 0.8466(5) 0.0876 1.0000 Uani . . . . . .
C336 C 0.8405(7) 0.2207(11) 0.8886(5) 0.2551 1.0000 Uani D . . . . .
C337 C 0.8775(8) 0.2330(7) 0.9114(5) 0.2560 1.0000 Uani D . . . . .
C338 C 0.9021(6) 0.1930(7) 0.9296(4) 0.2592 1.0000 Uani D . . . . .
C339 C 0.8895(5) 0.1407(7) 0.9251(4) 0.2601 1.0000 Uani D . . . . .
O340 O 0.9138(7) 0.1010(8) 0.9435(5) 0.2691 1.0000 Uani D . . . . .
C341 C 0.9546(11) 0.1238(15) 0.9610(12) 0.2986 1.0000 Uani D . . . . .
C342 C 0.8524(6) 0.1283(9) 0.9025(4) 0.2611 1.0000 Uani D . . . . .
C343 C 0.8278(5) 0.1683(12) 0.8842(4) 0.2587 1.0000 Uani D . . . . .
O344 O 0.7083(8) 0.2103(10) 0.7699(6) 0.1405 1.0000 Uani D . . . . .
C345 C 0.6866(12) 0.2109(15) 0.7400(10) 0.1335 1.0000 Uani D . . . . .
O346 O 0.6929(6) 0.2448(9) 0.7218(9) 0.2027 1.0000 Uani . . . . . .
C347 C 0.6498(5) 0.1734(8) 0.7282(8) 0.2024 1.0000 Uani D . . . . .
C348 C 0.6432(5) 0.1380(10) 0.7452(6) 0.2066 1.0000 Uani D . . . . .
C349 C 0.6145(6) 0.1093(8) 0.7329(5) 0.2100 1.0000 Uani D . . . . .
C350 C 0.5979(5) 0.1086(6) 0.7025(5) 0.2083 1.0000 Uani D . . . . .
O351 O 0.5618(5) 0.0709(8) 0.6867(8) 0.2148 1.0000 Uani D . . . . .
C352 C 0.6318(7) 0.1739(6) 0.6977(8) 0.2010 1.0000 Uani D . . . . .
C353 C 0.6031(6) 0.1450(7) 0.6857(5) 0.2036 1.0000 Uani D . . . . .
O354 O 0.7830(5) 0.2363(9) 0.7760(11) 0.2409 1.0000 Uani . . . . . .
C355 C 0.7844(12) 0.1994(14) 0.7599(11) 0.1237 1.0000 Uani D . . . . .
O356 O 0.7636(8) 0.1998(8) 0.7297(6) 0.1293 1.0000 Uani D . . . . .
C357 C 0.8107(8) 0.1544(9) 0.7737(8) 0.0781 1.0000 Uani . . . . . .
C358 C 0.8367(8) 0.1551(13) 0.8058(8) 0.0947 1.0000 Uani . . . . . .
C359 C 0.8630(7) 0.1160(13) 0.8195(8) 0.1049 1.0000 Uani . . . . . .
C360 C 0.8648(7) 0.0728(9) 0.8011(7) 0.0649 1.0000 Uani . . . . . .
O361 O 0.8876(6) 0.0309(7) 0.8120(5) 0.0977 1.0000 Uani . . . . . .
C362 C 0.9160(9) 0.0333(15) 0.8432(8) 0.1409 1.0000 Uani . . . . . .
C363 C 0.8373(8) 0.0703(10) 0.7668(7) 0.0862 1.0000 Uani . . . . . .
C364 C 0.8137(8) 0.1122(9) 0.7549(6) 0.0811 1.0000 Uani . . . . . .
N365 N 0.8588(4) 0.3082(6) 0.7863(4) 0.0440 1.0000 Uani . . . . . .
C366 C 0.8670(6) 0.2772(8) 0.7637(7) 0.0672 1.0000 Uani . . . . . .
C367 C 0.8970(6) 0.2387(8) 0.7751(5) 0.0498 1.0000 Uani . . . . . .
C368 C 0.9168(6) 0.2304(8) 0.8081(5) 0.0567 1.0000 Uani . . . . . .
C369 C 0.9078(6) 0.2619(9) 0.8316(6) 0.0628 1.0000 Uani . . . . . .
C370 C 0.8772(7) 0.2995(9) 0.8182(5) 0.0636 1.0000 Uani . . . . . .
N371 N 0.6266(3) 0.3349(4) 0.7089(5) 0.1346 1.0000 Uani D . . . . .
C372 C 0.6098(5) 0.3183(4) 0.6783(4) 0.1422 1.0000 Uani D . . . . .
C373 C 0.5742(5) 0.2980(4) 0.6670(4) 0.1531 1.0000 Uani D . . . . .
C374 C 0.5484(4) 0.2884(4) 0.6816(6) 0.1589 1.0000 Uani D . . . . .
C375 C 0.5684(4) 0.3053(5) 0.7122(5) 0.1599 1.0000 Uani D . . . . .
C376 C 0.6036(5) 0.3263(4) 0.7256(4) 0.1467 1.0000 Uani D . . . . .
N377 N 0.8818(3) 0.6526(4) 0.7936(2) 0.0536 1.0000 Uani D . . . . .
C378 C 0.9154(4) 0.6325(4) 0.7900(2) 0.0663 1.0000 Uani D . . . . .
C379 C 0.9517(3) 0.6476(4) 0.8083(3) 0.0758 1.0000 Uani D . . . . .
C380 C 0.9579(3) 0.6859(5) 0.8324(3) 0.0714 1.0000 Uani D . . . . .
C381 C 0.9253(4) 0.7071(4) 0.8368(2) 0.0618 1.0000 Uani D . . . . .
C382 C 0.8895(3) 0.6905(4) 0.8184(3) 0.0591 1.0000 Uani D . . . . .
N383 N 0.6441(4) 0.6819(6) 0.7067(4) 0.0492 1.0000 Uani . . . . . .
C384 C 0.6280(9) 0.7001(11) 0.7298(9) 0.1323 1.0000 Uani . . . . . .
C385 C 0.5909(9) 0.7258(12) 0.7150(10) 0.1325 1.0000 Uani . . . . . .
C386 C 0.5743(8) 0.7404(13) 0.6832(10) 0.1201 1.0000 Uani . . . . . .
C387 C 0.5934(9) 0.7264(12) 0.6616(8) 0.1331 1.0000 Uani . . . . . .
C388 C 0.6272(8) 0.6952(11) 0.6763(7) 0.0994 1.0000 Uani . . . . . .
O389 O 0.8103(5) 0.7540(8) 0.7766(8) 0.1709 1.0000 Uani . . . . . .
C390 C 0.8143(8) 0.7847(13) 0.7558(7) 0.0845 1.0000 Uani . . . . . .
O391 O 0.7944(6) 0.7817(7) 0.7254(5) 0.0935 1.0000 Uani . . . . . .
C392 C 0.8465(7) 0.8248(9) 0.7655(6) 0.0594 1.0000 Uani . . . . . .
C393 C 0.8557(7) 0.8600(8) 0.7443(6) 0.0695 1.0000 Uani . . . . . .
C394 C 0.8831(6) 0.8976(9) 0.7531(5) 0.0587 1.0000 Uani . . . . . .
C395 C 0.9051(6) 0.9011(8) 0.7854(6) 0.0568 1.0000 Uani . . . . . .
O396 O 0.9374(5) 0.9348(7) 0.7979(5) 0.0856 1.0000 Uani . . . . . .
C397 C 0.9428(8) 0.9713(11) 0.7775(10) 0.1388 1.0000 Uani . . . . . .
C398 C 0.8980(9) 0.8690(12) 0.8085(6) 0.0869 1.0000 Uani . . . . . .
C399 C 0.8698(7) 0.8321(10) 0.7998(6) 0.0690 1.0000 Uani . . . . . .
O400 O 0.7354(8) 0.7932(9) 0.7620(6) 0.1391 1.0000 Uani . . . . . .
C401 C 0.7163(10) 0.7942(14) 0.7315(11) 0.1105 1.0000 Uani . . . . . .
O402 O 0.7196(5) 0.7552(9) 0.7153(10) 0.2407 1.0000 Uani . . . . . .
C403 C 0.6878(4) 0.8363(7) 0.7159(6) 0.1348 1.0000 Uani D . . . . .
C404 C 0.6845(4) 0.8773(8) 0.7358(4) 0.1385 1.0000 Uani D . . . . .
C405 C 0.6597(4) 0.9189(7) 0.7221(4) 0.1398 1.0000 Uani D . . . . .
C406 C 0.6383(3) 0.9195(5) 0.6884(4) 0.1385 1.0000 Uani D . . . . .
O407 O 0.6151(4) 0.9581(6) 0.6757(6) 0.1465 1.0000 Uani D . . . . .
C408 C 0.5896(11) 0.9773(16) 0.6556(11) 0.1789 1.0000 Uani D . . . . .
C409 C 0.6416(4) 0.8785(6) 0.6685(4) 0.1389 1.0000 Uani D . . . . .
C410 C 0.6663(5) 0.8369(5) 0.6822(6) 0.1370 1.0000 Uani D . . . . .
N411 N 0.7593(4) 0.7326(6) 0.8919(5) 0.0579 1.0000 Uani . . . . . .
C412 C 0.7661(7) 0.7122(9) 0.9230(6) 0.0704 1.0000 Uani . . . . . .
C413 C 0.7686(10) 0.7409(13) 0.9515(8) 0.1177 1.0000 Uani . . . . . .
C414 C 0.7595(14) 0.7947(14) 0.9487(8) 0.1691 1.0000 Uani . . . . . .
C415 C 0.7531(12) 0.8182(10) 0.9164(8) 0.1317 1.0000 Uani . . . . . .
C416 C 0.7527(7) 0.7857(9) 0.8901(6) 0.0663 1.0000 Uani . . . . . .
N417 N 0.7689(3) 0.7092(4) 0.6010(3) 0.0592 1.0000 Uani D . . . . .
C418 C 0.7799(3) 0.7612(5) 0.6014(3) 0.0644 1.0000 Uani D . . . . .
C419 C 0.7794(3) 0.7899(4) 0.5736(4) 0.0821 1.0000 Uani D . . . . .
C420 C 0.7665(3) 0.7660(6) 0.5425(3) 0.0943 1.0000 Uani D . . . . .
C421 C 0.7546(3) 0.7139(6) 0.5406(3) 0.0887 1.0000 Uani D . . . . .
C422 C 0.7561(3) 0.6875(4) 0.5695(4) 0.0704 1.0000 Uani D . . . . .
N423 N 0.7464(4) 0.2643(6) 0.6039(5) 0.0584 1.0000 Uani . . . . . .
C424 C 0.7590(5) 0.2833(9) 0.5787(5) 0.0482 1.0000 Uani . . . . . .
C425 C 0.7574(7) 0.2564(8) 0.5508(5) 0.0600 1.0000 Uani . . . . . .
C426 C 0.7444(8) 0.2049(10) 0.5458(6) 0.0785 1.0000 Uani . . . . . .
C427 C 0.7308(9) 0.1822(10) 0.5704(6) 0.0869 1.0000 Uani . . . . . .
C428 C 0.7331(7) 0.2139(9) 0.5973(5) 0.0642 1.0000 Uani . . . . . .
N429 N 0.7358(5) 0.2853(7) 0.8930(5) 0.0771 1.0000 Uani . . . . . .
C430 C 0.7256(7) 0.3125(10) 0.9187(7) 0.0750 1.0000 Uani . . . . . .
C431 C 0.7222(8) 0.2923(15) 0.9470(6) 0.1020 1.0000 Uani . . . . . .
C432 C 0.7274(8) 0.2376(14) 0.9534(7) 0.1002 1.0000 Uani . . . . . .
C433 C 0.7351(7) 0.2090(11) 0.9289(7) 0.0862 1.0000 Uani . . . . . .
C434 C 0.7365(9) 0.2314(11) 0.8994(7) 0.1027 1.0000 Uani . . . . . .
N435 N 0.4401(8) 0.5219(10) 0.5413(5) 0.0905 1.0000 Uani . . . . . .
C436 C 0.4100(7) 0.5465(10) 0.5164(7) 0.0761 1.0000 Uani . . . . . .
C437 C 0.4021(7) 0.5382(10) 0.4841(5) 0.0679 1.0000 Uani . . . . . .
C438 C 0.4248(6) 0.5030(11) 0.4748(5) 0.0692 1.0000 Uani . . . . . .
C439 C 0.4542(7) 0.4779(10) 0.4984(6) 0.0734 1.0000 Uani . . . . . .
C440 C 0.4609(8) 0.4931(10) 0.5312(6) 0.0699 1.0000 Uani . . . . . .
N441 N 0.9251(7) 0.5149(8) 1.0384(5) 0.0780 1.0000 Uani . . . . . .
C442 C 0.9544(8) 0.5347(10) 1.0294(5) 0.0732 1.0000 Uani . . . . . .
C443 C 0.9559(6) 0.5337(8) 0.9977(5) 0.0557 1.0000 Uani . . . . . .
C444 C 0.9260(7) 0.5070(9) 0.9739(6) 0.0641 1.0000 Uani . . . . . .
C445 C 0.8973(7) 0.4820(10) 0.9823(6) 0.0752 1.0000 Uani . . . . . .
C446 C 0.8994(8) 0.4883(11) 1.0156(6) 0.0834 1.0000 Uani . . . . . .
N447 N 0.8090(5) 0.9890(6) 0.6861(4) 0.1204 1.0000 Uani D . . . . .
C448 C 0.7771(5) 0.9725(8) 0.6969(3) 0.1170 1.0000 Uani D . . . . .
C449 C 0.7587(4) 0.9261(10) 0.6893(4) 0.1189 1.0000 Uani D . . . . .
C450 C 0.7670(6) 0.8897(6) 0.6709(4) 0.1227 1.0000 Uani D . . . . .
C451 C 0.7955(6) 0.9009(8) 0.6599(3) 0.1192 1.0000 Uani D . . . . .
C452 C 0.8157(4) 0.9461(9) 0.6661(4) 0.1133 1.0000 Uani D . . . . .
N453 N 0.9775(6) 0.4689(4) 0.6060(8) 0.1688 1.0000 Uani D . . . . .
C454 C 0.9719(7) 0.4681(4) 0.6381(6) 0.1681 1.0000 Uani D . . . . .
C455 C 0.9382(10) 0.4777(5) 0.6420(6) 0.1643 1.0000 Uani D . . . . .
C456 C 0.9127(6) 0.4878(4) 0.6114(8) 0.1685 1.0000 Uani D . . . . .
C457 C 0.9078(7) 0.4914(4) 0.5789(7) 0.1719 1.0000 Uani D . . . . .
C458 C 0.9425(9) 0.4811(5) 0.5772(5) 0.1717 1.0000 Uani D . . . . .
N459 N 0.9571(4) 0.2626(7) 0.6189(6) 0.1232 1.0000 Uani D . . . . .
C460 C 0.9714(5) 0.2678(6) 0.5944(4) 0.1235 1.0000 Uani D . . . . .
C461 C 0.9964(5) 0.3021(9) 0.5897(4) 0.1212 1.0000 Uani D . . . . .
C462 C 1.0084(4) 0.3363(7) 0.6142(6) 0.1333 1.0000 Uani D . . . . .
C463 C 0.9983(5) 0.3390(7) 0.6408(5) 0.1301 1.0000 Uani D . . . . .
C464 C 0.9731(5) 0.3014(9) 0.6406(4) 0.1248 1.0000 Uani D . . . . .
N465 N 0.6767(4) 0.0298(6) 0.6487(7) 0.1710 1.0000 Uani D . . . . .
C466 C 0.6861(5) 0.0576(8) 0.6770(6) 0.1657 1.0000 Uani D . . . . .
C467 C 0.7118(6) 0.0984(8) 0.6903(5) 0.1563 1.0000 Uani D . . . . .
C468 C 0.7301(4) 0.1098(6) 0.6677(6) 0.1525 1.0000 Uani D . . . . .
C469 C 0.7259(5) 0.0872(9) 0.6371(6) 0.1576 1.0000 Uani D . . . . .
C470 C 0.6981(5) 0.0481(7) 0.6314(5) 0.1671 1.0000 Uani D . . . . .
N471 N 0.7640(4) 0.8902(6) 0.8209(7) 0.1751 1.0000 Uani D . . . . .
C472 C 0.7844(6) 0.9034(9) 0.7988(5) 0.1713 1.0000 Uani D . . . . .
C473 C 0.8070(5) 0.9436(10) 0.8084(6) 0.1764 1.0000 Uani D . . . . .
C474 C 0.8167(4) 0.9770(7) 0.8339(8) 0.1770 1.0000 Uani D . . . . .
C475 C 0.7957(6) 0.9604(8) 0.8517(5) 0.1763 1.0000 Uani D . . . . .
C476 C 0.7713(5) 0.9230(10) 0.8497(6) 0.1755 1.0000 Uani D . . . . .
C477 C 0.9172(13) 0.8991(18) 0.9634(14) 0.2469 1.0000 Uani D . . . . .
C600 C 0.8633(10) 0.6983(9) 0.4944(5) 0.1351 1.0000 Uani D . . . . .
C579 C 0.5438(14) 0.0721(19) 0.7083(12) 0.2245 1.0000 Uani D . . . . .
C1 C 0.6145(16) 0.3582(19) 1.0020(11) 0.2636 1.0000 Uani D . . . . .
C221 C 0.6682(16) 0.772(2) 0.9884(13) 0.2621 1.0000 Uani D . . . . .
C2 C 0.4465(10) 0.7322(14) 0.7553(10) 0.1817 1.0000 Uani D . . . . .
H291 H 0.5584 0.6114 0.7354 0.1099 1.0000 Uiso R . . . . .
H301 H 0.4940 0.6430 0.7164 0.1528 1.0000 Uiso R . . . . .
H341 H 0.5057 0.6770 0.8129 0.1541 1.0000 Uiso R . . . . .
H351 H 0.5722 0.6561 0.8298 0.1318 1.0000 Uiso R . . . . .
H411 H 0.5785 0.3469 0.7853 0.0651 1.0000 Uiso R . . . . .
H421 H 0.5230 0.3051 0.7841 0.0842 1.0000 Uiso R . . . . .
H451 H 0.4001 0.3344 0.7686 0.1515 1.0000 Uiso R . . . . .
H452 H 0.4220 0.3839 0.7881 0.1515 1.0000 Uiso R . . . . .
H453 H 0.4115 0.3804 0.7495 0.1515 1.0000 Uiso R . . . . .
H461 H 0.4630 0.4373 0.7710 0.1123 1.0000 Uiso R . . . . .
H471 H 0.5201 0.4857 0.7738 0.0806 1.0000 Uiso R . . . . .
H671 H 0.9832 0.4154 0.7286 0.0455 1.0000 Uiso R . . . . .
H681 H 1.0323 0.3580 0.7353 0.0485 1.0000 Uiso R . . . . .
H711 H 1.0792 0.2343 0.7422 0.0683 1.0000 Uiso R . . . . .
H712 H 1.0739 0.2834 0.7622 0.0683 1.0000 Uiso R . . . . .
H713 H 1.0669 0.2886 0.7242 0.0683 1.0000 Uiso R . . . . .
H721 H 0.9539 0.2369 0.7234 0.0549 1.0000 Uiso R . . . . .
H731 H 0.9032 0.2978 0.7144 0.0503 1.0000 Uiso R . . . . .
H791 H 0.7862 0.4028 0.5568 0.0594 1.0000 Uiso R . . . . .
H801 H 0.8001 0.3865 0.5083 0.0672 1.0000 Uiso R . . . . .
H831 H 0.8424 0.3299 0.4607 0.3670 1.0000 Uiso R . . . . .
H832 H 0.8245 0.3761 0.4747 0.3670 1.0000 Uiso R . . . . .
H833 H 0.8113 0.3180 0.4771 0.3670 1.0000 Uiso R . . . . .
H841 H 0.9108 0.3362 0.5650 0.0908 1.0000 Uiso R . . . . .
H851 H 0.8973 0.3558 0.6133 0.0742 1.0000 Uiso R . . . . .
H921 H 0.8791 0.2599 0.6577 0.0515 1.0000 Uiso R . . . . .
H931 H 0.9190 0.1998 0.6429 0.0612 1.0000 Uiso R . . . . .
H961 H 0.9520 0.0845 0.6193 0.1228 1.0000 Uiso R . . . . .
H962 H 0.9616 0.1253 0.6485 0.1228 1.0000 Uiso R . . . . .
H963 H 0.9387 0.1432 0.6118 0.1228 1.0000 Uiso R . . . . .
H971 H 0.8408 0.0852 0.6402 0.0722 1.0000 Uiso R . . . . .
H981 H 0.8054 0.1436 0.6588 0.0607 1.0000 Uiso R . . . . .
H1041 H 0.9604 0.5632 0.7592 0.0532 1.0000 Uiso R . . . . .
H1051 H 1.0268 0.5844 0.7752 0.0585 1.0000 Uiso R . . . . .
H1081 H 1.1153 0.6262 0.7707 0.0982 1.0000 Uiso R . . . . .
H1082 H 1.0794 0.6379 0.7814 0.0982 1.0000 Uiso R . . . . .
H1083 H 1.0901 0.5797 0.7761 0.0982 1.0000 Uiso R . . . . .
H1091 H 1.0138 0.6203 0.6800 0.0624 1.0000 Uiso R . . . . .
H1101 H 0.9467 0.5984 0.6627 0.0352 1.0000 Uiso R . . . . .
H1211 H 0.9102 0.6585 0.8979 0.0597 1.0000 Uiso R . . . . .
H1221 H 0.9626 0.7085 0.9341 0.0832 1.0000 Uiso R . . . . .
H1251 H 1.0883 0.6864 0.9898 0.1196 1.0000 Uiso R . . . . .
H1252 H 1.0714 0.6298 0.9900 0.1196 1.0000 Uiso R . . . . .
H1253 H 1.0771 0.6512 0.9578 0.1196 1.0000 Uiso R . . . . .
H1271 H 0.9793 0.5292 0.9181 0.0760 1.0000 Uiso R . . . . .
H1341 H 0.7782 0.5865 0.9613 0.0595 1.0000 Uiso R . . . . .
H1351 H 0.7944 0.6041 1.0185 0.0638 1.0000 Uiso R . . . . .
H1381 H 0.8908 0.6691 1.1014 0.0998 1.0000 Uiso R . . . . .
H1382 H 0.9100 0.6335 1.0816 0.0998 1.0000 Uiso R . . . . .
H1383 H 0.8972 0.6911 1.0696 0.0998 1.0000 Uiso R . . . . .
H1391 H 0.9036 0.6456 1.0282 0.0777 1.0000 Uiso R . . . . .
H1401 H 0.8916 0.6200 0.9731 0.0639 1.0000 Uiso R . . . . .
H1461 H 0.8364 0.8374 0.8600 0.0799 1.0000 Uiso R . . . . .
H1471 H 0.8837 0.9008 0.8892 0.1269 1.0000 Uiso R . . . . .
H1501 H 0.9335 0.7857 0.9594 0.1031 1.0000 Uiso R . . . . .
H1511 H 0.8821 0.7325 0.9300 0.1071 1.0000 Uiso R . . . . .
H1571 H 0.9448 0.3895 0.8696 0.0484 1.0000 Uiso R . . . . .
H1581 H 1.0077 0.3537 0.8969 0.0713 1.0000 Uiso R . . . . .
H1611 H 1.0646 0.2658 0.9894 0.2255 1.0000 Uiso R . . . . .
H1612 H 1.0388 0.3051 1.0008 0.2255 1.0000 Uiso R . . . . .
H1613 H 1.0197 0.2554 0.9798 0.2255 1.0000 Uiso R . . . . .
H1621 H 0.9779 0.3177 0.9766 0.0869 1.0000 Uiso R . . . . .
H1631 H 0.9196 0.3684 0.9536 0.0841 1.0000 Uiso R . . . . .
H1681 H 1.0020 0.4768 0.7829 0.0509 1.0000 Uiso R . . . . .
H1691 H 1.0720 0.4783 0.8074 0.0522 1.0000 Uiso R . . . . .
H1721 H 1.1628 0.4798 0.9099 0.0970 1.0000 Uiso R . . . . .
H1722 H 1.1279 0.5143 0.9115 0.0970 1.0000 Uiso R . . . . .
H1723 H 1.1267 0.4530 0.9150 0.0970 1.0000 Uiso R . . . . .
H1731 H 1.0644 0.4722 0.9006 0.0538 1.0000 Uiso R . . . . .
H1741 H 0.9957 0.4769 0.8765 0.0480 1.0000 Uiso R . . . . .
H1791 H 0.8480 0.6465 0.6169 0.0846 1.0000 Uiso R . . . . .
H1801 H 0.8703 0.7117 0.5868 0.1343 1.0000 Uiso R . . . . .
H1831 H 0.8323 0.6258 0.5045 0.1025 1.0000 Uiso R . . . . .
H1841 H 0.8193 0.5520 0.5354 0.0706 1.0000 Uiso R . . . . .
H1901 H 0.9189 0.6911 0.6773 0.0464 1.0000 Uiso R . . . . .
H1911 H 0.9722 0.7462 0.6791 0.0642 1.0000 Uiso R . . . . .
H1941 H 1.0246 0.8631 0.6803 0.0669 1.0000 Uiso R . . . . .
H1942 H 1.0202 0.8190 0.7042 0.0669 1.0000 Uiso R . . . . .
H1943 H 1.0110 0.8066 0.6665 0.0669 1.0000 Uiso R . . . . .
H1951 H 0.9016 0.8735 0.6705 0.0441 1.0000 Uiso R . . . . .
H1961 H 0.8510 0.8188 0.6682 0.0493 1.0000 Uiso R . . . . .
H2011 H 0.7357 0.5601 0.5336 0.0563 1.0000 Uiso R . . . . .
H2021 H 0.7237 0.5673 0.4779 0.0737 1.0000 Uiso R . . . . .
H2051 H 0.6204 0.6040 0.3865 0.3041 1.0000 Uiso R . . . . .
H2052 H 0.6198 0.6398 0.4160 0.3041 1.0000 Uiso R . . . . .
H2053 H 0.6031 0.5825 0.4126 0.3041 1.0000 Uiso R . . . . .
H2061 H 0.6088 0.5948 0.4616 0.0889 1.0000 Uiso R . . . . .
H2071 H 0.6206 0.5856 0.5178 0.0644 1.0000 Uiso R . . . . .
H2131 H 0.5304 0.5587 0.5780 0.0539 1.0000 Uiso R . . . . .
H2141 H 0.4816 0.6163 0.5473 0.0511 1.0000 Uiso R . . . . .
H2181 H 0.5650 0.7326 0.5629 0.0661 1.0000 Uiso R . . . . .
H2191 H 0.6123 0.6724 0.5929 0.0578 1.0000 Uiso R . . . . .
H2251 H 0.6476 0.7159 0.5612 0.0962 1.0000 Uiso R . . . . .
H2261 H 0.6130 0.7748 0.5167 0.1587 1.0000 Uiso R . . . . .
H2291 H 0.5791 0.8960 0.4794 0.3215 1.0000 Uiso R . . . . .
H2292 H 0.6014 0.8425 0.4824 0.3215 1.0000 Uiso R . . . . .
H2293 H 0.5684 0.8482 0.4976 0.3215 1.0000 Uiso R . . . . .
H2301 H 0.6586 0.8982 0.5772 0.1837 1.0000 Uiso R . . . . .
H2311 H 0.6946 0.8328 0.6184 0.1653 1.0000 Uiso R . . . . .
H2361 H 0.6729 0.3202 0.5683 0.0472 1.0000 Uiso R . . . . .
H2371 H 0.6378 0.2611 0.5244 0.0591 1.0000 Uiso R . . . . .
H2401 H 0.6091 0.2373 0.4188 0.1126 1.0000 Uiso R . . . . .
H2402 H 0.6427 0.2786 0.4248 0.1126 1.0000 Uiso R . . . . .
H2403 H 0.6012 0.2969 0.4234 0.1126 1.0000 Uiso R . . . . .
H2411 H 0.6623 0.3538 0.4569 0.0585 1.0000 Uiso R . . . . .
H2421 H 0.6985 0.4113 0.4994 0.0668 1.0000 Uiso R . . . . .
H2471 H 0.5722 0.3726 0.5474 0.0552 1.0000 Uiso R . . . . .
H2481 H 0.5087 0.3406 0.5243 0.0780 1.0000 Uiso R . . . . .
H2511 H 0.4128 0.3121 0.5099 0.1076 1.0000 Uiso R . . . . .
H2512 H 0.4557 0.2925 0.5172 0.1076 1.0000 Uiso R . . . . .
H2513 H 0.4427 0.3479 0.5011 0.1076 1.0000 Uiso R . . . . .
H2521 H 0.4845 0.3906 0.6058 0.0658 1.0000 Uiso R . . . . .
H2531 H 0.5496 0.4208 0.6300 0.0468 1.0000 Uiso R . . . . .
H2591 H 0.6562 0.1598 0.6283 0.0767 1.0000 Uiso R . . . . .
H2601 H 0.6040 0.1006 0.5962 0.0957 1.0000 Uiso R . . . . .
H2631 H 0.5072 0.1046 0.5266 0.3807 1.0000 Uiso R . . . . .
H2632 H 0.5101 0.1633 0.5384 0.3807 1.0000 Uiso R . . . . .
H2633 H 0.5375 0.1425 0.5201 0.3807 1.0000 Uiso R . . . . .
H2641 H 0.5518 0.2333 0.5450 0.0945 1.0000 Uiso R . . . . .
H2651 H 0.6056 0.2833 0.5773 0.0777 1.0000 Uiso R . . . . .
H2701 H 0.5033 0.5230 0.7141 0.0501 1.0000 Uiso R . . . . .
H2711 H 0.4336 0.5286 0.6903 0.0815 1.0000 Uiso R . . . . .
H2741 H 0.3440 0.5435 0.5889 0.1331 1.0000 Uiso R . . . . .
H2742 H 0.3807 0.5745 0.5882 0.1331 1.0000 Uiso R . . . . .
H2743 H 0.3774 0.5139 0.5812 0.1331 1.0000 Uiso R . . . . .
H2751 H 0.4390 0.5187 0.5983 0.0752 1.0000 Uiso R . . . . .
H2761 H 0.5083 0.5172 0.6218 0.0542 1.0000 Uiso R . . . . .
H2811 H 0.6967 0.5942 0.9595 0.0874 1.0000 Uiso R . . . . .
H2821 H 0.6793 0.6620 0.9887 0.1264 1.0000 Uiso R . . . . .
H2861 H 0.6543 0.7519 0.9035 0.1078 1.0000 Uiso R . . . . .
H2871 H 0.6713 0.6792 0.8773 0.0859 1.0000 Uiso R . . . . .
H2931 H 0.6127 0.7324 0.8222 0.0789 1.0000 Uiso R . . . . .
H2941 H 0.5647 0.7959 0.8181 0.1051 1.0000 Uiso R . . . . .
H2981 H 0.6386 0.9139 0.8193 0.1123 1.0000 Uiso R . . . . .
H2991 H 0.6885 0.8538 0.8188 0.0885 1.0000 Uiso R . . . . .
H3041 H 0.6018 0.3878 0.8840 0.0974 1.0000 Uiso R . . . . .
H3051 H 0.5839 0.3767 0.9301 0.1124 1.0000 Uiso R . . . . .
H3081 H 0.6933 0.4289 0.9882 0.1190 1.0000 Uiso R . . . . .
H3091 H 0.7093 0.4371 0.9396 0.0732 1.0000 Uiso R . . . . .
H3151 H 0.8268 0.3698 1.0422 0.0750 1.0000 Uiso R . . . . .
H3191 H 0.8419 0.2677 0.9764 0.0730 1.0000 Uiso R . . . . .
H3201 H 0.8193 0.3311 0.9334 0.0694 1.0000 Uiso R . . . . .
H3261 H 0.6008 0.3025 0.8444 0.0870 1.0000 Uiso R . . . . .
H3271 H 0.5594 0.2521 0.8596 0.0918 1.0000 Uiso R . . . . .
H3311 H 0.6245 0.1216 0.8550 0.1134 1.0000 Uiso R . . . . .
H3321 H 0.6636 0.1750 0.8371 0.0966 1.0000 Uiso R . . . . .
H3371 H 0.8832 0.2677 0.9207 0.2628 1.0000 Uiso R . . . . .
H3381 H 0.9297 0.1989 0.9400 0.2698 1.0000 Uiso R . . . . .
H3411 H 0.9680 0.0939 0.9695 0.3005 1.0000 Uiso R . . . . .
H3412 H 0.9352 0.1313 0.9723 0.3005 1.0000 Uiso R . . . . .
H3413 H 0.9619 0.1495 0.9527 0.3005 1.0000 Uiso R . . . . .
H3421 H 0.8472 0.0934 0.8933 0.2769 1.0000 Uiso R . . . . .
H3431 H 0.8004 0.1616 0.8728 0.2619 1.0000 Uiso R . . . . .
H3481 H 0.6496 0.1525 0.7676 0.2058 1.0000 Uiso R . . . . .
H3491 H 0.6060 0.0882 0.7477 0.2298 1.0000 Uiso R . . . . .
H3521 H 0.6340 0.2026 0.6839 0.1871 1.0000 Uiso R . . . . .
H3531 H 0.5804 0.1498 0.6664 0.2061 1.0000 Uiso R . . . . .
H3581 H 0.8356 0.1858 0.8194 0.1077 1.0000 Uiso R . . . . .
H3591 H 0.8793 0.1180 0.8422 0.1003 1.0000 Uiso R . . . . .
H3631 H 0.8373 0.0390 0.7538 0.0944 1.0000 Uiso R . . . . .
H3641 H 0.7965 0.1107 0.7324 0.0982 1.0000 Uiso R . . . . .
H3661 H 0.8535 0.2817 0.7410 0.0619 1.0000 Uiso R . . . . .
H3671 H 0.9030 0.2186 0.7594 0.0552 1.0000 Uiso R . . . . .
H3681 H 0.9377 0.2047 0.8160 0.0810 1.0000 Uiso R . . . . .
H3691 H 0.9203 0.2591 0.8543 0.0679 1.0000 Uiso R . . . . .
H3701 H 0.8696 0.3184 0.8335 0.0650 1.0000 Uiso R . . . . .
H3721 H 0.6220 0.3261 0.6620 0.1167 1.0000 Uiso R . . . . .
H3731 H 0.5708 0.2733 0.6478 0.1370 1.0000 Uiso R . . . . .
H3741 H 0.5197 0.2852 0.6688 0.1886 1.0000 Uiso R . . . . .
H3751 H 0.5606 0.2807 0.7257 0.2011 1.0000 Uiso R . . . . .
H3761 H 0.6036 0.3431 0.7447 0.1868 1.0000 Uiso R . . . . .
H3791 H 0.9736 0.6334 0.8040 0.0879 1.0000 Uiso R . . . . .
H3801 H 0.9841 0.6953 0.8447 0.0866 1.0000 Uiso R . . . . .
H3811 H 0.9293 0.7327 0.8540 0.0642 1.0000 Uiso R . . . . .
H3821 H 0.8682 0.7059 0.8222 0.0541 1.0000 Uiso R . . . . .
H3841 H 0.6414 0.6959 0.7535 0.1081 1.0000 Uiso R . . . . .
H3851 H 0.5778 0.7352 0.7299 0.1083 1.0000 Uiso R . . . . .
H3861 H 0.5518 0.7648 0.6750 0.1316 1.0000 Uiso R . . . . .
H3871 H 0.5791 0.7299 0.6385 0.1354 1.0000 Uiso R . . . . .
H3881 H 0.6429 0.6916 0.6620 0.1203 1.0000 Uiso R . . . . .
H3931 H 0.8391 0.8555 0.7207 0.0675 1.0000 Uiso R . . . . .
H3941 H 0.8881 0.9190 0.7364 0.0705 1.0000 Uiso R . . . . .
H3971 H 0.9656 0.9912 0.7883 0.1180 1.0000 Uiso R . . . . .
H3972 H 0.9206 0.9949 0.7684 0.1180 1.0000 Uiso R . . . . .
H3973 H 0.9460 0.9537 0.7580 0.1180 1.0000 Uiso R . . . . .
H3981 H 0.9150 0.8711 0.8313 0.0892 1.0000 Uiso R . . . . .
H3991 H 0.8657 0.8097 0.8168 0.0648 1.0000 Uiso R . . . . .
H4041 H 0.7028 0.8808 0.7584 0.1486 1.0000 Uiso R . . . . .
H4051 H 0.6468 0.9361 0.7367 0.1424 1.0000 Uiso R . . . . .
H4091 H 0.6260 0.8853 0.6462 0.1671 1.0000 Uiso R . . . . .
H4101 H 0.6687 0.8093 0.6687 0.1584 1.0000 Uiso R . . . . .
H4121 H 0.7755 0.6759 0.9248 0.0905 1.0000 Uiso R . . . . .
H4131 H 0.7687 0.7201 0.9702 0.1266 1.0000 Uiso R . . . . .
H4141 H 0.7602 0.8158 0.9674 0.1475 1.0000 Uiso R . . . . .
H4151 H 0.7489 0.8552 0.9127 0.1370 1.0000 Uiso R . . . . .
H4161 H 0.7469 0.8004 0.8685 0.0747 1.0000 Uiso R . . . . .
H4181 H 0.7881 0.7765 0.6232 0.0694 1.0000 Uiso R . . . . .
H4191 H 0.7893 0.8267 0.5747 0.1242 1.0000 Uiso R . . . . .
H4201 H 0.7626 0.7859 0.5241 0.1714 1.0000 Uiso R . . . . .
H4211 H 0.7453 0.6963 0.5195 0.1511 1.0000 Uiso R . . . . .
H4221 H 0.7502 0.6503 0.5682 0.0803 1.0000 Uiso R . . . . .
H4241 H 0.7680 0.3196 0.5805 0.0532 1.0000 Uiso R . . . . .
H4251 H 0.7683 0.2711 0.5350 0.0607 1.0000 Uiso R . . . . .
H4261 H 0.7431 0.1848 0.5264 0.0954 1.0000 Uiso R . . . . .
H4271 H 0.7212 0.1467 0.5684 0.1023 1.0000 Uiso R . . . . .
H4281 H 0.7235 0.1989 0.6134 0.0643 1.0000 Uiso R . . . . .
H4301 H 0.7225 0.3505 0.9161 0.0701 1.0000 Uiso R . . . . .
H4311 H 0.7136 0.3141 0.9624 0.0962 1.0000 Uiso R . . . . .
H4321 H 0.7278 0.2225 0.9735 0.1134 1.0000 Uiso R . . . . .
H4331 H 0.7374 0.1715 0.9312 0.1086 1.0000 Uiso R . . . . .
H4341 H 0.7420 0.2087 0.8836 0.1062 1.0000 Uiso R . . . . .
H4361 H 0.3941 0.5697 0.5229 0.0783 1.0000 Uiso R . . . . .
H4371 H 0.3796 0.5562 0.4673 0.0765 1.0000 Uiso R . . . . .
H4381 H 0.4200 0.4947 0.4513 0.0825 1.0000 Uiso R . . . . .
H4391 H 0.4706 0.4545 0.4920 0.0780 1.0000 Uiso R . . . . .
H4401 H 0.4840 0.4756 0.5478 0.0770 1.0000 Uiso R . . . . .
H4421 H 0.9749 0.5537 1.0449 0.0914 1.0000 Uiso R . . . . .
H4431 H 0.9754 0.5522 0.9920 0.0631 1.0000 Uiso R . . . . .
H4441 H 0.9277 0.5045 0.9523 0.0715 1.0000 Uiso R . . . . .
H4451 H 0.8776 0.4595 0.9673 0.0818 1.0000 Uiso R . . . . .
H4461 H 0.8797 0.4767 1.0226 0.0961 1.0000 Uiso R . . . . .
H4481 H 0.7686 0.9952 0.7104 0.1536 1.0000 Uiso R . . . . .
H4491 H 0.7381 0.9176 0.6971 0.1647 1.0000 Uiso R . . . . .
H4501 H 0.7544 0.8556 0.6659 0.1714 1.0000 Uiso R . . . . .
H4511 H 0.8029 0.8753 0.6461 0.1516 1.0000 Uiso R . . . . .
H4521 H 0.8354 0.9518 0.6561 0.1499 1.0000 Uiso R . . . . .
H4541 H 0.9937 0.4633 0.6573 0.2144 1.0000 Uiso R . . . . .
H4551 H 0.9322 0.4741 0.6622 0.1995 1.0000 Uiso R . . . . .
H4571 H 0.8820 0.4978 0.5610 0.1962 1.0000 Uiso R . . . . .
H4581 H 0.9424 0.4803 0.5550 0.2083 1.0000 Uiso R . . . . .
H4611 H 1.0023 0.3044 0.5698 0.1374 1.0000 Uiso R . . . . .
H4621 H 1.0258 0.3654 0.6149 0.2661 1.0000 Uiso R . . . . .
H4631 H 1.0050 0.3584 0.6583 0.1826 1.0000 Uiso R . . . . .
H4641 H 0.9599 0.2960 0.6562 0.1603 1.0000 Uiso R . . . . .
H4661 H 0.6711 0.0468 0.6908 0.1917 1.0000 Uiso R . . . . .
H4671 H 0.7154 0.1152 0.7115 0.1676 1.0000 Uiso R . . . . .
H4681 H 0.7488 0.1375 0.6749 0.1555 1.0000 Uiso R . . . . .
H4691 H 0.7400 0.0969 0.6233 0.1607 1.0000 Uiso R . . . . .
H4701 H 0.6941 0.0288 0.6115 0.1888 1.0000 Uiso R . . . . .
H4721 H 0.7801 0.8845 0.7781 0.1364 1.0000 Uiso R . . . . .
H4731 H 0.8233 0.9484 0.7963 0.1710 1.0000 Uiso R . . . . .
H4741 H 0.8289 1.0097 0.8358 0.1945 1.0000 Uiso R . . . . .
H4751 H 0.8044 0.9751 0.8738 0.1412 1.0000 Uiso R . . . . .
H4761 H 0.7567 0.9192 0.8645 0.1632 1.0000 Uiso R . . . . .
H4771 H 0.9374 0.9317 0.9799 0.6662 1.0000 Uiso R . . . . .
H4772 H 0.9215 0.8740 0.9773 0.6662 1.0000 Uiso R . . . . .
H4773 H 0.8926 0.9207 0.9623 0.6662 1.0000 Uiso R . . . . .
H2211 H 0.6662 0.8062 1.0036 0.5309 1.0000 Uiso R . . . . .
H2212 H 0.6989 0.7700 0.9993 0.5309 1.0000 Uiso R . . . . .
H2213 H 0.6619 0.7448 1.0038 0.5309 1.0000 Uiso R . . . . .
H21 H 0.4177 0.7377 0.7462 0.1856 1.0000 Uiso R . . . . .
H22 H 0.4533 0.7402 0.7799 0.1856 1.0000 Uiso R . . . . .
H23 H 0.4587 0.7562 0.7465 0.1856 1.0000 Uiso R . . . . .
H2171 H 0.4395 0.7320 0.5112 0.1211 1.0000 Uiso R . . . . .
H2172 H 0.4482 0.6998 0.5442 0.1211 1.0000 Uiso R . . . . .
H2173 H 0.4477 0.6714 0.5116 0.1211 1.0000 Uiso R . . . . .
H3181 H 0.8646 0.2600 1.0821 0.1028 1.0000 Uiso R . . . . .
H3182 H 0.8748 0.3168 1.0735 0.1028 1.0000 Uiso R . . . . .
H3183 H 0.8316 0.3026 1.0694 0.1028 1.0000 Uiso R . . . . .
H3141 H 0.8022 0.4362 0.9994 0.0823 1.0000 Uiso R . . . . .
H11 H 0.6205 0.3517 1.0247 0.1924 1.0000 Uiso R . . . . .
H12 H 0.5916 0.3761 0.9916 0.1924 1.0000 Uiso R . . . . .
H13 H 0.6129 0.3230 0.9907 0.1924 1.0000 Uiso R . . . . .
H3301 H 0.5113 0.1379 0.8748 0.1826 1.0000 Uiso R . . . . .
H3302 H 0.5330 0.1920 0.8845 0.1826 1.0000 Uiso R . . . . .
H3303 H 0.5081 0.1800 0.8473 0.1826 1.0000 Uiso R . . . . .
H3621 H 0.9280 0.0000 0.8454 0.1652 1.0000 Uiso R . . . . .
H3622 H 0.9288 0.0615 0.8431 0.1652 1.0000 Uiso R . . . . .
H3623 H 0.8999 0.0341 0.8576 0.1652 1.0000 Uiso R . . . . .
H4561 H 0.8874 0.4972 0.6140 0.1956 1.0000 Uiso R . . . . .
H4081 H 0.5790 1.0108 0.6436 0.2463 1.0000 Uiso R . . . . .
H4082 H 0.5719 0.9677 0.6669 0.2463 1.0000 Uiso R . . . . .
H4083 H 0.5727 0.9521 0.6319 0.2463 1.0000 Uiso R . . . . .
H581 H 0.7676 0.6684 0.6344 0.0385 1.0000 Uiso R . . . . .
H181 H 0.7383 0.3265 0.8614 0.0522 1.0000 Uiso R . . . . .
H861 H 0.7472 0.3093 0.6373 0.0380 1.0000 Uiso R . . . . .
H1291 H 0.7567 0.6863 0.8585 0.0381 1.0000 Uiso R . . . . .
H4601 H 0.9593 0.2419 0.5807 0.1497 1.0000 Uiso R . . . . .
H6001 H 0.8711 0.7262 0.4830 0.1644 1.0000 Uiso R . . . . .
H6002 H 0.8801 0.6685 0.4964 0.1644 1.0000 Uiso R . . . . .
H6003 H 0.8368 0.6885 0.4820 0.1644 1.0000 Uiso R . . . . .
H5791 H 0.5211 0.0503 0.6994 0.2821 1.0000 Uiso R . . . . .
H5792 H 0.5612 0.0570 0.7286 0.2821 1.0000 Uiso R . . . . .
H5793 H 0.5361 0.1066 0.7126 0.2821 1.0000 Uiso R . . . . .
H2971 H 0.5172 0.9135 0.8210 0.3621 1.0000 Uiso R . . . . .
H2972 H 0.5342 0.8602 0.8384 0.3621 1.0000 Uiso R . . . . .
H2973 H 0.5192 0.8644 0.7995 0.3621 1.0000 Uiso R . . . . .

loop_
_atom_site_aniso_label
_atom_site_aniso_U_11
_atom_site_aniso_U_22
_atom_site_aniso_U_33
_atom_site_aniso_U_23
_atom_site_aniso_U_13
_atom_site_aniso_U_12
Ce1 0.0252(5) 0.0271(5) 0.0426(6) -0.0017(4) 0.0099(5) -0.0013(4)
Ce2 0.0293(5) 0.0287(6) 0.0345(6) 0.0008(4) 0.0087(4) 0.0005(4)
Ce3 0.0159(4) 0.0271(5) 0.0236(5) 0.0018(4) 0.0054(4) 0.0018(4)
Ce4 0.0156(4) 0.0332(5) 0.0201(5) -0.0022(4) 0.0035(4) 0.0002(4)
O5 0.012(5) 0.060(8) 0.020(6) -0.005(5) -0.005(5) 0.000(5)
Ce6 0.0136(4) 0.0213(5) 0.0152(4) 0.0010(3) 0.0032(4) 0.0011(3)
Ce7 0.0168(4) 0.0245(5) 0.0171(5) 0.0028(4) 0.0057(4) 0.0048(4)
O8 0.019(5) 0.029(6) 0.004(5) 0.005(4) -0.001(4) 0.003(4)
Ce9 0.0220(5) 0.0260(5) 0.0277(5) 0.0027(4) 0.0108(4) 0.0009(4)
Ce10 0.0244(5) 0.0297(5) 0.0239(5) 0.0054(4) 0.0087(4) 0.0077(4)
O11 0.018(5) 0.033(6) 0.023(6) -0.004(5) 0.010(5) 0.006(5)
Ce12 0.0368(6) 0.0259(5) 0.0438(6) 0.0024(4) 0.0195(5) -0.0003(4)
Ce13 0.0493(7) 0.0285(6) 0.0514(7) 0.0101(5) 0.0231(6) 0.0070(5)
O14 0.039(7) 0.056(8) 0.034(7) 0.006(6) 0.021(6) 0.010(6)
Ce15 0.0350(6) 0.0405(6) 0.0294(5) 0.0122(4) 0.0133(5) 0.0117(5)
O16 0.039(7) 0.049(8) 0.042(7) -0.001(6) 0.018(6) -0.001(6)
Ce17 0.0354(6) 0.0312(6) 0.0331(5) 0.0055(4) 0.0182(5) 0.0017(4)
O18 0.052(8) 0.044(8) 0.036(7) 0.023(6) 0.020(6) 0.012(6)
Ce19 0.0359(6) 0.0413(6) 0.0247(5) 0.0031(4) 0.0129(5) 0.0041(5)
O20 0.032(6) 0.047(8) 0.025(6) 0.003(5) 0.014(5) -0.002(5)
O21 0.028(6) 0.038(7) 0.040(7) 0.010(5) 0.008(5) 0.021(5)
Ce22 0.0276(5) 0.0291(5) 0.0281(5) -0.0003(4) 0.0115(4) 0.0036(4)
Ce23 0.0240(5) 0.0302(5) 0.0280(5) 0.0029(4) 0.0105(4) 0.0006(4)
O24 0.020(5) 0.031(6) 0.029(6) -0.002(5) 0.010(5) -0.001(5)
O25 0.042(7) 0.038(7) 0.047(7) 0.007(6) 0.019(6) 0.002(6)
C26 0.061(14) 0.031(11) 0.103(19) -0.024(12) 0.054(15) -0.030(10)
O27 0.045(8) 0.055(9) 0.043(8) -0.003(7) 0.020(7) -0.003(6)
C28 0.052(7) 0.144(11) 0.205(14) -0.113(10) 0.015(8) 0.018(8)
C29 0.053(7) 0.145(11) 0.205(14) -0.111(10) 0.013(8) 0.020(8)
C30 0.055(7) 0.148(11) 0.208(14) -0.110(10) 0.009(8) 0.021(8)
C31 0.056(7) 0.149(11) 0.209(14) -0.112(10) 0.008(8) 0.024(8)
O32 0.064(7) 0.157(11) 0.222(14) -0.108(10) 0.010(8) 0.030(8)
C34 0.055(7) 0.148(11) 0.207(14) -0.113(10) 0.012(8) 0.023(8)
C35 0.053(7) 0.146(11) 0.206(14) -0.114(10) 0.015(8) 0.021(8)
O36 0.021(5) 0.027(6) 0.022(5) 0.003(4) 0.009(5) 0.006(4)
O37 0.035(7) 0.048(8) 0.037(7) 0.006(6) 0.015(6) -0.002(6)
C38 0.033(10) 0.041(12) 0.034(10) -0.005(8) 0.001(8) -0.014(9)
O39 0.042(8) 0.052(9) 0.061(9) 0.006(7) 0.035(7) 0.005(6)
C40 0.035(11) 0.047(13) 0.068(14) -0.016(11) 0.010(10) -0.008(9)
C41 0.064(15) 0.054(14) 0.076(16) -0.005(12) 0.036(13) -0.012(11)
C42 0.052(15) 0.091(19) 0.11(2) 0.021(16) 0.038(15) -0.038(14)
C43 0.050(15) 0.12(3) 0.078(17) 0.028(17) 0.025(13) -0.041(16)
O44 0.057(11) 0.150(19) 0.133(18) 0.018(14) 0.034(12) -0.044(12)
C45 0.09(3) 0.27(5) 0.12(3) 0.04(3) 0.03(2) -0.06(3)
C46 0.027(11) 0.14(3) 0.086(18) 0.062(18) 0.018(12) 0.012(14)
C47 0.053(13) 0.060(14) 0.095(18) 0.038(13) 0.039(13) 0.004(11)
Ce48 0.0198(5) 0.0307(5) 0.0261(5) 0.0025(4) 0.0064(4) 0.0001(4)
O49 0.032(6) 0.040(7) 0.045(7) 0.008(6) 0.020(6) 0.005(5)
O50 0.027(6) 0.030(6) 0.026(6) 0.002(5) 0.009(5) 0.006(5)
Ce51 0.0254(5) 0.0290(5) 0.0275(5) -0.0013(4) 0.0102(4) -0.0024(4)
O52 0.022(5) 0.025(6) 0.022(5) -0.001(4) 0.008(5) -0.002(4)
O53 0.042(7) 0.042(8) 0.038(7) 0.001(6) 0.012(6) -0.002(6)
Ce54 0.0248(5) 0.0319(6) 0.0214(5) -0.0003(4) 0.0072(4) -0.0035(4)
Ce55 0.0215(5) 0.0304(5) 0.0248(5) 0.0051(4) 0.0049(4) 0.0009(4)
Ce56 0.0208(5) 0.0267(5) 0.0241(5) 0.0012(4) 0.0060(4) -0.0006(4)
O57 0.017(5) 0.030(6) 0.012(5) 0.004(4) -0.007(4) -0.001(4)
O58 0.032(6) 0.041(7) 0.036(7) 0.010(5) 0.015(6) -0.002(5)
O59 0.026(6) 0.040(7) 0.048(7) 0.001(6) 0.021(6) -0.001(5)
Ce60 0.0227(5) 0.0308(5) 0.0227(5) 0.0003(4) 0.0059(4) 0.0037(4)
Ce61 0.0264(5) 0.0262(5) 0.0264(5) 0.0006(4) 0.0109(4) 0.0019(4)
O62 0.015(5) 0.021(6) 0.014(5) -0.002(4) 0.002(4) 0.001(4)
O63 0.021(6) 0.048(8) 0.023(6) -0.001(5) 0.003(5) -0.002(5)
C64 0.038(10) 0.018(9) 0.043(10) 0.009(8) 0.003(8) 0.015(8)
O65 0.043(7) 0.042(8) 0.054(8) 0.010(6) 0.025(7) 0.003(6)
C66 0.068(13) 0.035(10) 0.008(8) 0.013(7) 0.000(8) 0.001(9)
C67 0.032(10) 0.034(10) 0.059(12) 0.004(9) 0.018(9) -0.006(8)
C68 0.027(9) 0.037(11) 0.059(12) -0.004(9) 0.021(9) -0.006(8)
C69 0.047(12) 0.062(14) 0.043(11) 0.002(10) 0.022(10) 0.010(10)
O70 0.028(7) 0.055(9) 0.076(10) -0.004(7) 0.019(7) 0.013(6)
C71 0.038(12) 0.078(17) 0.074(16) 0.001(12) 0.012(11) 0.035(11)
C72 0.054(13) 0.034(11) 0.078(15) -0.002(10) 0.032(12) 0.004(9)
C73 0.047(12) 0.055(13) 0.042(11) -0.001(9) 0.022(10) 0.006(10)
O74 0.021(5) 0.028(6) 0.023(5) -0.001(4) 0.010(5) -0.006(5)
O75 0.030(7) 0.044(7) 0.039(7) -0.012(6) 0.012(6) -0.009(5)
C76 0.040(11) 0.057(13) 0.044(12) -0.023(10) 0.026(10) -0.016(9)
O77 0.037(7) 0.047(8) 0.045(8) 0.001(6) 0.020(6) -0.003(6)
C78 0.036(10) 0.044(11) 0.032(10) -0.010(8) 0.015(8) -0.018(8)
C79 0.079(15) 0.043(12) 0.027(10) -0.008(8) 0.023(10) -0.004(10)
C80 0.10(2) 0.10(2) 0.051(14) -0.017(13) 0.042(15) 0.004(16)
C81 0.11(2) 0.12(2) 0.075(19) -0.006(17) 0.072(19) -0.013(19)
O82 0.16(2) 0.19(2) 0.064(11) 0.007(14) 0.063(13) 0.040(17)
C83 0.17(2) 0.21(2) 0.092(15) -0.000(18) 0.056(15) 0.04(2)
C84 0.11(2) 0.11(2) 0.060(16) -0.027(15) 0.055(17) 0.025(18)
C85 0.067(15) 0.079(17) 0.047(12) -0.002(11) 0.033(12) 0.008(12)
O86 0.031(6) 0.039(7) 0.030(6) -0.015(5) 0.008(5) -0.003(5)
O87 0.031(6) 0.038(7) 0.033(6) -0.003(5) 0.012(5) -0.002(5)
O88 0.055(8) 0.050(9) 0.043(7) 0.001(6) 0.028(7) 0.017(7)
C89 0.040(11) 0.039(11) 0.027(9) 0.001(8) 0.005(8) -0.001(8)
O90 0.035(7) 0.058(9) 0.044(7) 0.008(6) 0.018(6) 0.004(6)
C91 0.061(13) 0.029(10) 0.066(13) 0.003(9) 0.032(11) 0.021(9)
C92 0.050(12) 0.038(11) 0.066(14) -0.003(10) 0.030(11) 0.013(9)
C93 0.062(15) 0.077(18) 0.074(16) -0.005(13) 0.039(13) 0.004(13)
C94 0.064(15) 0.039(13) 0.13(2) -0.007(13) 0.049(16) 0.011(11)
O95 0.079(12) 0.040(9) 0.18(2) -0.005(10) 0.085(13) 0.009(8)
C96 0.065(18) 0.12(2) 0.16(3) -0.01(2) 0.07(2) 0.031(17)
C97 0.066(15) 0.027(11) 0.093(17) -0.012(11) 0.032(13) -0.012(10)
C98 0.046(12) 0.039(12) 0.090(16) 0.006(11) 0.048(12) 0.009(9)
O99 0.018(5) 0.045(7) 0.025(6) -0.003(5) 0.009(5) -0.006(5)
O100 0.024(6) 0.041(7) 0.031(6) 0.003(5) 0.007(5) 0.001(5)
C101 0.047(11) 0.015(9) 0.061(13) -0.007(8) 0.021(11) 0.000(8)
O102 0.028(6) 0.042(7) 0.039(7) 0.011(6) 0.010(6) 0.009(5)
C103 0.032(9) 0.032(10) 0.032(10) 0.004(7) -0.001(8) 0.007(8)
C104 0.032(10) 0.057(13) 0.042(11) 0.012(9) 0.013(9) 0.004(9)
C105 0.036(11) 0.061(14) 0.052(12) 0.004(10) 0.011(10) 0.003(10)
C106 0.028(11) 0.068(15) 0.087(17) 0.007(13) 0.026(12) -0.011(10)
O107 0.035(8) 0.074(11) 0.095(12) 0.029(9) 0.022(8) 0.006(7)
C108 0.027(12) 0.079(19) 0.15(3) 0.015(18) 0.021(15) -0.003(11)
C109 0.051(13) 0.049(13) 0.076(16) 0.006(11) 0.032(12) -0.004(10)
C110 0.045(11) 0.024(9) 0.061(12) 0.004(8) 0.031(10) -0.002(8)
Ce111 0.0258(5) 0.0397(6) 0.0221(5) 0.0014(4) 0.0065(4) 0.0056(4)
O112 0.024(6) 0.049(8) 0.040(7) -0.002(6) 0.014(5) -0.003(5)
O113 0.024(6) 0.033(7) 0.023(6) 0.005(5) 0.002(5) 0.011(5)
Ce114 0.0268(5) 0.0370(6) 0.0221(5) -0.0011(4) 0.0064(4) 0.0031(4)
O115 0.047(8) 0.054(8) 0.035(7) 0.007(6) 0.021(6) 0.015(6)
O116 0.023(6) 0.033(7) 0.033(6) -0.005(5) 0.011(5) -0.004(5)
O117 0.024(6) 0.062(9) 0.026(6) -0.007(6) 0.004(5) -0.010(6)
C118 0.026(10) 0.069(15) 0.029(10) 0.005(10) 0.008(8) -0.004(9)
O119 0.042(8) 0.064(10) 0.026(7) 0.002(6) 0.003(6) 0.005(7)
C120 0.039(12) 0.088(18) 0.056(13) 0.010(12) 0.035(11) 0.007(11)
C121 0.041(12) 0.082(18) 0.052(14) 0.005(12) 0.003(11) 0.002(12)
C122 0.057(16) 0.11(2) 0.063(16) -0.012(15) 0.009(13) 0.009(15)
C123 0.061(15) 0.076(18) 0.049(14) -0.002(12) 0.011(12) -0.017(13)
O124 0.047(10) 0.132(16) 0.072(11) -0.011(11) 0.001(9) -0.051(10)
C125 0.037(14) 0.21(4) 0.09(2) -0.00(2) 0.013(14) -0.038(19)
C126 0.039(13) 0.11(2) 0.050(14) -0.013(14) 0.008(11) -0.002(13)
C127 0.059(15) 0.11(2) 0.049(13) -0.001(13) 0.022(12) 0.026(14)
O128 0.027(6) 0.026(6) 0.022(5) 0.008(4) 0.012(5) 0.006(5)
O129 0.027(6) 0.036(7) 0.031(6) -0.000(5) 0.006(5) 0.001(5)
O130 0.043(8) 0.054(8) 0.036(7) -0.001(6) 0.015(6) -0.003(6)
C131 0.035(10) 0.039(11) 0.038(10) -0.005(8) 0.011(9) 0.011(8)
O132 0.045(8) 0.054(8) 0.036(7) -0.003(6) 0.016(6) -0.002(6)
C133 0.046(12) 0.058(13) 0.040(11) -0.012(10) 0.011(10) 0.004(10)
C134 0.056(13) 0.091(18) 0.040(12) -0.009(11) 0.022(11) 0.014(12)
C135 0.066(15) 0.086(18) 0.042(12) 0.020(12) 0.026(12) 0.027(13)
C136 0.10(2) 0.062(15) 0.027(11) -0.004(10) 0.008(13) 0.018(14)
O137 0.084(12) 0.087(12) 0.040(9) -0.008(8) 0.014(8) 0.015(10)
C138 0.12(3) 0.17(3) 0.052(17) -0.032(19) 0.022(18) 0.00(2)
C139 0.053(14) 0.10(2) 0.051(14) -0.023(13) 0.006(12) 0.024(13)
C140 0.053(13) 0.083(17) 0.044(12) -0.016(11) 0.019(11) 0.007(12)
O141 0.027(6) 0.025(6) 0.016(5) -0.002(4) -0.003(5) 0.001(5)
O142 0.043(7) 0.040(8) 0.034(7) -0.008(6) 0.005(6) -0.006(6)
C143 0.045(12) 0.048(13) 0.049(12) -0.008(10) 0.019(10) -0.001(10)
O144 0.059(9) 0.044(8) 0.052(9) 0.017(7) -0.009(7) -0.004(7)
C145 0.057(14) 0.046(13) 0.056(14) -0.003(10) -0.006(11) 0.005(11)
C146 0.12(2) 0.049(15) 0.081(18) -0.014(13) 0.028(17) -0.039(15)
C147 0.12(3) 0.09(2) 0.10(2) 0.020(19) -0.01(2) -0.05(2)
C148 0.13(3) 0.06(2) 0.16(4) -0.03(2) 0.05(3) -0.02(2)
O149 0.26(4) 0.18(2) 0.35(4) -0.16(2) 0.21(3) -0.15(2)
C150 0.15(3) 0.09(2) 0.09(2) 0.008(19) -0.03(2) -0.04(2)
C151 0.09(2) 0.074(18) 0.051(14) -0.013(13) -0.010(14) -0.036(15)
O152 0.028(6) 0.037(7) 0.014(5) 0.009(5) 0.008(5) 0.008(5)
O153 0.041(7) 0.052(8) 0.032(7) 0.003(6) 0.010(6) 0.013(6)
C154 0.033(11) 0.073(15) 0.050(13) 0.019(11) 0.011(10) 0.026(10)
O155 0.046(8) 0.073(10) 0.047(8) 0.013(7) 0.020(7) 0.021(7)
C156 0.033(11) 0.071(16) 0.074(15) -0.003(12) 0.018(11) 0.022(10)
C157 0.053(13) 0.050(13) 0.041(11) -0.002(9) 0.009(10) 0.009(10)
C158 0.023(10) 0.11(2) 0.062(15) 0.008(14) 0.008(10) 0.016(11)
C159 0.037(13) 0.11(2) 0.083(19) 0.029(16) 0.003(13) 0.002(13)
O160 0.039(10) 0.20(2) 0.15(2) 0.120(19) 0.006(12) 0.023(12)
C161 0.037(16) 0.30(5) 0.24(5) 0.21(4) 0.01(2) 0.02(2)
C162 0.047(14) 0.14(3) 0.045(14) 0.044(15) -0.007(12) 0.011(15)
C163 0.083(17) 0.11(2) 0.013(9) 0.012(11) 0.008(11) 0.026(15)
O164 0.036(7) 0.050(8) 0.036(7) 0.005(6) 0.017(6) 0.004(6)
C165 0.026(9) 0.036(10) 0.045(11) 0.006(8) 0.010(9) 0.009(8)
O166 0.028(6) 0.042(7) 0.029(7) -0.003(5) 0.006(5) 0.001(5)
C167 0.026(9) 0.044(11) 0.033(10) 0.011(8) 0.003(8) 0.008(8)
C168 0.033(10) 0.050(12) 0.023(9) 0.001(8) 0.003(8) 0.006(8)
C169 0.035(10) 0.042(11) 0.057(12) 0.014(9) 0.023(10) 0.006(8)
C170 0.035(11) 0.043(12) 0.067(14) -0.001(10) 0.016(10) 0.013(9)
O171 0.024(7) 0.081(11) 0.067(10) -0.008(8) 0.006(7) 0.005(7)
C172 0.052(15) 0.12(2) 0.064(17) -0.001(15) -0.007(13) 0.006(15)
C173 0.040(11) 0.046(12) 0.033(10) 0.000(9) -0.005(9) -0.004(9)
C174 0.031(10) 0.062(13) 0.032(10) 0.006(9) -0.006(8) 0.012(9)
O175 0.044(7) 0.045(8) 0.040(7) 0.009(6) 0.020(6) 0.003(6)
C176 0.048(12) 0.057(14) 0.047(12) -0.011(10) 0.007(10) 0.029(11)
O177 0.059(9) 0.050(9) 0.053(8) 0.001(7) 0.035(7) -0.011(7)
C178 0.092(8) 0.121(10) 0.081(8) 0.008(7) 0.052(7) -0.033(7)
C179 0.094(8) 0.120(10) 0.083(8) 0.009(7) 0.052(7) -0.032(7)
C180 0.096(8) 0.123(10) 0.087(8) 0.011(7) 0.052(7) -0.032(7)
C181 0.096(8) 0.124(10) 0.086(8) 0.014(7) 0.055(7) -0.035(7)
O182 0.110(8) 0.132(10) 0.090(8) 0.016(7) 0.050(7) -0.036(7)
C183 0.096(8) 0.125(10) 0.082(8) 0.014(7) 0.056(7) -0.034(7)
C184 0.092(8) 0.123(10) 0.081(8) 0.011(7) 0.054(7) -0.035(7)
O185 0.021(5) 0.027(6) 0.025(6) 0.010(5) 0.003(5) 0.010(5)
O186 0.039(7) 0.041(8) 0.052(8) -0.004(6) 0.024(6) -0.002(6)
C187 0.038(11) 0.055(13) 0.046(11) -0.005(9) 0.024(9) 0.000(9)
O188 0.033(7) 0.034(7) 0.066(9) 0.006(6) 0.020(6) -0.003(6)
C189 0.032(10) 0.042(11) 0.061(13) 0.006(9) 0.022(9) 0.010(8)
C190 0.037(11) 0.062(14) 0.049(12) -0.011(10) 0.018(9) -0.008(9)
C191 0.030(10) 0.064(14) 0.060(13) -0.003(11) 0.022(10) -0.004(9)
C192 0.057(13) 0.049(13) 0.030(10) 0.003(9) 0.001(9) -0.007(10)
O193 0.035(7) 0.049(8) 0.069(9) 0.018(7) 0.018(7) -0.004(6)
C194 0.041(12) 0.051(13) 0.106(19) 0.019(13) 0.034(13) -0.005(10)
C195 0.040(11) 0.023(9) 0.049(11) 0.008(8) 0.006(9) -0.005(8)
C196 0.034(10) 0.057(13) 0.049(11) 0.006(10) 0.024(9) 0.003(9)
O197 0.033(7) 0.046(8) 0.029(6) 0.003(5) 0.007(6) 0.007(6)
C198 0.041(11) 0.064(13) 0.023(9) 0.020(9) 0.015(9) -0.011(9)
O199 0.034(7) 0.055(8) 0.042(7) 0.007(6) 0.018(6) 0.006(6)
C200 0.015(8) 0.089(16) 0.033(10) -0.005(10) -0.004(8) -0.011(9)
C201 0.047(12) 0.090(17) 0.033(11) 0.010(11) 0.015(10) 0.025(11)
C202 0.066(16) 0.12(2) 0.049(14) 0.004(14) 0.034(13) 0.009(15)
C203 0.078(18) 0.12(2) 0.035(13) 0.000(13) 0.002(13) 0.020(16)
O204 0.126(18) 0.22(3) 0.027(9) 0.020(12) 0.024(11) 0.061(17)
C205 0.17(5) 0.45(9) 0.09(3) 0.05(4) -0.00(3) -0.10(5)
C206 0.047(13) 0.15(3) 0.041(13) 0.028(14) 0.011(11) -0.004(14)
C207 0.037(12) 0.13(2) 0.045(12) 0.018(13) 0.025(10) 0.000(13)
O208 0.012(5) 0.042(7) 0.020(5) -0.002(5) 0.001(4) -0.003(5)
O209 0.028(6) 0.054(8) 0.026(6) -0.005(6) 0.005(5) -0.004(6)
C210 0.021(9) 0.083(16) 0.029(10) 0.009(10) 0.015(8) 0.000(9)
O211 0.030(7) 0.049(8) 0.034(7) 0.001(6) 0.004(5) -0.014(6)
C212 0.036(10) 0.050(12) 0.041(10) 0.006(9) 0.028(9) 0.015(9)
C213 0.051(13) 0.063(14) 0.052(13) -0.007(10) 0.026(11) -0.005(11)
C214 0.026(10) 0.066(15) 0.040(11) 0.000(10) -0.002(9) -0.005(10)
C215 0.040(12) 0.077(17) 0.037(11) -0.003(11) -0.016(10) 0.027(11)
O216 0.058(10) 0.080(11) 0.057(9) 0.001(8) 0.002(8) 0.030(8)
C217 0.064(18) 0.21(4) 0.073(19) -0.03(2) 0.020(15) 0.05(2)
C218 0.051(13) 0.058(14) 0.068(15) 0.021(12) 0.013(12) 0.009(11)
C219 0.029(10) 0.064(14) 0.043(11) 0.012(10) 0.002(9) -0.001(9)
O220 0.023(6) 0.018(6) 0.038(6) 0.014(5) 0.008(5) 0.007(4)
O221 0.027(7) 0.054(9) 0.060(9) 0.013(7) 0.012(6) -0.005(6)
C222 0.034(11) 0.068(16) 0.078(16) 0.013(13) 0.032(12) -0.004(11)
O223 0.031(7) 0.037(8) 0.085(11) 0.006(7) -0.003(7) -0.004(6)
C224 0.042(12) 0.063(15) 0.071(16) 0.034(13) 0.004(12) 0.008(11)
C225 0.10(2) 0.10(2) 0.10(2) 0.061(19) -0.014(19) -0.022(18)
C226 0.10(3) 0.11(3) 0.18(4) 0.09(3) -0.02(2) -0.03(2)
C227 0.08(2) 0.08(2) 0.18(4) 0.08(3) -0.06(2) -0.003(18)
O228 0.15(2) 0.16(2) 0.23(3) 0.12(2) -0.067(19) -0.010(18)
C229 0.16(3) 0.17(2) 0.24(3) 0.11(3) -0.05(2) -0.01(2)
C230 0.13(3) 0.07(2) 0.28(6) 0.09(3) -0.02(4) 0.02(2)
C231 0.11(3) 0.059(19) 0.17(3) 0.02(2) 0.03(2) -0.012(18)
O232 0.032(7) 0.048(8) 0.025(6) 0.001(5) 0.002(5) -0.003(6)
C233 0.033(10) 0.056(14) 0.042(12) 0.014(10) 0.006(9) 0.021(10)
O234 0.051(8) 0.049(9) 0.038(7) -0.003(6) 0.007(6) -0.011(7)
C235 0.068(15) 0.061(15) 0.096(19) 0.020(14) 0.065(15) 0.015(12)
C236 0.032(10) 0.078(16) 0.040(11) -0.003(11) 0.001(9) 0.017(10)
C237 0.051(13) 0.060(15) 0.053(13) 0.001(11) 0.011(11) -0.005(11)
C238 0.042(12) 0.041(12) 0.063(14) -0.010(11) 0.008(11) 0.015(10)
O239 0.063(11) 0.132(17) 0.059(11) -0.029(11) 0.014(9) 0.004(10)
C240 0.07(2) 0.19(4) 0.11(3) -0.05(2) 0.038(19) 0.00(2)
C241 0.059(14) 0.080(17) 0.051(13) -0.016(12) 0.027(12) -0.008(12)
C242 0.059(14) 0.066(15) 0.047(13) -0.003(11) 0.013(11) 0.011(11)
O243 0.035(7) 0.058(9) 0.032(7) -0.008(6) 0.010(6) -0.016(6)
C244 0.054(13) 0.032(11) 0.056(13) 0.016(9) 0.010(11) 0.010(9)
O245 0.038(7) 0.046(8) 0.042(7) 0.005(6) 0.017(6) 0.005(6)
C246 0.041(11) 0.050(12) 0.050(12) 0.001(9) 0.022(10) -0.002(9)
C247 0.051(13) 0.072(16) 0.058(14) -0.026(12) 0.007(11) 0.008(11)
C248 0.027(11) 0.090(18) 0.068(15) -0.041(13) 0.009(10) -0.003(11)
C249 0.044(13) 0.072(16) 0.072(16) -0.021(13) 0.010(12) 0.001(11)
O250 0.040(9) 0.130(16) 0.095(13) -0.056(12) 0.016(9) -0.026(10)
C251 0.029(14) 0.21(4) 0.15(3) -0.09(3) 0.007(17) -0.042(19)
C252 0.039(12) 0.080(17) 0.078(17) -0.019(13) 0.015(12) -0.014(11)
C253 0.041(12) 0.056(14) 0.060(14) -0.020(11) 0.010(10) -0.007(10)
O254 0.045(7) 0.030(7) 0.042(7) -0.004(5) 0.016(6) -0.003(6)
O255 0.042(8) 0.055(9) 0.039(7) -0.007(6) 0.009(6) -0.005(6)
C256 0.053(13) 0.018(10) 0.080(16) -0.010(10) 0.029(12) -0.012(9)
O257 0.063(10) 0.036(8) 0.082(11) 0.006(8) 0.016(9) -0.002(7)
C258 0.063(14) 0.036(12) 0.069(15) -0.012(10) 0.029(12) -0.009(10)
C259 0.092(19) 0.054(15) 0.12(2) -0.041(15) 0.065(18) -0.020(14)
C260 0.12(3) 0.056(18) 0.16(3) -0.07(2) 0.08(3) -0.047(18)
C261 0.062(18) 0.08(2) 0.11(2) -0.031(19) 0.006(17) -0.020(17)
O262 0.12(3) 0.26(3) 0.16(3) -0.08(3) -0.022(18) -0.07(3)
C263 0.13(3) 0.27(3) 0.16(4) -0.08(3) -0.01(2) -0.06(3)
C264 0.08(2) 0.10(2) 0.072(18) -0.030(17) 0.008(15) -0.043(18)
C265 0.069(16) 0.069(16) 0.063(15) -0.012(13) 0.013(13) -0.020(13)
O266 0.027(6) 0.049(8) 0.038(7) -0.005(6) 0.011(6) 0.002(5)
C267 0.052(12) 0.029(10) 0.053(13) -0.005(9) 0.021(11) 0.006(9)
O268 0.032(7) 0.063(9) 0.031(7) 0.007(6) 0.010(6) 0.006(6)
C269 0.009(8) 0.056(12) 0.051(12) -0.004(9) 0.001(8) -0.013(8)
C270 0.032(10) 0.056(13) 0.049(12) 0.005(10) 0.011(9) 0.015(9)
C271 0.030(11) 0.064(14) 0.091(18) -0.016(13) 0.033(12) -0.007(10)
C272 0.012(9) 0.11(2) 0.060(15) -0.001(13) 0.003(10) 0.007(10)
O273 0.028(8) 0.127(16) 0.118(16) -0.035(13) 0.022(9) 0.003(9)
C274 0.056(18) 0.34(6) 0.059(19) -0.04(3) -0.017(15) 0.08(3)
C275 0.032(12) 0.088(18) 0.081(17) -0.028(14) 0.002(12) 0.003(11)
C276 0.050(12) 0.037(11) 0.059(13) 0.000(9) 0.021(11) 0.005(9)
O277 0.051(8) 0.041(8) 0.054(8) 0.002(6) 0.026(7) 0.004(6)
C278 0.038(11) 0.089(18) 0.022(10) -0.004(10) 0.012(9) -0.005(11)
O279 0.073(11) 0.089(13) 0.060(10) 0.004(9) 0.039(9) 0.003(9)
C280 0.074(17) 0.074(18) 0.074(18) 0.034(15) 0.014(15) 0.008(14)
C281 0.094(19) 0.071(16) 0.045(13) -0.004(11) 0.035(13) 0.013(14)
C282 0.14(3) 0.12(3) 0.071(19) 0.002(18) 0.07(2) 0.02(2)
C283 0.15(3) 0.10(2) 0.12(3) -0.03(2) 0.09(3) 0.00(2)
O284 0.24(3) 0.31(3) 0.25(4) -0.22(3) 0.16(3) -0.07(3)
C286 0.13(3) 0.066(18) 0.12(2) 0.015(17) 0.08(2) 0.015(17)
C287 0.088(18) 0.10(2) 0.092(19) -0.041(16) 0.068(17) -0.004(15)
O288 0.029(6) 0.018(6) 0.030(6) 0.000(5) 0.009(5) 0.001(5)
O289 0.043(7) 0.025(7) 0.054(8) -0.002(6) 0.017(6) -0.005(6)
C290 0.035(11) 0.050(13) 0.047(12) -0.002(9) 0.008(9) 0.003(9)
O291 0.035(7) 0.045(8) 0.048(8) 0.005(6) 0.009(6) -0.002(6)
C292 0.073(15) 0.040(12) 0.057(13) 0.006(10) 0.030(12) 0.019(11)
C293 0.077(17) 0.050(14) 0.14(2) 0.002(14) 0.078(17) -0.011(12)
C294 0.10(2) 0.064(17) 0.095(19) 0.006(15) 0.060(17) 0.025(15)
C295 0.13(3) 0.09(2) 0.11(2) 0.013(18) 0.08(2) 0.04(2)
O296 0.18(2) 0.068(13) 0.21(2) 0.050(14) 0.14(2) 0.066(14)
C297 0.34(6) 0.08(2) 0.64(10) 0.11(4) 0.45(8) 0.10(3)
C298 0.10(2) 0.057(17) 0.11(2) 0.022(16) 0.03(2) 0.015(16)
C299 0.068(16) 0.050(15) 0.10(2) 0.008(14) 0.032(15) -0.007(12)
O300 0.040(7) 0.059(9) 0.063(9) 0.027(7) 0.030(7) 0.009(7)
C301 0.070(15) 0.062(15) 0.047(13) 0.007(11) 0.031(12) -0.004(12)
O302 0.048(8) 0.045(8) 0.057(9) 0.008(7) 0.026(7) -0.000(6)
C303 0.030(10) 0.062(14) 0.064(14) -0.019(11) 0.029(10) -0.010(9)
C304 0.089(18) 0.048(14) 0.099(19) -0.009(13) 0.052(16) -0.019(13)
C305 0.11(2) 0.14(3) 0.09(2) -0.039(19) 0.07(2) -0.07(2)
C306 0.19(4) 0.15(3) 0.08(2) 0.01(2) 0.11(3) -0.02(3)
O307 0.45(5) 0.23(3) 0.25(3) -0.02(2) 0.32(3) -0.07(3)
C308 0.13(3) 0.15(3) 0.070(19) 0.032(19) 0.05(2) -0.01(2)
C309 0.100(19) 0.082(17) 0.064(15) -0.017(13) 0.065(15) -0.023(15)
O310 0.044(8) 0.062(9) 0.055(9) 0.018(7) 0.025(7) 0.018(7)
C311 0.038(12) 0.12(2) 0.028(12) 0.009(13) 0.006(10) -0.019(14)
O312 0.083(12) 0.055(10) 0.054(9) 0.006(8) 0.028(9) -0.001(9)
C313 0.039(12) 0.10(2) 0.080(17) 0.003(14) 0.044(12) -0.005(12)
C314 0.063(15) 0.087(18) 0.034(11) 0.019(11) 0.011(11) -0.005(12)
C315 0.064(15) 0.11(2) 0.041(12) 0.030(13) 0.030(12) 0.003(14)
C316 0.024(10) 0.084(18) 0.061(14) 0.035(13) 0.001(10) 0.023(10)
O317 0.080(13) 0.122(16) 0.074(12) 0.043(12) 0.025(10) -0.003(11)
C318 0.10(2) 0.10(2) 0.10(2) 0.003(19) 0.03(2) -0.021(19)
C319 0.063(15) 0.076(16) 0.049(13) 0.022(12) 0.022(12) 0.002(12)
C320 0.024(10) 0.088(18) 0.054(13) 0.019(12) 0.009(9) -0.005(10)
O321 0.051(8) 0.035(7) 0.064(9) 0.006(6) 0.038(7) 0.007(6)
O322 0.051(8) 0.029(7) 0.067(9) 0.011(6) 0.033(7) 0.009(6)
C323 0.065(15) 0.064(16) 0.051(13) 0.007(11) 0.032(12) 0.006(12)
O324 0.065(10) 0.048(9) 0.062(9) 0.010(7) 0.018(8) 0.005(7)
C325 0.14(2) 0.051(14) 0.087(18) 0.014(13) 0.087(19) -0.019(15)
C326 0.13(2) 0.054(16) 0.11(2) 0.008(14) 0.08(2) -0.024(16)
C327 0.10(2) 0.060(17) 0.15(3) -0.028(17) 0.10(2) -0.037(15)
C328 0.15(3) 0.11(3) 0.13(3) -0.01(2) 0.11(3) -0.05(2)
O329 0.20(3) 0.042(11) 0.28(3) -0.005(15) 0.18(3) -0.014(13)
C330 0.20(5) 0.13(4) 0.25(5) 0.02(3) 0.14(4) -0.02(3)
C331 0.26(4) 0.043(16) 0.25(4) -0.02(2) 0.23(4) -0.02(2)
C332 0.15(3) 0.034(13) 0.11(2) 0.012(13) 0.09(2) -0.001(15)
O333 0.055(9) 0.069(11) 0.044(8) 0.021(7) 0.017(7) 0.011(8)
C334 0.10(2) 0.051(16) 0.079(19) 0.034(14) 0.028(16) 0.026(15)
O335 0.096(14) 0.062(12) 0.088(13) 0.017(10) 0.012(11) 0.023(10)
C336 0.161(16) 0.29(2) 0.36(3) 0.24(2) 0.146(19) 0.141(17)
C337 0.161(16) 0.29(2) 0.36(3) 0.24(2) 0.146(19) 0.139(17)
C338 0.163(16) 0.29(2) 0.37(3) 0.24(2) 0.144(19) 0.140(17)
C339 0.165(16) 0.29(2) 0.37(3) 0.24(2) 0.142(19) 0.142(17)
O340 0.169(16) 0.29(2) 0.37(3) 0.24(2) 0.134(19) 0.142(17)
C341 0.18(2) 0.32(3) 0.40(3) 0.22(2) 0.12(2) 0.14(2)
C342 0.167(16) 0.29(2) 0.37(3) 0.24(2) 0.141(19) 0.141(17)
C343 0.165(16) 0.29(2) 0.36(3) 0.24(2) 0.142(19) 0.142(17)
O344 0.19(2) 0.153(16) 0.16(2) -0.076(18) 0.15(2) -0.071(16)
C345 0.17(2) 0.156(18) 0.15(2) -0.05(2) 0.16(2) -0.049(17)
O346 0.070(14) 0.125(19) 0.44(5) 0.18(3) 0.12(2) 0.048(13)
C347 0.21(2) 0.190(18) 0.25(2) -0.032(16) 0.133(18) -0.051(13)
C348 0.21(2) 0.193(18) 0.25(2) -0.029(16) 0.128(18) -0.055(13)
C349 0.21(2) 0.194(18) 0.26(2) -0.029(16) 0.124(18) -0.055(13)
C350 0.21(2) 0.193(18) 0.26(2) -0.033(16) 0.126(18) -0.052(13)
O351 0.21(2) 0.198(18) 0.26(2) -0.032(16) 0.120(18) -0.051(13)
C352 0.21(2) 0.190(18) 0.25(2) -0.033(16) 0.136(18) -0.048(13)
C353 0.21(2) 0.192(18) 0.25(2) -0.034(16) 0.132(18) -0.047(13)
O354 0.038(11) 0.086(16) 0.57(6) -0.13(3) 0.07(2) 0.006(11)
C355 0.17(2) 0.094(14) 0.19(2) 0.049(19) 0.17(2) 0.046(15)
O356 0.20(2) 0.096(12) 0.18(2) 0.072(16) 0.17(2) 0.074(14)
C357 0.079(18) 0.036(13) 0.15(3) 0.009(15) 0.08(2) 0.001(12)
C358 0.051(16) 0.13(3) 0.12(2) -0.06(2) 0.042(17) -0.040(17)
C359 0.034(14) 0.14(3) 0.12(3) -0.04(2) 0.011(15) 0.020(16)
C360 0.061(15) 0.041(13) 0.100(19) 0.004(13) 0.038(15) 0.017(11)
O361 0.091(14) 0.072(12) 0.107(15) 0.001(11) 0.005(12) 0.030(11)
C362 0.09(2) 0.21(4) 0.09(2) 0.02(3) -0.00(2) 0.07(3)
C363 0.10(2) 0.055(16) 0.10(2) 0.015(14) 0.029(18) 0.042(15)
C364 0.11(2) 0.071(17) 0.063(15) 0.019(13) 0.028(15) 0.065(16)
N365 0.042(9) 0.038(9) 0.054(10) 0.014(8) 0.019(8) 0.009(7)
C366 0.035(11) 0.049(13) 0.14(2) 0.037(14) 0.057(14) 0.022(10)
C367 0.047(12) 0.066(14) 0.044(12) 0.006(10) 0.025(10) 0.002(10)
C368 0.050(13) 0.053(13) 0.069(15) 0.008(11) 0.024(12) 0.021(10)
C369 0.058(14) 0.069(16) 0.055(13) 0.009(11) 0.011(11) 0.026(12)
C370 0.072(16) 0.057(14) 0.043(13) 0.011(11) -0.003(11) 0.015(12)
N371 0.117(13) 0.156(14) 0.175(16) -0.090(12) 0.106(12) -0.104(10)
C372 0.124(13) 0.157(14) 0.178(17) -0.078(12) 0.094(13) -0.106(11)
C373 0.126(13) 0.169(14) 0.190(17) -0.080(13) 0.087(13) -0.103(11)
C374 0.124(14) 0.185(15) 0.197(17) -0.099(13) 0.093(13) -0.096(12)
C375 0.125(13) 0.191(15) 0.198(17) -0.104(13) 0.099(13) -0.100(11)
C376 0.121(13) 0.179(14) 0.185(17) -0.104(13) 0.109(12) -0.103(11)
N377 0.046(7) 0.057(8) 0.057(7) -0.015(6) 0.018(6) -0.018(6)
C378 0.045(7) 0.083(9) 0.073(9) -0.027(7) 0.024(7) -0.020(7)
C379 0.048(7) 0.089(9) 0.085(9) -0.030(7) 0.018(7) -0.006(7)
C380 0.048(7) 0.079(9) 0.080(9) -0.025(7) 0.013(7) -0.010(7)
C381 0.041(7) 0.064(9) 0.070(9) -0.021(7) 0.007(7) -0.016(7)
C382 0.040(7) 0.060(8) 0.064(8) -0.018(7) 0.002(7) -0.015(7)
N383 0.027(8) 0.045(10) 0.071(12) 0.018(9) 0.011(8) 0.013(7)
C384 0.12(2) 0.12(2) 0.24(4) 0.10(3) 0.16(3) 0.08(2)
C385 0.11(3) 0.12(3) 0.20(4) 0.11(3) 0.08(3) 0.08(2)
C386 0.054(18) 0.09(2) 0.18(4) 0.01(2) 0.00(2) 0.031(16)
C387 0.11(3) 0.12(3) 0.10(2) -0.04(2) -0.04(2) 0.10(2)
C388 0.09(2) 0.11(2) 0.063(17) -0.020(16) -0.020(15) 0.050(18)
O389 0.040(10) 0.123(18) 0.35(4) 0.17(2) 0.066(16) 0.009(10)
C390 0.060(17) 0.13(3) 0.09(2) 0.039(19) 0.067(17) 0.055(17)
O391 0.116(16) 0.084(13) 0.117(15) -0.047(12) 0.086(14) -0.048(11)
C392 0.063(15) 0.059(15) 0.057(14) -0.000(11) 0.023(12) 0.031(12)
C393 0.093(18) 0.053(14) 0.077(16) -0.004(12) 0.048(15) -0.031(13)
C394 0.051(13) 0.075(16) 0.045(13) 0.006(11) 0.011(11) -0.021(11)
C395 0.046(12) 0.036(12) 0.078(16) 0.003(11) 0.010(12) 0.018(10)
O396 0.057(11) 0.043(10) 0.134(17) -0.012(10) 0.006(10) -0.008(9)
C397 0.047(17) 0.07(2) 0.27(5) -0.07(3) 0.02(2) -0.004(16)
C398 0.10(2) 0.11(2) 0.058(16) 0.012(16) 0.035(16) 0.024(19)
C399 0.081(18) 0.064(16) 0.077(18) 0.020(13) 0.047(15) 0.010(14)
O400 0.23(3) 0.101(16) 0.17(2) 0.088(17) 0.17(2) 0.110(18)
C401 0.09(2) 0.10(3) 0.19(4) -0.04(3) 0.12(3) -0.02(2)
O402 0.034(10) 0.119(19) 0.57(6) -0.19(3) 0.11(2) -0.034(11)
C403 0.098(11) 0.108(11) 0.188(15) 0.047(10) 0.038(10) 0.018(9)
C404 0.103(11) 0.108(11) 0.190(15) 0.046(10) 0.033(10) 0.021(9)
C405 0.104(11) 0.107(11) 0.191(15) 0.047(10) 0.031(10) 0.021(9)
C406 0.100(11) 0.109(11) 0.191(15) 0.049(10) 0.032(10) 0.015(9)
O407 0.103(11) 0.115(11) 0.200(15) 0.056(10) 0.027(10) 0.012(8)
C408 0.126(17) 0.144(16) 0.22(2) 0.067(15) 0.003(15) -0.005(14)
C409 0.098(11) 0.115(11) 0.190(15) 0.047(10) 0.035(10) 0.013(9)
C410 0.098(11) 0.113(11) 0.189(15) 0.044(10) 0.037(10) 0.014(9)
N411 0.026(8) 0.038(10) 0.103(15) 0.036(10) 0.015(9) -0.001(7)
C412 0.10(2) 0.054(15) 0.061(15) -0.001(12) 0.028(14) -0.002(13)
C413 0.17(3) 0.11(3) 0.12(3) -0.05(2) 0.10(3) -0.04(2)
C414 0.35(7) 0.09(3) 0.09(2) -0.05(2) 0.10(3) -0.03(3)
C415 0.26(5) 0.043(16) 0.10(2) -0.051(17) 0.08(3) -0.03(2)
C416 0.070(16) 0.050(14) 0.069(16) 0.007(12) 0.013(13) 0.008(12)
N417 0.049(7) 0.036(7) 0.097(9) -0.026(7) 0.032(7) -0.002(6)
C418 0.066(8) 0.039(7) 0.099(10) 0.000(7) 0.043(8) -0.012(7)
C419 0.098(10) 0.052(8) 0.103(10) 0.011(8) 0.044(9) -0.010(8)
C420 0.121(10) 0.060(9) 0.102(10) 0.011(8) 0.039(10) -0.007(9)
C421 0.113(10) 0.059(9) 0.095(10) 0.001(8) 0.038(9) -0.005(8)
C422 0.080(9) 0.052(8) 0.088(9) -0.011(7) 0.040(8) -0.008(8)
N423 0.003(6) 0.032(9) 0.119(16) 0.041(10) -0.004(8) 0.004(6)
C424 0.040(11) 0.065(14) 0.044(11) 0.006(10) 0.020(10) -0.001(10)
C425 0.090(18) 0.051(14) 0.037(12) 0.004(10) 0.020(12) 0.009(12)
C426 0.11(2) 0.070(17) 0.060(15) -0.029(13) 0.036(15) 0.035(15)
C427 0.13(3) 0.073(18) 0.061(16) -0.007(14) 0.042(17) -0.004(17)
C428 0.076(16) 0.065(16) 0.055(14) -0.002(12) 0.027(13) -0.011(13)
N429 0.042(11) 0.051(12) 0.110(17) -0.014(12) -0.007(11) 0.021(9)
C430 0.068(16) 0.062(16) 0.10(2) 0.030(15) 0.036(15) 0.004(13)
C431 0.09(2) 0.18(3) 0.039(14) 0.016(17) 0.025(14) -0.04(2)
C432 0.09(2) 0.15(3) 0.063(18) 0.02(2) 0.029(16) -0.05(2)
C433 0.067(17) 0.09(2) 0.08(2) 0.047(16) -0.001(15) -0.020(15)
C434 0.14(3) 0.067(19) 0.09(2) 0.026(16) 0.04(2) -0.013(18)
N435 0.105(19) 0.103(19) 0.062(14) -0.003(13) 0.028(14) 0.002(15)
C436 0.070(17) 0.079(18) 0.10(2) 0.002(15) 0.049(16) 0.022(14)
C437 0.056(14) 0.092(19) 0.044(13) -0.002(12) 0.003(11) 0.030(13)
C438 0.042(13) 0.12(2) 0.034(12) 0.005(13) -0.002(10) -0.027(14)
C439 0.065(16) 0.080(18) 0.075(17) -0.004(14) 0.024(14) 0.015(14)
C440 0.076(17) 0.09(2) 0.042(13) -0.003(12) 0.017(13) 0.005(14)
N441 0.110(18) 0.088(16) 0.040(11) -0.003(10) 0.032(12) -0.028(14)
C442 0.085(18) 0.09(2) 0.035(12) -0.009(12) 0.011(13) -0.003(15)
C443 0.052(13) 0.055(14) 0.059(14) 0.008(11) 0.018(11) 0.002(11)
C444 0.078(17) 0.075(17) 0.045(13) 0.007(11) 0.028(13) 0.007(13)
C445 0.063(16) 0.078(18) 0.068(17) -0.003(14) 0.002(14) -0.001(13)
C446 0.063(17) 0.12(2) 0.061(17) 0.001(16) 0.015(14) 0.007(16)
N447 0.098(11) 0.127(14) 0.127(13) 0.023(11) 0.027(10) 0.021(10)
C448 0.090(12) 0.126(14) 0.129(13) 0.012(11) 0.031(10) 0.029(10)
C449 0.086(12) 0.128(14) 0.135(13) 0.021(12) 0.030(11) 0.024(11)
C450 0.095(12) 0.127(14) 0.129(13) 0.017(11) 0.018(10) 0.023(11)
C451 0.096(12) 0.127(14) 0.119(13) 0.020(11) 0.019(10) 0.034(11)
C452 0.087(12) 0.131(14) 0.118(13) 0.032(11) 0.032(10) 0.030(10)
N453 0.120(15) 0.197(16) 0.19(2) -0.031(17) 0.061(15) -0.009(15)
C454 0.118(15) 0.196(16) 0.19(2) -0.036(17) 0.057(15) -0.011(15)
C455 0.115(15) 0.189(16) 0.19(2) -0.037(18) 0.057(15) -0.014(15)
C456 0.120(15) 0.188(16) 0.20(2) -0.032(18) 0.053(16) -0.014(15)
C457 0.124(15) 0.192(17) 0.20(2) -0.027(18) 0.051(16) -0.012(15)
C458 0.127(15) 0.194(17) 0.19(2) -0.026(17) 0.056(15) -0.010(15)
N459 0.100(12) 0.151(16) 0.126(14) 0.017(11) 0.048(11) 0.012(11)
C460 0.099(13) 0.153(16) 0.127(14) 0.012(12) 0.050(11) 0.014(11)
C461 0.099(13) 0.157(17) 0.123(14) 0.009(12) 0.058(11) 0.014(11)
C462 0.110(13) 0.163(17) 0.131(15) 0.007(12) 0.047(12) 0.008(11)
C463 0.106(13) 0.159(17) 0.130(14) 0.004(12) 0.047(12) 0.007(11)
C464 0.099(13) 0.154(16) 0.127(14) 0.013(12) 0.048(11) 0.012(11)
N465 0.119(13) 0.132(15) 0.29(3) 0.058(15) 0.110(16) 0.021(11)
C466 0.114(13) 0.129(16) 0.29(3) 0.060(15) 0.117(16) 0.021(11)
C467 0.106(13) 0.125(15) 0.28(3) 0.067(15) 0.123(16) 0.022(11)
C468 0.104(13) 0.119(15) 0.28(3) 0.071(15) 0.122(16) 0.022(11)
C469 0.111(13) 0.119(15) 0.28(3) 0.065(15) 0.118(16) 0.024(11)
C470 0.119(14) 0.124(15) 0.29(3) 0.061(15) 0.111(16) 0.021(11)
N471 0.165(17) 0.096(14) 0.31(3) 0.043(15) 0.137(18) 0.018(13)
C472 0.160(18) 0.090(14) 0.31(3) 0.037(15) 0.140(18) 0.023(13)
C473 0.165(18) 0.091(15) 0.31(3) 0.038(15) 0.136(18) 0.021(13)
C474 0.167(18) 0.094(15) 0.31(3) 0.041(15) 0.133(18) 0.010(13)
C475 0.167(18) 0.096(15) 0.30(3) 0.044(15) 0.132(18) 0.010(13)
C476 0.167(18) 0.097(15) 0.30(3) 0.045(15) 0.134(18) 0.011(13)
C477 0.27(4) 0.18(3) 0.36(4) -0.15(3) 0.21(3) -0.14(3)
C600 0.147(15) 0.158(16) 0.093(12) 0.006(13) 0.033(13) -0.036(14)
C579 0.22(2) 0.21(2) 0.27(3) -0.05(2) 0.12(2) -0.035(18)
C1 0.45(5) 0.23(3) 0.26(3) -0.02(2) 0.31(3) -0.07(3)
C221 0.25(3) 0.31(3) 0.26(4) -0.22(3) 0.14(3) -0.07(3)
C2 0.096(14) 0.164(15) 0.238(19) -0.093(16) 0.001(15) 0.015(14)

loop_
_atom_type_symbol
_atom_type_scat_dispersion_real
_atom_type_scat_dispersion_imag
_atom_type_scat_Cromer_Mann_a1
_atom_type_scat_Cromer_Mann_b1
_atom_type_scat_Cromer_Mann_a2
_atom_type_scat_Cromer_Mann_b2
_atom_type_scat_Cromer_Mann_a3
_atom_type_scat_Cromer_Mann_b3
_atom_type_scat_Cromer_Mann_a4
_atom_type_scat_Cromer_Mann_b4
_atom_type_scat_Cromer_Mann_c
_atom_type_scat_source
Ce -0.2486 2.6331 21.1671 2.8122 19.7695 0.2268 11.8513 17.6083 3.3305 127.1130 1.8626 'International Tables Vol C 4.2.6.8 and 6.1.1.4'
O 0.0106 0.0060 3.0485 13.2771 2.2868 5.7011 1.5463 0.3239 0.8670 32.9089 0.2508 'International Tables Vol C 4.2.6.8 and 6.1.1.4'
C 0.0033 0.0016 2.3100 20.8439 1.0200 10.2075 1.5886 0.5687 0.8650 51.6512 0.2156 'International Tables Vol C 4.2.6.8 and 6.1.1.4'
N 0.0061 0.0033 12.2126 0.0057 3.1322 9.8933 2.0125 28.9975 1.1663 0.5826 -11.5290 'International Tables Vol C 4.2.6.8 and 6.1.1.4'
H 0.0000 0.0000 0.4930 10.5109 0.3229 26.1257 0.1402 3.1424 0.0408 57.7998 0.0030 'International Tables Vol C 4.2.6.8 and 6.1.1.4'

loop_
_geom_angle_atom_site_label_1
_geom_angle_site_symmetry_1
_geom_angle_atom_site_label_2
_geom_angle_site_symmetry_2
_geom_angle_atom_site_label_3
_geom_angle_site_symmetry_3
_geom_angle
_geom_angle_publ_flag
Ce3 . Ce1 . Ce4 . 60.87(2) yes
Ce3 . Ce1 . O5 . 37.2(3) yes
Ce4 . Ce1 . O5 . 37.1(3) yes
Ce3 . Ce1 . Ce55 . 60.40(2) yes
Ce4 . Ce1 . Ce55 . 91.43(3) yes
O5 . Ce1 . Ce55 . 93.4(3) yes
Ce3 . Ce1 . Ce56 . 91.34(3) yes
Ce4 . Ce1 . Ce56 . 59.94(2) yes
O5 . Ce1 . Ce56 . 93.0(3) yes
Ce55 . Ce1 . Ce56 . 61.98(2) yes
Ce3 . Ce1 . O58 . 95.7(3) yes
Ce4 . Ce1 . O58 . 94.8(3) yes
O5 . Ce1 . O58 . 118.5(4) yes
Ce55 . Ce1 . O58 . 39.4(2) yes
Ce56 . Ce1 . O58 . 38.4(3) yes
Ce3 . Ce1 . O185 . 87.2(3) yes
Ce4 . Ce1 . O185 . 33.3(3) yes
O5 . Ce1 . O185 . 70.4(4) yes
Ce55 . Ce1 . O185 . 87.7(3) yes
Ce56 . Ce1 . O185 . 32.8(3) yes
Ce3 . Ce1 . O188 . 162.4(3) yes
Ce4 . Ce1 . O188 . 106.9(3) yes
O5 . Ce1 . O188 . 138.9(4) yes
Ce55 . Ce1 . O188 . 110.1(3) yes
Ce56 . Ce1 . O188 . 71.1(3) yes
Ce3 . Ce1 . O220 . 34.7(3) yes
Ce4 . Ce1 . O220 . 87.8(2) yes
O5 . Ce1 . O220 . 71.8(4) yes
Ce55 . Ce1 . O220 . 31.8(3) yes
Ce56 . Ce1 . O220 . 86.9(3) yes
Ce3 . Ce1 . O223 . 108.9(3) yes
Ce4 . Ce1 . O223 . 163.2(3) yes
O5 . Ce1 . O223 . 141.2(4) yes
Ce55 . Ce1 . O223 . 71.8(3) yes
Ce56 . Ce1 . O223 . 109.6(3) yes
Ce3 . Ce1 . C390 . 112.8(4) yes
Ce4 . Ce1 . C390 . 83.7(5) yes
O5 . Ce1 . C390 . 79.8(5) yes
Ce55 . Ce1 . C390 . 173.1(4) yes
Ce56 . Ce1 . C390 . 118.9(4) yes
Ce3 . Ce1 . O391 . 125.8(4) yes
Ce4 . Ce1 . O391 . 102.4(6) yes
O5 . Ce1 . O391 . 97.0(6) yes
Ce55 . Ce1 . O391 . 166.2(6) yes
Ce56 . Ce1 . O391 . 126.3(5) yes
Ce3 . Ce1 . O402 . 71.4(7) yes
Ce4 . Ce1 . O402 . 110.5(10) yes
O5 . Ce1 . O402 . 74.4(10) yes
Ce55 . Ce1 . O402 . 106.2(5) yes
Ce56 . Ce1 . O402 . 162.7(6) yes
O58 . Ce1 . O185 . 71.2(4) yes
O58 . Ce1 . O188 . 71.7(4) yes
O185 . Ce1 . O188 . 77.2(4) yes
O58 . Ce1 . O220 . 71.2(4) yes
O185 . Ce1 . O220 . 101.6(4) yes
O188 . Ce1 . O220 . 141.0(4) yes
O58 . Ce1 . O223 . 72.1(4) yes
O185 . Ce1 . O223 . 141.1(4) yes
O188 . Ce1 . O223 . 79.5(4) yes
O220 . Ce1 . O223 . 78.2(4) yes
O58 . Ce1 . C390 . 145.7(4) yes
O185 . Ce1 . C390 . 90.9(5) yes
O188 . Ce1 . C390 . 76.0(5) yes
O220 . Ce1 . C390 . 142.6(4) yes
O223 . Ce1 . C390 . 113.1(6) yes
O58 . Ce1 . O391 . 138.4(5) yes
O185 . Ce1 . O391 . 104.4(6) yes
O188 . Ce1 . O391 . 67.1(5) yes
O220 . Ce1 . O391 . 146.1(5) yes
O223 . Ce1 . O391 . 94.4(7) yes
O58 . Ce1 . O402 . 139.1(8) yes
O185 . Ce1 . O402 . 142.8(10) yes
O188 . Ce1 . O402 . 126.2(7) yes
O220 . Ce1 . O402 . 78.0(5) yes
O223 . Ce1 . O402 . 75.8(11) yes
C390 . Ce1 . O391 . 19.0(7) yes
C390 . Ce1 . O402 . 71.2(6) yes
O391 . Ce1 . O402 . 68.1(6) yes
Ce3 . Ce2 . Ce4 . 60.74(2) yes
Ce3 . Ce2 . O5 . 37.6(3) yes
Ce4 . Ce2 . O5 . 37.0(3) yes
Ce3 . Ce2 . Ce22 . 60.69(2) yes
Ce4 . Ce2 . Ce22 . 90.95(3) yes
O5 . Ce2 . Ce22 . 94.0(3) yes
Ce3 . Ce2 . Ce114 . 91.47(3) yes
Ce4 . Ce2 . Ce114 . 59.74(2) yes
O5 . Ce2 . Ce114 . 93.1(3) yes
Ce22 . Ce2 . Ce114 . 61.61(2) yes
Ce3 . Ce2 . O129 . 95.3(3) yes
Ce4 . Ce2 . O129 . 94.7(3) yes
O5 . Ce2 . O129 . 118.6(4) yes
Ce22 . Ce2 . O129 . 38.3(2) yes
Ce114 . Ce2 . O129 . 38.9(2) yes
Ce3 . Ce2 . O141 . 87.2(3) yes
Ce4 . Ce2 . O141 . 34.2(2) yes
O5 . Ce2 . O141 . 71.1(4) yes
Ce22 . Ce2 . O141 . 86.0(3) yes
Ce114 . Ce2 . O141 . 31.3(3) yes
Ce3 . Ce2 . O144 . 164.1(3) yes
Ce4 . Ce2 . O144 . 109.5(4) yes
O5 . Ce2 . O144 . 140.8(4) yes
Ce22 . Ce2 . O144 . 109.4(3) yes
Ce114 . Ce2 . O144 . 72.7(3) yes
Ce3 . Ce2 . O288 . 34.4(3) yes
Ce4 . Ce2 . O288 . 87.5(3) yes
O5 . Ce2 . O288 . 72.0(4) yes
Ce22 . Ce2 . O288 . 32.7(3) yes
Ce114 . Ce2 . O288 . 87.5(3) yes
Ce3 . Ce2 . O291 . 107.8(3) yes
Ce4 . Ce2 . O291 . 162.6(3) yes
O5 . Ce2 . O291 . 140.2(4) yes
Ce22 . Ce2 . O291 . 71.7(3) yes
Ce114 . Ce2 . O291 . 110.4(3) yes
Ce3 . Ce2 . O389 . 113.1(8) yes
Ce4 . Ce2 . O389 . 74.6(6) yes
O5 . Ce2 . O389 . 76.7(8) yes
Ce22 . Ce2 . O389 . 165.2(5) yes
Ce114 . Ce2 . O389 . 106.9(4) yes
Ce3 . Ce2 . O400 . 100.6(8) yes
Ce4 . Ce2 . O400 . 127.2(4) yes
O5 . Ce2 . O400 . 96.9(6) yes
Ce22 . Ce2 . O400 . 124.2(6) yes
Ce114 . Ce2 . O400 . 167.9(7) yes
O129 . Ce2 . O141 . 70.2(4) yes
O129 . Ce2 . O144 . 72.2(4) yes
O141 . Ce2 . O144 . 79.4(4) yes
O129 . Ce2 . O288 . 71.0(4) yes
O141 . Ce2 . O288 . 101.1(4) yes
O144 . Ce2 . O288 . 140.5(4) yes
O129 . Ce2 . O291 . 72.4(4) yes
O141 . Ce2 . O291 . 140.7(4) yes
O144 . Ce2 . O291 . 78.3(5) yes
O288 . Ce2 . O291 . 77.3(4) yes
O129 . Ce2 . O389 . 137.7(6) yes
O141 . Ce2 . O389 . 80.1(5) yes
O144 . Ce2 . O389 . 73.2(9) yes
O288 . Ce2 . O389 . 146.2(8) yes
O291 . Ce2 . O389 . 122.8(7) yes
O129 . Ce2 . O400 . 137.7(5) yes
O141 . Ce2 . O400 . 148.8(6) yes
O144 . Ce2 . O400 . 95.2(8) yes
O288 . Ce2 . O400 . 102.2(8) yes
O291 . Ce2 . O400 . 65.5(5) yes
O389 . Ce2 . O400 . 69.0(7) yes
Ce1 . Ce3 . Ce2 . 65.01(3) yes
Ce1 . Ce3 . O5 . 35.5(3) yes
Ce2 . Ce3 . O5 . 36.7(3) yes
Ce1 . Ce3 . Ce6 . 88.29(3) yes
Ce2 . Ce3 . Ce6 . 120.30(3) yes
O5 . Ce3 . Ce6 . 91.6(3) yes
Ce1 . Ce3 . Ce7 . 119.53(3) yes
Ce2 . Ce3 . Ce7 . 88.48(3) yes
O5 . Ce3 . Ce7 . 91.9(3) yes
Ce6 . Ce3 . Ce7 . 58.72(2) yes
Ce1 . Ce3 . O8 . 88.7(2) yes
Ce2 . Ce3 . O8 . 89.2(2) yes
O5 . Ce3 . O8 . 72.1(4) yes
Ce6 . Ce3 . O8 . 35.1(2) yes
Ce7 . Ce3 . O8 . 34.8(2) yes
Ce1 . Ce3 . Ce23 . 175.57(3) yes
Ce2 . Ce3 . Ce23 . 118.69(3) yes
O5 . Ce3 . Ce23 . 146.4(3) yes
Ce6 . Ce3 . Ce23 . 87.62(3) yes
Ce7 . Ce3 . Ce23 . 59.38(2) yes
Ce1 . Ce3 . O24 . 146.6(2) yes
Ce2 . Ce3 . O24 . 89.1(2) yes
O5 . Ce3 . O24 . 111.6(4) yes
Ce6 . Ce3 . O24 . 87.3(2) yes
Ce7 . Ce3 . O24 . 34.4(2) yes
Ce1 . Ce3 . Ce48 . 119.79(3) yes
Ce2 . Ce3 . Ce48 . 174.89(3) yes
O5 . Ce3 . Ce48 . 146.5(3) yes
Ce6 . Ce3 . Ce48 . 59.69(2) yes
Ce7 . Ce3 . Ce48 . 87.41(3) yes
Ce1 . Ce3 . O50 . 144.7(2) yes
Ce2 . Ce3 . O50 . 143.4(2) yes
O5 . Ce3 . O50 . 179.6(4) yes
Ce6 . Ce3 . O50 . 88.0(2) yes
Ce7 . Ce3 . O50 . 87.7(3) yes
Ce1 . Ce3 . O208 . 89.4(2) yes
Ce2 . Ce3 . O208 . 147.3(2) yes
O5 . Ce3 . O208 . 111.1(4) yes
Ce6 . Ce3 . O208 . 34.2(2) yes
Ce7 . Ce3 . O208 . 87.1(3) yes
Ce1 . Ce3 . O220 . 33.0(3) yes
Ce2 . Ce3 . O220 . 95.2(3) yes
O5 . Ce3 . O220 . 68.4(4) yes
Ce6 . Ce3 . O220 . 83.4(2) yes
Ce7 . Ce3 . O220 . 137.3(2) yes
Ce1 . Ce3 . O288 . 94.4(2) yes
Ce2 . Ce3 . O288 . 32.0(3) yes
O5 . Ce3 . O288 . 68.7(4) yes
Ce6 . Ce3 . O288 . 137.8(3) yes
Ce7 . Ce3 . O288 . 84.1(2) yes
Ce1 . Ce3 . N383 . 88.8(3) yes
Ce2 . Ce3 . N383 . 88.3(4) yes
O5 . Ce3 . N383 . 105.0(4) yes
Ce6 . Ce3 . N383 . 146.3(4) yes
Ce7 . Ce3 . N383 . 146.6(4) yes
O8 . Ce3 . Ce23 . 88.9(2) yes
O8 . Ce3 . O24 . 69.2(3) yes
Ce23 . Ce3 . O24 . 34.8(2) yes
O8 . Ce3 . Ce48 . 89.2(2) yes
Ce23 . Ce3 . Ce48 . 56.44(2) yes
O24 . Ce3 . Ce48 . 85.8(2) yes
O8 . Ce3 . O50 . 107.5(4) yes
Ce23 . Ce3 . O50 . 33.4(2) yes
O24 . Ce3 . O50 . 68.1(3) yes
Ce48 . Ce3 . O50 . 33.3(2) yes
O8 . Ce3 . O208 . 69.4(3) yes
Ce23 . Ce3 . O208 . 86.3(2) yes
O24 . Ce3 . O208 . 104.8(4) yes
Ce48 . Ce3 . O208 . 35.4(2) yes
O50 . Ce3 . O208 . 68.7(3) yes
O8 . Ce3 . O220 . 102.6(3) yes
Ce23 . Ce3 . O220 . 144.5(3) yes
O24 . Ce3 . O220 . 170.7(3) yes
Ce48 . Ce3 . O220 . 89.9(3) yes
O50 . Ce3 . O220 . 111.8(4) yes
O8 . Ce3 . O288 . 102.7(3) yes
Ce23 . Ce3 . O288 . 89.8(2) yes
O24 . Ce3 . O288 . 67.9(4) yes
Ce48 . Ce3 . O288 . 144.2(3) yes
O50 . Ce3 . O288 . 111.4(4) yes
O8 . Ce3 . N383 . 177.0(4) yes
Ce23 . Ce3 . N383 . 93.7(3) yes
O24 . Ce3 . N383 . 112.3(4) yes
Ce48 . Ce3 . N383 . 93.4(4) yes
O50 . Ce3 . N383 . 75.5(4) yes
O208 . Ce3 . O220 . 67.4(4) yes
O208 . Ce3 . O288 . 171.2(3) yes
O220 . Ce3 . O288 . 119.3(4) yes
O208 . Ce3 . N383 . 112.2(5) yes
O220 . Ce3 . N383 . 76.1(4) yes
O288 . Ce3 . N383 . 75.9(5) yes
Ce2 . Ce4 . Ce1 . 64.48(3) yes
Ce2 . Ce4 . O5 . 36.0(2) yes
Ce1 . Ce4 . O5 . 35.3(3) yes
Ce2 . Ce4 . Ce6 . 119.22(3) yes
Ce1 . Ce4 . Ce6 . 88.06(3) yes
O5 . Ce4 . Ce6 . 91.5(3) yes
Ce2 . Ce4 . Ce7 . 88.25(3) yes
Ce1 . Ce4 . Ce7 . 119.78(3) yes
O5 . Ce4 . Ce7 . 92.3(3) yes
Ce6 . Ce4 . Ce7 . 58.91(2) yes
Ce2 . Ce4 . O8 . 88.3(2) yes
Ce1 . Ce4 . O8 . 88.5(2) yes
O5 . Ce4 . O8 . 72.1(4) yes
Ce6 . Ce4 . O8 . 35.0(2) yes
Ce7 . Ce4 . O8 . 35.2(2) yes
Ce2 . Ce4 . Ce60 . 175.30(3) yes
Ce1 . Ce4 . Ce60 . 119.11(3) yes
O5 . Ce4 . Ce60 . 145.6(2) yes
Ce6 . Ce4 . Ce60 . 59.18(2) yes
Ce7 . Ce4 . Ce60 . 87.24(3) yes
Ce2 . Ce4 . O99 . 146.5(3) yes
Ce1 . Ce4 . O99 . 89.3(3) yes
O5 . Ce4 . O99 . 111.1(4) yes
Ce6 . Ce4 . O99 . 34.6(2) yes
Ce7 . Ce4 . O99 . 87.4(2) yes
Ce2 . Ce4 . Ce111 . 119.93(3) yes
Ce1 . Ce4 . Ce111 . 174.93(3) yes
O5 . Ce4 . Ce111 . 147.2(3) yes
Ce6 . Ce4 . Ce111 . 87.44(3) yes
Ce7 . Ce4 . Ce111 . 59.42(2) yes
Ce2 . Ce4 . O113 . 145.4(3) yes
Ce1 . Ce4 . O113 . 144.9(3) yes
O5 . Ce4 . O113 . 178.0(4) yes
Ce6 . Ce4 . O113 . 86.5(3) yes
Ce7 . Ce4 . O113 . 86.3(3) yes
Ce2 . Ce4 . O116 . 89.6(3) yes
Ce1 . Ce4 . O116 . 146.8(3) yes
O5 . Ce4 . O116 . 112.1(4) yes
Ce6 . Ce4 . O116 . 87.3(3) yes
Ce7 . Ce4 . O116 . 34.2(2) yes
Ce2 . Ce4 . O141 . 32.5(2) yes
Ce1 . Ce4 . O141 . 94.4(2) yes
O5 . Ce4 . O141 . 68.4(3) yes
Ce6 . Ce4 . O141 . 136.9(3) yes
Ce7 . Ce4 . O141 . 83.4(3) yes
Ce2 . Ce4 . O185 . 94.3(3) yes
Ce1 . Ce4 . O185 . 32.7(2) yes
O5 . Ce4 . O185 . 67.9(4) yes
Ce6 . Ce4 . O185 . 84.1(3) yes
Ce7 . Ce4 . O185 . 138.1(3) yes
Ce2 . Ce4 . N377 . 89.7(3) yes
Ce1 . Ce4 . N377 . 96.28(19) yes
O5 . Ce4 . N377 . 109.5(4) yes
Ce6 . Ce4 . N377 . 149.2(3) yes
Ce7 . Ce4 . N377 . 138.44(19) yes
O8 . Ce4 . Ce60 . 88.8(2) yes
O8 . Ce4 . O99 . 69.6(3) yes
Ce60 . Ce4 . O99 . 34.5(3) yes
O8 . Ce4 . Ce111 . 89.1(2) yes
Ce60 . Ce4 . Ce111 . 56.33(2) yes
O99 . Ce4 . Ce111 . 85.6(3) yes
O8 . Ce4 . O113 . 106.0(4) yes
Ce60 . Ce4 . O113 . 32.9(3) yes
O99 . Ce4 . O113 . 67.3(4) yes
Ce111 . Ce4 . O113 . 32.4(3) yes
O8 . Ce4 . O116 . 69.4(3) yes
Ce60 . Ce4 . O116 . 85.9(3) yes
O99 . Ce4 . O116 . 104.8(4) yes
Ce111 . Ce4 . O116 . 35.1(3) yes
O113 . Ce4 . O116 . 67.5(4) yes
O8 . Ce4 . O141 . 102.0(3) yes
Ce60 . Ce4 . O141 . 145.3(2) yes
O99 . Ce4 . O141 . 170.7(4) yes
Ce111 . Ce4 . O141 . 90.5(2) yes
O113 . Ce4 . O141 . 112.9(4) yes
O8 . Ce4 . O185 . 102.9(3) yes
Ce60 . Ce4 . O185 . 89.9(3) yes
O99 . Ce4 . O185 . 68.0(4) yes
Ce111 . Ce4 . O185 . 144.2(2) yes
O113 . Ce4 . O185 . 112.2(4) yes
O8 . Ce4 . N377 . 173.4(3) yes
Ce60 . Ce4 . N377 . 92.8(3) yes
O99 . Ce4 . N377 . 114.8(4) yes
Ce111 . Ce4 . N377 . 86.4(2) yes
O113 . Ce4 . N377 . 72.5(4) yes
O116 . Ce4 . O141 . 67.8(4) yes
O116 . Ce4 . O185 . 171.4(4) yes
O141 . Ce4 . O185 . 118.8(4) yes
O116 . Ce4 . N377 . 104.3(3) yes
O141 . Ce4 . N377 . 73.3(4) yes
O185 . Ce4 . N377 . 83.5(3) yes
Ce4 . O5 . Ce3 . 106.3(5) yes
Ce4 . O5 . Ce2 . 107.0(4) yes
Ce3 . O5 . Ce2 . 105.7(4) yes
Ce4 . O5 . Ce1 . 107.6(4) yes
Ce3 . O5 . Ce1 . 107.3(4) yes
Ce2 . O5 . Ce1 . 121.9(5) yes
Ce4 . Ce6 . Ce3 . 59.52(2) yes
Ce4 . Ce6 . O8 . 34.7(2) yes
Ce3 . Ce6 . O8 . 34.9(2) yes
Ce4 . Ce6 . Ce9 . 120.93(3) yes
Ce3 . Ce6 . Ce9 . 91.33(2) yes
O8 . Ce6 . Ce9 . 91.7(2) yes
Ce4 . Ce6 . Ce10 . 91.56(3) yes
Ce3 . Ce6 . Ce10 . 121.44(3) yes
O8 . Ce6 . Ce10 . 92.0(2) yes
Ce9 . Ce6 . Ce10 . 59.50(2) yes
Ce4 . Ce6 . O11 . 92.0(2) yes
Ce3 . Ce6 . O11 . 92.1(2) yes
O8 . Ce6 . O11 . 73.5(3) yes
Ce9 . Ce6 . O11 . 34.5(2) yes
Ce10 . Ce6 . O11 . 34.8(2) yes
Ce4 . Ce6 . Ce51 . 178.02(3) yes
Ce3 . Ce6 . Ce51 . 118.93(3) yes
O8 . Ce6 . Ce51 . 144.7(2) yes
Ce9 . Ce6 . Ce51 . 59.76(2) yes
Ce10 . Ce6 . Ce51 . 90.35(3) yes
Ce4 . Ce6 . O52 . 144.2(2) yes
Ce3 . Ce6 . O52 . 89.6(2) yes
O8 . Ce6 . O52 . 109.6(3) yes
Ce9 . Ce6 . O52 . 35.4(2) yes
Ce10 . Ce6 . O52 . 90.1(2) yes
Ce4 . Ce6 . Ce55 . 90.41(3) yes
Ce3 . Ce6 . Ce55 . 59.69(2) yes
O8 . Ce6 . Ce55 . 89.6(2) yes
Ce9 . Ce6 . Ce55 . 119.32(3) yes
Ce10 . Ce6 . Ce55 . 178.03(3) yes
Ce4 . Ce6 . Ce56 . 59.43(2) yes
Ce3 . Ce6 . Ce56 . 90.28(3) yes
O8 . Ce6 . Ce56 . 89.2(2) yes
Ce9 . Ce6 . Ce56 . 178.24(3) yes
Ce10 . Ce6 . Ce56 . 118.97(3) yes
Ce4 . Ce6 . O57 . 87.8(2) yes
Ce3 . Ce6 . O57 . 87.8(3) yes
O8 . Ce6 . O57 . 106.4(3) yes
Ce9 . Ce6 . O57 . 145.6(2) yes
Ce10 . Ce6 . O57 . 145.2(2) yes
Ce4 . Ce6 . Ce61 . 119.52(3) yes
Ce3 . Ce6 . Ce61 . 178.44(3) yes
O8 . Ce6 . Ce61 . 144.9(2) yes
Ce9 . Ce6 . Ce61 . 90.23(3) yes
Ce10 . Ce6 . Ce61 . 59.43(2) yes
Ce4 . Ce6 . O62 . 90.2(2) yes
Ce3 . Ce6 . O62 . 144.6(2) yes
O8 . Ce6 . O62 . 109.6(3) yes
Ce9 . Ce6 . O62 . 89.3(2) yes
Ce10 . Ce6 . O62 . 34.5(2) yes
Ce4 . Ce6 . O74 . 145.8(2) yes
Ce3 . Ce6 . O74 . 145.3(2) yes
O8 . Ce6 . O74 . 179.3(3) yes
Ce9 . Ce6 . O74 . 87.6(2) yes
Ce10 . Ce6 . O74 . 87.4(2) yes
Ce4 . Ce6 . O99 . 35.2(3) yes
Ce3 . Ce6 . O99 . 90.2(3) yes
O8 . Ce6 . O99 . 69.9(3) yes
Ce9 . Ce6 . O99 . 143.9(3) yes
Ce10 . Ce6 . O99 . 89.4(3) yes
Ce4 . Ce6 . O208 . 89.9(3) yes
Ce3 . Ce6 . O208 . 34.9(2) yes
O8 . Ce6 . O208 . 69.9(3) yes
Ce9 . Ce6 . O208 . 89.5(3) yes
Ce10 . Ce6 . O208 . 144.2(2) yes
O11 . Ce6 . Ce51 . 89.2(2) yes
O11 . Ce6 . O52 . 70.0(3) yes
Ce51 . Ce6 . O52 . 35.2(2) yes
O11 . Ce6 . Ce55 . 145.0(2) yes
Ce51 . Ce6 . Ce55 . 87.69(3) yes
O52 . Ce6 . Ce55 . 88.3(2) yes
O11 . Ce6 . Ce56 . 144.7(2) yes
Ce51 . Ce6 . Ce56 . 119.95(3) yes
O52 . Ce6 . Ce56 . 145.3(2) yes
Ce55 . Ce6 . Ce56 . 62.18(2) yes
O11 . Ce6 . O57 . 179.9(3) yes
Ce51 . Ce6 . O57 . 90.9(2) yes
O52 . Ce6 . O57 . 110.1(3) yes
Ce55 . Ce6 . O57 . 34.9(2) yes
Ce56 . Ce6 . O57 . 35.2(2) yes
O11 . Ce6 . Ce61 . 89.1(2) yes
Ce51 . Ce6 . Ce61 . 62.01(2) yes
O52 . Ce6 . Ce61 . 91.7(2) yes
Ce55 . Ce6 . Ce61 . 119.49(3) yes
Ce56 . Ce6 . Ce61 . 88.16(3) yes
O11 . Ce6 . O62 . 69.3(3) yes
Ce51 . Ce6 . O62 . 91.6(2) yes
O52 . Ce6 . O62 . 110.3(3) yes
Ce55 . Ce6 . O62 . 145.5(2) yes
Ce56 . Ce6 . O62 . 89.0(2) yes
O11 . Ce6 . O74 . 105.9(3) yes
Ce51 . Ce6 . O74 . 34.9(2) yes
O52 . Ce6 . O74 . 70.0(3) yes
Ce55 . Ce6 . O74 . 90.9(2) yes
Ce56 . Ce6 . O74 . 91.5(2) yes
O11 . Ce6 . O99 . 109.4(3) yes
Ce51 . Ce6 . O99 . 145.3(3) yes
O52 . Ce6 . O99 . 179.3(3) yes
Ce55 . Ce6 . O99 . 92.2(3) yes
Ce56 . Ce6 . O99 . 35.3(3) yes
O11 . Ce6 . O208 . 109.3(3) yes
Ce51 . Ce6 . O208 . 88.2(2) yes
O52 . Ce6 . O208 . 68.9(4) yes
Ce55 . Ce6 . O208 . 35.8(2) yes
Ce56 . Ce6 . O208 . 92.2(3) yes
O57 . Ce6 . Ce61 . 91.0(3) yes
O57 . Ce6 . O62 . 110.7(3) yes
Ce61 . Ce6 . O62 . 35.4(2) yes
O57 . Ce6 . O74 . 74.3(3) yes
Ce61 . Ce6 . O74 . 34.9(2) yes
O62 . Ce6 . O74 . 70.2(3) yes
O57 . Ce6 . O99 . 70.5(3) yes
Ce61 . Ce6 . O99 . 88.5(3) yes
O62 . Ce6 . O99 . 69.6(4) yes
O74 . Ce6 . O99 . 110.5(3) yes
O57 . Ce6 . O208 . 70.6(3) yes
Ce61 . Ce6 . O208 . 145.2(2) yes
O62 . Ce6 . O208 . 178.7(3) yes
O74 . Ce6 . O208 . 110.3(3) yes
O99 . Ce6 . O208 . 111.2(4) yes
Ce3 . Ce7 . Ce4 . 59.57(2) yes
Ce3 . Ce7 . O8 . 34.7(2) yes
Ce4 . Ce7 . O8 . 35.0(2) yes
Ce3 . Ce7 . Ce9 . 91.17(3) yes
Ce4 . Ce7 . Ce9 . 121.33(3) yes
O8 . Ce7 . Ce9 . 91.8(2) yes
Ce3 . Ce7 . Ce10 . 120.96(3) yes
Ce4 . Ce7 . Ce10 . 91.67(2) yes
O8 . Ce7 . Ce10 . 91.9(2) yes
Ce9 . Ce7 . Ce10 . 59.43(2) yes
Ce3 . Ce7 . O11 . 91.9(2) yes
Ce4 . Ce7 . O11 . 92.5(3) yes
O8 . Ce7 . O11 . 73.6(4) yes
Ce9 . Ce7 . O11 . 34.5(2) yes
Ce10 . Ce7 . O11 . 34.6(2) yes
Ce3 . Ce7 . Ce15 . 178.58(3) yes
Ce4 . Ce7 . Ce15 . 119.56(3) yes
O8 . Ce7 . Ce15 . 145.2(2) yes
Ce9 . Ce7 . Ce15 . 90.24(3) yes
Ce10 . Ce7 . Ce15 . 59.83(2) yes
Ce3 . Ce7 . Ce17 . 118.94(3) yes
Ce4 . Ce7 . Ce17 . 178.02(3) yes
O8 . Ce7 . Ce17 . 144.5(2) yes
Ce9 . Ce7 . Ce17 . 59.44(2) yes
Ce10 . Ce7 . Ce17 . 90.26(3) yes
Ce3 . Ce7 . O20 . 145.3(3) yes
Ce4 . Ce7 . O20 . 146.1(3) yes
O8 . Ce7 . O20 . 178.8(4) yes
Ce9 . Ce7 . O20 . 87.0(3) yes
Ce10 . Ce7 . O20 . 87.5(3) yes
Ce3 . Ce7 . Ce22 . 59.94(2) yes
Ce4 . Ce7 . Ce22 . 90.64(3) yes
O8 . Ce7 . Ce22 . 89.7(2) yes
Ce9 . Ce7 . Ce22 . 118.76(3) yes
Ce10 . Ce7 . Ce22 . 177.62(3) yes
Ce3 . Ce7 . O24 . 35.1(2) yes
Ce4 . Ce7 . O24 . 90.0(3) yes
O8 . Ce7 . O24 . 69.8(3) yes
Ce9 . Ce7 . O24 . 89.4(3) yes
Ce10 . Ce7 . O24 . 143.9(3) yes
Ce3 . Ce7 . O36 . 89.4(2) yes
Ce4 . Ce7 . O36 . 144.3(2) yes
O8 . Ce7 . O36 . 109.3(3) yes
Ce9 . Ce7 . O36 . 35.2(2) yes
Ce10 . Ce7 . O36 . 90.0(2) yes
Ce3 . Ce7 . Ce114 . 90.04(3) yes
Ce4 . Ce7 . Ce114 . 59.49(2) yes
O8 . Ce7 . Ce114 . 89.3(2) yes
Ce9 . Ce7 . Ce114 . 178.78(3) yes
Ce10 . Ce7 . Ce114 . 119.96(3) yes
Ce3 . Ce7 . O116 . 90.0(3) yes
Ce4 . Ce7 . O116 . 35.1(3) yes
O8 . Ce7 . O116 . 70.0(3) yes
Ce9 . Ce7 . O116 . 144.5(3) yes
Ce10 . Ce7 . O116 . 90.0(3) yes
Ce3 . Ce7 . O128 . 88.0(2) yes
Ce4 . Ce7 . O128 . 88.1(2) yes
O8 . Ce7 . O128 . 106.7(3) yes
Ce9 . Ce7 . O128 . 144.8(2) yes
Ce10 . Ce7 . O128 . 145.8(2) yes
Ce3 . Ce7 . O152 . 144.5(2) yes
Ce4 . Ce7 . O152 . 90.1(3) yes
O8 . Ce7 . O152 . 109.8(3) yes
Ce9 . Ce7 . O152 . 89.7(3) yes
Ce10 . Ce7 . O152 . 35.1(2) yes
O11 . Ce7 . Ce15 . 89.2(2) yes
O11 . Ce7 . Ce17 . 88.9(3) yes
Ce15 . Ce7 . Ce17 . 61.91(2) yes
O11 . Ce7 . O20 . 105.4(4) yes
Ce15 . Ce7 . O20 . 34.9(3) yes
Ce17 . Ce7 . O20 . 34.5(3) yes
O11 . Ce7 . Ce22 . 144.7(2) yes
Ce15 . Ce7 . Ce22 . 119.32(3) yes
Ce17 . Ce7 . Ce22 . 87.42(3) yes
O20 . Ce7 . Ce22 . 90.9(3) yes
O11 . Ce7 . O24 . 109.3(3) yes
Ce15 . Ce7 . O24 . 145.0(2) yes
Ce17 . Ce7 . O24 . 88.2(2) yes
O20 . Ce7 . O24 . 110.2(4) yes
Ce22 . Ce7 . O24 . 35.5(2) yes
O11 . Ce7 . O36 . 69.7(3) yes
Ce15 . Ce7 . O36 . 91.8(2) yes
Ce17 . Ce7 . O36 . 35.3(2) yes
O20 . Ce7 . O36 . 69.6(4) yes
Ce22 . Ce7 . O36 . 87.8(2) yes
O11 . Ce7 . Ce114 . 145.6(2) yes
Ce15 . Ce7 . Ce114 . 88.55(3) yes
Ce17 . Ce7 . Ce114 . 119.78(3) yes
O20 . Ce7 . Ce114 . 91.9(3) yes
Ce22 . Ce7 . Ce114 . 61.82(2) yes
O11 . Ce7 . O116 . 110.0(4) yes
Ce15 . Ce7 . O116 . 88.8(3) yes
Ce17 . Ce7 . O116 . 145.4(3) yes
O20 . Ce7 . O116 . 111.0(4) yes
Ce22 . Ce7 . O116 . 92.2(3) yes
O11 . Ce7 . O128 . 179.3(3) yes
Ce15 . Ce7 . O128 . 90.9(2) yes
Ce17 . Ce7 . O128 . 90.6(2) yes
O20 . Ce7 . O128 . 74.4(4) yes
Ce22 . Ce7 . O128 . 34.9(2) yes
O11 . Ce7 . O152 . 69.7(3) yes
Ce15 . Ce7 . O152 . 35.5(2) yes
Ce17 . Ce7 . O152 . 91.7(3) yes
O20 . Ce7 . O152 . 70.2(4) yes
Ce22 . Ce7 . O152 . 145.5(2) yes
O24 . Ce7 . O36 . 68.8(4) yes
O24 . Ce7 . Ce114 . 91.5(3) yes
O36 . Ce7 . Ce114 . 144.7(2) yes
O24 . Ce7 . O116 . 110.9(4) yes
O36 . Ce7 . O116 . 179.3(3) yes
Ce114 . Ce7 . O116 . 35.6(3) yes
O24 . Ce7 . O128 . 70.3(3) yes
O36 . Ce7 . O128 . 109.6(3) yes
Ce114 . Ce7 . O128 . 35.1(2) yes
O116 . Ce7 . O128 . 70.7(3) yes
O24 . Ce7 . O152 . 179.0(3) yes
O36 . Ce7 . O152 . 110.7(4) yes
Ce114 . Ce7 . O152 . 89.4(3) yes
O116 . Ce7 . O152 . 69.7(4) yes
O128 . Ce7 . O152 . 110.7(3) yes
Ce6 . O8 . Ce7 . 106.8(4) yes
Ce6 . O8 . Ce3 . 109.9(3) yes
Ce7 . O8 . Ce3 . 110.5(4) yes
Ce6 . O8 . Ce4 . 110.3(4) yes
Ce7 . O8 . Ce4 . 109.8(3) yes
Ce3 . O8 . Ce4 . 109.5(4) yes
Ce7 . Ce9 . Ce6 . 58.84(2) yes
Ce7 . Ce9 . O11 . 35.1(2) yes
Ce6 . Ce9 . O11 . 35.2(2) yes
Ce7 . Ce9 . Ce12 . 120.18(3) yes
Ce6 . Ce9 . Ce12 . 88.50(3) yes
O11 . Ce9 . Ce12 . 88.9(2) yes
Ce7 . Ce9 . Ce13 . 88.36(3) yes
Ce6 . Ce9 . Ce13 . 119.57(3) yes
O11 . Ce9 . Ce13 . 88.4(3) yes
Ce12 . Ce9 . Ce13 . 64.67(3) yes
Ce7 . Ce9 . O14 . 91.6(3) yes
Ce6 . Ce9 . O14 . 91.2(3) yes
O11 . Ce9 . O14 . 71.4(4) yes
Ce12 . Ce9 . O14 . 36.2(3) yes
Ce13 . Ce9 . O14 . 36.1(3) yes
Ce7 . Ce9 . Ce23 . 59.44(2) yes
Ce6 . Ce9 . Ce23 . 87.58(3) yes
O11 . Ce9 . Ce23 . 89.3(2) yes
Ce12 . Ce9 . Ce23 . 175.40(3) yes
Ce13 . Ce9 . Ce23 . 119.51(3) yes
Ce7 . Ce9 . O36 . 34.5(2) yes
Ce6 . Ce9 . O36 . 87.4(2) yes
O11 . Ce9 . O36 . 69.6(3) yes
Ce12 . Ce9 . O36 . 147.3(2) yes
Ce13 . Ce9 . O36 . 89.5(2) yes
Ce7 . Ce9 . Ce48 . 87.50(3) yes
Ce6 . Ce9 . Ce48 . 59.66(2) yes
O11 . Ce9 . Ce48 . 89.4(3) yes
Ce12 . Ce9 . Ce48 . 119.39(3) yes
Ce13 . Ce9 . Ce48 . 175.36(3) yes
Ce7 . Ce9 . O49 . 86.7(3) yes
Ce6 . Ce9 . O49 . 87.4(3) yes
O11 . Ce9 . O49 . 106.9(4) yes
Ce12 . Ce9 . O49 . 144.9(3) yes
Ce13 . Ce9 . O49 . 144.2(3) yes
Ce7 . Ce9 . O52 . 87.8(2) yes
Ce6 . Ce9 . O52 . 34.8(2) yes
O11 . Ce9 . O52 . 70.0(3) yes
Ce12 . Ce9 . O52 . 89.0(2) yes
Ce13 . Ce9 . O52 . 146.6(2) yes
Ce7 . Ce9 . O254 . 138.0(3) yes
Ce6 . Ce9 . O254 . 84.1(3) yes
O11 . Ce9 . O254 . 103.0(4) yes
Ce12 . Ce9 . O254 . 32.4(3) yes
Ce13 . Ce9 . O254 . 94.4(3) yes
Ce7 . Ce9 . O321 . 83.8(3) yes
Ce6 . Ce9 . O321 . 137.4(3) yes
O11 . Ce9 . O321 . 102.3(4) yes
Ce12 . Ce9 . O321 . 94.4(3) yes
Ce13 . Ce9 . O321 . 32.5(3) yes
Ce7 . Ce9 . N371 . 148.4(4) yes
Ce6 . Ce9 . N371 . 144.5(4) yes
O11 . Ce9 . N371 . 176.0(4) yes
Ce12 . Ce9 . N371 . 87.0(3) yes
Ce13 . Ce9 . N371 . 89.9(3) yes
O14 . Ce9 . Ce23 . 146.4(3) yes
O14 . Ce9 . O36 . 111.5(4) yes
Ce23 . Ce9 . O36 . 34.9(2) yes
O14 . Ce9 . Ce48 . 146.2(3) yes
Ce23 . Ce9 . Ce48 . 56.35(2) yes
O36 . Ce9 . Ce48 . 85.9(2) yes
O14 . Ce9 . O49 . 178.2(4) yes
Ce23 . Ce9 . O49 . 32.4(3) yes
O36 . Ce9 . O49 . 67.2(4) yes
Ce48 . Ce9 . O49 . 33.3(3) yes
O14 . Ce9 . O52 . 111.0(4) yes
Ce23 . Ce9 . O52 . 86.4(2) yes
O36 . Ce9 . O52 . 105.4(3) yes
Ce48 . Ce9 . O52 . 35.2(2) yes
O49 . Ce9 . O52 . 68.5(4) yes
O14 . Ce9 . O254 . 68.5(4) yes
Ce23 . Ce9 . O254 . 144.4(3) yes
O36 . Ce9 . O254 . 171.6(4) yes
Ce48 . Ce9 . O254 . 90.1(3) yes
O49 . Ce9 . O254 . 112.5(4) yes
O14 . Ce9 . O321 . 68.5(4) yes
Ce23 . Ce9 . O321 . 90.1(3) yes
O36 . Ce9 . O321 . 67.9(4) yes
Ce48 . Ce9 . O321 . 144.6(3) yes
O49 . Ce9 . O321 . 111.8(4) yes
O14 . Ce9 . N371 . 105.2(4) yes
Ce23 . Ce9 . N371 . 94.8(3) yes
O36 . Ce9 . N371 . 114.0(5) yes
Ce48 . Ce9 . N371 . 92.6(3) yes
O49 . Ce9 . N371 . 76.6(4) yes
O52 . Ce9 . O254 . 67.5(4) yes
O52 . Ce9 . O321 . 171.6(4) yes
O254 . Ce9 . O321 . 118.7(4) yes
O52 . Ce9 . N371 . 109.9(4) yes
O254 . Ce9 . N371 . 73.5(5) yes
O321 . Ce9 . N371 . 78.0(5) yes
Ce7 . Ce10 . Ce6 . 58.87(2) yes
Ce7 . Ce10 . O11 . 35.2(2) yes
Ce6 . Ce10 . O11 . 35.4(2) yes
Ce7 . Ce10 . Ce12 . 119.52(3) yes
Ce6 . Ce10 . Ce12 . 88.25(3) yes
O11 . Ce10 . Ce12 . 88.3(3) yes
Ce7 . Ce10 . Ce13 . 88.41(3) yes
Ce6 . Ce10 . Ce13 . 119.85(3) yes
O11 . Ce10 . Ce13 . 88.4(3) yes
Ce12 . Ce10 . Ce13 . 64.49(3) yes
Ce7 . Ce10 . O14 . 91.4(3) yes
Ce6 . Ce10 . O14 . 91.3(3) yes
O11 . Ce10 . O14 . 71.1(4) yes
Ce12 . Ce10 . O14 . 35.7(3) yes
Ce13 . Ce10 . O14 . 36.2(3) yes
Ce7 . Ce10 . O16 . 83.5(3) yes
Ce6 . Ce10 . O16 . 137.2(3) yes
O11 . Ce10 . O16 . 101.8(4) yes
Ce12 . Ce10 . O16 . 94.2(3) yes
Ce13 . Ce10 . O16 . 32.2(3) yes
Ce7 . Ce10 . Ce60 . 87.68(3) yes
Ce6 . Ce10 . Ce60 . 59.64(2) yes
O11 . Ce10 . Ce60 . 89.7(3) yes
Ce12 . Ce10 . Ce60 . 119.55(3) yes
Ce13 . Ce10 . Ce60 . 175.48(3) yes
Ce7 . Ce10 . O62 . 87.6(2) yes
Ce6 . Ce10 . O62 . 34.5(2) yes
O11 . Ce10 . O62 . 69.9(3) yes
Ce12 . Ce10 . O62 . 89.2(2) yes
Ce13 . Ce10 . O62 . 146.7(2) yes
Ce7 . Ce10 . O87 . 136.9(3) yes
Ce6 . Ce10 . O87 . 83.4(3) yes
O11 . Ce10 . O87 . 101.8(4) yes
Ce12 . Ce10 . O87 . 32.0(3) yes
Ce13 . Ce10 . O87 . 93.9(3) yes
Ce7 . Ce10 . Ce111 . 59.19(2) yes
Ce6 . Ce10 . Ce111 . 87.40(3) yes
O11 . Ce10 . Ce111 . 89.1(3) yes
Ce12 . Ce10 . Ce111 . 175.37(3) yes
Ce13 . Ce10 . Ce111 . 119.26(3) yes
Ce7 . Ce10 . O112 . 87.9(3) yes
Ce6 . Ce10 . O112 . 87.9(3) yes
O11 . Ce10 . O112 . 108.0(4) yes
Ce12 . Ce10 . O112 . 144.6(3) yes
Ce13 . Ce10 . O112 . 144.2(3) yes
Ce7 . Ce10 . O152 . 34.5(2) yes
Ce6 . Ce10 . O152 . 87.6(2) yes
O11 . Ce10 . O152 . 69.7(3) yes
Ce12 . Ce10 . O152 . 146.4(3) yes
Ce13 . Ce10 . O152 . 89.1(2) yes
Ce7 . Ce10 . N365 . 148.5(3) yes
Ce6 . Ce10 . N365 . 146.2(3) yes
O11 . Ce10 . N365 . 174.3(4) yes
Ce12 . Ce10 . N365 . 86.4(3) yes
Ce13 . Ce10 . N365 . 87.5(3) yes
O14 . Ce10 . O16 . 68.3(4) yes
O14 . Ce10 . Ce60 . 146.1(3) yes
O16 . Ce10 . Ce60 . 144.8(3) yes
O14 . Ce10 . O62 . 110.9(3) yes
O16 . Ce10 . O62 . 171.0(4) yes
Ce60 . Ce10 . O62 . 35.3(2) yes
O14 . Ce10 . O87 . 67.6(4) yes
O16 . Ce10 . O87 . 118.8(4) yes
Ce60 . Ce10 . O87 . 90.5(3) yes
O62 . Ce10 . O87 . 67.6(4) yes
O14 . Ce10 . Ce111 . 146.0(3) yes
O16 . Ce10 . Ce111 . 90.1(3) yes
Ce60 . Ce10 . Ce111 . 56.60(2) yes
O62 . Ce10 . Ce111 . 86.3(2) yes
O87 . Ce10 . Ce111 . 145.5(3) yes
O14 . Ce10 . O112 . 179.1(4) yes
O16 . Ce10 . O112 . 112.1(4) yes
Ce60 . Ce10 . O112 . 33.3(3) yes
O62 . Ce10 . O112 . 68.6(4) yes
O87 . Ce10 . O112 . 112.7(4) yes
O14 . Ce10 . O152 . 111.1(4) yes
O16 . Ce10 . O152 . 67.4(4) yes
Ce60 . Ce10 . O152 . 86.4(2) yes
O62 . Ce10 . O152 . 105.5(3) yes
O87 . Ce10 . O152 . 170.9(4) yes
O14 . Ce10 . N365 . 103.3(4) yes
O16 . Ce10 . N365 . 76.6(4) yes
Ce60 . Ce10 . N365 . 94.7(3) yes
O62 . Ce10 . N365 . 112.0(4) yes
O87 . Ce10 . N365 . 74.6(4) yes
Ce111 . Ce10 . O112 . 33.6(3) yes
Ce111 . Ce10 . O152 . 34.9(3) yes
O112 . Ce10 . O152 . 68.5(4) yes
Ce111 . Ce10 . N365 . 96.4(3) yes
O112 . Ce10 . N365 . 77.6(4) yes
O152 . Ce10 . N365 . 114.2(4) yes
Ce6 . O11 . Ce7 . 106.2(4) yes
Ce6 . O11 . Ce10 . 109.7(4) yes
Ce7 . O11 . Ce10 . 110.2(4) yes
Ce6 . O11 . Ce9 . 110.3(4) yes
Ce7 . O11 . Ce9 . 110.4(4) yes
Ce10 . O11 . Ce9 . 110.1(4) yes
Ce10 . Ce12 . Ce9 . 60.65(2) yes
Ce10 . Ce12 . O14 . 36.6(3) yes
Ce9 . Ce12 . O14 . 36.9(3) yes
Ce10 . Ce12 . Ce51 . 90.94(3) yes
Ce9 . Ce12 . Ce51 . 60.37(2) yes
O14 . Ce12 . Ce51 . 92.7(3) yes
Ce10 . Ce12 . Ce61 . 59.76(2) yes
Ce9 . Ce12 . Ce61 . 91.25(3) yes
O14 . Ce12 . Ce61 . 92.2(3) yes
Ce51 . Ce12 . Ce61 . 61.74(2) yes
Ce10 . Ce12 . O86 . 94.5(2) yes
Ce9 . Ce12 . O86 . 94.6(3) yes
O14 . Ce12 . O86 . 117.1(4) yes
Ce51 . Ce12 . O86 . 38.1(3) yes
Ce61 . Ce12 . O86 . 38.9(2) yes
Ce10 . Ce12 . O87 . 33.7(3) yes
Ce9 . Ce12 . O87 . 86.7(3) yes
O14 . Ce12 . O87 . 70.2(4) yes
Ce51 . Ce12 . O87 . 86.1(3) yes
Ce61 . Ce12 . O87 . 31.6(3) yes
Ce10 . Ce12 . O90 . 109.1(3) yes
Ce9 . Ce12 . O90 . 162.7(3) yes
O14 . Ce12 . O90 . 141.3(4) yes
Ce51 . Ce12 . O90 . 108.4(3) yes
Ce61 . Ce12 . O90 . 71.5(3) yes
Ce10 . Ce12 . O254 . 87.9(3) yes
Ce9 . Ce12 . O254 . 34.8(3) yes
O14 . Ce12 . O254 . 71.6(4) yes
Ce51 . Ce12 . O254 . 32.2(3) yes
Ce61 . Ce12 . O254 . 87.4(3) yes
Ce10 . Ce12 . O257 . 163.7(3) yes
Ce9 . Ce12 . O257 . 107.3(4) yes
O14 . Ce12 . O257 . 138.7(5) yes
Ce51 . Ce12 . O257 . 73.0(3) yes
Ce61 . Ce12 . O257 . 112.6(3) yes
Ce10 . Ce12 . O346 . 109.7(9) yes
Ce9 . Ce12 . O346 . 71.9(6) yes
O14 . Ce12 . O346 . 74.5(9) yes
Ce51 . Ce12 . O346 . 107.8(5) yes
Ce61 . Ce12 . O346 . 163.2(6) yes
Ce10 . Ce12 . O354 . 65.8(4) yes
Ce9 . Ce12 . O354 . 94.8(4) yes
O14 . Ce12 . O354 . 60.5(5) yes
Ce51 . Ce12 . O354 . 153.0(4) yes
Ce61 . Ce12 . O354 . 112.3(4) yes
Ce10 . Ce12 . C355 . 83.8(8) yes
Ce9 . Ce12 . C355 . 114.4(6) yes
O14 . Ce12 . C355 . 81.5(7) yes
Ce51 . Ce12 . C355 . 174.1(7) yes
Ce61 . Ce12 . C355 . 117.2(7) yes
Ce10 . Ce12 . O356 . 103.6(7) yes
Ce9 . Ce12 . O356 . 128.0(4) yes
O14 . Ce12 . O356 . 99.6(6) yes
Ce51 . Ce12 . O356 . 165.4(7) yes
Ce61 . Ce12 . O356 . 125.0(6) yes
O86 . Ce12 . O87 . 70.4(4) yes
O86 . Ce12 . O90 . 71.4(4) yes
O87 . Ce12 . O90 . 79.1(4) yes
O86 . Ce12 . O254 . 70.3(4) yes
O87 . Ce12 . O254 . 101.1(4) yes
O90 . Ce12 . O254 . 139.1(4) yes
O86 . Ce12 . O257 . 74.7(4) yes
O87 . Ce12 . O257 . 143.3(5) yes
O90 . Ce12 . O257 . 79.5(5) yes
O254 . Ce12 . O257 . 77.0(5) yes
O86 . Ce12 . O346 . 139.7(7) yes
O87 . Ce12 . O346 . 142.5(10) yes
O90 . Ce12 . O346 . 125.3(7) yes
O254 . Ce12 . O346 . 78.8(5) yes
O257 . Ce12 . O346 . 73.7(10) yes
O86 . Ce12 . O354 . 149.8(5) yes
O87 . Ce12 . O354 . 81.6(5) yes
O90 . Ce12 . O354 . 92.8(5) yes
O254 . Ce12 . O354 . 127.9(5) yes
O257 . Ce12 . O354 . 128.9(5) yes
O86 . Ce12 . C355 . 144.8(5) yes
O87 . Ce12 . C355 . 90.9(8) yes
O90 . Ce12 . C355 . 75.9(6) yes
O254 . Ce12 . C355 . 144.4(6) yes
O257 . Ce12 . C355 . 112.1(9) yes
O86 . Ce12 . O356 . 137.2(5) yes
O87 . Ce12 . O356 . 105.3(8) yes
O90 . Ce12 . O356 . 66.1(5) yes
O254 . Ce12 . O356 . 147.3(6) yes
O257 . Ce12 . O356 . 92.6(8) yes
O346 . Ce12 . O354 . 70.4(8) yes
O346 . Ce12 . C355 . 71.7(8) yes
O354 . Ce12 . C355 . 21.2(7) yes
O346 . Ce12 . O356 . 68.5(6) yes
O354 . Ce12 . O356 . 40.6(7) yes
C355 . Ce12 . O356 . 20.1(11) yes
Ce9 . Ce13 . Ce10 . 60.87(2) yes
Ce9 . Ce13 . O14 . 36.8(3) yes
Ce10 . Ce13 . O14 . 37.1(3) yes
Ce9 . Ce13 . Ce15 . 91.15(3) yes
Ce10 . Ce13 . Ce15 . 60.43(3) yes
O14 . Ce13 . Ce15 . 93.1(3) yes
Ce9 . Ce13 . O16 . 86.5(3) yes
Ce10 . Ce13 . O16 . 33.3(3) yes
O14 . Ce13 . O16 . 70.3(4) yes
Ce15 . Ce13 . O16 . 32.8(3) yes
Ce9 . Ce13 . Ce17 . 60.02(2) yes
Ce10 . Ce13 . Ce17 . 91.37(3) yes
O14 . Ce13 . Ce17 . 92.7(3) yes
Ce15 . Ce13 . Ce17 . 61.59(3) yes
O16 . Ce13 . Ce17 . 86.8(3) yes
Ce9 . Ce13 . O18 . 94.4(3) yes
Ce10 . Ce13 . O18 . 95.0(3) yes
O14 . Ce13 . O18 . 117.5(4) yes
Ce15 . Ce13 . O18 . 38.6(3) yes
O16 . Ce13 . O18 . 71.3(4) yes
Ce9 . Ce13 . O321 . 34.6(3) yes
Ce10 . Ce13 . O321 . 87.9(3) yes
O14 . Ce13 . O321 . 71.4(4) yes
Ce15 . Ce13 . O321 . 86.6(3) yes
O16 . Ce13 . O321 . 100.8(5) yes
Ce9 . Ce13 . O324 . 108.9(3) yes
Ce10 . Ce13 . O324 . 162.2(3) yes
O14 . Ce13 . O324 . 141.4(4) yes
Ce15 . Ce13 . O324 . 107.8(3) yes
O16 . Ce13 . O324 . 139.6(4) yes
Ce9 . Ce13 . O335 . 163.7(4) yes
Ce10 . Ce13 . O335 . 107.4(5) yes
O14 . Ce13 . O335 . 139.1(5) yes
Ce15 . Ce13 . O335 . 72.7(4) yes
O16 . Ce13 . O335 . 78.6(6) yes
Ce9 . Ce13 . O344 . 102.4(7) yes
Ce10 . Ce13 . O344 . 127.3(4) yes
O14 . Ce13 . O344 . 98.2(6) yes
Ce15 . Ce13 . O344 . 166.4(7) yes
O16 . Ce13 . O344 . 147.4(6) yes
Ce9 . Ce13 . C345 . 83.0(8) yes
Ce10 . Ce13 . C345 . 114.5(5) yes
O14 . Ce13 . C345 . 81.0(7) yes
Ce15 . Ce13 . C345 . 173.8(7) yes
O16 . Ce13 . C345 . 143.9(5) yes
Ce9 . Ce13 . O346 . 64.9(3) yes
Ce10 . Ce13 . O346 . 93.8(3) yes
O14 . Ce13 . O346 . 59.1(4) yes
Ce15 . Ce13 . O346 . 152.0(3) yes
O16 . Ce13 . O346 . 125.8(5) yes
Ce9 . Ce13 . O354 . 108.2(10) yes
Ce10 . Ce13 . O354 . 72.0(7) yes
O14 . Ce13 . O354 . 73.0(10) yes
Ce15 . Ce13 . O354 . 109.5(5) yes
O16 . Ce13 . O354 . 80.3(6) yes
Ce17 . Ce13 . O18 . 38.2(3) yes
Ce17 . Ce13 . O321 . 31.6(3) yes
O18 . Ce13 . O321 . 69.7(4) yes
Ce17 . Ce13 . O324 . 70.9(3) yes
O18 . Ce13 . O324 . 70.4(4) yes
O321 . Ce13 . O324 . 77.7(4) yes
Ce17 . Ce13 . O335 . 111.9(4) yes
O18 . Ce13 . O335 . 74.6(5) yes
O321 . Ce13 . O335 . 142.2(5) yes
O324 . Ce13 . O335 . 79.1(6) yes
Ce17 . Ce13 . O344 . 124.9(6) yes
O18 . Ce13 . O344 . 137.5(5) yes
O321 . Ce13 . O344 . 104.1(8) yes
O324 . Ce13 . O344 . 67.3(5) yes
O335 . Ce13 . O344 . 93.8(8) yes
Ce17 . Ce13 . C345 . 116.6(7) yes
O18 . Ce13 . C345 . 143.7(5) yes
O321 . Ce13 . C345 . 89.8(8) yes
O324 . Ce13 . C345 . 76.2(5) yes
O335 . Ce13 . C345 . 113.0(9) yes
Ce17 . Ce13 . O346 . 112.3(3) yes
O18 . Ce13 . O346 . 149.3(4) yes
O321 . Ce13 . O346 . 81.3(5) yes
O324 . Ce13 . O346 . 94.2(5) yes
O335 . Ce13 . O346 . 129.9(5) yes
Ce17 . Ce13 . O354 . 163.2(7) yes
O18 . Ce13 . O354 . 142.4(8) yes
O321 . Ce13 . O354 . 141.5(10) yes
O324 . Ce13 . O354 . 125.8(8) yes
O335 . Ce13 . O354 . 76.1(10) yes
O344 . Ce13 . C345 . 19.6(10) yes
O344 . Ce13 . O346 . 40.6(7) yes
C345 . Ce13 . O346 . 21.9(6) yes
O344 . Ce13 . O354 . 67.1(7) yes
C345 . Ce13 . O354 . 70.6(8) yes
O346 . Ce13 . O354 . 68.1(8) yes
Ce10 . O14 . Ce9 . 107.4(5) yes
Ce10 . O14 . Ce12 . 107.7(4) yes
Ce9 . O14 . Ce12 . 107.0(4) yes
Ce10 . O14 . Ce13 . 106.7(4) yes
Ce9 . O14 . Ce13 . 107.1(4) yes
Ce12 . O14 . Ce13 . 120.4(6) yes
Ce13 . Ce15 . Ce7 . 90.21(3) yes
Ce13 . Ce15 . O16 . 32.1(3) yes
Ce7 . Ce15 . O16 . 86.5(3) yes
Ce13 . Ce15 . O18 . 40.1(3) yes
Ce7 . Ce15 . O18 . 92.9(3) yes
O16 . Ce15 . O18 . 72.1(4) yes
Ce13 . Ce15 . Ce19 . 118.95(3) yes
Ce7 . Ce15 . Ce19 . 61.51(2) yes
O16 . Ce15 . Ce19 . 140.1(3) yes
O18 . Ce15 . Ce19 . 85.5(3) yes
Ce13 . Ce15 . O20 . 86.1(3) yes
Ce7 . Ce15 . O20 . 36.1(3) yes
O16 . Ce15 . O20 . 101.5(4) yes
O18 . Ce15 . O20 . 67.1(4) yes
Ce19 . Ce15 . O20 . 38.6(3) yes
Ce13 . Ce15 . Ce111 . 120.13(3) yes
Ce7 . Ce15 . Ce111 . 60.41(2) yes
O16 . Ce15 . Ce111 . 91.1(3) yes
O18 . Ce15 . Ce111 . 149.8(3) yes
Ce19 . Ce15 . Ce111 . 92.64(3) yes
Ce13 . Ce15 . O115 . 151.4(3) yes
Ce7 . Ce15 . O115 . 61.3(3) yes
O16 . Ce15 . O115 . 136.7(4) yes
O18 . Ce15 . O115 . 132.6(4) yes
Ce19 . Ce15 . O115 . 47.8(2) yes
Ce13 . Ce15 . O152 . 90.4(3) yes
Ce7 . Ce15 . O152 . 36.3(3) yes
O16 . Ce15 . O152 . 69.1(4) yes
O18 . Ce15 . O152 . 115.1(4) yes
Ce19 . Ce15 . O152 . 92.7(3) yes
Ce13 . Ce15 . O153 . 117.8(3) yes
Ce7 . Ce15 . O153 . 100.6(3) yes
O16 . Ce15 . O153 . 87.2(4) yes
O18 . Ce15 . O153 . 154.6(4) yes
Ce19 . Ce15 . O153 . 119.8(3) yes
Ce13 . Ce15 . C154 . 129.3(4) yes
Ce7 . Ce15 . C154 . 120.2(4) yes
O16 . Ce15 . C154 . 105.1(5) yes
O18 . Ce15 . C154 . 146.8(5) yes
Ce19 . Ce15 . C154 . 111.4(4) yes
Ce13 . Ce15 . O155 . 141.3(3) yes
Ce7 . Ce15 . O155 . 126.5(3) yes
O16 . Ce15 . O155 . 127.2(4) yes
O18 . Ce15 . O155 . 133.2(4) yes
Ce19 . Ce15 . O155 . 92.3(3) yes
Ce13 . Ce15 . O310 . 116.7(3) yes
Ce7 . Ce15 . O310 . 106.5(3) yes
O16 . Ce15 . O310 . 147.7(5) yes
O18 . Ce15 . O310 . 77.6(4) yes
Ce19 . Ce15 . O310 . 45.3(3) yes
Ce13 . Ce15 . O333 . 71.4(4) yes
Ce7 . Ce15 . O333 . 160.5(4) yes
O16 . Ce15 . O333 . 74.5(5) yes
O18 . Ce15 . O333 . 77.3(4) yes
Ce19 . Ce15 . O333 . 132.9(3) yes
O20 . Ce15 . Ce111 . 93.0(3) yes
O20 . Ce15 . O115 . 70.0(4) yes
Ce111 . Ce15 . O115 . 49.0(2) yes
O20 . Ce15 . O152 . 72.2(4) yes
Ce111 . Ce15 . O152 . 34.8(3) yes
O115 . Ce15 . O152 . 67.9(4) yes
O20 . Ce15 . O153 . 133.4(4) yes
Ce111 . Ce15 . O153 . 40.7(3) yes
O115 . Ce15 . O153 . 72.7(4) yes
O152 . Ce15 . O153 . 68.6(4) yes
O20 . Ce15 . C154 . 142.6(5) yes
Ce111 . Ce15 . C154 . 60.9(4) yes
O115 . Ce15 . C154 . 72.7(5) yes
O152 . Ce15 . C154 . 93.2(5) yes
O153 . Ce15 . C154 . 26.4(4) yes
O20 . Ce15 . O155 . 130.0(4) yes
Ce111 . Ce15 . O155 . 76.9(3) yes
O115 . Ce15 . O155 . 66.8(4) yes
O152 . Ce15 . O155 . 111.7(4) yes
O153 . Ce15 . O155 . 50.8(4) yes
O20 . Ce15 . O310 . 76.5(4) yes
Ce111 . Ce15 . O310 . 121.2(3) yes
O115 . Ce15 . O310 . 73.7(4) yes
O152 . Ce15 . O310 . 136.7(4) yes
O153 . Ce15 . O310 . 118.0(4) yes
O20 . Ce15 . O333 . 143.3(4) yes
Ce111 . Ce15 . O333 . 123.2(3) yes
O115 . Ce15 . O333 . 137.1(4) yes
O152 . Ce15 . O333 . 134.3(4) yes
O153 . Ce15 . O333 . 83.2(4) yes
C154 . Ce15 . O155 . 25.5(5) yes
C154 . Ce15 . O310 . 93.9(5) yes
O155 . Ce15 . O310 . 68.4(4) yes
C154 . Ce15 . O333 . 70.3(5) yes
O155 . Ce15 . O333 . 70.5(5) yes
O310 . Ce15 . O333 . 88.0(4) yes
Ce10 . O16 . Ce15 . 113.8(5) yes
Ce10 . O16 . Ce13 . 114.6(5) yes
Ce15 . O16 . Ce13 . 115.1(5) yes
Ce13 . Ce17 . Ce7 . 89.90(3) yes
Ce13 . Ce17 . O18 . 39.9(3) yes
Ce7 . Ce17 . O18 . 92.8(3) yes
Ce13 . Ce17 . Ce19 . 117.88(3) yes
Ce7 . Ce17 . Ce19 . 61.07(2) yes
O18 . Ce17 . Ce19 . 84.8(3) yes
Ce13 . Ce17 . O20 . 86.0(3) yes
Ce7 . Ce17 . O20 . 35.8(3) yes
O18 . Ce17 . O20 . 67.4(4) yes
Ce19 . Ce17 . O20 . 37.9(3) yes
Ce13 . Ce17 . O21 . 150.2(2) yes
Ce7 . Ce17 . O21 . 60.3(2) yes
O18 . Ce17 . O21 . 132.9(4) yes
Ce19 . Ce17 . O21 . 48.9(2) yes
O20 . Ce17 . O21 . 69.4(4) yes
Ce13 . Ce17 . Ce23 . 120.43(3) yes
Ce7 . Ce17 . Ce23 . 60.57(2) yes
O18 . Ce17 . Ce23 . 150.0(3) yes
Ce19 . Ce17 . Ce23 . 92.75(3) yes
O20 . Ce17 . Ce23 . 92.7(3) yes
Ce13 . Ce17 . O36 . 90.8(2) yes
Ce7 . Ce17 . O36 . 35.9(2) yes
O18 . Ce17 . O36 . 115.2(4) yes
Ce19 . Ce17 . O36 . 91.9(3) yes
O20 . Ce17 . O36 . 71.6(4) yes
Ce13 . Ce17 . O37 . 116.5(3) yes
Ce7 . Ce17 . O37 . 103.5(3) yes
O18 . Ce17 . O37 . 152.1(4) yes
Ce19 . Ce17 . O37 . 122.9(3) yes
O20 . Ce17 . O37 . 136.1(4) yes
Ce13 . Ce17 . O300 . 119.7(3) yes
Ce7 . Ce17 . O300 . 102.2(3) yes
O18 . Ce17 . O300 . 80.2(4) yes
Ce19 . Ce17 . O300 . 41.2(3) yes
O20 . Ce17 . O300 . 73.5(4) yes
Ce13 . Ce17 . C301 . 131.6(4) yes
Ce7 . Ce17 . C301 . 121.1(4) yes
O18 . Ce17 . C301 . 97.9(5) yes
Ce19 . Ce17 . C301 . 62.5(4) yes
O20 . Ce17 . C301 . 98.6(5) yes
Ce13 . Ce17 . O302 . 139.8(3) yes
Ce7 . Ce17 . O302 . 129.0(3) yes
O18 . Ce17 . O302 . 117.5(4) yes
Ce19 . Ce17 . O302 . 80.7(3) yes
O20 . Ce17 . O302 . 118.6(4) yes
Ce13 . Ce17 . O321 . 31.3(3) yes
Ce7 . Ce17 . O321 . 87.6(3) yes
O18 . Ce17 . O321 . 71.2(4) yes
Ce19 . Ce17 . O321 . 139.7(3) yes
O20 . Ce17 . O321 . 102.0(4) yes
Ce13 . Ce17 . O322 . 73.1(3) yes
Ce7 . Ce17 . O322 . 163.0(3) yes
O18 . Ce17 . O322 . 74.4(4) yes
Ce19 . Ce17 . O322 . 127.0(3) yes
O20 . Ce17 . O322 . 139.2(4) yes
O21 . Ce17 . Ce23 . 47.7(2) yes
O21 . Ce17 . O36 . 66.1(3) yes
Ce23 . Ce17 . O36 . 34.8(2) yes
O21 . Ce17 . O37 . 75.0(4) yes
Ce23 . Ce17 . O37 . 43.6(3) yes
O36 . Ce17 . O37 . 71.1(3) yes
O21 . Ce17 . O300 . 70.3(4) yes
Ce23 . Ce17 . O300 . 116.7(3) yes
O36 . Ce17 . O300 . 131.1(4) yes
O37 . Ce17 . O300 . 117.3(4) yes
O21 . Ce17 . C301 . 70.8(5) yes
Ce23 . Ce17 . C301 . 107.5(4) yes
O36 . Ce17 . C301 . 136.5(5) yes
O37 . Ce17 . C301 . 93.0(5) yes
O300 . Ce17 . C301 . 26.6(5) yes
O21 . Ce17 . O302 . 69.3(4) yes
Ce23 . Ce17 . O302 . 91.5(3) yes
O36 . Ce17 . O302 . 125.7(4) yes
O37 . Ce17 . O302 . 68.9(4) yes
O300 . Ce17 . O302 . 50.6(4) yes
O21 . Ce17 . O321 . 136.8(4) yes
Ce23 . Ce17 . O321 . 92.7(3) yes
O36 . Ce17 . O321 . 71.1(4) yes
O37 . Ce17 . O321 . 86.8(4) yes
O300 . Ce17 . O321 . 150.2(4) yes
O21 . Ce17 . O322 . 136.7(4) yes
Ce23 . Ce17 . O322 . 128.1(3) yes
O36 . Ce17 . O322 . 141.1(4) yes
O37 . Ce17 . O322 . 84.6(4) yes
O300 . Ce17 . O322 . 86.8(4) yes
C301 . Ce17 . O302 . 24.4(5) yes
C301 . Ce17 . O321 . 150.3(5) yes
O302 . Ce17 . O321 . 138.9(4) yes
C301 . Ce17 . O322 . 72.6(5) yes
O302 . Ce17 . O322 . 67.8(4) yes
O321 . Ce17 . O322 . 77.8(4) yes
Ce13 . O18 . Ce15 . 101.3(4) yes
Ce13 . O18 . Ce17 . 101.9(4) yes
Ce15 . O18 . Ce17 . 107.8(5) yes
Ce13 . O18 . H181 . 109.5 no
Ce15 . O18 . H181 . 115.8 no
Ce17 . O18 . H181 . 118.2 no
Ce17 . Ce19 . Ce15 . 61.36(3) yes
Ce17 . Ce19 . O20 . 34.6(3) yes
Ce15 . Ce19 . O20 . 35.3(3) yes
Ce17 . Ce19 . O21 . 45.7(2) yes
Ce15 . Ce19 . O21 . 99.8(2) yes
O20 . Ce19 . O21 . 64.7(3) yes
Ce17 . Ce19 . Ce22 . 86.36(3) yes
Ce15 . Ce19 . Ce22 . 117.96(3) yes
O20 . Ce19 . Ce22 . 88.4(3) yes
O21 . Ce19 . Ce22 . 43.9(2) yes
Ce17 . Ce19 . Ce114 . 118.07(3) yes
Ce15 . Ce19 . Ce114 . 87.87(3) yes
O20 . Ce19 . Ce114 . 89.6(3) yes
O21 . Ce19 . Ce114 . 98.5(2) yes
Ce22 . Ce19 . Ce114 . 61.28(2) yes
Ce17 . Ce19 . O115 . 100.3(3) yes
Ce15 . Ce19 . O115 . 45.8(3) yes
O20 . Ce19 . O115 . 66.1(4) yes
O21 . Ce19 . O115 . 117.6(3) yes
Ce22 . Ce19 . O115 . 100.4(2) yes
Ce17 . Ce19 . O128 . 88.4(2) yes
Ce15 . Ce19 . O128 . 89.2(2) yes
O20 . Ce19 . O128 . 71.0(4) yes
O21 . Ce19 . O128 . 63.6(3) yes
Ce22 . Ce19 . O128 . 34.8(2) yes
Ce17 . Ce19 . O130 . 161.1(3) yes
Ce15 . Ce19 . O130 . 114.1(3) yes
O20 . Ce19 . O130 . 131.1(4) yes
O21 . Ce19 . O130 . 123.6(4) yes
Ce22 . Ce19 . O130 . 80.0(3) yes
Ce17 . Ce19 . O277 . 110.2(3) yes
Ce15 . Ce19 . O277 . 157.0(3) yes
O20 . Ce19 . O277 . 125.7(4) yes
O21 . Ce19 . O277 . 65.5(4) yes
Ce22 . Ce19 . O277 . 39.2(3) yes
Ce17 . Ce19 . C278 . 114.4(4) yes
Ce15 . Ce19 . C278 . 174.8(4) yes
O20 . Ce19 . C278 . 142.5(4) yes
O21 . Ce19 . C278 . 77.8(4) yes
Ce22 . Ce19 . C278 . 63.5(4) yes
Ce17 . Ce19 . O279 . 109.4(4) yes
Ce15 . Ce19 . O279 . 151.9(4) yes
O20 . Ce19 . O279 . 143.9(4) yes
O21 . Ce19 . O279 . 87.4(4) yes
Ce22 . Ce19 . O279 . 86.0(4) yes
Ce17 . Ce19 . O300 . 43.0(3) yes
Ce15 . Ce19 . O300 . 80.5(3) yes
O20 . Ce19 . O300 . 72.2(4) yes
O21 . Ce19 . O300 . 69.2(4) yes
Ce22 . Ce19 . O300 . 111.4(3) yes
Ce17 . Ce19 . O310 . 76.1(3) yes
Ce15 . Ce19 . O310 . 39.1(3) yes
O20 . Ce19 . O310 . 68.0(4) yes
O21 . Ce19 . O310 . 121.8(4) yes
Ce22 . Ce19 . O310 . 156.3(3) yes
Ce17 . Ce19 . C311 . 97.7(5) yes
Ce15 . Ce19 . C311 . 63.1(5) yes
O20 . Ce19 . C311 . 93.9(6) yes
O21 . Ce19 . C311 . 140.5(5) yes
Ce22 . Ce19 . C311 . 175.7(5) yes
Ce17 . Ce19 . O312 . 119.5(4) yes
Ce15 . Ce19 . O312 . 85.2(4) yes
O20 . Ce19 . O312 . 118.0(5) yes
O21 . Ce19 . O312 . 152.9(4) yes
Ce22 . Ce19 . O312 . 152.4(4) yes
Ce114 . Ce19 . O115 . 46.0(2) yes
Ce114 . Ce19 . O128 . 35.2(2) yes
O115 . Ce19 . O128 . 65.9(3) yes
Ce114 . Ce19 . O130 . 43.4(3) yes
O115 . Ce19 . O130 . 69.6(4) yes
O128 . Ce19 . O130 . 72.9(4) yes
Ce114 . Ce19 . O277 . 77.5(3) yes
O115 . Ce19 . O277 . 123.4(4) yes
O128 . Ce19 . O277 . 68.6(4) yes
O130 . Ce19 . O277 . 66.2(4) yes
Ce114 . Ce19 . C278 . 97.0(4) yes
O115 . Ce19 . C278 . 139.4(5) yes
O128 . Ce19 . C278 . 93.8(5) yes
O130 . Ce19 . C278 . 70.9(5) yes
O277 . Ce19 . C278 . 25.3(5) yes
Ce114 . Ce19 . O279 . 118.1(4) yes
O115 . Ce19 . O279 . 149.9(4) yes
O128 . Ce19 . O279 . 118.0(4) yes
O130 . Ce19 . O279 . 82.8(5) yes
O277 . Ce19 . O279 . 49.5(5) yes
Ce114 . Ce19 . O300 . 161.0(3) yes
O115 . Ce19 . O300 . 126.0(4) yes
O128 . Ce19 . O300 . 128.9(4) yes
O130 . Ce19 . O300 . 155.6(4) yes
O277 . Ce19 . O300 . 108.4(4) yes
Ce114 . Ce19 . O310 . 113.3(3) yes
O115 . Ce19 . O310 . 67.9(4) yes
O128 . Ce19 . O310 . 127.2(4) yes
O130 . Ce19 . O310 . 112.6(4) yes
O277 . Ce19 . O310 . 163.9(4) yes
Ce114 . Ce19 . C311 . 115.1(4) yes
O115 . Ce19 . C311 . 77.3(5) yes
O128 . Ce19 . C311 . 143.2(5) yes
O130 . Ce19 . C311 . 95.7(5) yes
O277 . Ce19 . C311 . 139.4(6) yes
Ce114 . Ce19 . O312 . 108.4(3) yes
O115 . Ce19 . O312 . 85.0(4) yes
O128 . Ce19 . O312 . 143.5(4) yes
O130 . Ce19 . O312 . 76.6(4) yes
O277 . Ce19 . O312 . 116.1(5) yes
C278 . Ce19 . O279 . 24.4(5) yes
C278 . Ce19 . O300 . 94.4(5) yes
O279 . Ce19 . O300 . 76.8(5) yes
C278 . Ce19 . O310 . 138.7(5) yes
O279 . Ce19 . O310 . 114.7(5) yes
O300 . Ce19 . O310 . 65.6(4) yes
C278 . Ce19 . C311 . 115.8(6) yes
O279 . Ce19 . C311 . 94.2(6) yes
O300 . Ce19 . C311 . 72.8(5) yes
O310 . Ce19 . C311 . 25.9(6) yes
C278 . Ce19 . O312 . 94.8(5) yes
O279 . Ce19 . O312 . 76.8(5) yes
O300 . Ce19 . O312 . 85.7(5) yes
O310 . Ce19 . O312 . 50.2(5) yes
C311 . Ce19 . O312 . 24.4(5) yes
Ce19 . O20 . Ce7 . 106.9(5) yes
Ce19 . O20 . Ce15 . 106.0(4) yes
Ce7 . O20 . Ce15 . 109.0(4) yes
Ce19 . O20 . Ce17 . 107.6(4) yes
Ce7 . O20 . Ce17 . 109.7(4) yes
Ce15 . O20 . Ce17 . 117.0(5) yes
Ce17 . O21 . Ce19 . 85.4(3) yes
Ce17 . O21 . Ce22 . 151.4(4) yes
Ce19 . O21 . Ce22 . 87.0(3) yes
Ce17 . O21 . Ce23 . 85.9(3) yes
Ce19 . O21 . Ce23 . 150.5(4) yes
Ce22 . O21 . Ce23 . 87.3(3) yes
Ce19 . Ce22 . O21 . 49.2(2) yes
Ce19 . Ce22 . Ce2 . 118.54(3) yes
O21 . Ce22 . Ce2 . 151.0(2) yes
Ce19 . Ce22 . Ce7 . 61.20(2) yes
O21 . Ce22 . Ce7 . 60.9(2) yes
Ce2 . Ce22 . Ce7 . 90.14(3) yes
Ce19 . Ce22 . Ce23 . 93.24(3) yes
O21 . Ce22 . Ce23 . 48.1(2) yes
Ce2 . Ce22 . Ce23 . 119.81(3) yes
Ce7 . Ce22 . Ce23 . 60.79(2) yes
Ce19 . Ce22 . O24 . 92.5(3) yes
O21 . Ce22 . O24 . 67.0(4) yes
Ce2 . Ce22 . O24 . 90.2(3) yes
Ce7 . Ce22 . O24 . 36.2(3) yes
Ce23 . Ce22 . O24 . 35.1(2) yes
Ce19 . Ce22 . O25 . 122.1(3) yes
O21 . Ce22 . O25 . 73.5(4) yes
Ce2 . Ce22 . O25 . 116.0(3) yes
Ce7 . Ce22 . O25 . 101.4(3) yes
Ce23 . Ce22 . O25 . 41.4(3) yes
Ce19 . Ce22 . C26 . 113.0(4) yes
O21 . Ce22 . C26 . 73.3(4) yes
Ce2 . Ce22 . C26 . 128.0(4) yes
Ce7 . Ce22 . C26 . 121.0(4) yes
Ce23 . Ce22 . C26 . 61.2(4) yes
Ce19 . Ce22 . O27 . 94.0(3) yes
O21 . Ce22 . O27 . 68.3(4) yes
Ce2 . Ce22 . O27 . 139.9(3) yes
Ce7 . Ce22 . O27 . 127.9(3) yes
Ce23 . Ce22 . O27 . 77.5(3) yes
Ce19 . Ce22 . O128 . 37.4(2) yes
O21 . Ce22 . O128 . 69.6(3) yes
Ce2 . Ce22 . O128 . 87.0(2) yes
Ce7 . Ce22 . O128 . 36.0(3) yes
Ce23 . Ce22 . O128 . 93.0(3) yes
Ce19 . Ce22 . O129 . 85.7(3) yes
O21 . Ce22 . O129 . 134.2(3) yes
Ce2 . Ce22 . O129 . 40.0(3) yes
Ce7 . Ce22 . O129 . 93.6(3) yes
Ce23 . Ce22 . O129 . 150.4(3) yes
Ce19 . Ce22 . O277 . 44.7(3) yes
O21 . Ce22 . O277 . 73.2(4) yes
Ce2 . Ce22 . O277 . 118.5(3) yes
Ce7 . Ce22 . O277 . 105.8(3) yes
Ce23 . Ce22 . O277 . 119.7(3) yes
Ce19 . Ce22 . O288 . 140.1(3) yes
O21 . Ce22 . O288 . 136.7(4) yes
Ce2 . Ce22 . O288 . 31.3(3) yes
Ce7 . Ce22 . O288 . 87.5(3) yes
Ce23 . Ce22 . O288 . 91.8(3) yes
Ce19 . Ce22 . O289 . 131.9(3) yes
O21 . Ce22 . O289 . 137.3(4) yes
Ce2 . Ce22 . O289 . 71.5(3) yes
Ce7 . Ce22 . O289 . 160.9(3) yes
Ce23 . Ce22 . O289 . 123.8(3) yes
O24 . Ce22 . O25 . 69.1(4) yes
O24 . Ce22 . C26 . 93.7(5) yes
O25 . Ce22 . C26 . 26.6(5) yes
O24 . Ce22 . O27 . 112.5(4) yes
O25 . Ce22 . O27 . 51.4(4) yes
C26 . Ce22 . O27 . 25.6(5) yes
O24 . Ce22 . O128 . 72.1(4) yes
O25 . Ce22 . O128 . 134.2(4) yes
C26 . Ce22 . O128 . 143.0(5) yes
O27 . Ce22 . O128 . 130.5(4) yes
O24 . Ce22 . O129 . 115.4(4) yes
O25 . Ce22 . O129 . 152.2(4) yes
C26 . Ce22 . O129 . 145.2(4) yes
O27 . Ce22 . O129 . 132.1(4) yes
O128 . Ce22 . O129 . 68.5(4) yes
O24 . Ce22 . O277 . 135.4(4) yes
O25 . Ce22 . O277 . 117.9(4) yes
C26 . Ce22 . O277 . 93.5(6) yes
O27 . Ce22 . O277 . 68.0(4) yes
O128 . Ce22 . O277 . 75.9(4) yes
O24 . Ce22 . O288 . 70.2(4) yes
O25 . Ce22 . O288 . 86.0(4) yes
C26 . Ce22 . O288 . 104.0(5) yes
O27 . Ce22 . O288 . 125.6(4) yes
O128 . Ce22 . O288 . 102.8(4) yes
O24 . Ce22 . O289 . 135.5(4) yes
O25 . Ce22 . O289 . 82.9(4) yes
C26 . Ce22 . O289 . 70.0(5) yes
O27 . Ce22 . O289 . 69.2(4) yes
O128 . Ce22 . O289 . 142.8(4) yes
O129 . Ce22 . O277 . 79.3(4) yes
O129 . Ce22 . O288 . 71.3(4) yes
O277 . Ce22 . O288 . 148.4(4) yes
O129 . Ce22 . O289 . 75.7(4) yes
O277 . Ce22 . O289 . 87.9(4) yes
O288 . Ce22 . O289 . 74.2(4) yes
Ce9 . Ce23 . O21 . 100.5(2) yes
Ce9 . Ce23 . Ce3 . 93.46(3) yes
O21 . Ce23 . Ce3 . 99.8(2) yes
Ce9 . Ce23 . Ce17 . 60.00(2) yes
O21 . Ce23 . Ce17 . 46.4(2) yes
Ce3 . Ce23 . Ce17 . 121.01(3) yes
Ce9 . Ce23 . Ce22 . 120.85(3) yes
O21 . Ce23 . Ce22 . 44.6(2) yes
Ce3 . Ce23 . Ce22 . 60.80(2) yes
Ce17 . Ce23 . Ce22 . 87.60(3) yes
Ce9 . Ce23 . O24 . 91.8(3) yes
O21 . Ce23 . O24 . 64.3(3) yes
Ce3 . Ce23 . O24 . 36.4(3) yes
Ce17 . Ce23 . O24 . 88.9(3) yes
Ce22 . Ce23 . O24 . 35.4(3) yes
Ce9 . Ce23 . O25 . 162.7(3) yes
O21 . Ce23 . O25 . 72.2(4) yes
Ce3 . Ce23 . O25 . 73.0(3) yes
Ce17 . Ce23 . O25 . 117.5(3) yes
Ce22 . Ce23 . O25 . 43.2(3) yes
Ce9 . Ce23 . O36 . 36.3(2) yes
O21 . Ce23 . O36 . 65.0(3) yes
Ce3 . Ce23 . O36 . 92.0(2) yes
Ce17 . Ce23 . O36 . 34.9(2) yes
Ce22 . Ce23 . O36 . 88.7(3) yes
Ce9 . Ce23 . O37 . 71.4(3) yes
O21 . Ce23 . O37 . 71.8(4) yes
Ce3 . Ce23 . O37 . 160.4(3) yes
Ce17 . Ce23 . O37 . 40.6(3) yes
Ce22 . Ce23 . O37 . 115.7(3) yes
Ce9 . Ce23 . C38 . 97.6(4) yes
O21 . Ce23 . C38 . 72.8(4) yes
Ce3 . Ce23 . C38 . 167.6(4) yes
Ce17 . Ce23 . C38 . 61.2(4) yes
Ce22 . Ce23 . C38 . 108.3(3) yes
Ce9 . Ce23 . O39 . 122.4(3) yes
O21 . Ce23 . O39 . 67.6(4) yes
Ce3 . Ce23 . O39 . 143.0(3) yes
Ce17 . Ce23 . O39 . 76.4(3) yes
Ce22 . Ce23 . O39 . 90.4(3) yes
Ce9 . Ce23 . O49 . 33.5(3) yes
O21 . Ce23 . O49 . 133.4(4) yes
Ce3 . Ce23 . O49 . 92.5(3) yes
Ce17 . Ce23 . O49 . 89.0(3) yes
Ce22 . Ce23 . O49 . 145.7(3) yes
Ce9 . Ce23 . O50 . 93.0(3) yes
O21 . Ce23 . O50 . 133.6(4) yes
Ce3 . Ce23 . O50 . 34.7(3) yes
Ce17 . Ce23 . O50 . 146.4(3) yes
Ce22 . Ce23 . O50 . 90.6(3) yes
Ce9 . Ce23 . O268 . 109.5(3) yes
O21 . Ce23 . O268 . 135.0(3) yes
Ce3 . Ce23 . O268 . 110.8(3) yes
Ce17 . Ce23 . O268 . 127.2(3) yes
Ce22 . Ce23 . O268 . 129.0(3) yes
O24 . Ce23 . O25 . 70.9(4) yes
O24 . Ce23 . O36 . 70.3(4) yes
O25 . Ce23 . O36 . 131.2(4) yes
O24 . Ce23 . O37 . 128.9(4) yes
O25 . Ce23 . O37 . 118.9(4) yes
O36 . Ce23 . O37 . 68.4(4) yes
O24 . Ce23 . C38 . 137.1(4) yes
O25 . Ce23 . C38 . 95.0(5) yes
O36 . Ce23 . C38 . 93.7(5) yes
O37 . Ce23 . C38 . 27.2(4) yes
O24 . Ce23 . O39 . 124.8(4) yes
O25 . Ce23 . O39 . 70.1(4) yes
O36 . Ce23 . O39 . 111.3(4) yes
O37 . Ce23 . O39 . 51.1(4) yes
C38 . Ce23 . O39 . 25.1(4) yes
O24 . Ce23 . O49 . 110.4(4) yes
O25 . Ce23 . O49 . 153.5(4) yes
O36 . Ce23 . O49 . 69.8(4) yes
O37 . Ce23 . O49 . 81.7(4) yes
C38 . Ce23 . O49 . 99.8(5) yes
O24 . Ce23 . O50 . 71.1(4) yes
O25 . Ce23 . O50 . 81.9(4) yes
O36 . Ce23 . O50 . 111.6(4) yes
O37 . Ce23 . O50 . 153.5(4) yes
C38 . Ce23 . O50 . 149.0(4) yes
O24 . Ce23 . O268 . 143.6(4) yes
O25 . Ce23 . O268 . 85.8(4) yes
O36 . Ce23 . O268 . 141.8(4) yes
O37 . Ce23 . O268 . 86.6(4) yes
C38 . Ce23 . O268 . 70.6(4) yes
O39 . Ce23 . O49 . 121.9(4) yes
O39 . Ce23 . O50 . 137.2(4) yes
O49 . Ce23 . O50 . 74.0(4) yes
O39 . Ce23 . O268 . 68.1(4) yes
O49 . Ce23 . O268 . 78.6(4) yes
O50 . Ce23 . O268 . 78.4(4) yes
Ce3 . O24 . Ce7 . 110.4(4) yes
Ce3 . O24 . Ce22 . 109.2(4) yes
Ce7 . O24 . Ce22 . 108.3(4) yes
Ce3 . O24 . Ce23 . 108.8(4) yes
Ce7 . O24 . Ce23 . 110.5(4) yes
Ce22 . O24 . Ce23 . 109.6(4) yes
Ce22 . O25 . Ce23 . 95.4(4) yes
Ce22 . O25 . C26 . 92.8(12) yes
Ce23 . O25 . C26 . 129.1(11) yes
O25 . C26 . Ce22 . 60.6(10) yes
O25 . C26 . O27 . 119.1(19) yes
Ce22 . C26 . O27 . 61.3(10) yes
O25 . C26 . C28 . 118(2) yes
Ce22 . C26 . C28 . 159.3(11) yes
O27 . C26 . C28 . 122.5(18) yes
Ce22 . O27 . C26 . 93.1(11) yes
C26 . C28 . C29 . 120.7(14) yes
C26 . C28 . C35 . 119.3(14) yes
C29 . C28 . C35 . 120.00(4) yes
C28 . C29 . C30 . 120.00(3) yes
C28 . C29 . H291 . 117.7 no
C30 . C29 . H291 . 122.3 no
C29 . C30 . C31 . 120.00(3) yes
C29 . C30 . H301 . 117.7 no
C31 . C30 . H301 . 121.7 no
C30 . C31 . O32 . 120.00(7) yes
C30 . C31 . C34 . 120.00(3) yes
O32 . C31 . C34 . 119.99(7) yes
C31 . O32 . C2 . 117.2(16) yes
C31 . C34 . C35 . 120.00(3) yes
C31 . C34 . H341 . 122.1 no
C35 . C34 . H341 . 117.7 no
C28 . C35 . C34 . 120.00(3) yes
C28 . C35 . H351 . 120.3 no
C34 . C35 . H351 . 119.4 no
Ce9 . O36 . Ce7 . 110.3(4) yes
Ce9 . O36 . Ce17 . 108.1(4) yes
Ce7 . O36 . Ce17 . 108.9(4) yes
Ce9 . O36 . Ce23 . 108.8(4) yes
Ce7 . O36 . Ce23 . 110.4(4) yes
Ce17 . O36 . Ce23 . 110.3(4) yes
Ce23 . O37 . Ce17 . 95.8(4) yes
Ce23 . O37 . C38 . 88.5(10) yes
Ce17 . O37 . C38 . 130.6(10) yes
Ce23 . C38 . O37 . 64.3(9) yes
Ce23 . C38 . O39 . 61.6(9) yes
O37 . C38 . O39 . 121.6(16) yes
Ce23 . C38 . C40 . 157.4(12) yes
O37 . C38 . C40 . 115.0(16) yes
O39 . C38 . C40 . 123.4(17) yes
Ce23 . O39 . C38 . 93.3(10) yes
C38 . C40 . C41 . 124.3(19) yes
C38 . C40 . C47 . 113.9(18) yes
C41 . C40 . C47 . 121.5(19) yes
C40 . C41 . C42 . 120(2) yes
C40 . C41 . H411 . 122.3 no
C42 . C41 . H411 . 117.8 no
C41 . C42 . C43 . 125(3) yes
C41 . C42 . H421 . 121.1 no
C43 . C42 . H421 . 114.3 no
C42 . C43 . O44 . 122(3) yes
C42 . C43 . C46 . 118(2) yes
O44 . C43 . C46 . 119(3) yes
C43 . O44 . C45 . 122(3) yes
O44 . C45 . H451 . 108.7 no
O44 . C45 . H452 . 111.5 no
H451 . C45 . H452 . 112.1 no
O44 . C45 . H453 . 106.8 no
H451 . C45 . H453 . 107.6 no
H452 . C45 . H453 . 109.9 no
C43 . C46 . C47 . 119(2) yes
C43 . C46 . H461 . 121.3 no
C47 . C46 . H461 . 120.1 no
C40 . C47 . C46 . 117(2) yes
C40 . C47 . H471 . 121.5 no
C46 . C47 . H471 . 121.1 no
Ce9 . Ce48 . Ce3 . 93.90(3) yes
Ce9 . Ce48 . O49 . 34.1(3) yes
Ce3 . Ce48 . O49 . 92.5(3) yes
Ce9 . Ce48 . O50 . 93.6(3) yes
Ce3 . Ce48 . O50 . 34.9(3) yes
O49 . Ce48 . O50 . 73.8(4) yes
Ce9 . Ce48 . Ce51 . 60.23(2) yes
Ce3 . Ce48 . Ce51 . 120.48(3) yes
O49 . Ce48 . Ce51 . 90.1(3) yes
O50 . Ce48 . Ce51 . 146.6(3) yes
Ce9 . Ce48 . O52 . 36.7(2) yes
Ce3 . Ce48 . O52 . 92.5(2) yes
O49 . Ce48 . O52 . 70.8(4) yes
O50 . Ce48 . O52 . 112.5(4) yes
Ce51 . Ce48 . O52 . 34.2(2) yes
Ce9 . Ce48 . O53 . 99.7(2) yes
Ce3 . Ce48 . O53 . 99.7(2) yes
O49 . Ce48 . O53 . 133.2(4) yes
O50 . Ce48 . O53 . 133.7(4) yes
Ce51 . Ce48 . O53 . 45.1(2) yes
Ce9 . Ce48 . Ce55 . 120.39(3) yes
Ce3 . Ce48 . Ce55 . 60.13(2) yes
O49 . Ce48 . Ce55 . 145.1(3) yes
O50 . Ce48 . Ce55 . 90.2(3) yes
Ce51 . Ce48 . Ce55 . 86.76(3) yes
Ce9 . Ce48 . O208 . 91.8(3) yes
Ce3 . Ce48 . O208 . 36.6(3) yes
O49 . Ce48 . O208 . 110.5(4) yes
O50 . Ce48 . O208 . 71.4(4) yes
Ce51 . Ce48 . O208 . 87.9(3) yes
Ce9 . Ce48 . O209 . 159.9(2) yes
Ce3 . Ce48 . O209 . 72.0(2) yes
O49 . Ce48 . O209 . 155.4(4) yes
O50 . Ce48 . O209 . 82.9(4) yes
Ce51 . Ce48 . O209 . 114.1(2) yes
Ce9 . Ce48 . C210 . 166.7(4) yes
Ce3 . Ce48 . C210 . 97.4(4) yes
O49 . Ce48 . C210 . 151.2(4) yes
O50 . Ce48 . C210 . 99.7(5) yes
Ce51 . Ce48 . C210 . 107.6(4) yes
Ce9 . Ce48 . O211 . 142.8(3) yes
Ce3 . Ce48 . O211 . 122.5(3) yes
O49 . Ce48 . O211 . 137.2(4) yes
O50 . Ce48 . O211 . 120.2(4) yes
Ce51 . Ce48 . O211 . 91.6(3) yes
Ce9 . Ce48 . O243 . 72.7(3) yes
Ce3 . Ce48 . O243 . 162.5(3) yes
O49 . Ce48 . O243 . 82.7(4) yes
O50 . Ce48 . O243 . 153.3(4) yes
Ce51 . Ce48 . O243 . 43.0(3) yes
Ce9 . Ce48 . O266 . 109.1(3) yes
Ce3 . Ce48 . O266 . 111.4(3) yes
O49 . Ce48 . O266 . 78.1(4) yes
O50 . Ce48 . O266 . 78.7(4) yes
Ce51 . Ce48 . O266 . 127.2(3) yes
O52 . Ce48 . O53 . 63.7(3) yes
O52 . Ce48 . Ce55 . 88.0(2) yes
O53 . Ce48 . Ce55 . 45.1(2) yes
O52 . Ce48 . O208 . 70.2(4) yes
O53 . Ce48 . O208 . 64.0(3) yes
Ce55 . Ce48 . O208 . 34.7(2) yes
O52 . Ce48 . O209 . 127.3(3) yes
O53 . Ce48 . O209 . 69.7(3) yes
Ce55 . Ce48 . O209 . 40.2(2) yes
O208 . Ce48 . O209 . 68.2(4) yes
O52 . Ce48 . C210 . 135.2(4) yes
O53 . Ce48 . C210 . 71.6(4) yes
Ce55 . Ce48 . C210 . 60.7(3) yes
O208 . Ce48 . C210 . 93.1(4) yes
O209 . Ce48 . C210 . 26.6(4) yes
O52 . Ce48 . O211 . 125.0(4) yes
O53 . Ce48 . O211 . 69.2(4) yes
Ce55 . Ce48 . O211 . 77.6(3) yes
O208 . Ce48 . O211 . 112.3(4) yes
O209 . Ce48 . O211 . 50.9(4) yes
O52 . Ce48 . O243 . 70.0(4) yes
O53 . Ce48 . O243 . 72.3(3) yes
Ce55 . Ce48 . O243 . 116.4(3) yes
O208 . Ce48 . O243 . 130.3(4) yes
O209 . Ce48 . O243 . 117.6(4) yes
O52 . Ce48 . O266 . 141.4(4) yes
O53 . Ce48 . O266 . 135.3(4) yes
Ce55 . Ce48 . O266 . 129.9(3) yes
O208 . Ce48 . O266 . 144.5(4) yes
O209 . Ce48 . O266 . 89.7(4) yes
C210 . Ce48 . O211 . 25.1(4) yes
C210 . Ce48 . O243 . 94.7(5) yes
O211 . Ce48 . O243 . 70.1(4) yes
C210 . Ce48 . O266 . 73.1(4) yes
O211 . Ce48 . O266 . 67.2(4) yes
O243 . Ce48 . O266 . 84.2(4) yes
Ce9 . O49 . Ce48 . 112.6(4) yes
Ce9 . O49 . Ce23 . 114.1(5) yes
Ce48 . O49 . Ce23 . 106.1(5) yes
Ce3 . O50 . Ce23 . 112.0(4) yes
Ce3 . O50 . Ce48 . 111.8(4) yes
Ce23 . O50 . Ce48 . 105.9(4) yes
Ce48 . Ce51 . Ce12 . 120.01(3) yes
Ce48 . Ce51 . Ce6 . 60.71(2) yes
Ce12 . Ce51 . Ce6 . 90.44(3) yes
Ce48 . Ce51 . O52 . 34.5(3) yes
Ce12 . Ce51 . O52 . 91.0(3) yes
Ce6 . Ce51 . O52 . 36.3(2) yes
Ce48 . Ce51 . O53 . 49.5(3) yes
Ce12 . Ce51 . O53 . 151.4(3) yes
Ce6 . Ce51 . O53 . 61.0(3) yes
O52 . Ce51 . O53 . 67.5(4) yes
Ce48 . Ce51 . Ce54 . 93.37(3) yes
Ce12 . Ce51 . Ce54 . 118.55(3) yes
Ce6 . Ce51 . Ce54 . 61.30(2) yes
O52 . Ce51 . Ce54 . 92.6(2) yes
O53 . Ce51 . Ce54 . 48.0(3) yes
Ce48 . Ce51 . O74 . 93.7(3) yes
Ce12 . Ce51 . O74 . 86.6(3) yes
Ce6 . Ce51 . O74 . 36.5(2) yes
O52 . Ce51 . O74 . 72.8(3) yes
O53 . Ce51 . O74 . 69.5(4) yes
Ce48 . Ce51 . O86 . 150.3(3) yes
Ce12 . Ce51 . O86 . 40.0(3) yes
Ce6 . Ce51 . O86 . 93.4(3) yes
O52 . Ce51 . O86 . 115.8(4) yes
O53 . Ce51 . O86 . 132.7(4) yes
Ce48 . Ce51 . O232 . 120.4(3) yes
Ce12 . Ce51 . O232 . 117.7(3) yes
Ce6 . Ce51 . O232 . 106.1(3) yes
O52 . Ce51 . O232 . 135.7(4) yes
O53 . Ce51 . O232 . 72.6(4) yes
Ce48 . Ce51 . O243 . 40.6(3) yes
Ce12 . Ce51 . O243 . 116.6(3) yes
Ce6 . Ce51 . O243 . 100.7(3) yes
O52 . Ce51 . O243 . 68.1(4) yes
O53 . Ce51 . O243 . 74.0(4) yes
Ce48 . Ce51 . C244 . 60.5(4) yes
Ce12 . Ce51 . C244 . 127.7(4) yes
Ce6 . Ce51 . C244 . 120.4(4) yes
O52 . Ce51 . C244 . 92.4(5) yes
O53 . Ce51 . C244 . 74.0(4) yes
Ce48 . Ce51 . O245 . 77.5(3) yes
Ce12 . Ce51 . O245 . 139.1(3) yes
Ce6 . Ce51 . O245 . 128.2(3) yes
O52 . Ce51 . O245 . 111.9(4) yes
O53 . Ce51 . O245 . 69.0(4) yes
Ce48 . Ce51 . O254 . 91.8(3) yes
Ce12 . Ce51 . O254 . 31.6(3) yes
Ce6 . Ce51 . O254 . 88.2(3) yes
O52 . Ce51 . O254 . 71.0(4) yes
O53 . Ce51 . O254 . 138.2(4) yes
Ce48 . Ce51 . O255 . 124.1(3) yes
Ce12 . Ce51 . O255 . 71.2(3) yes
Ce6 . Ce51 . O255 . 161.0(3) yes
O52 . Ce51 . O255 . 135.8(4) yes
O53 . Ce51 . O255 . 137.5(4) yes
Ce54 . Ce51 . O74 . 37.7(2) yes
Ce54 . Ce51 . O86 . 85.3(3) yes
O74 . Ce51 . O86 . 67.6(4) yes
Ce54 . Ce51 . O232 . 45.0(3) yes
O74 . Ce51 . O232 . 75.9(4) yes
O86 . Ce51 . O232 . 78.6(4) yes
Ce54 . Ce51 . O243 . 121.4(3) yes
O74 . Ce51 . O243 . 134.1(4) yes
O86 . Ce51 . O243 . 153.2(4) yes
O232 . Ce51 . O243 . 118.2(4) yes
Ce54 . Ce51 . C244 . 113.3(4) yes
O74 . Ce51 . C244 . 143.5(4) yes
O86 . Ce51 . C244 . 146.0(5) yes
O232 . Ce51 . C244 . 94.5(5) yes
O243 . Ce51 . C244 . 26.1(5) yes
Ce54 . Ce51 . O245 . 94.8(3) yes
O74 . Ce51 . O245 . 131.6(4) yes
O86 . Ce51 . O245 . 132.2(4) yes
O232 . Ce51 . O245 . 68.9(4) yes
O243 . Ce51 . O245 . 51.0(4) yes
Ce54 . Ce51 . O254 . 140.8(3) yes
O74 . Ce51 . O254 . 103.2(4) yes
O86 . Ce51 . O254 . 71.7(4) yes
O232 . Ce51 . O254 . 147.7(4) yes
O243 . Ce51 . O254 . 86.0(4) yes
Ce54 . Ce51 . O255 . 131.6(3) yes
O74 . Ce51 . O255 . 141.9(4) yes
O86 . Ce51 . O255 . 75.7(4) yes
O232 . Ce51 . O255 . 87.3(4) yes
O243 . Ce51 . O255 . 84.0(4) yes
C244 . Ce51 . O245 . 25.7(5) yes
C244 . Ce51 . O254 . 103.0(5) yes
O245 . Ce51 . O254 . 124.2(4) yes
C244 . Ce51 . O255 . 70.6(5) yes
O245 . Ce51 . O255 . 68.8(4) yes
O254 . Ce51 . O255 . 73.6(4) yes
Ce9 . O52 . Ce6 . 109.7(4) yes
Ce9 . O52 . Ce48 . 108.1(4) yes
Ce6 . O52 . Ce48 . 110.2(4) yes
Ce9 . O52 . Ce51 . 109.0(4) yes
Ce6 . O52 . Ce51 . 108.5(4) yes
Ce48 . O52 . Ce51 . 111.3(4) yes
Ce51 . O53 . Ce48 . 85.5(3) yes
Ce51 . O53 . Ce54 . 87.1(3) yes
Ce48 . O53 . Ce54 . 150.0(5) yes
Ce51 . O53 . Ce55 . 150.5(5) yes
Ce48 . O53 . Ce55 . 85.7(3) yes
Ce54 . O53 . Ce55 . 86.7(3) yes
Ce51 . Ce54 . O53 . 44.9(2) yes
Ce51 . Ce54 . Ce55 . 86.70(3) yes
O53 . Ce54 . Ce55 . 45.3(2) yes
Ce51 . Ce54 . Ce56 . 117.63(3) yes
O53 . Ce54 . Ce56 . 99.8(2) yes
Ce55 . Ce54 . Ce56 . 61.48(2) yes
Ce51 . Ce54 . O57 . 88.5(2) yes
O53 . Ce54 . O57 . 65.1(3) yes
Ce55 . Ce54 . O57 . 35.1(2) yes
Ce56 . Ce54 . O57 . 35.0(2) yes
Ce51 . Ce54 . O59 . 99.5(2) yes
O53 . Ce54 . O59 . 117.4(3) yes
Ce55 . Ce54 . O59 . 99.9(2) yes
Ce56 . Ce54 . O59 . 45.4(2) yes
O57 . Ce54 . O59 . 65.1(3) yes
Ce51 . Ce54 . Ce61 . 61.39(2) yes
O53 . Ce54 . Ce61 . 99.6(2) yes
Ce55 . Ce54 . Ce61 . 118.11(3) yes
Ce56 . Ce54 . Ce61 . 87.05(3) yes
O57 . Ce54 . Ce61 . 88.9(2) yes
Ce51 . Ce54 . O74 . 34.6(2) yes
O53 . Ce54 . O74 . 65.0(3) yes
Ce55 . Ce54 . O74 . 89.1(2) yes
Ce56 . Ce54 . O74 . 89.1(2) yes
O57 . Ce54 . O74 . 71.3(3) yes
Ce51 . Ce54 . O75 . 80.5(3) yes
O53 . Ce54 . O75 . 125.2(3) yes
Ce55 . Ce54 . O75 . 160.4(3) yes
Ce56 . Ce54 . O75 . 112.0(3) yes
O57 . Ce54 . O75 . 129.1(3) yes
Ce51 . Ce54 . O175 . 155.9(3) yes
O53 . Ce54 . O175 . 122.1(3) yes
Ce55 . Ce54 . O175 . 76.8(3) yes
Ce56 . Ce54 . O175 . 38.7(2) yes
O57 . Ce54 . O175 . 67.9(3) yes
Ce51 . Ce54 . C176 . 177.3(3) yes
O53 . Ce54 . C176 . 137.7(4) yes
Ce55 . Ce54 . C176 . 95.7(3) yes
Ce56 . Ce54 . C176 . 62.7(4) yes
O57 . Ce54 . C176 . 92.7(4) yes
Ce51 . Ce54 . O177 . 154.1(3) yes
O53 . Ce54 . O177 . 150.3(4) yes
Ce55 . Ce54 . O177 . 117.3(3) yes
Ce56 . Ce54 . O177 . 84.5(3) yes
O57 . Ce54 . O177 . 116.6(4) yes
Ce51 . Ce54 . O197 . 112.1(3) yes
O53 . Ce54 . O197 . 68.6(4) yes
Ce55 . Ce54 . O197 . 43.0(2) yes
Ce56 . Ce54 . O197 . 80.6(3) yes
O57 . Ce54 . O197 . 72.7(3) yes
Ce51 . Ce54 . O232 . 38.8(2) yes
O53 . Ce54 . O232 . 66.2(3) yes
Ce55 . Ce54 . O232 . 110.7(3) yes
Ce56 . Ce54 . O232 . 156.2(2) yes
O57 . Ce54 . O232 . 125.7(3) yes
Ce51 . Ce54 . C233 . 63.0(4) yes
O53 . Ce54 . C233 . 77.6(4) yes
Ce55 . Ce54 . C233 . 114.6(3) yes
Ce56 . Ce54 . C233 . 175.6(3) yes
O57 . Ce54 . C233 . 142.6(4) yes
Ce51 . Ce54 . O234 . 86.0(3) yes
O53 . Ce54 . O234 . 86.9(4) yes
Ce55 . Ce54 . O234 . 109.4(3) yes
Ce56 . Ce54 . O234 . 152.4(3) yes
O57 . Ce54 . O234 . 144.5(4) yes
O59 . Ce54 . Ce61 . 45.2(2) yes
O59 . Ce54 . O74 . 65.1(3) yes
Ce61 . Ce54 . O74 . 34.9(2) yes
O59 . Ce54 . O75 . 68.1(3) yes
Ce61 . Ce54 . O75 . 42.5(3) yes
O74 . Ce54 . O75 . 71.9(4) yes
O59 . Ce54 . O175 . 67.0(3) yes
Ce61 . Ce54 . O175 . 111.4(3) yes
O74 . Ce54 . O175 . 126.4(3) yes
O75 . Ce54 . O175 . 110.2(4) yes
O59 . Ce54 . C176 . 78.9(4) yes
Ce61 . Ce54 . C176 . 116.2(3) yes
O74 . Ce54 . C176 . 143.9(4) yes
O75 . Ce54 . C176 . 96.9(4) yes
O175 . Ce54 . C176 . 24.9(4) yes
O59 . Ce54 . O177 . 86.5(4) yes
Ce61 . Ce54 . O177 . 109.9(3) yes
O74 . Ce54 . O177 . 144.7(4) yes
O75 . Ce54 . O177 . 78.4(4) yes
O175 . Ce54 . O177 . 48.7(4) yes
O59 . Ce54 . O197 . 125.8(3) yes
Ce61 . Ce54 . O197 . 161.0(2) yes
O74 . Ce54 . O197 . 129.7(3) yes
O75 . Ce54 . O197 . 156.5(4) yes
O175 . Ce54 . O197 . 66.6(4) yes
O59 . Ce54 . O232 . 122.3(3) yes
Ce61 . Ce54 . O232 . 77.1(2) yes
O74 . Ce54 . O232 . 67.7(3) yes
O75 . Ce54 . O232 . 67.2(4) yes
O175 . Ce54 . O232 . 165.1(3) yes
O59 . Ce54 . C233 . 139.0(4) yes
Ce61 . Ce54 . C233 . 96.9(4) yes
O74 . Ce54 . C233 . 92.9(4) yes
O75 . Ce54 . C233 . 72.4(4) yes
O175 . Ce54 . C233 . 140.1(4) yes
O59 . Ce54 . O234 . 150.5(4) yes
Ce61 . Ce54 . O234 . 118.4(3) yes
O74 . Ce54 . O234 . 117.7(4) yes
O75 . Ce54 . O234 . 84.5(4) yes
O175 . Ce54 . O234 . 115.8(4) yes
C176 . Ce54 . O177 . 24.2(4) yes
C176 . Ce54 . O197 . 70.6(4) yes
O177 . Ce54 . O197 . 83.4(4) yes
C176 . Ce54 . O232 . 140.6(4) yes
O177 . Ce54 . O232 . 117.5(4) yes
O197 . Ce54 . O232 . 109.5(4) yes
C176 . Ce54 . C233 . 116.9(5) yes
O177 . Ce54 . C233 . 96.1(5) yes
O197 . Ce54 . C233 . 95.1(4) yes
O232 . Ce54 . C233 . 25.3(4) yes
C176 . Ce54 . O234 . 94.4(5) yes
O177 . Ce54 . O234 . 77.1(4) yes
O197 . Ce54 . O234 . 77.0(4) yes
O232 . Ce54 . O234 . 50.0(4) yes
C233 . Ce54 . O234 . 24.9(4) yes
O53 . Ce55 . Ce48 . 49.2(2) yes
O53 . Ce55 . Ce54 . 48.0(3) yes
Ce48 . Ce55 . Ce54 . 93.12(3) yes
O53 . Ce55 . Ce1 . 150.8(3) yes
Ce48 . Ce55 . Ce1 . 119.67(3) yes
Ce54 . Ce55 . Ce1 . 118.47(3) yes
O53 . Ce55 . Ce6 . 60.8(3) yes
Ce48 . Ce55 . Ce6 . 60.45(2) yes
Ce54 . Ce55 . Ce6 . 61.26(2) yes
Ce1 . Ce55 . Ce6 . 90.06(3) yes
O53 . Ce55 . O57 . 69.0(4) yes
Ce48 . Ce55 . O57 . 92.8(2) yes
Ce54 . Ce55 . O57 . 37.8(2) yes
Ce1 . Ce55 . O57 . 86.6(2) yes
Ce6 . Ce55 . O57 . 35.9(2) yes
O53 . Ce55 . O58 . 132.8(4) yes
Ce48 . Ce55 . O58 . 149.2(3) yes
Ce54 . Ce55 . O58 . 85.6(3) yes
Ce1 . Ce55 . O58 . 39.5(3) yes
Ce6 . Ce55 . O58 . 92.7(3) yes
O53 . Ce55 . O197 . 69.7(4) yes
Ce48 . Ce55 . O197 . 117.6(3) yes
Ce54 . Ce55 . O197 . 41.7(3) yes
Ce1 . Ce55 . O197 . 119.9(3) yes
Ce6 . Ce55 . O197 . 102.9(3) yes
O53 . Ce55 . C198 . 68.8(4) yes
Ce48 . Ce55 . C198 . 107.3(3) yes
Ce54 . Ce55 . C198 . 61.2(4) yes
Ce1 . Ce55 . C198 . 132.6(3) yes
Ce6 . Ce55 . C198 . 119.9(4) yes
O53 . Ce55 . O199 . 67.5(4) yes
Ce48 . Ce55 . O199 . 91.0(3) yes
Ce54 . Ce55 . O199 . 79.7(3) yes
Ce1 . Ce55 . O199 . 141.0(3) yes
Ce6 . Ce55 . O199 . 127.8(3) yes
O53 . Ce55 . O208 . 67.2(4) yes
Ce48 . Ce55 . O208 . 34.5(2) yes
Ce54 . Ce55 . O208 . 92.3(3) yes
Ce1 . Ce55 . O208 . 90.6(3) yes
Ce6 . Ce55 . O208 . 36.0(2) yes
O53 . Ce55 . O209 . 75.4(4) yes
Ce48 . Ce55 . O209 . 43.7(3) yes
Ce54 . Ce55 . O209 . 122.5(3) yes
Ce1 . Ce55 . O209 . 116.4(3) yes
Ce6 . Ce55 . O209 . 103.6(3) yes
O53 . Ce55 . O220 . 137.0(4) yes
Ce48 . Ce55 . O220 . 91.1(3) yes
Ce54 . Ce55 . O220 . 140.4(3) yes
Ce1 . Ce55 . O220 . 32.0(3) yes
Ce6 . Ce55 . O220 . 87.4(2) yes
O53 . Ce55 . O221 . 137.1(4) yes
Ce48 . Ce55 . O221 . 128.2(3) yes
Ce54 . Ce55 . O221 . 127.3(3) yes
Ce1 . Ce55 . O221 . 72.1(3) yes
Ce6 . Ce55 . O221 . 162.2(3) yes
O57 . Ce55 . O58 . 67.7(4) yes
O57 . Ce55 . O197 . 73.9(3) yes
O58 . Ce55 . O197 . 80.9(4) yes
O57 . Ce55 . C198 . 97.4(4) yes
O58 . Ce55 . C198 . 99.0(4) yes
O197 . Ce55 . C198 . 25.5(4) yes
O57 . Ce55 . O199 . 117.5(4) yes
O58 . Ce55 . O199 . 118.8(4) yes
O197 . Ce55 . O199 . 50.0(4) yes
C198 . Ce55 . O199 . 24.8(4) yes
O57 . Ce55 . O208 . 71.8(3) yes
O58 . Ce55 . O208 . 114.7(4) yes
O197 . Ce55 . O208 . 132.0(4) yes
C198 . Ce55 . O208 . 135.6(4) yes
O199 . Ce55 . O208 . 124.8(4) yes
O57 . Ce55 . O209 . 136.1(4) yes
O58 . Ce55 . O209 . 151.8(4) yes
O197 . Ce55 . O209 . 116.7(4) yes
C198 . Ce55 . O209 . 92.8(4) yes
O199 . Ce55 . O209 . 68.3(4) yes
O57 . Ce55 . O220 . 102.7(3) yes
O58 . Ce55 . O220 . 71.5(4) yes
O197 . Ce55 . O220 . 151.0(4) yes
C198 . Ce55 . O220 . 151.9(4) yes
O199 . Ce55 . O220 . 139.5(4) yes
O57 . Ce55 . O221 . 138.9(4) yes
O58 . Ce55 . O221 . 73.8(4) yes
O197 . Ce55 . O221 . 86.7(4) yes
C198 . Ce55 . O221 . 74.6(5) yes
O199 . Ce55 . O221 . 69.8(4) yes
O208 . Ce55 . O209 . 71.2(4) yes
O208 . Ce55 . O220 . 70.2(4) yes
O209 . Ce55 . O220 . 86.1(4) yes
O208 . Ce55 . O221 . 140.5(4) yes
O209 . Ce55 . O221 . 84.9(4) yes
O220 . Ce55 . O221 . 77.4(4) yes
Ce54 . Ce56 . Ce1 . 117.83(3) yes
Ce54 . Ce56 . Ce6 . 61.12(2) yes
Ce1 . Ce56 . Ce6 . 90.02(3) yes
Ce54 . Ce56 . O57 . 37.5(3) yes
Ce1 . Ce56 . O57 . 86.3(3) yes
Ce6 . Ce56 . O57 . 36.1(2) yes
Ce54 . Ce56 . O58 . 85.6(3) yes
Ce1 . Ce56 . O58 . 39.2(3) yes
Ce6 . Ce56 . O58 . 93.4(3) yes
O57 . Ce56 . O58 . 68.2(4) yes
Ce54 . Ce56 . O59 . 48.4(2) yes
Ce1 . Ce56 . O59 . 150.6(2) yes
Ce6 . Ce56 . O59 . 60.7(2) yes
O57 . Ce56 . O59 . 69.1(3) yes
O58 . Ce56 . O59 . 133.3(4) yes
Ce54 . Ce56 . Ce60 . 92.34(3) yes
Ce1 . Ce56 . Ce60 . 121.19(3) yes
Ce6 . Ce56 . Ce60 . 60.63(2) yes
O57 . Ce56 . Ce60 . 92.7(2) yes
O58 . Ce56 . Ce60 . 150.6(3) yes
Ce54 . Ce56 . O99 . 92.2(3) yes
Ce1 . Ce56 . O99 . 91.2(3) yes
Ce6 . Ce56 . O99 . 36.2(3) yes
O57 . Ce56 . O99 . 72.2(3) yes
O58 . Ce56 . O99 . 115.8(4) yes
Ce54 . Ce56 . O100 . 120.6(3) yes
Ce1 . Ce56 . O100 . 118.4(2) yes
Ce6 . Ce56 . O100 . 101.5(2) yes
O57 . Ce56 . O100 . 133.9(3) yes
O58 . Ce56 . O100 . 153.6(4) yes
Ce54 . Ce56 . C101 . 111.7(3) yes
Ce1 . Ce56 . C101 . 129.9(3) yes
Ce6 . Ce56 . C101 . 121.2(3) yes
O57 . Ce56 . C101 . 142.3(4) yes
O58 . Ce56 . C101 . 145.4(4) yes
Ce54 . Ce56 . O102 . 93.0(3) yes
Ce1 . Ce56 . O102 . 141.0(3) yes
Ce6 . Ce56 . O102 . 127.4(3) yes
O57 . Ce56 . O102 . 129.6(4) yes
O58 . Ce56 . O102 . 132.0(4) yes
Ce54 . Ce56 . O175 . 45.0(3) yes
Ce1 . Ce56 . O175 . 116.9(3) yes
Ce6 . Ce56 . O175 . 105.9(3) yes
O57 . Ce56 . O175 . 75.7(4) yes
O58 . Ce56 . O175 . 78.4(4) yes
Ce54 . Ce56 . O185 . 140.2(3) yes
Ce1 . Ce56 . O185 . 32.7(2) yes
Ce6 . Ce56 . O185 . 87.2(3) yes
O57 . Ce56 . O185 . 102.8(4) yes
O58 . Ce56 . O185 . 72.0(4) yes
Ce54 . Ce56 . O186 . 131.1(3) yes
Ce1 . Ce56 . O186 . 72.5(3) yes
Ce6 . Ce56 . O186 . 161.9(3) yes
O57 . Ce56 . O186 . 142.6(4) yes
O58 . Ce56 . O186 . 76.1(4) yes
O59 . Ce56 . Ce60 . 47.8(2) yes
O59 . Ce56 . O99 . 66.7(4) yes
Ce60 . Ce56 . O99 . 34.9(3) yes
O59 . Ce56 . O100 . 73.0(3) yes
Ce60 . Ce56 . O100 . 41.5(2) yes
O99 . Ce56 . O100 . 69.2(3) yes
O59 . Ce56 . C101 . 73.2(4) yes
Ce60 . Ce56 . C101 . 61.7(4) yes
O99 . Ce56 . C101 . 94.1(5) yes
O100 . Ce56 . C101 . 26.8(4) yes
O59 . Ce56 . O102 . 68.0(3) yes
Ce60 . Ce56 . O102 . 77.3(2) yes
O99 . Ce56 . O102 . 112.2(4) yes
O100 . Ce56 . O102 . 50.9(3) yes
C101 . Ce56 . O102 . 25.0(4) yes
O59 . Ce56 . O175 . 73.5(4) yes
Ce60 . Ce56 . O175 . 119.7(3) yes
O99 . Ce56 . O175 . 135.5(4) yes
O100 . Ce56 . O175 . 117.3(4) yes
C101 . Ce56 . O175 . 92.8(5) yes
O59 . Ce56 . O185 . 136.5(3) yes
Ce60 . Ce56 . O185 . 92.0(2) yes
O99 . Ce56 . O185 . 70.2(4) yes
O100 . Ce56 . O185 . 87.0(3) yes
C101 . Ce56 . O185 . 105.1(4) yes
O59 . Ce56 . O186 . 136.8(4) yes
Ce60 . Ce56 . O186 . 124.6(3) yes
O99 . Ce56 . O186 . 136.7(4) yes
O100 . Ce56 . O186 . 83.5(4) yes
C101 . Ce56 . O186 . 69.9(4) yes
O102 . Ce56 . O175 . 67.8(4) yes
O102 . Ce56 . O185 . 126.5(4) yes
O175 . Ce56 . O185 . 148.3(4) yes
O102 . Ce56 . O186 . 69.1(4) yes
O175 . Ce56 . O186 . 86.6(4) yes
O185 . Ce56 . O186 . 75.6(4) yes
Ce54 . O57 . Ce6 . 107.6(4) yes
Ce54 . O57 . Ce56 . 107.6(4) yes
Ce6 . O57 . Ce56 . 108.7(4) yes
Ce54 . O57 . Ce55 . 107.1(3) yes
Ce6 . O57 . Ce55 . 109.1(4) yes
Ce56 . O57 . Ce55 . 116.4(4) yes
Ce1 . O58 . Ce55 . 101.1(4) yes
Ce1 . O58 . Ce56 . 102.4(4) yes
Ce55 . O58 . Ce56 . 106.9(4) yes
Ce1 . O58 . H581 . 110.6 no
Ce55 . O58 . H581 . 114.4 no
Ce56 . O58 . H581 . 119.3 no
Ce56 . O59 . Ce54 . 86.3(3) yes
Ce56 . O59 . Ce60 . 86.2(3) yes
Ce54 . O59 . Ce60 . 150.5(4) yes
Ce56 . O59 . Ce61 . 150.5(4) yes
Ce54 . O59 . Ce61 . 86.2(3) yes
Ce60 . O59 . Ce61 . 86.5(3) yes
Ce4 . Ce60 . O59 . 100.0(2) yes
Ce4 . Ce60 . Ce10 . 93.40(3) yes
O59 . Ce60 . Ce10 . 100.1(2) yes
Ce4 . Ce60 . Ce56 . 59.70(2) yes
O59 . Ce60 . Ce56 . 46.0(2) yes
Ce10 . Ce60 . Ce56 . 120.68(3) yes
Ce4 . Ce60 . Ce61 . 120.63(3) yes
O59 . Ce60 . Ce61 . 45.6(2) yes
Ce10 . Ce60 . Ce61 . 60.12(2) yes
Ce56 . Ce60 . Ce61 . 88.01(3) yes
Ce4 . Ce60 . O62 . 91.7(2) yes
O59 . Ce60 . O62 . 65.1(3) yes
Ce10 . Ce60 . O62 . 35.9(2) yes
Ce56 . Ce60 . O62 . 89.2(2) yes
Ce61 . Ce60 . O62 . 35.1(2) yes
Ce4 . Ce60 . O63 . 159.4(2) yes
O59 . Ce60 . O63 . 71.8(3) yes
Ce10 . Ce60 . O63 . 70.3(2) yes
Ce56 . Ce60 . O63 . 117.2(2) yes
Ce61 . Ce60 . O63 . 40.5(2) yes
Ce4 . Ce60 . C64 . 169.0(3) yes
O59 . Ce60 . C64 . 73.0(4) yes
Ce10 . Ce60 . C64 . 96.1(4) yes
Ce56 . Ce60 . C64 . 110.4(3) yes
Ce61 . Ce60 . C64 . 60.6(4) yes
Ce4 . Ce60 . O65 . 144.5(3) yes
O59 . Ce60 . O65 . 69.1(3) yes
Ce10 . Ce60 . O65 . 121.3(3) yes
Ce56 . Ce60 . O65 . 93.2(3) yes
Ce61 . Ce60 . O65 . 76.7(3) yes
Ce4 . Ce60 . O99 . 35.8(3) yes
O59 . Ce60 . O99 . 65.0(3) yes
Ce10 . Ce60 . O99 . 91.9(3) yes
Ce56 . Ce60 . O99 . 34.8(2) yes
Ce61 . Ce60 . O99 . 89.1(3) yes
Ce4 . Ce60 . O100 . 72.6(2) yes
O59 . Ce60 . O100 . 72.6(3) yes
Ce10 . Ce60 . O100 . 162.3(2) yes
Ce56 . Ce60 . O100 . 42.9(2) yes
Ce61 . Ce60 . O100 . 117.4(2) yes
Ce4 . Ce60 . O112 . 93.1(3) yes
O59 . Ce60 . O112 . 133.4(4) yes
Ce10 . Ce60 . O112 . 34.2(3) yes
Ce56 . Ce60 . O112 . 145.8(3) yes
Ce61 . Ce60 . O112 . 89.5(3) yes
Ce4 . Ce60 . O113 . 33.9(2) yes
O59 . Ce60 . O113 . 133.3(3) yes
Ce10 . Ce60 . O113 . 91.9(3) yes
Ce56 . Ce60 . O113 . 89.4(3) yes
Ce61 . Ce60 . O113 . 144.9(3) yes
Ce4 . Ce60 . O166 . 108.7(3) yes
O59 . Ce60 . O166 . 135.2(3) yes
Ce10 . Ce60 . O166 . 111.5(3) yes
Ce56 . Ce60 . O166 . 126.6(3) yes
Ce61 . Ce60 . O166 . 129.9(3) yes
O62 . Ce60 . O63 . 67.7(3) yes
O62 . Ce60 . C64 . 92.8(4) yes
O63 . Ce60 . C64 . 26.9(4) yes
O62 . Ce60 . O65 . 111.7(4) yes
O63 . Ce60 . O65 . 51.3(4) yes
C64 . Ce60 . O65 . 25.3(4) yes
O62 . Ce60 . O99 . 70.8(4) yes
O63 . Ce60 . O99 . 129.3(3) yes
C64 . Ce60 . O99 . 138.1(4) yes
O65 . Ce60 . O99 . 127.1(4) yes
O62 . Ce60 . O100 . 131.4(3) yes
O63 . Ce60 . O100 . 120.4(3) yes
C64 . Ce60 . O100 . 96.9(4) yes
O65 . Ce60 . O100 . 71.9(4) yes
O99 . Ce60 . O100 . 70.4(3) yes
O62 . Ce60 . O112 . 70.1(4) yes
O63 . Ce60 . O112 . 80.5(4) yes
C64 . Ce60 . O112 . 97.9(4) yes
O65 . Ce60 . O112 . 119.3(4) yes
O99 . Ce60 . O112 . 111.1(4) yes
O62 . Ce60 . O113 . 109.8(4) yes
O63 . Ce60 . O113 . 152.8(3) yes
C64 . Ce60 . O113 . 150.4(4) yes
O65 . Ce60 . O113 . 138.4(4) yes
O99 . Ce60 . O113 . 69.7(4) yes
O62 . Ce60 . O166 . 144.0(4) yes
O63 . Ce60 . O166 . 89.4(3) yes
C64 . Ce60 . O166 . 72.7(4) yes
O65 . Ce60 . O166 . 67.5(4) yes
O99 . Ce60 . O166 . 140.5(4) yes
O100 . Ce60 . O112 . 153.1(4) yes
O100 . Ce60 . O113 . 82.5(4) yes
O112 . Ce60 . O113 . 73.6(4) yes
O100 . Ce60 . O166 . 83.8(4) yes
O112 . Ce60 . O166 . 79.3(4) yes
O113 . Ce60 . O166 . 77.9(4) yes
O59 . Ce61 . Ce54 . 48.6(2) yes
O59 . Ce61 . Ce12 . 150.5(2) yes
Ce54 . Ce61 . Ce12 . 118.07(3) yes
O59 . Ce61 . Ce6 . 60.6(2) yes
Ce54 . Ce61 . Ce6 . 61.15(2) yes
Ce12 . Ce61 . Ce6 . 89.93(3) yes
O59 . Ce61 . Ce60 . 47.9(3) yes
Ce54 . Ce61 . Ce60 . 92.58(3) yes
Ce12 . Ce61 . Ce60 . 120.54(3) yes
Ce6 . Ce61 . Ce60 . 60.56(2) yes
O59 . Ce61 . O62 . 67.0(3) yes
Ce54 . Ce61 . O62 . 92.4(2) yes
Ce12 . Ce61 . O62 . 90.3(2) yes
Ce6 . Ce61 . O62 . 36.0(2) yes
Ce60 . Ce61 . O62 . 35.2(2) yes
O59 . Ce61 . O63 . 76.2(4) yes
Ce54 . Ce61 . O63 . 123.9(3) yes
Ce12 . Ce61 . O63 . 115.2(3) yes
Ce6 . Ce61 . O63 . 103.6(3) yes
Ce60 . Ce61 . O63 . 44.0(3) yes
O59 . Ce61 . O74 . 69.7(3) yes
Ce54 . Ce61 . O74 . 37.7(2) yes
Ce12 . Ce61 . O74 . 86.0(2) yes
Ce6 . Ce61 . O74 . 36.3(2) yes
Ce60 . Ce61 . O74 . 93.1(3) yes
O59 . Ce61 . O75 . 70.1(4) yes
Ce54 . Ce61 . O75 . 41.8(3) yes
Ce12 . Ce61 . O75 . 119.9(2) yes
Ce6 . Ce61 . O75 . 102.9(3) yes
Ce60 . Ce61 . O75 . 116.7(3) yes
O59 . Ce61 . C76 . 69.7(4) yes
Ce54 . Ce61 . C76 . 62.3(4) yes
Ce12 . Ce61 . C76 . 132.4(3) yes
Ce6 . Ce61 . C76 . 120.7(4) yes
Ce60 . Ce61 . C76 . 106.7(3) yes
O59 . Ce61 . O77 . 68.3(3) yes
Ce54 . Ce61 . O77 . 80.5(3) yes
Ce12 . Ce61 . O77 . 140.6(3) yes
Ce6 . Ce61 . O77 . 128.4(3) yes
Ce60 . Ce61 . O77 . 90.5(3) yes
O59 . Ce61 . O86 . 132.5(4) yes
Ce54 . Ce61 . O86 . 84.7(3) yes
Ce12 . Ce61 . O86 . 39.9(3) yes
Ce6 . Ce61 . O86 . 92.3(3) yes
Ce60 . Ce61 . O86 . 149.6(3) yes
O59 . Ce61 . O87 . 136.6(4) yes
Ce54 . Ce61 . O87 . 139.2(3) yes
Ce12 . Ce61 . O87 . 31.4(3) yes
Ce6 . Ce61 . O87 . 86.8(3) yes
Ce60 . Ce61 . O87 . 92.3(3) yes
O59 . Ce61 . O88 . 138.3(4) yes
Ce54 . Ce61 . O88 . 127.6(3) yes
Ce12 . Ce61 . O88 . 71.2(3) yes
Ce6 . Ce61 . O88 . 161.1(3) yes
Ce60 . Ce61 . O88 . 129.0(3) yes
O62 . Ce61 . O63 . 70.9(3) yes
O62 . Ce61 . O74 . 72.3(3) yes
O63 . Ce61 . O74 . 137.1(4) yes
O62 . Ce61 . O75 . 132.1(4) yes
O63 . Ce61 . O75 . 117.9(3) yes
O74 . Ce61 . O75 . 73.8(4) yes
O62 . Ce61 . C76 . 136.3(4) yes
O63 . Ce61 . C76 . 93.5(4) yes
O74 . Ce61 . C76 . 98.2(5) yes
O75 . Ce61 . C76 . 26.2(5) yes
O62 . Ce61 . O77 . 125.3(4) yes
O63 . Ce61 . O77 . 69.2(4) yes
O74 . Ce61 . O77 . 118.2(4) yes
O75 . Ce61 . O77 . 50.4(4) yes
C76 . Ce61 . O77 . 24.5(4) yes
O62 . Ce61 . O86 . 114.5(3) yes
O63 . Ce61 . O86 . 151.3(4) yes
O74 . Ce61 . O86 . 66.6(4) yes
O75 . Ce61 . O86 . 80.6(4) yes
C76 . Ce61 . O86 . 98.8(4) yes
O62 . Ce61 . O87 . 69.8(4) yes
O63 . Ce61 . O87 . 85.7(4) yes
O74 . Ce61 . O87 . 101.5(4) yes
O75 . Ce61 . O87 . 150.6(4) yes
C76 . Ce61 . O87 . 151.7(5) yes
O62 . Ce61 . O88 . 140.1(4) yes
O63 . Ce61 . O88 . 85.2(4) yes
O74 . Ce61 . O88 . 137.8(4) yes
O75 . Ce61 . O88 . 87.1(4) yes
C76 . Ce61 . O88 . 74.6(5) yes
O77 . Ce61 . O86 . 118.7(4) yes
O77 . Ce61 . O87 . 139.9(4) yes
O86 . Ce61 . O87 . 71.3(4) yes
O77 . Ce61 . O88 . 70.3(4) yes
O86 . Ce61 . O88 . 73.4(4) yes
O87 . Ce61 . O88 . 77.1(4) yes
Ce10 . O62 . Ce6 . 111.0(4) yes
Ce10 . O62 . Ce60 . 108.9(4) yes
Ce6 . O62 . Ce60 . 109.7(4) yes
Ce10 . O62 . Ce61 . 109.0(4) yes
Ce6 . O62 . Ce61 . 108.6(4) yes
Ce60 . O62 . Ce61 . 109.6(4) yes
Ce60 . O63 . Ce61 . 95.5(4) yes
Ce60 . O63 . C64 . 87.4(9) yes
Ce61 . O63 . C64 . 129.9(10) yes
Ce60 . C64 . O63 . 65.7(9) yes
Ce60 . C64 . O65 . 63.2(9) yes
O63 . C64 . O65 . 125.3(15) yes
Ce60 . C64 . C66 . 153.7(11) yes
O63 . C64 . C66 . 113.2(14) yes
O65 . C64 . C66 . 121.1(16) yes
Ce60 . O65 . C64 . 91.6(10) yes
C64 . C66 . C67 . 121.1(16) yes
C64 . C66 . C73 . 125.2(18) yes
C67 . C66 . C73 . 113.6(17) yes
C66 . C67 . C68 . 125.4(17) yes
C66 . C67 . H671 . 117.3 no
C68 . C67 . H671 . 117.2 no
C67 . C68 . C69 . 119.8(16) yes
C67 . C68 . H681 . 118.8 no
C69 . C68 . H681 . 121.2 no
C68 . C69 . O70 . 127.1(17) yes
C68 . C69 . C72 . 116.4(17) yes
O70 . C69 . C72 . 116.5(18) yes
C69 . O70 . C71 . 115.8(16) yes
O70 . C71 . H711 . 108.0 no
O70 . C71 . H712 . 109.7 no
H711 . C71 . H712 . 108.4 no
O70 . C71 . H713 . 114.1 no
H711 . C71 . H713 . 108.3 no
H712 . C71 . H713 . 108.1 no
C69 . C72 . C73 . 121.9(19) yes
C69 . C72 . H721 . 116.4 no
C73 . C72 . H721 . 121.7 no
C66 . C73 . C72 . 122.9(19) yes
C66 . C73 . H731 . 118.6 no
C72 . C73 . H731 . 118.5 no
Ce54 . O74 . Ce6 . 106.8(4) yes
Ce54 . O74 . Ce61 . 107.3(4) yes
Ce6 . O74 . Ce61 . 108.8(4) yes
Ce54 . O74 . Ce51 . 107.7(4) yes
Ce6 . O74 . Ce51 . 108.6(4) yes
Ce61 . O74 . Ce51 . 117.2(4) yes
Ce61 . O75 . Ce54 . 95.7(4) yes
Ce61 . O75 . C76 . 93.9(11) yes
Ce54 . O75 . C76 . 132.8(11) yes
O75 . C76 . Ce61 . 59.9(9) yes
O75 . C76 . O77 . 120.3(15) yes
Ce61 . C76 . O77 . 61.6(9) yes
O75 . C76 . C78 . 118.3(17) yes
Ce61 . C76 . C78 . 166.0(13) yes
O77 . C76 . C78 . 121.3(17) yes
Ce61 . O77 . C76 . 93.8(10) yes
C76 . C78 . C79 . 120.6(17) yes
C76 . C78 . C85 . 121.5(18) yes
C79 . C78 . C85 . 117.7(17) yes
C78 . C79 . C80 . 122(2) yes
C78 . C79 . H791 . 120.9 no
C80 . C79 . H791 . 116.7 no
C79 . C80 . C81 . 118(2) yes
C79 . C80 . H801 . 123.4 no
C81 . C80 . H801 . 118.4 no
C80 . C81 . O82 . 125(3) yes
C80 . C81 . C84 . 122(2) yes
O82 . C81 . C84 . 113(3) yes
C81 . O82 . C83 . 111(3) yes
O82 . C83 . H831 . 97.3 no
O82 . C83 . H832 . 92.0 no
H831 . C83 . H832 . 117.7 no
O82 . C83 . H833 . 111.6 no
H831 . C83 . H833 . 116.5 no
H832 . C83 . H833 . 116.3 no
C81 . C84 . C85 . 118(2) yes
C81 . C84 . H841 . 120.3 no
C85 . C84 . H841 . 121.3 no
C84 . C85 . C78 . 121(2) yes
C84 . C85 . H851 . 116.9 no
C78 . C85 . H851 . 121.7 no
Ce12 . O86 . Ce61 . 101.2(4) yes
Ce12 . O86 . Ce51 . 101.9(4) yes
Ce61 . O86 . Ce51 . 107.8(4) yes
Ce12 . O86 . H861 . 110.9 no
Ce61 . O86 . H861 . 115.6 no
Ce51 . O86 . H861 . 117.5 no
Ce10 . O87 . Ce61 . 112.6(5) yes
Ce10 . O87 . Ce12 . 114.3(5) yes
Ce61 . O87 . Ce12 . 117.0(5) yes
Ce61 . O88 . C89 . 141.4(11) yes
O88 . C89 . O90 . 122.2(17) yes
O88 . C89 . C91 . 115.9(16) yes
O90 . C89 . C91 . 121.9(17) yes
Ce12 . O90 . C89 . 133.3(12) yes
C89 . C91 . C92 . 120.0(17) yes
C89 . C91 . C98 . 123.6(18) yes
C92 . C91 . C98 . 116.5(16) yes
C91 . C92 . C93 . 122.2(19) yes
C91 . C92 . H921 . 117.4 no
C93 . C92 . H921 . 120.3 no
C92 . C93 . C94 . 119(2) yes
C92 . C93 . H931 . 120.0 no
C94 . C93 . H931 . 121.2 no
C93 . C94 . O95 . 123(2) yes
C93 . C94 . C97 . 121.1(19) yes
O95 . C94 . C97 . 115.5(19) yes
C94 . O95 . C96 . 115.9(18) yes
O95 . C96 . H961 . 105.4 no
O95 . C96 . H962 . 118.8 no
H961 . C96 . H962 . 110.7 no
O95 . C96 . H963 . 109.3 no
H961 . C96 . H963 . 102.2 no
H962 . C96 . H963 . 109.1 no
C94 . C97 . C98 . 117.8(18) yes
C94 . C97 . H971 . 122.5 no
C98 . C97 . H971 . 119.7 no
C91 . C98 . C97 . 123.5(18) yes
C91 . C98 . H981 . 117.4 no
C97 . C98 . H981 . 118.8 no
Ce4 . O99 . Ce6 . 110.2(4) yes
Ce4 . O99 . Ce60 . 109.8(4) yes
Ce6 . O99 . Ce60 . 109.9(5) yes
Ce4 . O99 . Ce56 . 108.1(5) yes
Ce6 . O99 . Ce56 . 108.5(4) yes
Ce60 . O99 . Ce56 . 110.3(4) yes
Ce56 . O100 . Ce60 . 95.6(4) yes
Ce56 . O100 . C101 . 91.2(10) yes
Ce60 . O100 . C101 . 130.2(10) yes
Ce56 . C101 . O100 . 62.0(9) yes
Ce56 . C101 . O102 . 61.7(9) yes
O100 . C101 . O102 . 120.3(16) yes
Ce56 . C101 . C103 . 162.0(11) yes
O100 . C101 . C103 . 117.6(16) yes
O102 . C101 . C103 . 122.1(17) yes
Ce56 . O102 . C101 . 93.3(10) yes
C101 . C103 . C104 . 122.6(17) yes
C101 . C103 . C110 . 119.5(15) yes
C104 . C103 . C110 . 117.2(16) yes
C103 . C104 . C105 . 121.9(17) yes
C103 . C104 . H1041 . 121.3 no
C105 . C104 . H1041 . 116.8 no
C104 . C105 . C106 . 117.8(18) yes
C104 . C105 . H1051 . 121.8 no
C106 . C105 . H1051 . 120.3 no
C105 . C106 . O107 . 124(2) yes
C105 . C106 . C109 . 122.5(18) yes
O107 . C106 . C109 . 113.6(19) yes
C106 . O107 . C108 . 117.5(17) yes
O107 . C108 . H1081 . 109.4 no
O107 . C108 . H1082 . 104.2 no
H1081 . C108 . H1082 . 110.8 no
O107 . C108 . H1083 . 107.8 no
H1081 . C108 . H1083 . 114.5 no
H1082 . C108 . H1083 . 109.6 no
C106 . C109 . C110 . 118.7(19) yes
C106 . C109 . H1091 . 119.0 no
C110 . C109 . H1091 . 122.2 no
C103 . C110 . C109 . 121.7(19) yes
C103 . C110 . H1101 . 117.6 no
C109 . C110 . H1101 . 120.6 no
Ce10 . Ce111 . Ce4 . 93.59(3) yes
Ce10 . Ce111 . Ce15 . 60.17(2) yes
Ce4 . Ce111 . Ce15 . 120.47(3) yes
Ce10 . Ce111 . O112 . 34.0(3) yes
Ce4 . Ce111 . O112 . 93.5(3) yes
Ce15 . Ce111 . O112 . 89.3(3) yes
Ce10 . Ce111 . O113 . 92.1(3) yes
Ce4 . Ce111 . O113 . 34.2(3) yes
Ce15 . Ce111 . O113 . 145.0(3) yes
O112 . Ce111 . O113 . 74.0(4) yes
Ce10 . Ce111 . Ce114 . 120.77(3) yes
Ce4 . Ce111 . Ce114 . 59.75(2) yes
Ce15 . Ce111 . Ce114 . 87.71(3) yes
O112 . Ce111 . Ce114 . 146.1(3) yes
O113 . Ce111 . Ce114 . 89.7(3) yes
Ce10 . Ce111 . O115 . 100.3(3) yes
Ce4 . Ce111 . O115 . 100.1(2) yes
Ce15 . Ce111 . O115 . 45.6(3) yes
O112 . Ce111 . O115 . 133.4(4) yes
O113 . Ce111 . O115 . 133.7(4) yes
Ce10 . Ce111 . O116 . 91.8(3) yes
Ce4 . Ce111 . O116 . 36.3(3) yes
Ce15 . Ce111 . O116 . 88.4(3) yes
O112 . Ce111 . O116 . 111.3(4) yes
O113 . Ce111 . O116 . 70.4(4) yes
Ce10 . Ce111 . O117 . 160.1(3) yes
Ce4 . Ce111 . O117 . 71.5(3) yes
Ce15 . Ce111 . O117 . 115.6(2) yes
O112 . Ce111 . O117 . 154.9(4) yes
O113 . Ce111 . O117 . 82.8(4) yes
Ce10 . Ce111 . C118 . 168.0(4) yes
Ce4 . Ce111 . C118 . 96.5(4) yes
Ce15 . Ce111 . C118 . 108.8(3) yes
O112 . Ce111 . C118 . 150.7(4) yes
O113 . Ce111 . C118 . 100.0(5) yes
Ce10 . Ce111 . O119 . 143.4(3) yes
Ce4 . Ce111 . O119 . 122.0(3) yes
Ce15 . Ce111 . O119 . 91.7(3) yes
O112 . Ce111 . O119 . 137.0(4) yes
O113 . Ce111 . O119 . 121.6(4) yes
Ce10 . Ce111 . O152 . 36.1(2) yes
Ce4 . Ce111 . O152 . 92.2(2) yes
Ce15 . Ce111 . O152 . 34.6(2) yes
O112 . Ce111 . O152 . 70.1(4) yes
O113 . Ce111 . O152 . 110.5(4) yes
Ce10 . Ce111 . O153 . 73.3(3) yes
Ce4 . Ce111 . O153 . 162.3(3) yes
Ce15 . Ce111 . O153 . 42.7(3) yes
O112 . Ce111 . O153 . 82.2(4) yes
O113 . Ce111 . O153 . 153.8(4) yes
Ce10 . Ce111 . O164 . 109.8(3) yes
Ce4 . Ce111 . O164 . 111.0(3) yes
Ce15 . Ce111 . O164 . 127.6(3) yes
O112 . Ce111 . O164 . 78.3(4) yes
O113 . Ce111 . O164 . 79.6(4) yes
Ce114 . Ce111 . O115 . 45.9(2) yes
Ce114 . Ce111 . O116 . 34.8(3) yes
O115 . Ce111 . O116 . 64.8(3) yes
Ce114 . Ce111 . O117 . 40.4(2) yes
O115 . Ce111 . O117 . 70.6(4) yes
O116 . Ce111 . O117 . 68.4(4) yes
Ce114 . Ce111 . C118 . 60.1(4) yes
O115 . Ce111 . C118 . 71.5(4) yes
O116 . Ce111 . C118 . 92.6(5) yes
O117 . Ce111 . C118 . 26.0(4) yes
Ce114 . Ce111 . O119 . 76.9(3) yes
O115 . Ce111 . O119 . 67.9(4) yes
O116 . Ce111 . O119 . 111.6(4) yes
O117 . Ce111 . O119 . 50.8(4) yes
C118 . Ce111 . O119 . 25.6(4) yes
Ce114 . Ce111 . O152 . 89.1(3) yes
O115 . Ce111 . O152 . 65.1(4) yes
O116 . Ce111 . O152 . 70.5(4) yes
O117 . Ce111 . O152 . 128.8(3) yes
C118 . Ce111 . O152 . 136.6(4) yes
Ce114 . Ce111 . O153 . 116.5(3) yes
O115 . Ce111 . O153 . 71.5(4) yes
O116 . Ce111 . O153 . 130.2(4) yes
O117 . Ce111 . O153 . 117.9(4) yes
C118 . Ce111 . O153 . 95.4(5) yes
Ce114 . Ce111 . O164 . 128.6(3) yes
O115 . Ce111 . O164 . 134.3(4) yes
O116 . Ce111 . O164 . 143.6(4) yes
O117 . Ce111 . O164 . 88.2(4) yes
C118 . Ce111 . O164 . 72.5(4) yes
O119 . Ce111 . O152 . 125.5(4) yes
O119 . Ce111 . O153 . 70.1(4) yes
O152 . Ce111 . O153 . 70.3(4) yes
O119 . Ce111 . O164 . 67.4(4) yes
O152 . Ce111 . O164 . 141.8(4) yes
O153 . Ce111 . O164 . 85.0(4) yes
Ce10 . O112 . Ce111 . 112.5(4) yes
Ce10 . O112 . Ce60 . 112.5(5) yes
Ce111 . O112 . Ce60 . 105.2(5) yes
Ce4 . O113 . Ce60 . 113.2(4) yes
Ce4 . O113 . Ce111 . 113.4(4) yes
Ce60 . O113 . Ce111 . 107.0(4) yes
Ce111 . Ce114 . Ce19 . 91.76(3) yes
Ce111 . Ce114 . Ce2 . 120.51(3) yes
Ce19 . Ce114 . Ce2 . 118.38(3) yes
Ce111 . Ce114 . Ce7 . 59.98(2) yes
Ce19 . Ce114 . Ce7 . 61.06(2) yes
Ce2 . Ce114 . Ce7 . 89.93(3) yes
Ce111 . Ce114 . O115 . 48.5(2) yes
Ce19 . Ce114 . O115 . 47.3(2) yes
Ce2 . Ce114 . O115 . 150.6(3) yes
Ce7 . Ce114 . O115 . 60.7(3) yes
Ce111 . Ce114 . O116 . 34.5(3) yes
Ce19 . Ce114 . O116 . 91.3(3) yes
Ce2 . Ce114 . O116 . 91.1(3) yes
Ce7 . Ce114 . O116 . 35.5(2) yes
O115 . Ce114 . O116 . 66.7(4) yes
Ce111 . Ce114 . O117 . 43.2(3) yes
Ce19 . Ce114 . O117 . 121.1(3) yes
Ce2 . Ce114 . O117 . 117.5(3) yes
Ce7 . Ce114 . O117 . 102.5(3) yes
O115 . Ce114 . O117 . 74.6(4) yes
Ce111 . Ce114 . O128 . 91.9(2) yes
Ce19 . Ce114 . O128 . 37.5(2) yes
Ce2 . Ce114 . O128 . 86.7(2) yes
Ce7 . Ce114 . O128 . 35.9(2) yes
O115 . Ce114 . O128 . 68.5(4) yes
Ce111 . Ce114 . O129 . 149.7(3) yes
Ce19 . Ce114 . O129 . 85.2(3) yes
Ce2 . Ce114 . O129 . 40.1(3) yes
Ce7 . Ce114 . O129 . 92.9(3) yes
O115 . Ce114 . O129 . 131.9(4) yes
Ce111 . Ce114 . O130 . 116.6(3) yes
Ce19 . Ce114 . O130 . 41.3(3) yes
Ce2 . Ce114 . O130 . 119.5(3) yes
Ce7 . Ce114 . O130 . 102.3(3) yes
O115 . Ce114 . O130 . 69.2(4) yes
Ce111 . Ce114 . C131 . 108.2(3) yes
Ce19 . Ce114 . C131 . 62.9(4) yes
Ce2 . Ce114 . C131 . 130.9(3) yes
Ce7 . Ce114 . C131 . 121.8(4) yes
O115 . Ce114 . C131 . 70.6(4) yes
Ce111 . Ce114 . O132 . 91.3(3) yes
Ce19 . Ce114 . O132 . 80.5(3) yes
Ce2 . Ce114 . O132 . 140.1(3) yes
Ce7 . Ce114 . O132 . 128.8(3) yes
O115 . Ce114 . O132 . 68.5(4) yes
Ce111 . Ce114 . O141 . 92.2(3) yes
Ce19 . Ce114 . O141 . 139.8(3) yes
Ce2 . Ce114 . O141 . 31.7(3) yes
Ce7 . Ce114 . O141 . 87.0(3) yes
O115 . Ce114 . O141 . 137.3(4) yes
Ce111 . Ce114 . O142 . 129.5(3) yes
Ce19 . Ce114 . O142 . 127.8(3) yes
Ce2 . Ce114 . O142 . 71.4(3) yes
Ce7 . Ce114 . O142 . 161.3(3) yes
O115 . Ce114 . O142 . 138.0(4) yes
O116 . Ce114 . O117 . 70.6(4) yes
O116 . Ce114 . O128 . 71.3(3) yes
O117 . Ce114 . O128 . 134.7(4) yes
O116 . Ce114 . O129 . 115.4(4) yes
O117 . Ce114 . O129 . 153.5(4) yes
O128 . Ce114 . O129 . 67.8(4) yes
O116 . Ce114 . O130 . 130.7(4) yes
O117 . Ce114 . O130 . 116.9(4) yes
O128 . Ce114 . O130 . 73.0(4) yes
O129 . Ce114 . O130 . 79.9(4) yes
O116 . Ce114 . C131 . 137.0(4) yes
O117 . Ce114 . C131 . 93.0(4) yes
O128 . Ce114 . C131 . 98.5(4) yes
O129 . Ce114 . C131 . 97.2(4) yes
O130 . Ce114 . C131 . 26.8(4) yes
O116 . Ce114 . O132 . 125.2(4) yes
O117 . Ce114 . O132 . 68.5(4) yes
O128 . Ce114 . O132 . 117.9(4) yes
O129 . Ce114 . O132 . 117.7(4) yes
O130 . Ce114 . O132 . 50.9(4) yes
O116 . Ce114 . O141 . 70.8(4) yes
O117 . Ce114 . O141 . 87.3(4) yes
O128 . Ce114 . O141 . 102.4(4) yes
O129 . Ce114 . O141 . 71.8(4) yes
O130 . Ce114 . O141 . 150.6(4) yes
O116 . Ce114 . O142 . 141.0(4) yes
O117 . Ce114 . O142 . 86.7(4) yes
O128 . Ce114 . O142 . 138.6(4) yes
O129 . Ce114 . O142 . 73.0(4) yes
O130 . Ce114 . O142 . 87.6(4) yes
C131 . Ce114 . O132 . 24.7(4) yes
C131 . Ce114 . O141 . 150.2(4) yes
O132 . Ce114 . O141 . 139.4(4) yes
C131 . Ce114 . O142 . 73.2(5) yes
O132 . Ce114 . O142 . 69.7(4) yes
O141 . Ce114 . O142 . 77.1(4) yes
Ce15 . O115 . Ce114 . 149.4(5) yes
Ce15 . O115 . Ce19 . 86.5(4) yes
Ce114 . O115 . Ce19 . 86.7(3) yes
Ce15 . O115 . Ce111 . 85.4(3) yes
Ce114 . O115 . Ce111 . 85.6(3) yes
Ce19 . O115 . Ce111 . 149.6(5) yes
Ce4 . O116 . Ce114 . 107.6(4) yes
Ce4 . O116 . Ce7 . 110.8(4) yes
Ce114 . O116 . Ce7 . 108.9(4) yes
Ce4 . O116 . Ce111 . 108.6(4) yes
Ce114 . O116 . Ce111 . 110.7(4) yes
Ce7 . O116 . Ce111 . 110.2(4) yes
Ce111 . O117 . Ce114 . 96.4(4) yes
Ce111 . O117 . C118 . 90.8(12) yes
Ce114 . O117 . C118 . 130.6(10) yes
Ce111 . C118 . O117 . 63.2(9) yes
Ce111 . C118 . O119 . 60.1(9) yes
O117 . C118 . O119 . 120.3(17) yes
Ce111 . C118 . C120 . 159.8(12) yes
O117 . C118 . C120 . 120.4(19) yes
O119 . C118 . C120 . 119.2(17) yes
Ce111 . O119 . C118 . 94.4(10) yes
C118 . C120 . C121 . 120.7(19) yes
C118 . C120 . C127 . 120(2) yes
C121 . C120 . C127 . 119(2) yes
C120 . C121 . C122 . 121(2) yes
C120 . C121 . H1211 . 121.1 no
C122 . C121 . H1211 . 117.3 no
C121 . C122 . C123 . 119(3) yes
C121 . C122 . H1221 . 124.9 no
C123 . C122 . H1221 . 116.0 no
C122 . C123 . O124 . 115(2) yes
C122 . C123 . C126 . 122(2) yes
O124 . C123 . C126 . 123(2) yes
C123 . O124 . C125 . 115(2) yes
O124 . C125 . H1251 . 111.2 no
O124 . C125 . H1252 . 109.3 no
H1251 . C125 . H1252 . 110.4 no
O124 . C125 . H1253 . 108.8 no
H1251 . C125 . H1253 . 110.5 no
H1252 . C125 . H1253 . 106.6 no
C123 . C126 . C127 . 117(2) yes
C126 . C127 . C120 . 121(2) yes
C126 . C127 . H1271 . 117.1 no
C120 . C127 . H1271 . 122.0 no
Ce19 . O128 . Ce7 . 107.8(4) yes
Ce19 . O128 . Ce114 . 107.3(4) yes
Ce7 . O128 . Ce114 . 109.0(4) yes
Ce19 . O128 . Ce22 . 107.7(4) yes
Ce7 . O128 . Ce22 . 109.1(4) yes
Ce114 . O128 . Ce22 . 115.7(4) yes
Ce2 . O129 . Ce114 . 101.0(4) yes
Ce2 . O129 . Ce22 . 101.7(4) yes
Ce114 . O129 . Ce22 . 107.1(4) yes
Ce2 . O129 . H1291 . 110.6 no
Ce114 . O129 . H1291 . 115.4 no
Ce22 . O129 . H1291 . 118.8 no
Ce114 . O130 . Ce19 . 95.3(4) yes
Ce114 . O130 . C131 . 91.2(10) yes
Ce19 . O130 . C131 . 135.9(11) yes
O130 . C131 . Ce114 . 61.9(8) yes
O130 . C131 . O132 . 118.4(15) yes
Ce114 . C131 . O132 . 58.8(9) yes
O130 . C131 . C133 . 119.3(16) yes
Ce114 . C131 . C133 . 164.7(14) yes
O132 . C131 . C133 . 122.4(17) yes
Ce114 . O132 . C131 . 96.5(11) yes
C131 . C133 . C134 . 121.2(18) yes
C131 . C133 . C140 . 122.2(19) yes
C134 . C133 . C140 . 116.6(18) yes
C133 . C134 . C135 . 118(2) yes
C133 . C134 . H1341 . 122.1 no
C135 . C134 . H1341 . 120.3 no
C134 . C135 . C136 . 124(2) yes
C134 . C135 . H1351 . 119.7 no
C136 . C135 . H1351 . 115.9 no
C135 . C136 . O137 . 117(2) yes
C135 . C136 . C139 . 119.3(20) yes
O137 . C136 . C139 . 124(2) yes
C136 . O137 . C138 . 116(2) yes
O137 . C138 . H1381 . 113.2 no
O137 . C138 . H1382 . 111.0 no
H1381 . C138 . H1382 . 108.1 no
O137 . C138 . H1383 . 112.0 no
H1381 . C138 . H1383 . 107.8 no
H1382 . C138 . H1383 . 104.2 no
C136 . C139 . C140 . 118(2) yes
C136 . C139 . H1391 . 122.2 no
C140 . C139 . H1391 . 119.3 no
C139 . C140 . C133 . 124(2) yes
C139 . C140 . H1401 . 116.1 no
C133 . C140 . H1401 . 119.5 no
Ce4 . O141 . Ce2 . 113.4(4) yes
Ce4 . O141 . Ce114 . 113.0(4) yes
Ce2 . O141 . Ce114 . 117.0(5) yes
Ce114 . O142 . C143 . 136.5(12) yes
O142 . C143 . O144 . 124.9(18) yes
O142 . C143 . C145 . 121.2(18) yes
O144 . C143 . C145 . 113.8(18) yes
C143 . O144 . Ce2 . 134.1(13) yes
C143 . C145 . C146 . 123(2) yes
C143 . C145 . C151 . 117.1(20) yes
C146 . C145 . C151 . 120(2) yes
C145 . C146 . C147 . 123(3) yes
C145 . C146 . H1461 . 117.3 no
C147 . C146 . H1461 . 119.3 no
C146 . C147 . C148 . 115(3) yes
C146 . C147 . H1471 . 125.7 no
C148 . C147 . H1471 . 118.4 no
C147 . C148 . O149 . 119(3) yes
C147 . C148 . C150 . 120(3) yes
O149 . C148 . C150 . 120(4) yes
C148 . O149 . C477 . 85(3) yes
C148 . C150 . C151 . 119(3) yes
C148 . C150 . H1501 . 122.6 no
C151 . C150 . H1501 . 116.0 no
C150 . C151 . C145 . 121(3) yes
C150 . C151 . H1511 . 118.7 no
C145 . C151 . H1511 . 119.7 no
Ce10 . O152 . Ce7 . 110.4(4) yes
Ce10 . O152 . Ce111 . 109.0(4) yes
Ce7 . O152 . Ce111 . 109.5(4) yes
Ce10 . O152 . Ce15 . 109.1(4) yes
Ce7 . O152 . Ce15 . 108.3(4) yes
Ce111 . O152 . Ce15 . 110.6(4) yes
Ce15 . O153 . Ce111 . 96.6(4) yes
Ce15 . O153 . C154 . 92.1(11) yes
Ce111 . O153 . C154 . 131.3(13) yes
Ce15 . C154 . O153 . 61.6(9) yes
Ce15 . C154 . O155 . 61.0(10) yes
O153 . C154 . O155 . 118.9(16) yes
Ce15 . C154 . C156 . 159.0(16) yes
O153 . C154 . C156 . 118.8(17) yes
O155 . C154 . C156 . 122.3(18) yes
Ce15 . O155 . C154 . 93.5(12) yes
C154 . C156 . C157 . 122.4(20) yes
C154 . C156 . C163 . 118.3(19) yes
C157 . C156 . C163 . 118.7(19) yes
C156 . C157 . C158 . 120.9(20) yes
C156 . C157 . H1571 . 119.8 no
C158 . C157 . H1571 . 119.3 no
C157 . C158 . C159 . 119(2) yes
C157 . C158 . H1581 . 122.3 no
C159 . C158 . H1581 . 118.6 no
C158 . C159 . O160 . 117(2) yes
C158 . C159 . C162 . 121(2) yes
O160 . C159 . C162 . 122(2) yes
C159 . O160 . C161 . 116(2) yes
O160 . C161 . H1611 . 106.3 no
O160 . C161 . H1612 . 121.4 no
H1611 . C161 . H1612 . 118.6 no
O160 . C161 . H1613 . 99.4 no
H1611 . C161 . H1613 . 99.9 no
H1612 . C161 . H1613 . 107.3 no
C159 . C162 . C163 . 120(2) yes
C159 . C162 . H1621 . 119.1 no
C163 . C162 . H1621 . 120.5 no
C156 . C163 . C162 . 120(2) yes
C156 . C163 . H1631 . 116.9 no
C162 . C163 . H1631 . 121.3 no
Ce111 . O164 . C165 . 134.2(11) yes
O164 . C165 . O166 . 123.4(15) yes
O164 . C165 . C167 . 118.2(16) yes
O166 . C165 . C167 . 118.4(15) yes
C165 . O166 . Ce60 . 134.2(10) yes
C165 . C167 . C168 . 120.9(15) yes
C165 . C167 . C174 . 119.5(16) yes
C168 . C167 . C174 . 119.6(16) yes
C167 . C168 . C169 . 120.1(16) yes
C167 . C168 . H1681 . 118.7 no
C169 . C168 . H1681 . 121.2 no
C168 . C169 . C170 . 120.3(17) yes
C168 . C169 . H1691 . 120.9 no
C170 . C169 . H1691 . 118.8 no
C169 . C170 . O171 . 114.7(17) yes
C169 . C170 . C173 . 118.5(17) yes
O171 . C170 . C173 . 126.8(19) yes
C170 . O171 . C172 . 116.5(17) yes
O171 . C172 . H1721 . 114.2 no
O171 . C172 . H1722 . 111.9 no
H1721 . C172 . H1722 . 110.6 no
O171 . C172 . H1723 . 107.6 no
H1721 . C172 . H1723 . 106.8 no
H1722 . C172 . H1723 . 105.0 no
C170 . C173 . C174 . 121.5(18) yes
C170 . C173 . H1731 . 119.2 no
C174 . C173 . H1731 . 119.3 no
C167 . C174 . C173 . 119.9(18) yes
C167 . C174 . H1741 . 119.4 no
C173 . C174 . H1741 . 120.7 no
Ce54 . O175 . Ce56 . 96.3(4) yes
Ce54 . O175 . C176 . 92.4(13) yes
Ce56 . O175 . C176 . 159.1(12) yes
O175 . C176 . Ce54 . 62.7(11) yes
O175 . C176 . O177 . 116(2) yes
Ce54 . C176 . O177 . 55.3(10) yes
O175 . C176 . C178 . 122.3(18) yes
Ce54 . C176 . C178 . 165.7(12) yes
O177 . C176 . C178 . 121.2(17) yes
Ce54 . O177 . C176 . 100.4(12) yes
C176 . C178 . C179 . 116.6(12) yes
C176 . C178 . C184 . 122.7(12) yes
C179 . C178 . C184 . 120.00(4) yes
C178 . C179 . C180 . 120.00(3) yes
C178 . C179 . H1791 . 122.7 no
C180 . C179 . H1791 . 117.0 no
C179 . C180 . C181 . 120.00(3) yes
C179 . C180 . H1801 . 129.0 no
C181 . C180 . H1801 . 111.0 no
C180 . C181 . O182 . 119.97(7) yes
C180 . C181 . C183 . 120.00(3) yes
O182 . C181 . C183 . 120.03(7) yes
C181 . O182 . C600 . 109.8(5) yes
C181 . C183 . C184 . 120.00(3) yes
C181 . C183 . H1831 . 118.8 no
C184 . C183 . H1831 . 120.6 no
C183 . C184 . C178 . 120.00(3) yes
C183 . C184 . H1841 . 123.7 no
C178 . C184 . H1841 . 115.8 no
Ce4 . O185 . Ce56 . 113.2(4) yes
Ce4 . O185 . Ce1 . 114.0(4) yes
Ce56 . O185 . Ce1 . 114.5(4) yes
Ce56 . O186 . C187 . 138.1(11) yes
O186 . C187 . O188 . 122.3(16) yes
O186 . C187 . C189 . 118.8(15) yes
O188 . C187 . C189 . 118.7(17) yes
C187 . O188 . Ce1 . 132.9(12) yes
C187 . C189 . C190 . 120.2(18) yes
C187 . C189 . C196 . 121.9(16) yes
C190 . C189 . C196 . 117.8(18) yes
C189 . C190 . C191 . 123(2) yes
C189 . C190 . H1901 . 120.3 no
C191 . C190 . H1901 . 116.7 no
C190 . C191 . C192 . 118.4(18) yes
C190 . C191 . H1911 . 124.0 no
C192 . C191 . H1911 . 117.5 no
C191 . C192 . O193 . 125.1(19) yes
C191 . C192 . C195 . 118.4(18) yes
O193 . C192 . C195 . 116.5(17) yes
C192 . O193 . C194 . 117.8(15) yes
O193 . C194 . H1941 . 103.3 no
O193 . C194 . H1942 . 112.7 no
H1941 . C194 . H1942 . 107.6 no
O193 . C194 . H1943 . 111.5 no
H1941 . C194 . H1943 . 107.2 no
H1942 . C194 . H1943 . 113.7 no
C192 . C195 . C196 . 121.2(18) yes
C192 . C195 . H1951 . 121.5 no
C196 . C195 . H1951 . 117.2 no
C189 . C196 . C195 . 121.2(17) yes
C189 . C196 . H1961 . 118.4 no
C195 . C196 . H1961 . 120.4 no
Ce55 . O197 . Ce54 . 95.3(4) yes
Ce55 . O197 . C198 . 94.8(10) yes
Ce54 . O197 . C198 . 131.1(12) yes
O197 . C198 . Ce55 . 59.6(8) yes
O197 . C198 . O199 . 117.3(14) yes
Ce55 . C198 . O199 . 58.5(9) yes
O197 . C198 . C200 . 121.3(15) yes
Ce55 . C198 . C200 . 168.7(14) yes
O199 . C198 . C200 . 121.4(16) yes
Ce55 . O199 . C198 . 96.7(10) yes
C198 . C200 . C201 . 123.0(16) yes
C198 . C200 . C207 . 121.2(16) yes
C201 . C200 . C207 . 115.6(17) yes
C200 . C201 . C202 . 121.3(19) yes
C200 . C201 . H2011 . 118.2 no
C202 . C201 . H2011 . 119.6 no
C201 . C202 . C203 . 120(2) yes
C201 . C202 . H2021 . 116.5 no
C203 . C202 . H2021 . 122.5 no
C202 . C203 . O204 . 118(2) yes
C202 . C203 . C206 . 119(2) yes
O204 . C203 . C206 . 123(2) yes
C203 . O204 . C205 . 121(3) yes
O204 . C205 . H2051 . 117.7 no
O204 . C205 . H2052 . 110.7 no
H2051 . C205 . H2052 . 117.2 no
O204 . C205 . H2053 . 100.8 no
H2051 . C205 . H2053 . 105.9 no
H2052 . C205 . H2053 . 101.4 no
C203 . C206 . C207 . 121(2) yes
C203 . C206 . H2061 . 119.2 no
C207 . C206 . H2061 . 119.4 no
C200 . C207 . C206 . 121.7(19) yes
C200 . C207 . H2071 . 118.3 no
C206 . C207 . H2071 . 119.8 no
Ce3 . O208 . Ce6 . 110.8(4) yes
Ce3 . O208 . Ce55 . 108.3(4) yes
Ce6 . O208 . Ce55 . 108.2(4) yes
Ce3 . O208 . Ce48 . 108.1(4) yes
Ce6 . O208 . Ce48 . 110.6(4) yes
Ce55 . O208 . Ce48 . 110.7(4) yes
Ce48 . O209 . Ce55 . 96.1(4) yes
Ce48 . O209 . C210 . 89.3(11) yes
Ce55 . O209 . C210 . 132.1(10) yes
Ce48 . C210 . O209 . 64.2(9) yes
Ce48 . C210 . O211 . 59.7(9) yes
O209 . C210 . O211 . 121.1(17) yes
Ce48 . C210 . C212 . 156.5(10) yes
O209 . C210 . C212 . 116.1(19) yes
O211 . C210 . C212 . 122.4(17) yes
Ce48 . O211 . C210 . 95.2(10) yes
C210 . C212 . C213 . 119.4(18) yes
C210 . C212 . C219 . 123.8(17) yes
C213 . C212 . C219 . 116.8(17) yes
C212 . C213 . C214 . 122.1(20) yes
C212 . C213 . H2131 . 117.4 no
C214 . C213 . H2131 . 120.5 no
C213 . C214 . C215 . 119.0(18) yes
C213 . C214 . H2141 . 119.7 no
C215 . C214 . H2141 . 121.3 no
C214 . C215 . O216 . 124.5(19) yes
C214 . C215 . C218 . 121.9(18) yes
O216 . C215 . C218 . 114(2) yes
C215 . O216 . C217 . 113(2) yes
O216 . C217 . H2171 . 102.6 no
O216 . C217 . H2172 . 108.8 no
H2171 . C217 . H2172 . 110.5 no
O216 . C217 . H2173 . 109.3 no
H2171 . C217 . H2173 . 112.4 no
H2172 . C217 . H2173 . 112.7 no
C215 . C218 . C219 . 118(2) yes
C215 . C218 . H2181 . 121.5 no
C219 . C218 . H2181 . 120.3 no
C212 . C219 . C218 . 122.4(18) yes
C212 . C219 . H2191 . 118.3 no
C218 . C219 . H2191 . 118.8 no
Ce3 . O220 . Ce1 . 112.4(4) yes
Ce3 . O220 . Ce55 . 113.5(4) yes
Ce1 . O220 . Ce55 . 116.2(4) yes
Ce55 . O221 . C222 . 137.2(13) yes
O221 . C222 . O223 . 123.3(20) yes
O221 . C222 . C224 . 114(2) yes
O223 . C222 . C224 . 122(2) yes
Ce1 . O223 . C222 . 135.1(13) yes
C222 . C224 . C225 . 124(2) yes
C222 . C224 . C231 . 123(3) yes
C225 . C224 . C231 . 113(2) yes
C224 . C225 . C226 . 126(3) yes
C224 . C225 . H2251 . 115.0 no
C226 . C225 . H2251 . 118.3 no
C225 . C226 . C227 . 120(4) yes
C225 . C226 . H2261 . 122.2 no
C227 . C226 . H2261 . 117.0 no
C226 . C227 . O228 . 135(4) yes
C226 . C227 . C230 . 121(3) yes
O228 . C227 . C230 . 104(3) yes
C227 . O228 . C229 . 116(4) yes
O228 . C229 . H2291 . 125.1 no
O228 . C229 . H2292 . 115.3 no
H2291 . C229 . H2292 . 103.3 no
O228 . C229 . H2293 . 106.2 no
H2291 . C229 . H2293 . 105.1 no
H2292 . C229 . H2293 . 98.0 no
C227 . C230 . C231 . 115(3) yes
C227 . C230 . H2301 . 119.8 no
C231 . C230 . H2301 . 124.6 no
C224 . C231 . C230 . 124(3) yes
C224 . C231 . H2311 . 112.8 no
C230 . C231 . H2311 . 122.9 no
Ce54 . O232 . Ce51 . 96.2(4) yes
Ce54 . O232 . C233 . 91.7(12) yes
Ce51 . O232 . C233 . 157.9(11) yes
O232 . C233 . Ce54 . 63.0(10) yes
O232 . C233 . O234 . 118.7(19) yes
Ce54 . C233 . O234 . 56.4(10) yes
O232 . C233 . C235 . 119.0(19) yes
Ce54 . C233 . C235 . 171.7(14) yes
O234 . C233 . C235 . 122.3(18) yes
Ce54 . O234 . C233 . 98.6(11) yes
C233 . C235 . C236 . 124(2) yes
C233 . C235 . C242 . 120.4(20) yes
C236 . C235 . C242 . 116(2) yes
C235 . C236 . C237 . 122(2) yes
C235 . C236 . H2361 . 117.0 no
C237 . C236 . H2361 . 120.3 no
C236 . C237 . C238 . 119(2) yes
C236 . C237 . H2371 . 120.4 no
C238 . C237 . H2371 . 121.0 no
C237 . C238 . O239 . 112.8(20) yes
C237 . C238 . C241 . 122(2) yes
O239 . C238 . C241 . 125(2) yes
C238 . O239 . C240 . 120(2) yes
O239 . C240 . H2401 . 111.7 no
O239 . C240 . H2402 . 113.0 no
H2401 . C240 . H2402 . 106.3 no
O239 . C240 . H2403 . 112.2 no
H2401 . C240 . H2403 . 106.7 no
H2402 . C240 . H2403 . 106.3 no
C238 . C241 . C242 . 121(2) yes
C238 . C241 . H2411 . 120.9 no
C242 . C241 . H2411 . 117.8 no
C235 . C242 . C241 . 120(2) yes
C235 . C242 . H2421 . 119.5 no
C241 . C242 . H2421 . 119.3 no
Ce51 . O243 . Ce48 . 96.3(4) yes
Ce51 . O243 . C244 . 91.2(11) yes
Ce48 . O243 . C244 . 131.1(12) yes
Ce51 . C244 . O243 . 62.7(10) yes
Ce51 . C244 . O245 . 61.2(10) yes
O243 . C244 . O245 . 121.0(18) yes
Ce51 . C244 . C246 . 158.7(13) yes
O243 . C244 . C246 . 118.5(18) yes
O245 . C244 . C246 . 120.3(18) yes
Ce51 . O245 . C244 . 93.1(11) yes
C244 . C246 . C247 . 119.6(18) yes
C244 . C246 . C253 . 122.7(18) yes
C247 . C246 . C253 . 117.2(18) yes
C246 . C247 . C248 . 121(2) yes
C246 . C247 . H2471 . 117.0 no
C248 . C247 . H2471 . 121.2 no
C247 . C248 . C249 . 121(2) yes
C247 . C248 . H2481 . 118.5 no
C249 . C248 . H2481 . 120.8 no
C248 . C249 . O250 . 124(2) yes
C248 . C249 . C252 . 121(2) yes
O250 . C249 . C252 . 114.8(20) yes
C249 . O250 . C251 . 116.8(18) yes
O250 . C251 . H2511 . 111.0 no
O250 . C251 . H2512 . 108.9 no
H2511 . C251 . H2512 . 114.7 no
O250 . C251 . H2513 . 104.5 no
H2511 . C251 . H2513 . 109.4 no
H2512 . C251 . H2513 . 107.8 no
C249 . C252 . C253 . 118(2) yes
C249 . C252 . H2521 . 122.2 no
C253 . C252 . H2521 . 119.7 no
C252 . C253 . C246 . 121.4(20) yes
C252 . C253 . H2531 . 118.7 no
C246 . C253 . H2531 . 119.8 no
Ce9 . O254 . Ce51 . 112.1(5) yes
Ce9 . O254 . Ce12 . 112.8(5) yes
Ce51 . O254 . Ce12 . 116.1(5) yes
Ce51 . O255 . C256 . 135.8(13) yes
O255 . C256 . O257 . 128.2(18) yes
O255 . C256 . C258 . 113.6(19) yes
O257 . C256 . C258 . 118.2(17) yes
Ce12 . O257 . C256 . 130.6(12) yes
C256 . C258 . C259 . 124(2) yes
C256 . C258 . C265 . 119.9(19) yes
C259 . C258 . C265 . 116(2) yes
C258 . C259 . C260 . 125(3) yes
C258 . C259 . H2591 . 113.6 no
C260 . C259 . H2591 . 121.4 no
C259 . C260 . C261 . 114(3) yes
C259 . C260 . H2601 . 120.6 no
C261 . C260 . H2601 . 124.7 no
C260 . C261 . O262 . 104(3) yes
C260 . C261 . C264 . 124(3) yes
O262 . C261 . C264 . 132(3) yes
C261 . O262 . C263 . 112(7) yes
O262 . C263 . H2631 . 107.7 no
O262 . C263 . H2632 . 116.6 no
H2631 . C263 . H2632 . 98.5 no
O262 . C263 . H2633 . 106.3 no
H2631 . C263 . H2633 . 110.7 no
H2632 . C263 . H2633 . 116.6 no
C261 . C264 . C265 . 120(3) yes
C261 . C264 . H2641 . 123.7 no
C265 . C264 . H2641 . 116.2 no
C264 . C265 . C258 . 120(2) yes
C264 . C265 . H2651 . 122.8 no
C258 . C265 . H2651 . 116.7 no
Ce48 . O266 . C267 . 134.5(12) yes
O266 . C267 . O268 . 122.3(17) yes
O266 . C267 . C269 . 119.3(17) yes
O268 . C267 . C269 . 118.3(17) yes
C267 . O268 . Ce23 . 135.3(11) yes
C267 . C269 . C270 . 122.5(17) yes
C267 . C269 . C276 . 120.6(17) yes
C270 . C269 . C276 . 116.9(16) yes
C269 . C270 . C271 . 120.5(18) yes
C269 . C270 . H2701 . 119.9 no
C271 . C270 . H2701 . 119.5 no
C270 . C271 . C272 . 120.3(19) yes
C270 . C271 . H2711 . 120.5 no
C272 . C271 . H2711 . 119.2 no
C271 . C272 . O273 . 116.3(20) yes
C271 . C272 . C275 . 121.1(18) yes
O273 . C272 . C275 . 123(2) yes
C272 . O273 . C274 . 115(2) yes
O273 . C274 . H2741 . 110.4 no
O273 . C274 . H2742 . 118.0 no
H2741 . C274 . H2742 . 108.2 no
O273 . C274 . H2743 . 110.3 no
H2741 . C274 . H2743 . 103.1 no
H2742 . C274 . H2743 . 105.8 no
C272 . C275 . C276 . 118(2) yes
C272 . C275 . H2751 . 120.9 no
C276 . C275 . H2751 . 121.0 no
C275 . C276 . C269 . 123.2(20) yes
C275 . C276 . H2761 . 118.9 no
C269 . C276 . H2761 . 117.7 no
Ce19 . O277 . Ce22 . 96.1(4) yes
Ce19 . O277 . C278 . 92.1(13) yes
Ce22 . O277 . C278 . 159.0(12) yes
O277 . C278 . Ce19 . 62.6(11) yes
O277 . C278 . O279 . 117.8(20) yes
Ce19 . C278 . O279 . 56.1(11) yes
O277 . C278 . C280 . 121(2) yes
Ce19 . C278 . C280 . 161.4(16) yes
O279 . C278 . C280 . 119.9(18) yes
Ce19 . O279 . C278 . 99.5(12) yes
C278 . C280 . C281 . 126(2) yes
C278 . C280 . C287 . 118(2) yes
C281 . C280 . C287 . 116(3) yes
C280 . C281 . C282 . 125(3) yes
C280 . C281 . H2811 . 113.9 no
C282 . C281 . H2811 . 120.7 no
C281 . C282 . C283 . 120(3) yes
C281 . C282 . H2821 . 118.3 no
C283 . C282 . H2821 . 121.4 no
C282 . C283 . O284 . 133(3) yes
C282 . C283 . C286 . 120(3) yes
O284 . C283 . C286 . 107(3) yes
C283 . O284 . C221 . 113(5) yes
C283 . C286 . C287 . 117(3) yes
C283 . C286 . H2861 . 125.0 no
C287 . C286 . H2861 . 118.0 no
C286 . C287 . C280 . 121(3) yes
C286 . C287 . H2871 . 119.9 no
C280 . C287 . H2871 . 118.7 no
Ce3 . O288 . Ce22 . 112.1(4) yes
Ce3 . O288 . Ce2 . 113.6(4) yes
Ce22 . O288 . Ce2 . 116.0(4) yes
Ce22 . O289 . C290 . 138.9(12) yes
O289 . C290 . O291 . 123.8(17) yes
O289 . C290 . C292 . 116.5(17) yes
O291 . C290 . C292 . 119.7(19) yes
Ce2 . O291 . C290 . 132.6(12) yes
C290 . C292 . C293 . 119.3(19) yes
C290 . C292 . C299 . 121(2) yes
C293 . C292 . C299 . 119.2(20) yes
C292 . C293 . C294 . 120(2) yes
C292 . C293 . H2931 . 121.0 no
C294 . C293 . H2931 . 118.4 no
C293 . C294 . C295 . 122(3) yes
C293 . C294 . H2941 . 119.7 no
C295 . C294 . H2941 . 117.2 no
C294 . C295 . O296 . 126(3) yes
C294 . C295 . C298 . 118(3) yes
O296 . C295 . C298 . 115(3) yes
C295 . O296 . C297 . 117(2) yes
O296 . C297 . H2971 . 109.0 no
O296 . C297 . H2972 . 109.2 no
H2971 . C297 . H2972 . 109.5 no
O296 . C297 . H2973 . 110.2 no
H2971 . C297 . H2973 . 109.5 no
H2972 . C297 . H2973 . 109.5 no
C295 . C298 . C299 . 123(3) yes
C295 . C298 . H2981 . 120.1 no
C299 . C298 . H2981 . 116.7 no
C292 . C299 . C298 . 117(2) yes
C292 . C299 . H2991 . 121.8 no
C298 . C299 . H2991 . 121.5 no
Ce17 . O300 . Ce19 . 95.8(4) yes
Ce17 . O300 . C301 . 93.9(12) yes
Ce19 . O300 . C301 . 134.8(13) yes
O300 . C301 . Ce17 . 59.5(10) yes
O300 . C301 . O302 . 116.6(17) yes
Ce17 . C301 . O302 . 58.5(10) yes
O300 . C301 . C303 . 118.5(19) yes
Ce17 . C301 . C303 . 158.7(15) yes
O302 . C301 . C303 . 123.9(20) yes
Ce17 . O302 . C301 . 97.0(12) yes
C301 . C303 . C304 . 120(2) yes
C301 . C303 . C309 . 121.8(18) yes
C304 . C303 . C309 . 118(2) yes
C303 . C304 . C305 . 123(3) yes
C303 . C304 . H3041 . 119.9 no
C305 . C304 . H3041 . 117.1 no
C304 . C305 . C306 . 118(2) yes
C304 . C305 . H3051 . 119.5 no
C306 . C305 . H3051 . 122.1 no
C305 . C306 . O307 . 126(3) yes
C305 . C306 . C308 . 122(2) yes
O307 . C306 . C308 . 112(3) yes
C306 . O307 . C1 . 131(5) yes
C306 . C308 . C309 . 117(3) yes
C306 . C308 . H3081 . 119.4 no
C309 . C308 . H3081 . 122.1 no
C303 . C309 . C308 . 123(2) yes
C303 . C309 . H3091 . 116.2 no
C308 . C309 . H3091 . 119.9 no
Ce19 . O310 . Ce15 . 95.6(4) yes
Ce19 . O310 . C311 . 91.1(15) yes
Ce15 . O310 . C311 . 152.5(12) yes
O310 . C311 . Ce19 . 63.0(11) yes
O310 . C311 . O312 . 118(2) yes
Ce19 . C311 . O312 . 55.9(12) yes
O310 . C311 . C313 . 116(3) yes
Ce19 . C311 . C313 . 170.2(14) yes
O312 . C311 . C313 . 125(2) yes
Ce19 . O312 . C311 . 99.7(13) yes
C311 . C313 . C314 . 119(2) yes
C311 . C313 . C320 . 127(2) yes
C314 . C313 . C320 . 114(2) yes
C313 . C314 . C315 . 122(2) yes
C313 . C314 . H3141 . 123.3 no
C315 . C314 . H3141 . 114.4 no
C314 . C315 . C316 . 118(2) yes
C314 . C315 . H3151 . 125.6 no
C316 . C315 . H3151 . 116.0 no
C315 . C316 . O317 . 121(2) yes
C315 . C316 . C319 . 120.9(19) yes
O317 . C316 . C319 . 118(2) yes
C316 . O317 . C318 . 118(2) yes
O317 . C318 . H3181 . 110.5 no
O317 . C318 . H3182 . 107.5 no
H3181 . C318 . H3182 . 109.8 no
O317 . C318 . H3183 . 107.6 no
H3181 . C318 . H3183 . 112.3 no
H3182 . C318 . H3183 . 109.0 no
C316 . C319 . C320 . 118(2) yes
C316 . C319 . H3191 . 116.9 no
C320 . C319 . H3191 . 125.6 no
C313 . C320 . C319 . 127(2) yes
C313 . C320 . H3201 . 116.2 no
C319 . C320 . H3201 . 116.7 no
Ce9 . O321 . Ce17 . 112.2(5) yes
Ce9 . O321 . Ce13 . 112.9(5) yes
Ce17 . O321 . Ce13 . 117.1(6) yes
Ce17 . O322 . C323 . 136.8(12) yes
O322 . C323 . O324 . 127.2(20) yes
O322 . C323 . C325 . 119.2(20) yes
O324 . C323 . C325 . 114(2) yes
Ce13 . O324 . C323 . 131.6(13) yes
C323 . C325 . C326 . 120(2) yes
C323 . C325 . C332 . 127(2) yes
C326 . C325 . C332 . 113(2) yes
C325 . C326 . C327 . 127(2) yes
C325 . C326 . H3261 . 119.8 no
C327 . C326 . H3261 . 113.2 no
C326 . C327 . C328 . 117(2) yes
C326 . C327 . H3271 . 123.5 no
C328 . C327 . H3271 . 119.8 no
C327 . C328 . O329 . 126(3) yes
C327 . C328 . C331 . 120(2) yes
O329 . C328 . C331 . 113(3) yes
C328 . O329 . C330 . 117(2) yes
O329 . C330 . H3301 . 104.9 no
O329 . C330 . H3302 . 99.5 no
H3301 . C330 . H3302 . 113.5 no
O329 . C330 . H3303 . 104.9 no
H3301 . C330 . H3303 . 113.9 no
H3302 . C330 . H3303 . 117.7 no
C328 . C331 . C332 . 116(3) yes
C328 . C331 . H3311 . 121.9 no
C332 . C331 . H3311 . 122.2 no
C325 . C332 . C331 . 126(3) yes
C325 . C332 . H3321 . 117.7 no
C331 . C332 . H3321 . 116.1 no
Ce15 . O333 . C334 . 135.5(15) yes
O333 . C334 . O335 . 129(2) yes
O333 . C334 . C336 . 118(3) yes
O335 . C334 . C336 . 113(3) yes
Ce13 . O335 . C334 . 129.9(15) yes
C334 . C336 . C337 . 120(2) yes
C334 . C336 . C343 . 120(2) yes
C337 . C336 . C343 . 120.00(4) yes
C336 . C337 . C338 . 120.00(3) yes
C336 . C337 . H3371 . 120.6 no
C338 . C337 . H3371 . 115.7 no
C337 . C338 . C339 . 120.00(3) yes
C337 . C338 . H3381 . 120.5 no
C339 . C338 . H3381 . 117.0 no
C338 . C339 . O340 . 120.00(7) yes
C338 . C339 . C342 . 120.00(3) yes
O340 . C339 . C342 . 119.99(7) yes
C339 . O340 . C341 . 108.7(9) yes
O340 . C341 . H3411 . 100.0 no
O340 . C341 . H3412 . 65.1 no
H3411 . C341 . H3412 . 109.4 no
O340 . C341 . H3413 . 119.5 no
H3411 . C341 . H3413 . 128.5 no
H3412 . C341 . H3413 . 116.3 no
C339 . C342 . C343 . 120.00(3) yes
C339 . C342 . H3421 . 119.5 no
C343 . C342 . H3421 . 116.4 no
C336 . C343 . C342 . 120.00(3) yes
C336 . C343 . H3431 . 118.1 no
C342 . C343 . H3431 . 120.1 no
Ce13 . O344 . C345 . 120(3) yes
O344 . C345 . Ce13 . 40.9(19) yes
O344 . C345 . O346 . 118(4) yes
Ce13 . C345 . O346 . 81(3) yes
O344 . C345 . C347 . 119(3) yes
Ce13 . C345 . C347 . 146.9(16) yes
O346 . C345 . C347 . 123(4) yes
Ce12 . O346 . C345 . 145(2) yes
Ce12 . O346 . Ce13 . 89.1(8) yes
C345 . O346 . Ce13 . 77(3) yes
C345 . C347 . C348 . 125(3) yes
C345 . C347 . C352 . 114(3) yes
C348 . C347 . C352 . 119.38(4) yes
C347 . C348 . C349 . 119.37(4) yes
C347 . C348 . H3481 . 106.1 no
C349 . C348 . H3481 . 121.2 no
C348 . C349 . C350 . 119.36(4) yes
C348 . C349 . H3491 . 117.9 no
C350 . C349 . H3491 . 122.7 no
C349 . C350 . O351 . 119.20(9) yes
C349 . C350 . C353 . 119.37(4) yes
O351 . C350 . C353 . 119.20(9) yes
C350 . O351 . C579 . 104(2) yes
C347 . C352 . C353 . 119.37(4) yes
C347 . C352 . H3521 . 122.0 no
C353 . C352 . H3521 . 116.0 no
C352 . C353 . C350 . 119.36(4) yes
C352 . C353 . H3531 . 129.7 no
C350 . C353 . H3531 . 109.7 no
Ce13 . O354 . Ce12 . 89.9(8) yes
Ce13 . O354 . C355 . 145(2) yes
Ce12 . O354 . C355 . 80(3) yes
O354 . C355 . Ce12 . 79(3) yes
O354 . C355 . O356 . 118(4) yes
Ce12 . C355 . O356 . 41.7(17) yes
O354 . C355 . C357 . 123(4) yes
Ce12 . C355 . C357 . 153.1(20) yes
O356 . C355 . C357 . 119(3) yes
Ce12 . O356 . C355 . 118(2) yes
C355 . C357 . C358 . 121(3) yes
C355 . C357 . C364 . 123(3) yes
C358 . C357 . C364 . 116(2) yes
C357 . C358 . C359 . 124(3) yes
C357 . C358 . H3581 . 116.7 no
C359 . C358 . H3581 . 119.7 no
C358 . C359 . C360 . 121(3) yes
C358 . C359 . H3591 . 119.5 no
C360 . C359 . H3591 . 119.8 no
C359 . C360 . O361 . 126(3) yes
C359 . C360 . C363 . 117(2) yes
O361 . C360 . C363 . 116(2) yes
C360 . O361 . C362 . 118(2) yes
O361 . C362 . H3621 . 102.8 no
O361 . C362 . H3622 . 104.9 no
H3621 . C362 . H3622 . 121.1 no
O361 . C362 . H3623 . 101.4 no
H3621 . C362 . H3623 . 108.2 no
H3622 . C362 . H3623 . 115.6 no
C360 . C363 . C364 . 118(2) yes
C360 . C363 . H3631 . 118.3 no
C364 . C363 . H3631 . 123.9 no
C357 . C364 . C363 . 125(3) yes
C357 . C364 . H3641 . 118.0 no
C363 . C364 . H3641 . 117.2 no
Ce10 . N365 . C366 . 121.8(13) yes
Ce10 . N365 . C370 . 119.0(14) yes
C366 . N365 . C370 . 119.1(18) yes
N365 . C366 . C367 . 119(2) yes
N365 . C366 . H3661 . 120.4 no
C367 . C366 . H3661 . 120.4 no
C366 . C367 . C368 . 122(2) yes
C366 . C367 . H3671 . 118.6 no
C368 . C367 . H3671 . 119.5 no
C367 . C368 . C369 . 118.9(19) yes
C367 . C368 . H3681 . 122.1 no
C369 . C368 . H3681 . 119.0 no
C368 . C369 . C370 . 116.1(20) yes
C368 . C369 . H3691 . 124.1 no
C370 . C369 . H3691 . 119.9 no
C369 . C370 . N365 . 125(2) yes
C369 . C370 . H3701 . 116.8 no
N365 . C370 . H3701 . 118.6 no
Ce9 . N371 . C372 . 125.3(10) yes
Ce9 . N371 . C376 . 124.2(10) yes
C372 . N371 . C376 . 109.51(6) yes
N371 . C372 . C373 . 123.09(6) yes
N371 . C372 . H3721 . 118.8 no
C373 . C372 . H3721 . 117.4 no
C372 . C373 . C374 . 132.13(6) yes
C372 . C373 . H3731 . 111.4 no
C374 . C373 . H3731 . 111.5 no
C373 . C374 . C375 . 100.00(6) yes
C373 . C374 . H3741 . 122.5 no
C375 . C374 . H3741 . 132.3 no
C374 . C375 . C376 . 132.14(6) yes
C374 . C375 . H3751 . 102.1 no
C376 . C375 . H3751 . 116.7 no
C375 . C376 . N371 . 123.09(6) yes
C375 . C376 . H3761 . 105.6 no
N371 . C376 . H3761 . 127.8 no
Ce4 . N377 . C378 . 118.6(6) yes
Ce4 . N377 . C382 . 126.3(6) yes
C378 . N377 . C382 . 113.06(6) yes
N377 . C378 . C379 . 124.30(6) yes
C378 . C379 . C380 . 120.60(6) yes
C378 . C379 . H3791 . 120.5 no
C380 . C379 . H3791 . 118.8 no
C379 . C380 . C381 . 117.13(6) yes
C379 . C380 . H3801 . 117.6 no
C381 . C380 . H3801 . 125.3 no
C380 . C381 . C382 . 120.60(6) yes
C380 . C381 . H3811 . 117.8 no
C382 . C381 . H3811 . 121.5 no
N377 . C382 . C381 . 124.31(6) yes
N377 . C382 . H3821 . 117.9 no
C381 . C382 . H3821 . 117.8 no
Ce3 . N383 . C384 . 117.4(15) yes
Ce3 . N383 . C388 . 124.3(16) yes
C384 . N383 . C388 . 118(2) yes
N383 . C384 . C385 . 114(3) yes
N383 . C384 . H3841 . 121.7 no
C385 . C384 . H3841 . 124.4 no
C384 . C385 . C386 . 127(3) yes
C384 . C385 . H3851 . 115.8 no
C386 . C385 . H3851 . 117.5 no
C385 . C386 . C387 . 117(3) yes
C385 . C386 . H3861 . 123.9 no
C387 . C386 . H3861 . 118.2 no
C386 . C387 . C388 . 114(3) yes
C386 . C387 . H3871 . 117.0 no
C388 . C387 . H3871 . 126.0 no
C387 . C388 . N383 . 129(3) yes
C387 . C388 . H3881 . 112.5 no
N383 . C388 . H3881 . 116.1 no
Ce2 . O389 . C390 . 141.3(18) yes
O389 . C390 . Ce1 . 88(2) yes
O389 . C390 . O391 . 123(4) yes
Ce1 . C390 . O391 . 38.1(16) yes
O389 . C390 . C392 . 121(3) yes
Ce1 . C390 . C392 . 145.0(15) yes
O391 . C390 . C392 . 116(2) yes
C390 . O391 . Ce1 . 123(2) yes
C390 . C392 . C393 . 127(2) yes
C390 . C392 . C399 . 120(2) yes
C393 . C392 . C399 . 113(2) yes
C392 . C393 . C394 . 127(2) yes
C392 . C393 . H3931 . 113.3 no
C394 . C393 . H3931 . 119.9 no
C393 . C394 . C395 . 117(2) yes
C393 . C394 . H3941 . 120.8 no
C395 . C394 . H3941 . 122.0 no
C394 . C395 . O396 . 123(2) yes
C394 . C395 . C398 . 121(2) yes
O396 . C395 . C398 . 116(2) yes
C395 . O396 . C397 . 118(2) yes
O396 . C397 . H3971 . 111.1 no
O396 . C397 . H3972 . 113.1 no
H3971 . C397 . H3972 . 109.6 no
O396 . C397 . H3973 . 109.0 no
H3971 . C397 . H3973 . 108.1 no
H3972 . C397 . H3973 . 105.7 no
C395 . C398 . C399 . 122(3) yes
C395 . C398 . H3981 . 118.9 no
C399 . C398 . H3981 . 118.7 no
C392 . C399 . C398 . 120(2) yes
C392 . C399 . H3991 . 120.1 no
C398 . C399 . H3991 . 120.1 no
Ce2 . O400 . C401 . 122(2) yes
O400 . C401 . O402 . 116(4) yes
O400 . C401 . C403 . 122(3) yes
O402 . C401 . C403 . 121(4) yes
Ce1 . O402 . C401 . 144.5(19) yes
C401 . C403 . C404 . 118(2) yes
C401 . C403 . C410 . 122(2) yes
C404 . C403 . C410 . 120.00(4) yes
C403 . C404 . C405 . 120.00(3) yes
C403 . C404 . H4041 . 120.7 no
C405 . C404 . H4041 . 118.3 no
C404 . C405 . C406 . 120.00(3) yes
C404 . C405 . H4051 . 116.6 no
C406 . C405 . H4051 . 115.4 no
C405 . C406 . O407 . 120.00(7) yes
C405 . C406 . C409 . 120.00(3) yes
O407 . C406 . C409 . 120.00(7) yes
C406 . O407 . C408 . 153(3) yes
O407 . C408 . H4081 . 145.3 no
O407 . C408 . H4082 . 91.4 no
H4081 . C408 . H4082 . 105.6 no
O407 . C408 . H4083 . 117.7 no
H4081 . C408 . H4083 . 91.8 no
H4082 . C408 . H4083 . 93.5 no
C406 . C409 . C410 . 120.00(3) yes
C406 . C409 . H4091 . 109.9 no
C410 . C409 . H4091 . 130.1 no
C409 . C410 . C403 . 120.00(3) yes
C409 . C410 . H4101 . 120.1 no
C403 . C410 . H4101 . 119.9 no
C412 . N411 . C416 . 113(2) yes
N411 . C412 . C413 . 126(3) yes
N411 . C412 . H4121 . 111.9 no
C413 . C412 . H4121 . 120.4 no
C412 . C413 . C414 . 119(3) yes
C412 . C413 . H4131 . 115.2 no
C414 . C413 . H4131 . 122.7 no
C413 . C414 . C415 . 116(3) yes
C413 . C414 . H4141 . 122.7 no
C415 . C414 . H4141 . 121.1 no
C414 . C415 . C416 . 119(3) yes
C414 . C415 . H4151 . 121.7 no
C416 . C415 . H4151 . 119.4 no
C415 . C416 . N411 . 126(2) yes
C415 . C416 . H4161 . 119.4 no
N411 . C416 . H4161 . 114.7 no
C418 . N417 . C422 . 113.13(6) yes
N417 . C418 . C419 . 124.97(6) yes
N417 . C418 . H4181 . 113.0 no
C419 . C418 . H4181 . 122.0 no
C418 . C419 . C420 . 119.53(6) yes
C418 . C419 . H4191 . 123.7 no
C420 . C419 . H4191 . 116.7 no
C419 . C420 . C421 . 117.87(6) yes
C419 . C420 . H4201 . 119.3 no
C421 . C420 . H4201 . 122.2 no
C420 . C421 . C422 . 119.53(6) yes
C420 . C421 . H4211 . 120.0 no
C422 . C421 . H4211 . 120.5 no
C421 . C422 . N417 . 124.96(6) yes
C421 . C422 . H4221 . 118.7 no
N417 . C422 . H4221 . 116.1 no
C424 . N423 . C428 . 110.7(20) yes
N423 . C424 . C425 . 126(2) yes
N423 . C424 . H4241 . 117.5 no
C425 . C424 . H4241 . 116.8 no
C424 . C425 . C426 . 121(2) yes
C424 . C425 . H4251 . 121.3 no
C426 . C425 . H4251 . 117.2 no
C425 . C426 . C427 . 117.0(20) yes
C425 . C426 . H4261 . 123.0 no
C427 . C426 . H4261 . 119.9 no
C426 . C427 . C428 . 116(2) yes
C426 . C427 . H4271 . 121.2 no
C428 . C427 . H4271 . 122.4 no
C427 . C428 . N423 . 129(2) yes
C427 . C428 . H4281 . 116.1 no
N423 . C428 . H4281 . 114.7 no
C430 . N429 . C434 . 108(2) yes
N429 . C430 . C431 . 129(3) yes
N429 . C430 . H4301 . 115.8 no
C431 . C430 . H4301 . 115.5 no
C430 . C431 . C432 . 120(3) yes
C430 . C431 . H4311 . 122.1 no
C432 . C431 . H4311 . 118.1 no
C431 . C432 . C433 . 115(2) yes
C431 . C432 . H4321 . 122.5 no
C433 . C432 . H4321 . 122.7 no
C432 . C433 . C434 . 123(3) yes
C432 . C433 . H4331 . 118.6 no
C434 . C433 . H4331 . 117.7 no
C433 . C434 . N429 . 125(3) yes
C433 . C434 . H4341 . 118.2 no
N429 . C434 . H4341 . 116.2 no
C436 . N435 . C440 . 115(2) yes
N435 . C436 . C437 . 124(2) yes
N435 . C436 . H4361 . 117.5 no
C437 . C436 . H4361 . 118.8 no
C436 . C437 . C438 . 119(2) yes
C436 . C437 . H4371 . 120.4 no
C438 . C437 . H4371 . 121.1 no
C437 . C438 . C439 . 119(2) yes
C437 . C438 . H4381 . 122.2 no
C439 . C438 . H4381 . 118.4 no
C438 . C439 . C440 . 116(2) yes
C438 . C439 . H4391 . 119.7 no
C440 . C439 . H4391 . 124.0 no
C439 . C440 . N435 . 127(3) yes
C439 . C440 . H4401 . 113.7 no
N435 . C440 . H4401 . 118.9 no
C442 . N441 . C446 . 115(2) yes
N441 . C442 . C443 . 126(2) yes
N441 . C442 . H4421 . 119.9 no
C443 . C442 . H4421 . 114.2 no
C442 . C443 . C444 . 116(2) yes
C442 . C443 . H4431 . 122.3 no
C444 . C443 . H4431 . 121.3 no
C443 . C444 . C445 . 121(2) yes
C443 . C444 . H4441 . 116.3 no
C445 . C444 . H4441 . 122.8 no
C444 . C445 . C446 . 116(2) yes
C444 . C445 . H4451 . 123.7 no
C446 . C445 . H4451 . 120.2 no
C445 . C446 . N441 . 126(3) yes
C445 . C446 . H4461 . 121.9 no
N441 . C446 . H4461 . 111.2 no
C448 . N447 . C452 . 106.90(6) yes
N447 . C448 . C449 . 124.33(6) yes
N447 . C448 . H4481 . 119.5 no
C449 . C448 . H4481 . 116.1 no
C448 . C449 . C450 . 124.11(6) yes
C448 . C449 . H4491 . 120.4 no
C450 . C449 . H4491 . 115.5 no
C449 . C450 . C451 . 116.22(6) yes
C449 . C450 . H4501 . 124.7 no
C451 . C450 . H4501 . 119.0 no
C450 . C451 . C452 . 124.11(6) yes
C450 . C451 . H4511 . 119.7 no
C452 . C451 . H4511 . 116.2 no
N447 . C452 . C451 . 124.33(6) yes
N447 . C452 . H4521 . 116.9 no
C451 . C452 . H4521 . 118.7 no
C454 . N453 . C458 . 115.21(6) yes
N453 . C454 . C455 . 124.31(6) yes
N453 . C454 . H4541 . 118.2 no
C455 . C454 . H4541 . 117.3 no
C454 . C455 . C456 . 105.44(6) yes
C454 . C455 . H4551 . 127.5 no
C456 . C455 . H4551 . 126.7 no
C455 . C456 . C457 . 145.28(6) yes
C455 . C456 . H4561 . 106.6 no
C457 . C456 . H4561 . 108.1 no
C456 . C457 . C458 . 105.44(6) yes
C456 . C457 . H4571 . 123.6 no
C458 . C457 . H4571 . 130.8 no
N453 . C458 . C457 . 124.31(6) yes
N453 . C458 . H4581 . 122.3 no
C457 . C458 . H4581 . 113.4 no
C460 . N459 . C464 . 106.07(6) yes
N459 . C460 . C461 . 131.91(6) yes
N459 . C460 . H4601 . 102.0 no
C461 . C460 . H4601 . 126.1 no
C460 . C461 . C462 . 111.17(6) yes
C460 . C461 . H4611 . 124.3 no
C462 . C461 . H4611 . 124.1 no
C461 . C462 . C463 . 127.79(6) yes
C461 . C462 . H4621 . 124.0 no
C463 . C462 . H4621 . 108.2 no
C462 . C463 . C464 . 111.16(6) yes
C462 . C463 . H4631 . 135.0 no
C464 . C463 . H4631 . 113.8 no
N459 . C464 . C463 . 131.90(6) yes
N459 . C464 . H4641 . 100.0 no
C463 . C464 . H4641 . 128.0 no
C466 . N465 . C470 . 107.82(6) yes
N465 . C466 . C467 . 133.68(6) yes
N465 . C466 . H4661 . 112.4 no
C467 . C466 . H4661 . 113.9 no
C466 . C467 . C468 . 106.99(6) yes
C466 . C467 . H4671 . 124.5 no
C468 . C467 . H4671 . 128.5 no
C467 . C468 . C469 . 130.84(6) yes
C467 . C468 . H4681 . 113.1 no
C469 . C468 . H4681 . 116.1 no
C468 . C469 . C470 . 106.99(6) yes
C468 . C469 . H4691 . 125.6 no
C470 . C469 . H4691 . 127.4 no
C469 . C470 . N465 . 133.68(6) yes
C469 . C470 . H4701 . 113.6 no
N465 . C470 . H4701 . 112.7 no
C472 . N471 . C476 . 116.74(6) yes
N471 . C472 . C473 . 113.58(6) yes
N471 . C472 . H4721 . 122.2 no
C473 . C472 . H4721 . 124.2 no
C472 . C473 . C474 . 136.33(6) yes
C472 . C473 . H4731 . 113.1 no
C474 . C473 . H4731 . 110.0 no
C473 . C474 . C475 . 103.44(6) yes
C473 . C474 . H4741 . 128.4 no
C475 . C474 . H4741 . 125.9 no
C474 . C475 . C476 . 136.33(6) yes
C474 . C475 . H4751 . 113.0 no
C476 . C475 . H4751 . 109.3 no
N471 . C476 . C475 . 113.59(6) yes
N471 . C476 . H4761 . 121.9 no
C475 . C476 . H4761 . 124.1 no
O149 . C477 . H4771 . 93.8 no
O149 . C477 . H4772 . 100.3 no
H4771 . C477 . H4772 . 100.8 no
O149 . C477 . H4773 . 146.3 no
H4771 . C477 . H4773 . 90.3 no
H4772 . C477 . H4773 . 111.8 no
O182 . C600 . H6001 . 109.6 no
O182 . C600 . H6002 . 109.3 no
H6001 . C600 . H6002 . 109.5 no
O182 . C600 . H6003 . 109.5 no
H6001 . C600 . H6003 . 109.5 no
H6002 . C600 . H6003 . 109.5 no
O351 . C579 . H5791 . 106.6 no
O351 . C579 . H5792 . 107.4 no
H5791 . C579 . H5792 . 109.5 no
O351 . C579 . H5793 . 114.3 no
H5791 . C579 . H5793 . 109.5 no
H5792 . C579 . H5793 . 109.5 no
O307 . C1 . H11 . 116.0 no
O307 . C1 . H12 . 98.6 no
H11 . C1 . H12 . 115.4 no
O307 . C1 . H13 . 110.7 no
H11 . C1 . H13 . 107.3 no
H12 . C1 . H13 . 108.5 no
O284 . C221 . H2211 . 131.3 no
O284 . C221 . H2212 . 119.0 no
H2211 . C221 . H2212 . 92.7 no
O284 . C221 . H2213 . 114.9 no
H2211 . C221 . H2213 . 94.0 no
H2212 . C221 . H2213 . 97.8 no
O32 . C2 . H21 . 107.8 no
O32 . C2 . H22 . 108.3 no
H21 . C2 . H22 . 102.5 no
O32 . C2 . H23 . 117.9 no
H21 . C2 . H23 . 110.6 no
H22 . C2 . H23 . 108.7 no

loop_
_geom_bond_atom_site_label_1
_geom_bond_site_symmetry_1
_geom_bond_atom_site_label_2
_geom_bond_site_symmetry_2
_geom_bond_distance
_geom_bond_publ_flag
Ce1 . Ce3 . 3.7482(12) yes
Ce1 . Ce4 . 3.7624(13) yes
Ce1 . O5 . 2.280(11) yes
Ce1 . Ce55 . 3.7342(13) yes
Ce1 . Ce56 . 3.7405(13) yes
Ce1 . O58 . 2.422(11) yes
Ce1 . O185 . 2.222(9) yes
Ce1 . O188 . 2.449(11) yes
Ce1 . O220 . 2.205(10) yes
Ce1 . O223 . 2.440(14) yes
Ce1 . C390 . 3.20(4) yes
Ce1 . O391 . 2.346(16) yes
Ce1 . O402 . 2.42(2) yes
Ce2 . Ce3 . 3.7426(13) yes
Ce2 . Ce4 . 3.7827(12) yes
Ce2 . O5 . 2.324(11) yes
Ce2 . Ce22 . 3.7454(13) yes
Ce2 . Ce114 . 3.7476(13) yes
Ce2 . O129 . 2.459(11) yes
Ce2 . O141 . 2.211(10) yes
Ce2 . O144 . 2.412(13) yes
Ce2 . O288 . 2.164(10) yes
Ce2 . O291 . 2.483(13) yes
Ce2 . O389 . 2.397(15) yes
Ce2 . O400 . 2.441(17) yes
Ce3 . O5 . 2.373(11) yes
Ce3 . Ce6 . 3.8321(11) yes
Ce3 . Ce7 . 3.8416(12) yes
Ce3 . O8 . 2.334(9) yes
Ce3 . Ce23 . 3.7607(12) yes
Ce3 . O24 . 2.359(10) yes
Ce3 . Ce48 . 3.7468(12) yes
Ce3 . O50 . 2.307(10) yes
Ce3 . O208 . 2.348(10) yes
Ce3 . O220 . 2.305(10) yes
Ce3 . O288 . 2.307(10) yes
Ce3 . N383 . 2.666(14) yes
Ce4 . O5 . 2.381(11) yes
Ce4 . Ce6 . 3.8336(12) yes
Ce4 . Ce7 . 3.8181(12) yes
Ce4 . O8 . 2.325(10) yes
Ce4 . Ce60 . 3.7927(12) yes
Ce4 . O99 . 2.357(10) yes
Ce4 . Ce111 . 3.7583(12) yes
Ce4 . O113 . 2.303(10) yes
Ce4 . O116 . 2.345(11) yes
Ce4 . O141 . 2.314(10) yes
Ce4 . O185 . 2.264(10) yes
Ce4 . N377 . 2.653(9) yes
Ce6 . O8 . 2.346(9) yes
Ce6 . Ce9 . 3.8299(11) yes
Ce6 . Ce10 . 3.8240(12) yes
Ce6 . O11 . 2.354(10) yes
Ce6 . Ce51 . 3.7189(12) yes
Ce6 . O52 . 2.323(10) yes
Ce6 . Ce55 . 3.7283(11) yes
Ce6 . Ce56 . 3.7249(11) yes
Ce6 . O57 . 2.315(9) yes
Ce6 . Ce61 . 3.7346(11) yes
Ce6 . O62 . 2.318(9) yes
Ce6 . O74 . 2.337(10) yes
Ce6 . O99 . 2.318(10) yes
Ce6 . O208 . 2.307(10) yes
Ce7 . O8 . 2.341(9) yes
Ce7 . Ce9 . 3.8304(12) yes
Ce7 . Ce10 . 3.8323(12) yes
Ce7 . O11 . 2.352(10) yes
Ce7 . Ce15 . 3.7193(12) yes
Ce7 . Ce17 . 3.7328(12) yes
Ce7 . O20 . 2.319(10) yes
Ce7 . Ce22 . 3.7294(11) yes
Ce7 . O24 . 2.318(10) yes
Ce7 . O36 . 2.312(10) yes
Ce7 . Ce114 . 3.7408(12) yes
Ce7 . O116 . 2.294(10) yes
Ce7 . O128 . 2.321(10) yes
Ce7 . O152 . 2.316(10) yes
Ce9 . O11 . 2.314(10) yes
Ce9 . Ce12 . 3.7492(13) yes
Ce9 . Ce13 . 3.7515(13) yes
Ce9 . O14 . 2.352(12) yes
Ce9 . Ce23 . 3.7657(12) yes
Ce9 . O36 . 2.355(10) yes
Ce9 . Ce48 . 3.7523(12) yes
Ce9 . O49 . 2.278(11) yes
Ce9 . O52 . 2.360(10) yes
Ce9 . O254 . 2.319(11) yes
Ce9 . O321 . 2.314(12) yes
Ce9 . N371 . 2.635(12) yes
Ce10 . O11 . 2.321(10) yes
Ce10 . Ce12 . 3.7726(13) yes
Ce10 . Ce13 . 3.7466(14) yes
Ce10 . O14 . 2.359(12) yes
Ce10 . O16 . 2.260(12) yes
Ce10 . Ce60 . 3.7481(12) yes
Ce10 . O62 . 2.321(9) yes
Ce10 . O87 . 2.298(11) yes
Ce10 . Ce111 . 3.7707(13) yes
Ce10 . O112 . 2.279(11) yes
Ce10 . O152 . 2.350(10) yes
Ce10 . N365 . 2.674(15) yes
Ce12 . O14 . 2.313(11) yes
Ce12 . Ce51 . 3.7327(13) yes
Ce12 . Ce61 . 3.7498(13) yes
Ce12 . O86 . 2.453(11) yes
Ce12 . O87 . 2.192(11) yes
Ce12 . O90 . 2.517(12) yes
Ce12 . O254 . 2.182(12) yes
Ce12 . O257 . 2.430(15) yes
Ce12 . O346 . 2.410(19) yes
Ce12 . O354 . 3.16(4) yes
Ce12 . C355 . 3.17(4) yes
Ce12 . O356 . 2.396(18) yes
Ce13 . O14 . 2.312(11) yes
Ce13 . Ce15 . 3.7398(15) yes
Ce13 . O16 . 2.193(12) yes
Ce13 . Ce17 . 3.7470(14) yes
Ce13 . O18 . 2.457(12) yes
Ce13 . O321 . 2.187(12) yes
Ce13 . O324 . 2.476(14) yes
Ce13 . O335 . 2.425(17) yes
Ce13 . O344 . 2.41(2) yes
Ce13 . C345 . 3.21(4) yes
Ce13 . O346 . 3.24(4) yes
Ce13 . O354 . 2.48(2) yes
Ce15 . O16 . 2.238(12) yes
Ce15 . O18 . 2.378(12) yes
Ce15 . Ce19 . 3.7387(13) yes
Ce15 . O20 . 2.249(11) yes
Ce15 . Ce111 . 3.7445(13) yes
Ce15 . O115 . 2.684(13) yes
Ce15 . O152 . 2.273(9) yes
Ce15 . O153 . 2.557(12) yes
Ce15 . C154 . 2.906(19) yes
Ce15 . O155 . 2.548(13) yes
Ce15 . O310 . 2.368(13) yes
Ce15 . O333 . 2.387(14) yes
Ce17 . O18 . 2.366(11) yes
Ce17 . Ce19 . 3.7729(14) yes
Ce17 . O20 . 2.245(11) yes
Ce17 . O21 . 2.711(11) yes
Ce17 . Ce23 . 3.7353(13) yes
Ce17 . O36 . 2.277(10) yes
Ce17 . O37 . 2.444(11) yes
Ce17 . O300 . 2.586(14) yes
Ce17 . C301 . 2.99(2) yes
Ce17 . O302 . 2.573(12) yes
Ce17 . O321 . 2.204(12) yes
Ce17 . O322 . 2.326(12) yes
O18 . H181 . 0.948 no
Ce19 . O20 . 2.429(11) yes
Ce19 . O21 . 2.851(11) yes
Ce19 . Ce22 . 3.7625(13) yes
Ce19 . Ce114 . 3.7667(13) yes
Ce19 . O115 . 2.774(11) yes
Ce19 . O128 . 2.400(9) yes
Ce19 . O130 . 2.497(12) yes
Ce19 . O277 . 2.662(12) yes
Ce19 . C278 . 3.00(2) yes
Ce19 . O279 . 2.522(14) yes
Ce19 . O300 . 2.499(13) yes
Ce19 . O310 . 2.670(12) yes
Ce19 . C311 . 3.00(3) yes
Ce19 . O312 . 2.516(14) yes
O21 . Ce22 . 2.611(12) yes
O21 . Ce23 . 2.769(11) yes
Ce22 . Ce23 . 3.7151(13) yes
Ce22 . O24 . 2.282(10) yes
Ce22 . O25 . 2.555(12) yes
Ce22 . C26 . 2.93(2) yes
Ce22 . O27 . 2.575(12) yes
Ce22 . O128 . 2.257(10) yes
Ce22 . O129 . 2.372(11) yes
Ce22 . O277 . 2.389(12) yes
Ce22 . O288 . 2.252(10) yes
Ce22 . O289 . 2.350(11) yes
Ce23 . O24 . 2.266(10) yes
Ce23 . O25 . 2.467(12) yes
Ce23 . O36 . 2.275(10) yes
Ce23 . O37 . 2.590(11) yes
Ce23 . C38 . 2.874(17) yes
Ce23 . O39 . 2.533(11) yes
Ce23 . O49 . 2.209(12) yes
Ce23 . O50 . 2.230(10) yes
Ce23 . O268 . 2.378(12) yes
O25 . C26 . 1.31(2) yes
C26 . O27 . 1.27(3) yes
C26 . C28 . 1.46(2) yes
C28 . C29 . 1.383(3) yes
C28 . C35 . 1.383(3) yes
C29 . C30 . 1.383(3) yes
C29 . H291 . 0.932 no
C30 . C31 . 1.383(3) yes
C30 . H301 . 0.934 no
C31 . O32 . 1.379(7) yes
C31 . C34 . 1.383(3) yes
O32 . C2 . 1.39(3) yes
C34 . C35 . 1.383(3) yes
C34 . H341 . 0.960 no
C35 . H351 . 0.973 no
O37 . C38 . 1.31(2) yes
C38 . O39 . 1.22(2) yes
C38 . C40 . 1.55(2) yes
C40 . C41 . 1.30(3) yes
C40 . C47 . 1.41(3) yes
C41 . C42 . 1.34(3) yes
C41 . H411 . 0.938 no
C42 . C43 . 1.31(3) yes
C42 . H421 . 0.907 no
C43 . O44 . 1.35(2) yes
C43 . C46 . 1.41(4) yes
O44 . C45 . 1.44(4) yes
C45 . H451 . 0.949 no
C45 . H452 . 0.921 no
C45 . H453 . 0.973 no
C46 . C47 . 1.41(3) yes
C46 . H461 . 0.929 no
C47 . H471 . 0.955 no
Ce48 . O49 . 2.232(11) yes
Ce48 . O50 . 2.217(10) yes
Ce48 . Ce51 . 3.7453(12) yes
Ce48 . O52 . 2.276(10) yes
Ce48 . O53 . 2.857(12) yes
Ce48 . Ce55 . 3.7653(12) yes
Ce48 . O208 . 2.281(10) yes
Ce48 . O209 . 2.616(12) yes
Ce48 . C210 . 2.906(18) yes
Ce48 . O211 . 2.519(11) yes
Ce48 . O243 . 2.454(12) yes
Ce48 . O266 . 2.398(11) yes
Ce51 . O52 . 2.260(10) yes
Ce51 . O53 . 2.659(12) yes
Ce51 . Ce54 . 3.7595(12) yes
Ce51 . O74 . 2.243(10) yes
Ce51 . O86 . 2.354(11) yes
Ce51 . O232 . 2.371(11) yes
Ce51 . O243 . 2.572(12) yes
Ce51 . C244 . 2.89(2) yes
Ce51 . O245 . 2.539(12) yes
Ce51 . O254 . 2.216(12) yes
Ce51 . O255 . 2.383(13) yes
O53 . Ce54 . 2.796(12) yes
O53 . Ce55 . 2.675(12) yes
Ce54 . Ce55 . 3.7549(13) yes
Ce54 . Ce56 . 3.7739(12) yes
Ce54 . O57 . 2.408(10) yes
Ce54 . O59 . 2.827(11) yes
Ce54 . Ce61 . 3.7613(12) yes
Ce54 . O74 . 2.412(9) yes
Ce54 . O75 . 2.520(12) yes
Ce54 . O175 . 2.683(12) yes
Ce54 . C176 . 3.02(2) yes
Ce54 . O177 . 2.522(11) yes
Ce54 . O197 . 2.510(11) yes
Ce54 . O232 . 2.673(11) yes
Ce54 . C233 . 3.00(2) yes
Ce54 . O234 . 2.527(12) yes
Ce55 . O57 . 2.260(10) yes
Ce55 . O58 . 2.414(11) yes
Ce55 . O197 . 2.573(11) yes
Ce55 . C198 . 2.971(17) yes
Ce55 . O199 . 2.551(12) yes
Ce55 . O208 . 2.295(10) yes
Ce55 . O209 . 2.443(11) yes
Ce55 . O220 . 2.194(11) yes
Ce55 . O221 . 2.365(13) yes
Ce56 . O57 . 2.269(10) yes
Ce56 . O58 . 2.378(11) yes
Ce56 . O59 . 2.692(11) yes
Ce56 . Ce60 . 3.7361(12) yes
Ce56 . O99 . 2.272(10) yes
Ce56 . O100 . 2.557(10) yes
Ce56 . C101 . 2.895(18) yes
Ce56 . O102 . 2.553(11) yes
Ce56 . O175 . 2.375(12) yes
Ce56 . O185 . 2.226(10) yes
Ce56 . O186 . 2.338(12) yes
O58 . H581 . 0.963 no
O59 . Ce60 . 2.775(12) yes
O59 . Ce61 . 2.674(11) yes
Ce60 . Ce61 . 3.7335(12) yes
Ce60 . O62 . 2.287(9) yes
Ce60 . O63 . 2.606(11) yes
Ce60 . C64 . 2.856(17) yes
Ce60 . O65 . 2.549(11) yes
Ce60 . O99 . 2.280(11) yes
Ce60 . O100 . 2.486(11) yes
Ce60 . O112 . 2.230(11) yes
Ce60 . O113 . 2.240(10) yes
Ce60 . O166 . 2.416(11) yes
Ce61 . O62 . 2.281(9) yes
Ce61 . O63 . 2.435(10) yes
Ce61 . O74 . 2.256(10) yes
Ce61 . O75 . 2.552(11) yes
Ce61 . C76 . 2.944(17) yes
Ce61 . O77 . 2.597(11) yes
Ce61 . O86 . 2.398(11) yes
Ce61 . O87 . 2.205(11) yes
Ce61 . O88 . 2.348(12) yes
O63 . C64 . 1.29(2) yes
C64 . O65 . 1.219(19) yes
C64 . C66 . 1.49(2) yes
C66 . C67 . 1.43(2) yes
C66 . C73 . 1.39(2) yes
C67 . C68 . 1.33(2) yes
C67 . H671 . 0.944 no
C68 . C69 . 1.41(3) yes
C68 . H681 . 0.961 no
C69 . O70 . 1.35(2) yes
C69 . C72 . 1.42(3) yes
O70 . C71 . 1.39(2) yes
C71 . H711 . 0.955 no
C71 . H712 . 0.958 no
C71 . H713 . 0.958 no
C72 . C73 . 1.35(2) yes
C72 . H721 . 0.952 no
C73 . H731 . 0.966 no
O75 . C76 . 1.30(2) yes
C76 . O77 . 1.22(2) yes
C76 . C78 . 1.47(2) yes
C78 . C79 . 1.44(2) yes
C78 . C85 . 1.35(3) yes
C79 . C80 . 1.36(3) yes
C79 . H791 . 0.968 no
C80 . C81 . 1.36(4) yes
C80 . H801 . 0.957 no
C81 . O82 . 1.37(3) yes
C81 . C84 . 1.41(4) yes
O82 . C83 . 1.49(4) yes
C83 . H831 . 0.905 no
C83 . H832 . 0.907 no
C83 . H833 . 0.919 no
C84 . C85 . 1.40(3) yes
C84 . H841 . 0.988 no
C85 . H851 . 0.920 no
O86 . H861 . 0.956 no
O88 . C89 . 1.27(2) yes
C89 . O90 . 1.24(2) yes
C89 . C91 . 1.47(2) yes
C91 . C92 . 1.39(3) yes
C91 . C98 . 1.38(3) yes
C92 . C93 . 1.39(3) yes
C92 . H921 . 0.936 no
C93 . C94 . 1.35(3) yes
C93 . H931 . 0.922 no
C94 . O95 . 1.37(2) yes
C94 . C97 . 1.41(3) yes
O95 . C96 . 1.43(3) yes
C96 . H961 . 0.988 no
C96 . H962 . 0.897 no
C96 . H963 . 1.005 no
C97 . C98 . 1.36(3) yes
C97 . H971 . 0.904 no
C98 . H981 . 0.945 no
O100 . C101 . 1.31(2) yes
C101 . O102 . 1.23(2) yes
C101 . C103 . 1.48(2) yes
C103 . C104 . 1.36(2) yes
C103 . C110 . 1.44(2) yes
C104 . C105 . 1.40(2) yes
C104 . H1041 . 0.945 no
C105 . C106 . 1.39(3) yes
C105 . H1051 . 0.931 no
C106 . O107 . 1.41(2) yes
C106 . C109 . 1.37(3) yes
O107 . C108 . 1.41(3) yes
C108 . H1081 . 0.915 no
C108 . H1082 . 0.969 no
C108 . H1083 . 0.929 no
C109 . C110 . 1.35(2) yes
C109 . H1091 . 0.942 no
C110 . H1101 . 0.958 no
Ce111 . O112 . 2.257(11) yes
Ce111 . O113 . 2.193(10) yes
Ce111 . Ce114 . 3.7718(13) yes
Ce111 . O115 . 2.834(11) yes
Ce111 . O116 . 2.283(11) yes
Ce111 . O117 . 2.596(12) yes
Ce111 . C118 . 2.908(19) yes
Ce111 . O119 . 2.528(12) yes
Ce111 . O152 . 2.282(11) yes
Ce111 . O153 . 2.458(12) yes
Ce111 . O164 . 2.404(11) yes
Ce114 . O115 . 2.715(12) yes
Ce114 . O116 . 2.303(10) yes
Ce114 . O117 . 2.461(11) yes
Ce114 . O128 . 2.275(10) yes
Ce114 . O129 . 2.398(11) yes
Ce114 . O130 . 2.600(11) yes
Ce114 . C131 . 2.947(17) yes
Ce114 . O132 . 2.536(12) yes
Ce114 . O141 . 2.184(10) yes
Ce114 . O142 . 2.426(12) yes
O117 . C118 . 1.27(2) yes
C118 . O119 . 1.26(2) yes
C118 . C120 . 1.47(3) yes
C120 . C121 . 1.35(3) yes
C120 . C127 . 1.36(3) yes
C121 . C122 . 1.37(3) yes
C121 . H1211 . 0.937 no
C122 . C123 . 1.41(3) yes
C122 . H1221 . 0.952 no
C123 . O124 . 1.40(3) yes
C123 . C126 . 1.31(3) yes
O124 . C125 . 1.43(3) yes
C125 . H1251 . 0.921 no
C125 . H1252 . 0.968 no
C125 . H1253 . 0.967 no
C126 . C127 . 1.46(3) yes
C127 . H1271 . 0.952 no
O129 . H1291 . 0.964 no
O130 . C131 . 1.33(2) yes
C131 . O132 . 1.24(2) yes
C131 . C133 . 1.42(2) yes
C133 . C134 . 1.47(3) yes
C133 . C140 . 1.32(3) yes
C134 . C135 . 1.39(3) yes
C134 . H1341 . 0.936 no
C135 . C136 . 1.32(3) yes
C135 . H1351 . 0.951 no
C136 . O137 . 1.35(2) yes
C136 . C139 . 1.37(3) yes
O137 . C138 . 1.40(3) yes
C138 . H1381 . 0.935 no
C138 . H1382 . 0.982 no
C138 . H1383 . 0.984 no
C139 . C140 . 1.43(3) yes
C139 . H1391 . 0.958 no
C140 . H1401 . 0.953 no
O142 . C143 . 1.26(2) yes
C143 . O144 . 1.29(2) yes
C143 . C145 . 1.53(3) yes
C145 . C146 . 1.32(3) yes
C145 . C151 . 1.36(3) yes
C146 . C147 . 1.35(3) yes
C146 . H1461 . 0.922 no
C147 . C148 . 1.48(4) yes
C147 . H1471 . 0.938 no
C148 . O149 . 1.48(4) yes
C148 . C150 . 1.31(4) yes
O149 . C477 . 1.475(10) yes
C150 . C151 . 1.38(3) yes
C150 . H1501 . 0.986 no
C151 . H1511 . 0.917 no
O153 . C154 . 1.29(2) yes
C154 . O155 . 1.25(2) yes
C154 . C156 . 1.49(2) yes
C156 . C157 . 1.36(3) yes
C156 . C163 . 1.41(3) yes
C157 . C158 . 1.36(3) yes
C157 . H1571 . 0.947 no
C158 . C159 . 1.37(3) yes
C158 . H1581 . 0.954 no
C159 . O160 . 1.33(3) yes
C159 . C162 . 1.36(3) yes
O160 . C161 . 1.45(3) yes
C161 . H1611 . 0.954 no
C161 . H1612 . 0.849 no
C161 . H1613 . 1.070 no
C162 . C163 . 1.35(3) yes
C162 . H1621 . 0.960 no
C163 . H1631 . 0.969 no
O164 . C165 . 1.27(2) yes
C165 . O166 . 1.27(2) yes
C165 . C167 . 1.45(2) yes
C167 . C168 . 1.41(2) yes
C167 . C174 . 1.40(2) yes
C168 . C169 . 1.38(2) yes
C168 . H1681 . 0.971 no
C169 . C170 . 1.43(3) yes
C169 . H1691 . 0.960 no
C170 . O171 . 1.34(2) yes
C170 . C173 . 1.39(3) yes
O171 . C172 . 1.45(2) yes
C172 . H1721 . 0.932 no
C172 . H1722 . 0.955 no
C172 . H1723 . 1.000 no
C173 . C174 . 1.39(2) yes
C173 . H1731 . 0.955 no
C174 . H1741 . 0.933 no
O175 . C176 . 1.27(2) yes
C176 . O177 . 1.26(2) yes
C176 . C178 . 1.45(2) yes
C178 . C179 . 1.385(3) yes
C178 . C184 . 1.384(3) yes
C179 . C180 . 1.385(3) yes
C179 . H1791 . 0.932 no
C180 . C181 . 1.384(3) yes
C180 . H1801 . 0.916 no
C181 . O182 . 1.442(6) yes
C181 . C183 . 1.386(3) yes
O182 . C600 . 1.454(9) yes
C183 . C184 . 1.385(3) yes
C183 . H1831 . 0.952 no
C184 . H1841 . 0.963 no
O186 . C187 . 1.27(2) yes
C187 . O188 . 1.31(2) yes
C187 . C189 . 1.48(2) yes
C189 . C190 . 1.33(2) yes
C189 . C196 . 1.39(2) yes
C190 . C191 . 1.39(2) yes
C190 . H1901 . 0.959 no
C191 . C192 . 1.40(3) yes
C191 . H1911 . 0.946 no
C192 . O193 . 1.36(2) yes
C192 . C195 . 1.37(3) yes
O193 . C194 . 1.41(2) yes
C194 . H1941 . 0.997 no
C194 . H1942 . 0.924 no
C194 . H1943 . 0.929 no
C195 . C196 . 1.35(2) yes
C195 . H1951 . 0.959 no
C196 . H1961 . 0.936 no
O197 . C198 . 1.29(2) yes
C198 . O199 . 1.25(2) yes
C198 . C200 . 1.44(2) yes
C200 . C201 . 1.42(2) yes
C200 . C207 . 1.41(2) yes
C201 . C202 . 1.37(3) yes
C201 . H2011 . 0.943 no
C202 . C203 . 1.35(3) yes
C202 . H2021 . 0.938 no
C203 . O204 . 1.35(3) yes
C203 . C206 . 1.41(3) yes
O204 . C205 . 1.39(4) yes
C205 . H2051 . 0.877 no
C205 . H2052 . 0.940 no
C205 . H2053 . 1.062 no
C206 . C207 . 1.34(3) yes
C206 . H2061 . 0.942 no
C207 . H2071 . 0.947 no
O209 . C210 . 1.30(2) yes
C210 . O211 . 1.24(2) yes
C210 . C212 . 1.49(2) yes
C212 . C213 . 1.41(3) yes
C212 . C219 . 1.40(3) yes
C213 . C214 . 1.36(3) yes
C213 . H2131 . 0.930 no
C214 . C215 . 1.36(3) yes
C214 . H2141 . 0.944 no
C215 . O216 . 1.40(2) yes
C215 . C218 . 1.42(3) yes
O216 . C217 . 1.39(3) yes
C217 . H2171 . 0.945 no
C217 . H2172 . 0.943 no
C217 . H2173 . 0.921 no
C218 . C219 . 1.36(3) yes
C218 . H2181 . 0.962 no
C219 . H2191 . 0.940 no
O221 . C222 . 1.30(2) yes
C222 . O223 . 1.25(2) yes
C222 . C224 . 1.51(3) yes
C224 . C225 . 1.27(3) yes
C224 . C231 . 1.38(3) yes
C225 . C226 . 1.36(3) yes
C225 . H2251 . 0.999 no
C226 . C227 . 1.25(4) yes
C226 . H2261 . 1.010 no
C227 . O228 . 1.34(3) yes
C227 . C230 . 1.40(5) yes
O228 . C229 . 1.28(4) yes
C229 . H2291 . 0.937 no
C229 . H2292 . 1.039 no
C229 . H2293 . 1.016 no
C230 . C231 . 1.37(4) yes
C230 . H2301 . 0.993 no
C231 . H2311 . 0.905 no
O232 . C233 . 1.28(2) yes
C233 . O234 . 1.28(2) yes
C233 . C235 . 1.40(3) yes
C235 . C236 . 1.43(3) yes
C235 . C242 . 1.45(3) yes
C236 . C237 . 1.41(3) yes
C236 . H2361 . 0.964 no
C237 . C238 . 1.37(3) yes
C237 . H2371 . 0.947 no
C238 . O239 . 1.41(2) yes
C238 . C241 . 1.35(3) yes
O239 . C240 . 1.35(3) yes
C240 . H2401 . 0.967 no
C240 . H2402 . 0.972 no
C240 . H2403 . 0.967 no
C241 . C242 . 1.41(3) yes
C241 . H2411 . 0.962 no
C242 . H2421 . 0.936 no
O243 . C244 . 1.27(2) yes
C244 . O245 . 1.26(2) yes
C244 . C246 . 1.48(3) yes
C246 . C247 . 1.44(3) yes
C246 . C253 . 1.39(3) yes
C247 . C248 . 1.36(3) yes
C247 . H2471 . 0.958 no
C248 . C249 . 1.36(3) yes
C248 . H2481 . 0.931 no
C249 . O250 . 1.37(2) yes
C249 . C252 . 1.41(3) yes
O250 . C251 . 1.45(3) yes
C251 . H2511 . 0.912 no
C251 . H2512 . 0.931 no
C251 . H2513 . 0.989 no
C252 . C253 . 1.41(3) yes
C252 . H2521 . 0.951 no
C253 . H2531 . 0.952 no
O255 . C256 . 1.27(2) yes
C256 . O257 . 1.24(2) yes
C256 . C258 . 1.52(3) yes
C258 . C259 . 1.38(3) yes
C258 . C265 . 1.37(3) yes
C259 . C260 . 1.44(3) yes
C259 . H2591 . 0.920 no
C260 . C261 . 1.34(4) yes
C260 . H2601 . 0.971 no
C261 . O262 . 1.34(4) yes
C261 . C264 . 1.34(4) yes
O262 . C263 . 0.92(6) yes
C263 . H2631 . 1.054 no
C263 . H2632 . 0.994 no
C263 . H2633 . 0.826 no
C264 . C265 . 1.41(3) yes
C264 . H2641 . 0.951 no
C265 . H2651 . 0.901 no
O266 . C267 . 1.27(2) yes
C267 . O268 . 1.27(2) yes
C267 . C269 . 1.45(2) yes
C269 . C270 . 1.39(2) yes
C269 . C276 . 1.38(3) yes
C270 . C271 . 1.42(2) yes
C270 . H2701 . 0.941 no
C271 . C272 . 1.36(3) yes
C271 . H2711 . 0.954 no
C272 . O273 . 1.36(2) yes
C272 . C275 . 1.36(3) yes
O273 . C274 . 1.45(3) yes
C274 . H2741 . 0.976 no
C274 . H2742 . 0.939 no
C274 . H2743 . 1.005 no
C275 . C276 . 1.41(3) yes
C275 . H2751 . 0.930 no
C276 . H2761 . 0.949 no
O277 . C278 . 1.28(2) yes
C278 . O279 . 1.26(2) yes
C278 . C280 . 1.39(3) yes
C280 . C281 . 1.34(3) yes
C280 . C287 . 1.40(3) yes
C281 . C282 . 1.38(3) yes
C281 . H2811 . 0.944 no
C282 . C283 . 1.32(4) yes
C282 . H2821 . 0.980 no
C283 . O284 . 1.44(4) yes
C283 . C286 . 1.43(4) yes
O284 . C221 . 1.11(5) yes
C286 . C287 . 1.43(3) yes
C286 . H2861 . 0.931 no
C287 . H2871 . 0.935 no
O289 . C290 . 1.29(2) yes
C290 . O291 . 1.24(2) yes
C290 . C292 . 1.47(3) yes
C292 . C293 . 1.39(3) yes
C292 . C299 . 1.42(3) yes
C293 . C294 . 1.38(3) yes
C293 . H2931 . 0.971 no
C294 . C295 . 1.34(4) yes
C294 . H2941 . 0.950 no
C295 . O296 . 1.39(3) yes
C295 . C298 . 1.37(4) yes
O296 . C297 . 1.47(4) yes
C297 . H2971 . 0.950 no
C297 . H2972 . 0.950 no
C297 . H2973 . 0.950 no
C298 . C299 . 1.41(3) yes
C298 . H2981 . 0.978 no
C299 . H2991 . 0.985 no
O300 . C301 . 1.34(2) yes
C301 . O302 . 1.25(2) yes
C301 . C303 . 1.43(3) yes
C303 . C304 . 1.35(3) yes
C303 . C309 . 1.40(3) yes
C304 . C305 . 1.37(3) yes
C304 . H3041 . 0.941 no
C305 . C306 . 1.37(4) yes
C305 . H3051 . 0.980 no
C306 . O307 . 1.41(3) yes
C306 . C308 . 1.41(4) yes
O307 . C1 . 1.14(4) yes
C308 . C309 . 1.35(3) yes
C308 . H3081 . 0.923 no
C309 . H3091 . 0.953 no
O310 . C311 . 1.31(2) yes
C311 . O312 . 1.26(3) yes
C311 . C313 . 1.44(3) yes
C313 . C314 . 1.41(3) yes
C313 . C320 . 1.38(3) yes
C314 . C315 . 1.42(3) yes
C314 . H3141 . 0.984 no
C315 . C316 . 1.42(3) yes
C315 . H3151 . 0.966 no
C316 . O317 . 1.35(2) yes
C316 . C319 . 1.36(3) yes
O317 . C318 . 1.38(3) yes
C318 . H3181 . 0.930 no
C318 . H3182 . 0.967 no
C318 . H3183 . 0.939 no
C319 . C320 . 1.38(3) yes
C319 . H3191 . 0.918 no
C320 . H3201 . 0.954 no
O322 . C323 . 1.23(2) yes
C323 . O324 . 1.30(2) yes
C323 . C325 . 1.45(3) yes
C325 . C326 . 1.41(3) yes
C325 . C332 . 1.39(3) yes
C326 . C327 . 1.35(3) yes
C326 . H3261 . 0.942 no
C327 . C328 . 1.40(4) yes
C327 . H3271 . 0.911 no
C328 . O329 . 1.37(3) yes
C328 . C331 . 1.47(4) yes
O329 . C330 . 1.55(4) yes
C330 . H3301 . 0.946 no
C330 . H3302 . 0.909 no
C330 . H3303 . 0.904 no
C331 . C332 . 1.35(3) yes
C331 . H3311 . 0.941 no
C332 . H3321 . 0.944 no
O333 . C334 . 1.24(3) yes
C334 . O335 . 1.27(3) yes
C334 . C336 . 1.51(3) yes
C336 . C337 . 1.384(3) yes
C336 . C343 . 1.385(3) yes
C337 . C338 . 1.385(3) yes
C337 . H3371 . 0.950 no
C338 . C339 . 1.385(3) yes
C338 . H3381 . 0.949 no
C339 . O340 . 1.375(7) yes
C339 . C342 . 1.384(3) yes
O340 . C341 . 1.51(4) yes
C341 . H3411 . 0.899 no
C341 . H3412 . 1.000 no
C341 . H3413 . 0.823 no
C342 . C343 . 1.384(3) yes
C342 . H3421 . 0.954 no
C343 . H3431 . 0.954 no
O344 . C345 . 1.24(5) yes
C345 . O346 . 1.23(4) yes
C345 . C347 . 1.56(4) yes
C347 . C348 . 1.225(3) yes
C347 . C352 . 1.225(3) yes
C348 . C349 . 1.221(3) yes
C348 . H3481 . 0.969 no
C349 . C350 . 1.217(3) yes
C349 . H3491 . 0.955 no
C350 . O351 . 1.560(7) yes
C350 . C353 . 1.216(3) yes
O351 . C579 . 1.30(5) yes
C352 . C353 . 1.221(3) yes
C352 . H3521 . 0.952 no
C353 . H3531 . 0.945 no
O354 . C355 . 1.16(4) yes
C355 . O356 . 1.24(5) yes
C355 . C357 . 1.46(4) yes
C357 . C358 . 1.36(4) yes
C357 . C364 . 1.35(3) yes
C358 . C359 . 1.35(4) yes
C358 . H3581 . 0.972 no
C359 . C360 . 1.35(3) yes
C359 . H3591 . 0.940 no
C360 . O361 . 1.32(2) yes
C360 . C363 . 1.45(3) yes
O361 . C362 . 1.36(3) yes
C362 . H3621 . 0.932 no
C362 . H3622 . 0.849 no
C362 . H3623 . 0.983 no
C363 . C364 . 1.34(3) yes
C363 . H3631 . 0.963 no
C364 . H3641 . 0.941 no
N365 . C366 . 1.35(3) yes
N365 . C370 . 1.30(2) yes
C366 . C367 . 1.41(3) yes
C366 . H3661 . 0.922 no
C367 . C368 . 1.35(3) yes
C367 . H3671 . 0.924 no
C368 . C369 . 1.40(3) yes
C368 . H3681 . 0.961 no
C369 . C370 . 1.42(3) yes
C369 . H3691 . 0.914 no
C370 . H3701 . 0.922 no
N371 . C372 . 1.297(6) yes
N371 . C376 . 1.290(5) yes
C372 . C373 . 1.307(6) yes
C372 . H3721 . 0.964 no
C373 . C374 . 1.314(6) yes
C373 . H3731 . 0.997 no
C374 . C375 . 1.316(6) yes
C374 . H3741 . 0.991 no
C375 . C376 . 1.310(6) yes
C375 . H3751 . 0.951 no
C376 . H3761 . 0.916 no
N377 . C378 . 1.374(5) yes
N377 . C382 . 1.377(5) yes
C378 . C379 . 1.320(6) yes
C379 . C380 . 1.369(5) yes
C379 . H3791 . 0.945 no
C380 . C381 . 1.366(5) yes
C380 . H3801 . 0.938 no
C381 . C382 . 1.320(6) yes
C381 . H3811 . 0.947 no
C382 . H3821 . 0.928 no
N383 . C384 . 1.39(3) yes
N383 . C388 . 1.26(3) yes
C384 . C385 . 1.42(4) yes
C384 . H3841 . 0.959 no
C385 . C386 . 1.32(4) yes
C385 . H3851 . 0.948 no
C386 . C387 . 1.37(4) yes
C386 . H3861 . 0.981 no
C387 . C388 . 1.40(3) yes
C387 . H3871 . 0.940 no
C388 . H3881 . 0.971 no
O389 . C390 . 1.22(3) yes
C390 . O391 . 1.24(3) yes
C390 . C392 . 1.48(4) yes
C392 . C393 . 1.39(3) yes
C392 . C399 . 1.41(3) yes
C393 . C394 . 1.33(3) yes
C393 . H3931 . 0.975 no
C394 . C395 . 1.32(3) yes
C394 . H3941 . 0.956 no
C395 . O396 . 1.39(2) yes
C395 . C398 . 1.36(3) yes
O396 . C397 . 1.33(4) yes
C397 . H3971 . 0.934 no
C397 . H3972 . 0.964 no
C397 . H3973 . 0.982 no
C398 . C399 . 1.33(3) yes
C398 . H3981 . 0.950 no
C399 . H3991 . 0.969 no
O400 . C401 . 1.24(4) yes
C401 . O402 . 1.23(3) yes
C401 . C403 . 1.46(4) yes
C403 . C404 . 1.367(3) yes
C403 . C410 . 1.366(3) yes
C404 . C405 . 1.367(3) yes
C404 . H4041 . 0.957 no
C405 . C406 . 1.366(3) yes
C405 . H4051 . 0.999 no
C406 . O407 . 1.272(7) yes
C406 . C409 . 1.367(3) yes
O407 . C408 . 1.12(4) yes
C408 . H4081 . 0.991 no
C408 . H4082 . 0.957 no
C408 . H4083 . 1.164 no
C409 . C410 . 1.367(3) yes
C409 . H4091 . 0.931 no
C410 . H4101 . 0.925 no
N411 . C412 . 1.36(3) yes
N411 . C416 . 1.36(2) yes
C412 . C413 . 1.39(3) yes
C412 . H4121 . 0.969 no
C413 . C414 . 1.39(4) yes
C413 . H4131 . 0.950 no
C414 . C415 . 1.44(4) yes
C414 . H4141 . 0.949 no
C415 . C416 . 1.38(3) yes
C415 . H4151 . 0.948 no
C416 . H4161 . 0.943 no
N417 . C418 . 1.366(5) yes
N417 . C422 . 1.365(6) yes
C418 . C419 . 1.381(6) yes
C418 . H4181 . 0.949 no
C419 . C420 . 1.374(6) yes
C419 . H4191 . 0.989 no
C420 . C421 . 1.373(6) yes
C420 . H4201 . 0.896 no
C421 . C422 . 1.382(6) yes
C421 . H4211 . 0.951 no
C422 . H4221 . 0.958 no
N423 . C424 . 1.39(2) yes
N423 . C428 . 1.35(3) yes
C424 . C425 . 1.35(3) yes
C424 . H4241 . 0.965 no
C425 . C426 . 1.37(3) yes
C425 . H4251 . 0.963 no
C426 . C427 . 1.43(3) yes
C426 . H4261 . 0.954 no
C427 . C428 . 1.37(3) yes
C427 . H4271 . 0.952 no
C428 . H4281 . 0.950 no
N429 . C430 . 1.44(3) yes
N429 . C434 . 1.38(3) yes
C430 . C431 . 1.35(3) yes
C430 . H4301 . 0.966 no
C431 . C432 . 1.40(4) yes
C431 . H4311 . 0.983 no
C432 . C433 . 1.37(4) yes
C432 . H4321 . 0.931 no
C433 . C434 . 1.39(3) yes
C433 . H4331 . 0.950 no
C434 . H4341 . 0.957 no
N435 . C436 . 1.37(3) yes
N435 . C440 . 1.23(3) yes
C436 . C437 . 1.31(3) yes
C436 . H4361 . 0.927 no
C437 . C438 . 1.36(3) yes
C437 . H4371 . 0.983 no
C438 . C439 . 1.34(3) yes
C438 . H4381 . 0.974 no
C439 . C440 . 1.38(3) yes
C439 . H4391 . 0.940 no
C440 . H4401 . 0.986 no
N441 . C442 . 1.34(3) yes
N441 . C446 . 1.27(3) yes
C442 . C443 . 1.37(3) yes
C442 . H4421 . 0.930 no
C443 . C444 . 1.37(3) yes
C443 . H4431 . 0.946 no
C444 . C445 . 1.36(3) yes
C444 . H4441 . 0.947 no
C445 . C446 . 1.40(3) yes
C445 . H4451 . 0.955 no
C446 . H4461 . 0.912 no
N447 . C448 . 1.444(6) yes
N447 . C452 . 1.446(6) yes
C448 . C449 . 1.327(6) yes
C448 . H4481 . 0.935 no
C449 . C450 . 1.307(6) yes
C449 . H4491 . 0.941 no
C450 . C451 . 1.306(6) yes
C450 . H4501 . 0.960 no
C451 . C452 . 1.327(6) yes
C451 . H4511 . 0.970 no
C452 . H4521 . 0.964 no
N453 . C454 . 1.452(6) yes
N453 . C458 . 1.450(6) yes
C454 . C455 . 1.307(6) yes
C454 . H4541 . 0.920 no
C455 . C456 . 1.329(6) yes
C455 . H4551 . 0.961 no
C456 . C457 . 1.330(6) yes
C456 . H4561 . 0.990 no
C457 . C458 . 1.308(6) yes
C457 . H4571 . 0.987 no
C458 . H4581 . 0.943 no
N459 . C460 . 1.322(6) yes
N459 . C464 . 1.327(6) yes
C460 . C461 . 1.317(6) yes
C460 . H4601 . 0.883 no
C461 . C462 . 1.302(6) yes
C461 . H4611 . 0.946 no
C462 . C463 . 1.307(6) yes
C462 . H4621 . 0.958 no
C463 . C464 . 1.311(6) yes
C463 . H4631 . 0.851 no
C464 . H4641 . 0.956 no
N465 . C466 . 1.328(6) yes
N465 . C470 . 1.325(6) yes
C466 . C467 . 1.365(6) yes
C466 . H4661 . 0.969 no
C467 . C468 . 1.378(6) yes
C467 . H4671 . 0.962 no
C468 . C469 . 1.377(6) yes
C468 . H4681 . 0.945 no
C469 . C470 . 1.367(6) yes
C469 . H4691 . 0.935 no
C470 . H4701 . 0.942 no
N471 . C472 . 1.423(6) yes
N471 . C476 . 1.424(6) yes
C472 . C473 . 1.273(6) yes
C472 . H4721 . 0.965 no
C473 . C474 . 1.318(6) yes
C473 . H4731 . 0.918 no
C474 . C475 . 1.316(6) yes
C474 . H4741 . 0.923 no
C475 . C476 . 1.273(6) yes
C475 . H4751 . 0.955 no
C476 . H4761 . 0.957 no
C477 . H4771 . 1.156 no
C477 . H4772 . 0.841 no
C477 . H4773 . 1.028 no
C600 . H6001 . 0.950 no
C600 . H6002 . 0.950 no
C600 . H6003 . 0.950 no
C579 . H5791 . 0.950 no
C579 . H5792 . 0.950 no
C579 . H5793 . 0.950 no
C1 . H11 . 0.925 no
C1 . H12 . 0.911 no
C1 . H13 . 1.000 no
C221 . H2211 . 1.103 no
C221 . H2212 . 1.041 no
C221 . H2213 . 1.018 no
C2 . H21 . 0.984 no
C2 . H22 . 1.005 no
C2 . H23 . 0.903 no

loop_
_geom_hbond_atom_site_label_D
_geom_hbond_site_symmetry_D
_geom_hbond_atom_site_label_H
_geom_hbond_site_symmetry_H
_geom_hbond_atom_site_label_A
_geom_hbond_site_symmetry_A
_geom_hbond_angle_DHA
_geom_hbond_distance_DH
_geom_hbond_distance_HA
_geom_hbond_distance_DA
_geom_hbond_publ_flag
C93 . H931 . N459 . 151 0.92 2.54 3.38(3) yes
C121 . H1211 . O142 . 163 0.94 2.59 3.49(3) yes
C139 . H1391 . O160 2_767 164 0.96 2.48 3.41(3) yes
C162 . H1621 . O124 2_767 145 0.96 2.60 3.43(3) yes
C172 . H1723 . O137 2_767 141 1.00 2.59 3.43(3) yes
C173 . H1731 . N441 2_767 159 0.96 2.51 3.41(3) yes
C179 . H1791 . O186 . 179 0.93 2.37 3.30(3) yes
C206 . H2061 . O250 2_666 148 0.94 2.55 3.38(3) yes
C219 . H2191 . O221 . 169 0.94 2.57 3.49(3) yes
C236 . H2361 . O255 . 163 0.96 2.37 3.30(3) yes
C275 . H2751 . N435 . 151 0.93 2.44 3.29(3) yes
C287 . H2871 . O289 . 170 0.93 2.50 3.42(3) yes
C320 . H3201 . O333 . 177 0.95 2.43 3.38(3) yes
C331 . H3311 . O273 4_646 153 0.94 2.51 3.38(3) yes
C366 . H3661 . O87 . 122 0.92 2.39 2.98(3) yes
C370 . H3701 . O153 . 144 0.92 2.49 3.27(3) yes
C372 . H3721 . O243 . 123 0.96 2.57 3.20(3) yes
C375 . H3751 . C2 4_646 167 0.95 1.54 2.47(3) yes
C376 . H3761 . O37 . 145 0.92 2.46 3.25(3) yes
C382 . H3821 . O389 . 124 0.93 2.60 3.21(3) yes
C384 . H3841 . O288 . 120 0.96 2.44 3.04(3) yes
C388 . H3881 . O220 . 122 0.97 2.57 3.19(3) yes
C412 . H4121 . O130 . 157 0.97 2.56 3.47(3) yes
C416 . H4161 . O291 . 130 0.94 2.50 3.18(3) yes
C418 . H4181 . O188 . 131 0.95 2.45 3.15(3) yes
C422 . H4221 . O197 . 149 0.96 2.57 3.43(3) yes
C424 . H4241 . O75 . 147 0.96 2.60 3.45(3) yes
C428 . H4281 . O257 . 131 0.95 2.57 3.27(3) yes
C430 . H4301 . O300 . 151 0.97 2.54 3.42(3) yes
C437 . H4371 . O245 2_666 134 0.98 2.53 3.29(3) yes
C438 . H4381 . O211 2_666 174 0.97 2.51 3.48(3) yes
C452 . H4521 . O171 4_756 174 0.96 2.43 3.39(3) yes
C221 . H2212 . C421 3_565 152 1.04 2.19 3.15(3) yes
C221 . H2213 . C226 3_565 156 1.02 2.39 3.35(3) yes
C2 . H22 . C374 4_656 152 1.01 2.06 2.98(3) yes
C1 . H13 . O239 3_555 162 1.00 2.57 3.54(3) yes
O58 . H581 . N417 . 179 0.96 1.77 2.73(3) yes
O18 . H181 . N429 . 178 0.95 1.73 2.67(3) yes
O86 . H861 . N423 . 179 0.96 1.81 2.76(3) yes
O129 . H1291 . N411 . 179 0.96 1.81 2.78(3) yes
C460 . H4601 . O124 4_746 140 0.88 2.58 3.31(3) yes
C579 . H5793 . C31 4_646 153 0.95 2.23 3.10(3) yes
C579 . H5793 . O32 4_646 149 0.95 2.30 3.15(3) yes
C579 . H5793 . C34 4_646 146 0.95 2.34 3.17(3) yes

loop_
_platon_squeeze_void_nr
_platon_squeeze_void_average_x
_platon_squeeze_void_average_y
_platon_squeeze_void_average_z
_platon_squeeze_void_volume
_platon_squeeze_void_count_electrons
_platon_squeeze_void_content
1 0.000 0.000 0.000 1211 377 ' 9(C5H5N)'
2 0.000 0.500 0.500 1211 377 ' 9(C5H5N)'
3 0.026 0.603 0.452 7 0 ' '
4 0.026 0.897 0.952 7 0 ' '
5 0.500 0.500 1.000 1456 543 ' 13(C5H5N) '
6 0.500 1.000 0.500 1456 543 ' 13(C5H5N) '
7 0.442 0.123 0.837 12 0 ' '
8 0.442 0.377 0.337 12 0 ' '
9 0.558 0.623 0.663 12 0 ' '
10 0.558 0.877 0.163 12 0 ' '
11 0.973 0.103 0.048 7 0 ' '
12 0.973 0.397 0.548 7 0 ' '
